data_1552268
loop_
_publ_author_name
'Hu, Shuaifeng'
'Shen, Wangqiang'
'Zhao, Pei'
'Xu, Ting'
'Slanina, Zden\<ek'
'Ehara, Masahiro'
'Zhao, Xiang'
'Xie, Yunpeng'
'Akasaka, Takeshi'
'Lu, Xing'

_publ_section_title
;
 Crystallographic characterization of
 Er<sub>2</sub>C<sub>2</sub>@C<sub>2</sub>(43)-C<sub>90</sub>,
 Er<sub>2</sub>C<sub>2</sub>@C<sub>2</sub>(40)-C<sub>90</sub>,
 Er<sub>2</sub>C<sub>2</sub>@C<sub>2</sub>(44)-C<sub>90</sub>, and
 Er<sub>2</sub>C<sub>2</sub>@C<sub>1</sub>(21)-C<sub>90</sub>: the role of
 cage-shape on cluster configuration.
;
_journal_issue 37
_journal_name_full Nanoscale
_journal_page_first 17319
_journal_page_last 17326
_journal_paper_doi 10.1039/c9nr06466d
_journal_volume 11
_journal_year 2019
_chemical_formula_moiety '2(C90),3(C36 H44 N4 Ni),2(C2 Er2),2(C6 H6)'
_chemical_formula_sum 'C304 H144 Er4 N12 Ni3 S0'
_chemical_formula_weight 4809.47
_chemical_name_common 'Er2C2@C1-C90 Ni(OEP)'
_chemical_name_systematic 'Er2C2@C1-C90 Ni(OEP)'
_space_group_crystal_system monoclinic
_space_group_IT_number 12
_space_group_name_Hall '-C 2y'
_space_group_name_H-M_alt 'C 1 2/m 1'
_symmetry_space_group_name_Hall '-C 2y'
_symmetry_space_group_name_H-M 'C 1 2/m 1'
_atom_sites_solution_hydrogens geom
_audit_creation_method SHELXL-2018/1
_audit_update_record
;
2019-05-15 deposited with the CCDC.    2019-08-26 downloaded from the CCDC.
;
_cell_angle_alpha 90
_cell_angle_beta 103.0450(10)
_cell_angle_gamma 90
_cell_formula_units_Z 2
_cell_length_a 24.7746(8)
_cell_length_b 17.6929(6)
_cell_length_c 23.2522(7)
_cell_measurement_reflns_used 9857
_cell_measurement_temperature 100(2)
_cell_measurement_theta_max 29.8284
_cell_measurement_theta_min 2.8747
_cell_volume 9929.2(6)
_computing_publication_material 'SHELXL-2018/1 (Sheldrick, 2018)'
_computing_structure_refinement 'SHELXL-2018/1 (Sheldrick, 2018)'
_computing_structure_solution 'SHELXTL XT-2018/1 (Sheldrick, 2018)'
_diffrn_ambient_temperature 100(2)
_diffrn_detector_area_resol_mean 8.3
_diffrn_measured_fraction_theta_full 0.911
_diffrn_measured_fraction_theta_max 0.910
_diffrn_measurement_device_type 'CCD MX-300'
_diffrn_measurement_method 'phi scans'
_diffrn_radiation_type synchrotron
_diffrn_radiation_wavelength 0.82654
_diffrn_reflns_av_R_equivalents 0.0602
_diffrn_reflns_av_unetI/netI 0.0338
_diffrn_reflns_Laue_measured_fraction_full 0.911
_diffrn_reflns_Laue_measured_fraction_max 0.910
_diffrn_reflns_limit_h_max 29
_diffrn_reflns_limit_h_min -29
_diffrn_reflns_limit_k_max 21
_diffrn_reflns_limit_k_min -21
_diffrn_reflns_limit_l_max 27
_diffrn_reflns_limit_l_min -27
_diffrn_reflns_number 63910
_diffrn_reflns_point_group_measured_fraction_full 0.911
_diffrn_reflns_point_group_measured_fraction_max 0.910
_diffrn_reflns_theta_full 29.731
_diffrn_reflns_theta_max 29.866
_diffrn_reflns_theta_min 1.660
_diffrn_source 'SSRF, Beamline B17B1'
_exptl_absorpt_coefficient_mu 2.982
_exptl_absorpt_correction_T_max 0.7460
_exptl_absorpt_correction_T_min 0.5544
_exptl_absorpt_correction_type multi-scan
_exptl_crystal_colour black
_exptl_crystal_density_diffrn 1.609
_exptl_crystal_density_method 'not measured'
_exptl_crystal_description block
_exptl_crystal_F_000 4816
_exptl_crystal_size_max 0.200
_exptl_crystal_size_mid 0.130
_exptl_crystal_size_min 0.100
_refine_diff_density_max 0.666
_refine_diff_density_min -0.560
_refine_diff_density_rms 0.079
_refine_ls_extinction_method none
_refine_ls_goodness_of_fit_ref 1.023
_refine_ls_hydrogen_treatment constr
_refine_ls_matrix_type full
_refine_ls_number_parameters 1354
_refine_ls_number_reflns 8580
_refine_ls_number_restraints 1766
_refine_ls_restrained_S_all 1.021
_refine_ls_R_factor_all 0.0958
_refine_ls_R_factor_gt 0.0776
_refine_ls_shift/su_max 0.165
_refine_ls_shift/su_mean 0.001
_refine_ls_structure_factor_coef Fsqd
_refine_ls_weighting_details 'w=1/[\s^2^(Fo^2^)+(0.1801P)^2^+21.2164P] where P=(Fo^2^+2Fc^2^)/3'
_refine_ls_weighting_scheme calc
_refine_ls_wR_factor_gt 0.2297
_refine_ls_wR_factor_ref 0.2556
_reflns_Friedel_coverage 0.000
_reflns_number_gt 6675
_reflns_number_total 8580
_reflns_threshold_expression 'I > 2\s(I)'
_cod_data_source_file c9nr06466d2.cif
_cod_data_source_block Er2C2@C1-C90
_cod_depositor_comments
;
The following automatic conversions were performed:

'_exptl_absorpt_correction_type' value 'Multi-scan' changed to
'multi-scan' according to
/home/data/users/saulius/crontab/automatic-downloads/rss-feeds/RSC/lib/dictionaries/cif_core.dic
dictionary named 'cif_core.dic' version 2.4.2 from 2011-04-26.

Automatic conversion script
Id: cif_fix_values 4973 2017-02-22 13:04:09Z antanas 

 Adding full bibliography for 1552267--1552270.cif.
;
_cod_database_code 1552268
_shelx_shelxl_version_number 2018/1
_shelx_space_group_comment
;
The symmetry employed for this shelxl refinement is uniquely defined
by the following loop, which should always be used as a source of
symmetry information in preference to the above space-group names.
They are only intended as comments.
;
_shelx_estimated_absorpt_t_min 0.587
_shelx_estimated_absorpt_t_max 0.755
_exptl_absorpt_special_details SADABS

loop_
_space_group_symop_operation_xyz
'x, y, z'
'-x, y, -z'
'x+1/2, y+1/2, z'
'-x+1/2, y+1/2, -z'
'-x, -y, -z'
'x, -y, z'
'-x+1/2, -y+1/2, -z'
'x+1/2, -y+1/2, z'

loop_
_atom_site_label
_atom_site_type_symbol
_atom_site_fract_x
_atom_site_fract_y
_atom_site_fract_z
_atom_site_U_iso_or_equiv
_atom_site_adp_type
_atom_site_occupancy
_atom_site_site_symmetry_order
_atom_site_calc_flag
_atom_site_refinement_flags_posn
_atom_site_refinement_flags_adp
_atom_site_refinement_flags_occupancy
_atom_site_disorder_assembly
_atom_site_disorder_group
Er1 Er 0.75789(3) 0.36859(4) 0.24798(4) 0.0672(2) Uani 0.2047 1 d . U P A 3
Er2 Er 0.78454(5) 0.40782(7) 0.18961(6) 0.0545(3) Uani 0.1179 1 d . U P A 3
Er3 Er 0.74371(8) 0.40812(10) 0.29921(9) 0.0817(5) Uani 0.105 1 d . U P A 3
Er4 Er 0.77670(19) 0.38180(15) 0.21262(14) 0.1145(12) Uani 0.078 1 d . U P A 3
Er5 Er 0.70683(12) 0.47113(18) 0.30350(17) 0.0913(10) Uani 0.0666 1 d . U P A 3
Er6 Er 0.81285(16) 0.4459(3) 0.18757(19) 0.1058(13) Uani 0.0539 1 d . U P A 3
Er7 Er 0.71830(18) 0.4271(2) 0.2921(3) 0.0859(13) Uani 0.0458 1 d . U P A 3
Er8 Er 0.8309(2) 0.3804(2) 0.2705(3) 0.1026(17) Uani 0.0452 1 d . U P A 3
Er9 Er 0.7711(3) 0.4302(4) 0.3436(3) 0.1130(17) Uani 0.0431 1 d . U P A 3
Er10 Er 0.80326(18) 0.3666(2) 0.2915(2) 0.0855(12) Uani 0.0425 1 d . U P A 3
Er11 Er 0.8603(3) 0.4201(4) 0.2545(4) 0.137(3) Uani 0.0405 1 d . U P A 3
Er12 Er 0.7264(3) 0.500000 0.3330(4) 0.084(2) Uani 0.037 2 d S TU P A 3
Er13 Er 0.7398(3) 0.4699(3) 0.3302(3) 0.0957(18) Uani 0.0366 1 d . U P A 3
Er14 Er 0.7694(7) 0.500000 0.3629(7) 0.122(5) Uani 0.0261 2 d S TU P A 3
Er15 Er 0.8769(5) 0.4670(7) 0.2613(9) 0.171(5) Uani 0.0261 1 d . U P A 3
Er16 Er 0.7351(7) 0.4064(7) 0.2402(7) 0.140(4) Uani 0.0238 1 d . U P A 3
Er17 Er 0.7866(5) 0.3948(6) 0.3197(6) 0.096(3) Uani 0.0209 1 d . U P A 3
Er18 Er 0.7741(8) 0.4682(9) 0.1706(9) 0.141(6) Uani 0.0179 1 d . U P A 3
C1 C 0.8576(5) 0.2938(5) 0.3631(6) 0.106(3) Uani 0.5 1 d . U P B -4
C2 C 0.8707(4) 0.2742(5) 0.3072(5) 0.102(3) Uani 0.5 1 d . U P B -4
C3 C 0.8205(5) 0.2456(5) 0.2610(5) 0.115(3) Uani 0.5 1 d . U P B -4
C4 C 0.7709(4) 0.2508(5) 0.2985(5) 0.106(3) Uani 0.5 1 d D U P B -4
C5 C 0.7949(5) 0.2773(5) 0.3576(4) 0.116(3) Uani 0.5 1 d D U P B -4
C6 C 0.7608(4) 0.3214(6) 0.3881(5) 0.133(3) Uani 0.5 1 d D U P B -4
C7 C 0.7841(8) 0.3834(8) 0.4226(6) 0.147(4) Uani 0.5 1 d . U P B -4
C8 C 0.8522(7) 0.3998(8) 0.4323(7) 0.140(4) Uani 0.5 1 d . U P B -4
C9 C 0.8798(5) 0.3584(6) 0.3895(6) 0.117(3) Uani 0.5 1 d . U P B -4
C10 C 0.9168(5) 0.4060(6) 0.3703(5) 0.133(4) Uani 0.5 1 d D U P B -4
C11 C 0.9345(5) 0.3817(7) 0.3201(5) 0.139(4) Uani 0.5 1 d D U P B -4
C12 C 0.9108(4) 0.3103(6) 0.2954(6) 0.117(3) Uani 0.5 1 d . U P B -4
C13 C 0.9036(4) 0.3195(6) 0.2234(5) 0.116(3) Uani 0.5 1 d . U P B -4
C14 C 0.8610(4) 0.2989(6) 0.1831(6) 0.118(3) Uani 0.5 1 d . U P B -4
C15 C 0.8142(6) 0.2611(6) 0.2052(6) 0.131(4) Uani 0.5 1 d . U P B -4
C16 C 0.7550(5) 0.2739(6) 0.1752(6) 0.121(3) Uani 0.5 1 d . U P B -4
C17 C 0.7100(6) 0.2775(7) 0.2110(6) 0.130(4) Uani 0.5 1 d . U P B -4
C18 C 0.7148(4) 0.2697(6) 0.2662(5) 0.125(3) Uani 0.5 1 d D U P B -4
C19 C 0.6842(4) 0.3092(6) 0.3004(4) 0.122(3) Uani 0.5 1 d D U P B -4
C20 C 0.7024(4) 0.3299(6) 0.3629(5) 0.130(3) Uani 0.5 1 d D U P B -4
C21 C 0.6711(5) 0.3982(8) 0.3684(6) 0.140(3) Uani 0.5 1 d . U P B -4
C22 C 0.6998(5) 0.4347(8) 0.4117(6) 0.139(3) Uani 0.5 1 d . U P B -4
C23 C 0.7552(6) 0.4334(6) 0.4438(5) 0.109(3) Uani 0.5 1 d . U P B -4
C24 C 0.7757(5) 0.5114(10) 0.4574(4) 0.131(3) Uani 0.5 1 d . U P B -4
C25 C 0.8255(5) 0.5290(6) 0.4524(5) 0.119(3) Uani 0.5 1 d . U P B -4
C26 C 0.8638(5) 0.4753(6) 0.4396(6) 0.140(4) Uani 0.5 1 d . U P B -4
C27 C 0.9004(5) 0.5207(7) 0.4032(6) 0.139(4) Uani 0.5 1 d . U P B -4
C28 C 0.9223(4) 0.4860(6) 0.3782(5) 0.150(4) Uani 0.5 1 d D U P B -4
C29 C 0.9417(4) 0.5385(6) 0.3406(5) 0.137(3) Uani 0.5 1 d D U P B -4
C30 C 0.9521(4) 0.5108(8) 0.2874(5) 0.165(4) Uani 0.5 1 d D U P B -4
C31 C 0.9506(4) 0.4291(5) 0.2790(6) 0.131(3) Uani 0.5 1 d D U P B -4
C32 C 0.9391(5) 0.3956(8) 0.2280(7) 0.135(3) Uani 0.5 1 d . U P B -4
C33 C 0.9179(4) 0.4375(6) 0.1644(5) 0.122(3) Uani 0.5 1 d D U P B -4
C34 C 0.8722(4) 0.4115(6) 0.1250(5) 0.121(3) Uani 0.5 1 d D U P B -4
C35 C 0.8444(4) 0.3491(6) 0.1303(4) 0.103(3) Uani 0.5 1 d . U P B -4
C36 C 0.7901(5) 0.3567(8) 0.1038(5) 0.120(3) Uani 0.5 1 d . U P B -4
C37 C 0.7446(4) 0.3204(6) 0.1243(5) 0.100(3) Uani 0.5 1 d . U P B -4
C38 C 0.6955(3) 0.3704(5) 0.1288(4) 0.086(2) Uani 0.5 1 d . U P B -4
C39 C 0.6732(4) 0.3503(6) 0.1716(5) 0.103(3) Uani 0.5 1 d . U P B -4
C40 C 0.6432(4) 0.3984(7) 0.2017(5) 0.109(3) Uani 0.5 1 d . U P B -4
C41 C 0.6422(4) 0.3728(7) 0.2687(6) 0.116(3) Uani 0.5 1 d . U P B -4
C42 C 0.6361(4) 0.4199(7) 0.3120(6) 0.123(3) Uani 0.5 1 d . U P B -4
C43 C 0.6230(3) 0.5081(15) 0.2892(5) 0.129(3) Uani 0.5 1 d . U P B -4
C44 C 0.6466(4) 0.5514(6) 0.3467(4) 0.117(3) Uani 0.5 1 d D U P B -4
C45 C 0.6775(3) 0.5237(6) 0.3976(4) 0.118(3) Uani 0.5 1 d D U P B -4
C46 C 0.7284(5) 0.5487(6) 0.4296(6) 0.140(4) Uani 0.5 1 d D U P B -4
C47 C 0.7391(3) 0.6231(5) 0.4186(4) 0.131(3) Uani 0.5 1 d D U P B -4
C48 C 0.7966(4) 0.6429(6) 0.4265(4) 0.132(3) Uani 0.5 1 d D U P B -4
C49 C 0.8354(6) 0.6072(8) 0.4336(6) 0.132(4) Uani 0.5 1 d . U P B -4
C50 C 0.8824(5) 0.5958(9) 0.4075(6) 0.135(4) Uani 0.5 1 d . U P B -4
C51 C 0.8886(5) 0.6465(7) 0.3752(6) 0.121(3) Uani 0.5 1 d . U P B -4
C52 C 0.9213(5) 0.6273(7) 0.3402(6) 0.123(3) Uani 0.5 1 d . U P B -4
C53 C 0.9091(6) 0.6676(9) 0.2743(8) 0.146(4) Uani 0.5 1 d . U P B -4
C54 C 0.9197(4) 0.6377(8) 0.2164(7) 0.134(3) Uani 0.5 1 d . U P B -4
C55 C 0.9456(4) 0.5422(7) 0.2314(6) 0.134(3) Uani 0.5 1 d . U P B -4
C56 C 0.9225(3) 0.5164(6) 0.1705(4) 0.137(3) Uani 0.5 1 d D U P B -4
C57 C 0.8883(3) 0.5658(5) 0.1351(4) 0.123(3) Uani 0.5 1 d D U P B -4
C58 C 0.8377(4) 0.5378(5) 0.1010(4) 0.126(3) Uani 0.5 1 d D U P B -4
C59 C 0.8412(5) 0.4651(5) 0.0867(4) 0.126(3) Uani 0.5 1 d D U P B -4
C60 C 0.7910(6) 0.4489(9) 0.0817(6) 0.140(3) Uani 0.5 1 d . U P B -4
C61 C 0.7316(5) 0.4736(6) 0.0824(4) 0.117(3) Uani 0.5 1 d . U P B -4
C62 C 0.6923(4) 0.4518(6) 0.1079(5) 0.097(3) Uani 0.5 1 d . U P B -4
C63 C 0.6617(3) 0.500(5) 0.1408(3) 0.103(2) Uani 0.5 1 d . U P B -4
C64 C 0.6382(3) 0.4706(6) 0.1874(5) 0.117(3) Uani 0.5 1 d . U P B -4
C65 C 0.6248(4) 0.5297(6) 0.2322(5) 0.119(3) Uani 0.5 1 d . U P B -4
C66 C 0.6342(4) 0.5993(6) 0.2295(5) 0.110(3) Uani 0.5 1 d . U P B -4
C67 C 0.6522(4) 0.6543(6) 0.2714(5) 0.118(3) Uani 0.5 1 d . U P B -4
C68 C 0.6594(4) 0.6261(6) 0.3350(5) 0.129(3) Uani 0.5 1 d D U P B -4
C69 C 0.7071(3) 0.6620(5) 0.3706(4) 0.130(3) Uani 0.5 1 d D U P B -4
C70 C 0.7447(3) 0.7153(5) 0.3537(4) 0.141(3) Uani 0.5 1 d D U P B -4
C71 C 0.8002(3) 0.7003(5) 0.3863(4) 0.117(3) Uani 0.5 1 d D U P B -4
C72 C 0.8434(5) 0.7025(6) 0.3657(5) 0.125(3) Uani 0.5 1 d . U P B -4
C73 C 0.8349(4) 0.7393(6) 0.3052(4) 0.132(3) Uani 0.5 1 d D U P B -4
C74 C 0.8684(4) 0.7218(7) 0.2645(4) 0.145(4) Uani 0.5 1 d D U P B -4
C75 C 0.8353(3) 0.7315(5) 0.2057(4) 0.123(3) Uani 0.5 1 d D U P B -4
C76 C 0.8884(4) 0.6367(6) 0.1610(5) 0.123(3) Uani 0.5 1 d D U P B -4
C77 C 0.8407(4) 0.6849(5) 0.1552(4) 0.126(3) Uani 0.5 1 d D U P B -4
C78 C 0.7924(4) 0.6595(6) 0.1159(5) 0.141(4) Uani 0.5 1 d D U P B -4
C79 C 0.7913(5) 0.5870(5) 0.0873(4) 0.121(3) Uani 0.5 1 d D U P B -4
C80 C 0.7503(6) 0.5589(7) 0.0834(5) 0.125(3) Uani 0.5 1 d . U P B -4
C81 C 0.7114(6) 0.6056(7) 0.1071(5) 0.120(3) Uani 0.5 1 d . U P B -4
C82 C 0.6733(5) 0.5818(7) 0.1368(5) 0.116(3) Uani 0.5 1 d . U P B -4
C83 C 0.6613(5) 0.6349(7) 0.1817(6) 0.112(3) Uani 0.5 1 d . U P B -4
C84 C 0.6889(4) 0.6976(5) 0.2058(5) 0.109(3) Uani 0.5 1 d . U P B -4
C85 C 0.6824(4) 0.7063(6) 0.2594(5) 0.112(3) Uani 0.5 1 d . U P B -4
C86 C 0.7370(5) 0.7371(6) 0.3057(6) 0.137(3) Uani 0.5 1 d . U P B -4
C87 C 0.7798(4) 0.7600(5) 0.2730(4) 0.117(3) Uani 0.5 1 d D U P B -4
C88 C 0.7806(3) 0.7505(6) 0.2128(4) 0.142(4) Uani 0.5 1 d D U P B -4
C89 C 0.7318(5) 0.7187(6) 0.1763(5) 0.136(4) Uani 0.5 1 d D U P B -4
C90 C 0.7396(5) 0.6717(6) 0.1291(5) 0.136(4) Uani 0.5 1 d D U P B -4
C91 C 0.8042(5) 0.500000 0.2479(5) 0.185(5) Uani 1 2 d DS TU P . .
C92 C 0.7845(3) 0.500000 0.2791(4) 0.143(4) Uani 1 2 d DS TU P A .
Ni1A Ni 0.54416(2) 0.500000 0.07027(2) 0.04262(12) Uani 1 2 d S T P C 1
C1A C 0.60081(10) 0.43831(14) -0.02120(13) 0.0452(6) Uani 1 1 d . U . C 1
N3A N 0.54542(8) 0.38909(13) 0.07147(11) 0.0515(6) Uani 1 1 d . . . C 1
C3A C 0.56731(10) 0.34194(14) 0.03517(14) 0.0474(7) Uani 1 1 d . U . C 1
C4A C 0.56060(11) 0.26352(16) 0.05090(16) 0.0592(8) Uani 1 1 d . U . C 1
C5A C 0.52514(10) 0.34151(15) 0.10874(13) 0.0479(7) Uani 1 1 d . U . C 1
C6A C 0.49026(11) 0.43851(16) 0.16411(14) 0.0512(7) Uani 1 1 d . U . C 1
C7A C 0.53457(12) 0.26343(16) 0.09567(16) 0.0597(8) Uani 1 1 d . U . C 1
C8A C 0.51940(13) 0.19712(18) 0.12911(18) 0.0698(10) Uani 1 1 d . U . C 1
H8AA H 0.517737 0.151205 0.104438 0.084 Uiso 1 1 calc R U . C 1
H8AB H 0.481992 0.205562 0.136360 0.084 Uiso 1 1 calc R U . C 1
C9A C 0.56031(16) 0.1834(2) 0.1885(2) 0.0846(12) Uani 1 1 d . U . C 1
H9AA H 0.548723 0.138753 0.207595 0.127 Uiso 1 1 calc R U . C 1
H9AB H 0.560790 0.227573 0.214024 0.127 Uiso 1 1 calc R U . C 1
H9AC H 0.597501 0.175054 0.181770 0.127 Uiso 1 1 calc R U . C 1
C10A C 0.58037(12) 0.19765(16) 0.01965(18) 0.0648(9) Uani 1 1 d . U . C 1
H10A H 0.572527 0.208169 -0.023250 0.078 Uiso 1 1 calc R U . C 1
H10B H 0.559485 0.151734 0.025678 0.078 Uiso 1 1 calc R U . C 1
C11A C 0.64323(13) 0.1826(2) 0.0423(2) 0.0794(11) Uani 1 1 d . U . C 1
H11A H 0.653160 0.135440 0.025079 0.119 Uiso 1 1 calc R U . C 1
H11B H 0.651957 0.178247 0.085405 0.119 Uiso 1 1 calc R U . C 1
H11C H 0.664317 0.224520 0.030649 0.119 Uiso 1 1 calc R U . C 1
C12A C 0.49855(12) 0.36437(17) 0.15121(15) 0.0594(8) Uani 1 1 d . U . C 1
H12A H 0.484937 0.326488 0.173217 0.071 Uiso 1 1 calc R U . C 1
C13A C 0.46337(13) 0.4614(2) 0.21134(16) 0.0636(9) Uani 1 1 d . U . C 1
C14A C 0.44161(15) 0.4078(2) 0.25077(16) 0.0741(10) Uani 1 1 d . U . C 1
H14A H 0.421803 0.365918 0.226691 0.089 Uiso 1 1 calc R U . C 1
H14B H 0.414678 0.434754 0.269021 0.089 Uiso 1 1 calc R U . C 1
C15A C 0.48775(17) 0.3752(3) 0.29944(18) 0.0857(12) Uani 1 1 d . U . C 1
H15A H 0.512192 0.343661 0.281713 0.129 Uiso 1 1 calc R U . C 1
H15B H 0.471444 0.344422 0.326205 0.129 Uiso 1 1 calc R U . C 1
H15C H 0.509205 0.416568 0.321612 0.129 Uiso 1 1 calc R U . C 1
C16A C 0.62922(11) 0.46168(16) -0.06615(15) 0.0532(7) Uani 1 1 d . U . C 1
C17A C 0.65546(12) 0.40820(17) -0.10206(15) 0.0587(8) Uani 1 1 d . U . C 1
H17A H 0.660526 0.434637 -0.137992 0.070 Uiso 1 1 calc R U . C 1
H17B H 0.630037 0.365149 -0.114773 0.070 Uiso 1 1 calc R U . C 1
C18A C 0.71176(12) 0.3776(2) -0.06830(17) 0.0684(9) Uani 1 1 d . U . C 1
H18A H 0.728352 0.347029 -0.094952 0.103 Uiso 1 1 calc R U . C 1
H18B H 0.706468 0.346256 -0.035249 0.103 Uiso 1 1 calc R U . C 1
H18C H 0.736366 0.419944 -0.053157 0.103 Uiso 1 1 calc R U . C 1
C2A C 0.59236(11) 0.36421(15) -0.00770(15) 0.0526(7) Uani 1 1 d . U . C 1
H2A H 0.605081 0.326066 -0.030188 0.063 Uiso 1 1 calc R U . C 1
N2A N 0.58303(12) 0.500000 0.00553(16) 0.0481(8) Uani 1 2 d S T P C 1
N1A N 0.50573(14) 0.500000 0.13594(17) 0.0540(9) Uani 1 2 d S T P C 1
Ni1B Ni 1.000000 0.500000 0.500000 0.0622(2) Uani 1 4 d S T P D 2
C2B C 0.93181(18) 0.56851(19) 0.57751(17) 0.0742(11) Uani 1 1 d . U . D 2
C3B C 0.96875(16) 0.65606(19) 0.53318(16) 0.0675(10) Uani 1 1 d . U . D 2
C4B C 1.000000 0.6924(3) 0.500000 0.0680(14) Uani 1 2 d S TU P D 2
H4B H 1.000003 0.746111 0.500002 0.082 Uiso 1 2 calc R U P D 2
C5B C 0.93586(17) 0.69447(19) 0.56809(17) 0.0732(10) Uani 1 1 d . U . D 2
C6B C 0.91352(19) 0.6406(2) 0.59634(18) 0.0814(11) Uani 1 1 d . U . D 2
C7B C 0.8741(2) 0.6486(2) 0.63525(19) 0.0952(13) Uani 1 1 d . U . D 2
H7BA H 0.876304 0.700820 0.650961 0.114 Uiso 1 1 calc R U . D 2
H7BB H 0.885110 0.613725 0.669154 0.114 Uiso 1 1 calc R U . D 2
C8B C 0.8148(2) 0.6320(3) 0.6038(2) 0.1093(14) Uani 1 1 d . U . D 2
H8BA H 0.802435 0.669527 0.572600 0.164 Uiso 1 1 calc R U . D 2
H8BB H 0.790971 0.634273 0.632098 0.164 Uiso 1 1 calc R U . D 2
H8BC H 0.812718 0.581388 0.586259 0.164 Uiso 1 1 calc R U . D 2
C9B C 0.9272(2) 0.7788(2) 0.56926(18) 0.0858(12) Uani 1 1 d . U . D 2
H9BA H 0.917170 0.792660 0.606756 0.103 Uiso 1 1 calc R U . D 2
H9BB H 0.962395 0.804604 0.568146 0.103 Uiso 1 1 calc R U . D 2
C10B C 0.8827(2) 0.8059(2) 0.5186(2) 0.0956(14) Uani 1 1 d . U . D 2
H20A H 0.893143 0.794257 0.481313 0.143 Uiso 1 1 calc R U . D 2
H20B H 0.878196 0.860701 0.521765 0.143 Uiso 1 1 calc R U . D 2
H20C H 0.847723 0.780639 0.519451 0.143 Uiso 1 1 calc R U . D 2
C1B C 0.9166(3) 0.500000 0.5967(3) 0.0801(16) Uani 1 2 d S TU P D 2
H1B H 0.894237 0.500000 0.624913 0.096 Uiso 1 2 calc R U P D 2
N1B N 0.96531(13) 0.57861(15) 0.53871(13) 0.0673(8) Uani 1 1 d . . . D 2
C1I C 0.7362(2) -0.0041(5) 0.1726(2) 0.126(3) Uani 0.34 1 d G U P E -9
H1I H 0.754800 -0.004087 0.141051 0.151 Uiso 0.34 1 calc R U P E -9
C2I C 0.7206(4) 0.0639(5) 0.1941(4) 0.104(3) Uani 0.34 1 d G U P E -9
H2I H 0.728477 0.110311 0.177191 0.125 Uiso 0.34 1 calc R U P E -9
C3I C 0.6934(4) 0.0638(7) 0.2402(5) 0.089(3) Uani 0.34 1 d G U P E -9
H3I H 0.682683 0.110279 0.254879 0.107 Uiso 0.34 1 calc R U P E -9
C4I C 0.6818(3) -0.0041(9) 0.2649(3) 0.110(3) Uani 0.34 1 d G U P E -9
H4I H 0.663209 -0.004152 0.296428 0.132 Uiso 0.34 1 calc R U P E -9
C5I C 0.6974(5) -0.0721(7) 0.2434(5) 0.112(3) Uani 0.34 1 d G U P E -9
H5I H 0.689531 -0.118551 0.260288 0.134 Uiso 0.34 1 calc R U P E -9
C6I C 0.7246(4) -0.0721(5) 0.1973(5) 0.129(3) Uani 0.34 1 d G U P E -9
H6I H 0.735326 -0.118520 0.182600 0.155 Uiso 0.34 1 calc R U P E -9
C1S C 0.6698(7) -0.0275(7) 0.1604(8) 0.134(5) Uani 0.16 1 d G U P F -10
H1S H 0.643048 -0.025607 0.124023 0.160 Uiso 0.16 1 calc R U P F -10
C2S C 0.7254(8) -0.0379(9) 0.1607(9) 0.132(4) Uani 0.16 1 d G U P F -10
H2S H 0.736786 -0.042979 0.124522 0.158 Uiso 0.16 1 calc R U P F -10
C3S C 0.7645(7) -0.0407(12) 0.2140(10) 0.137(5) Uani 0.16 1 d G U P F -10
H3S H 0.802569 -0.047738 0.214180 0.164 Uiso 0.16 1 calc R U P F -10
C4S C 0.7479(9) -0.0332(12) 0.2669(9) 0.122(4) Uani 0.16 1 d G U P F -10
H4S H 0.774615 -0.035125 0.303340 0.146 Uiso 0.16 1 calc R U P F -10
C5S C 0.6922(10) -0.0229(10) 0.2666(8) 0.115(4) Uani 0.16 1 d G U P F -10
H5S H 0.680878 -0.017752 0.302842 0.139 Uiso 0.16 1 calc R U P F -10
C6S C 0.6531(8) -0.0200(9) 0.2134(9) 0.117(4) Uani 0.16 1 d G U P F -10
H6S H 0.615094 -0.012993 0.213184 0.141 Uiso 0.16 1 calc R U P F -10

loop_
_atom_site_aniso_label
_atom_site_aniso_U_11
_atom_site_aniso_U_22
_atom_site_aniso_U_33
_atom_site_aniso_U_23
_atom_site_aniso_U_13
_atom_site_aniso_U_12
Er1 0.0726(4) 0.0401(3) 0.0922(5) -0.0068(3) 0.0254(4) -0.0144(3)
Er2 0.0494(5) 0.0477(6) 0.0665(7) -0.0172(5) 0.0130(5) 0.0019(5)
Er3 0.0883(10) 0.0581(8) 0.1075(11) 0.0276(7) 0.0404(8) -0.0109(7)
Er4 0.203(3) 0.0571(13) 0.0808(16) 0.0020(12) 0.0265(19) 0.0186(18)
Er5 0.0675(13) 0.0849(19) 0.128(2) 0.0004(15) 0.0361(13) -0.0042(12)
Er6 0.0836(19) 0.142(3) 0.105(2) -0.029(2) 0.0506(15) -0.019(2)
Er7 0.072(2) 0.0442(17) 0.141(3) -0.014(2) 0.022(2) 0.0106(16)
Er8 0.077(2) 0.050(2) 0.180(4) 0.002(2) 0.029(3) 0.0179(18)
Er9 0.114(3) 0.123(4) 0.110(3) 0.048(3) 0.040(3) 0.016(3)
Er10 0.078(2) 0.0506(19) 0.145(3) 0.020(2) 0.0617(18) 0.0163(16)
Er11 0.088(3) 0.082(3) 0.249(7) -0.050(4) 0.053(4) 0.003(3)
Er12 0.075(4) 0.086(5) 0.098(4) 0.000 0.034(3) 0.000
Er13 0.089(3) 0.072(3) 0.131(4) 0.005(3) 0.034(3) -0.011(3)
Er14 0.103(8) 0.152(10) 0.106(8) 0.000 0.009(7) 0.000
Er15 0.131(7) 0.102(7) 0.302(13) -0.036(8) 0.095(8) -0.025(6)
Er16 0.154(8) 0.084(6) 0.166(8) -0.026(6) 0.001(7) 0.021(6)
Er17 0.101(6) 0.061(4) 0.123(6) 0.017(5) 0.020(5) -0.012(4)
Er18 0.160(10) 0.116(9) 0.131(10) -0.021(7) -0.001(9) 0.050(8)
C1 0.128(6) 0.057(4) 0.124(6) 0.003(4) 0.007(5) 0.013(4)
C2 0.113(5) 0.060(4) 0.116(6) 0.010(4) -0.010(5) 0.034(4)
C3 0.148(6) 0.041(3) 0.131(6) -0.009(4) -0.020(6) 0.008(4)
C4 0.128(6) 0.039(3) 0.143(6) 0.009(4) 0.011(5) -0.002(4)
C5 0.158(6) 0.053(4) 0.138(6) 0.014(4) 0.037(6) 0.008(5)
C6 0.200(7) 0.076(5) 0.124(6) 0.010(5) 0.042(6) -0.006(6)
C7 0.201(8) 0.110(6) 0.120(7) 0.018(6) 0.014(7) 0.010(7)
C8 0.166(7) 0.100(6) 0.131(7) -0.006(6) -0.017(6) 0.010(6)
C9 0.129(6) 0.063(4) 0.133(6) -0.011(5) -0.028(6) 0.011(5)
C10 0.115(6) 0.107(6) 0.153(7) -0.002(6) -0.020(6) 0.016(5)
C11 0.095(5) 0.131(7) 0.172(7) -0.004(6) -0.008(6) 0.035(5)
C12 0.101(5) 0.100(5) 0.143(6) 0.013(5) 0.013(5) 0.053(4)
C13 0.091(4) 0.100(5) 0.153(6) -0.033(5) 0.021(4) 0.053(4)
C14 0.115(5) 0.085(5) 0.144(6) -0.031(4) 0.011(5) 0.048(4)
C15 0.147(6) 0.067(5) 0.158(7) -0.027(5) -0.011(6) 0.028(5)
C16 0.134(6) 0.063(4) 0.145(6) -0.022(5) -0.013(6) 0.024(5)
C17 0.154(7) 0.097(6) 0.132(6) -0.023(5) 0.023(6) -0.034(6)
C18 0.157(7) 0.078(5) 0.139(6) 0.006(5) 0.032(6) -0.024(5)
C19 0.136(5) 0.086(5) 0.161(6) -0.008(5) 0.069(5) -0.049(4)
C20 0.152(6) 0.088(5) 0.161(6) 0.021(5) 0.061(5) -0.036(5)
C21 0.157(6) 0.132(6) 0.154(6) -0.012(6) 0.080(5) -0.065(5)
C22 0.158(6) 0.143(6) 0.137(6) -0.004(5) 0.078(5) -0.062(5)
C23 0.168(6) 0.070(4) 0.097(5) 0.011(4) 0.043(5) -0.004(5)
C24 0.160(6) 0.119(7) 0.110(5) -0.011(6) 0.021(5) 0.009(7)
C25 0.139(6) 0.108(6) 0.095(5) -0.021(4) -0.003(5) 0.032(5)
C26 0.152(6) 0.111(7) 0.127(6) -0.014(5) -0.029(6) 0.020(5)
C27 0.123(5) 0.123(7) 0.146(6) -0.012(5) -0.023(5) -0.014(5)
C28 0.114(5) 0.127(7) 0.175(7) -0.015(7) -0.038(5) -0.020(6)
C29 0.094(5) 0.139(6) 0.160(6) -0.047(5) -0.010(5) 0.000(5)
C30 0.095(5) 0.166(7) 0.219(7) -0.011(8) 0.003(6) 0.006(7)
C31 0.073(4) 0.091(5) 0.214(8) -0.016(6) 0.000(6) 0.022(4)
C32 0.092(5) 0.124(6) 0.194(7) -0.032(6) 0.041(5) 0.035(5)
C33 0.099(4) 0.136(6) 0.153(6) -0.004(5) 0.075(4) 0.025(5)
C34 0.136(5) 0.122(6) 0.124(5) -0.007(5) 0.067(4) 0.041(5)
C35 0.100(5) 0.112(5) 0.103(5) -0.025(4) 0.040(4) 0.029(4)
C36 0.131(6) 0.130(6) 0.109(5) -0.014(5) 0.046(5) 0.011(6)
C37 0.106(5) 0.094(5) 0.105(5) -0.027(4) 0.038(4) 0.010(4)
C38 0.069(4) 0.080(4) 0.099(5) -0.032(4) -0.003(4) 0.013(3)
C39 0.085(5) 0.096(5) 0.127(6) -0.033(5) 0.022(4) -0.022(4)
C40 0.068(4) 0.114(5) 0.144(6) -0.047(5) 0.019(4) -0.026(4)
C41 0.091(5) 0.108(6) 0.158(6) -0.015(5) 0.045(5) -0.033(5)
C42 0.076(4) 0.136(6) 0.171(6) -0.002(6) 0.058(4) -0.039(4)
C43 0.071(3) 0.138(6) 0.183(6) -0.010(8) 0.040(4) -0.007(7)
C44 0.099(4) 0.133(6) 0.140(5) -0.015(5) 0.075(4) 0.009(5)
C45 0.129(4) 0.123(7) 0.133(4) -0.020(4) 0.095(3) -0.015(4)
C46 0.149(6) 0.162(7) 0.119(6) -0.004(6) 0.056(5) 0.022(6)
C47 0.127(6) 0.157(7) 0.119(5) -0.046(5) 0.052(4) 0.026(5)
C48 0.115(6) 0.152(6) 0.116(6) -0.071(5) 0.000(5) -0.001(6)
C49 0.123(6) 0.132(6) 0.119(6) -0.041(5) -0.015(6) -0.004(6)
C50 0.110(6) 0.135(7) 0.138(7) -0.033(6) -0.016(6) -0.012(6)
C51 0.109(6) 0.111(6) 0.124(6) -0.039(5) -0.011(5) -0.003(5)
C52 0.084(5) 0.117(6) 0.155(7) -0.030(6) 0.002(5) 0.003(5)
C53 0.109(6) 0.126(7) 0.194(8) 0.005(7) 0.015(6) -0.027(6)
C54 0.073(4) 0.144(6) 0.190(7) 0.037(6) 0.037(5) -0.035(5)
C55 0.056(4) 0.170(7) 0.180(7) 0.050(6) 0.032(4) -0.022(4)
C56 0.102(4) 0.167(8) 0.165(5) 0.027(6) 0.081(3) 0.001(6)
C57 0.093(4) 0.173(7) 0.133(4) 0.039(5) 0.089(3) 0.019(5)
C58 0.157(5) 0.153(6) 0.099(4) 0.024(4) 0.095(3) 0.010(5)
C59 0.163(5) 0.136(6) 0.107(4) 0.005(4) 0.090(4) 0.012(5)
C60 0.161(6) 0.163(6) 0.108(5) -0.007(5) 0.058(5) 0.022(6)
C61 0.128(6) 0.134(7) 0.082(5) -0.016(4) 0.006(5) 0.020(5)
C62 0.070(4) 0.114(5) 0.090(5) -0.006(4) -0.017(4) -0.003(4)
C63 0.083(3) 0.086(4) 0.114(4) -0.007(9) -0.035(3) 0.009(9)
C64 0.058(4) 0.137(7) 0.136(6) -0.040(5) -0.018(4) 0.009(4)
C65 0.063(4) 0.144(7) 0.141(6) -0.029(5) 0.004(4) 0.025(4)
C66 0.077(4) 0.125(5) 0.116(5) -0.042(4) -0.004(4) 0.049(4)
C67 0.096(5) 0.123(5) 0.124(6) -0.039(5) -0.003(5) 0.063(4)
C68 0.109(5) 0.131(6) 0.142(6) -0.038(5) 0.020(5) 0.049(5)
C69 0.106(5) 0.141(6) 0.142(5) -0.076(4) 0.027(4) 0.037(5)
C70 0.137(6) 0.136(5) 0.140(6) -0.077(4) 0.007(5) 0.056(5)
C71 0.100(5) 0.133(5) 0.106(5) -0.073(4) -0.001(4) 0.019(5)
C72 0.124(6) 0.102(5) 0.124(6) -0.065(4) -0.021(5) -0.007(5)
C73 0.160(7) 0.066(4) 0.163(7) -0.039(5) 0.020(6) -0.019(5)
C74 0.150(7) 0.088(5) 0.192(7) 0.001(6) 0.029(7) -0.039(5)
C75 0.142(6) 0.055(4) 0.180(7) 0.033(5) 0.054(5) -0.012(4)
C76 0.100(4) 0.138(6) 0.153(5) 0.033(5) 0.073(4) -0.017(5)
C77 0.140(6) 0.090(5) 0.156(6) 0.051(4) 0.052(5) -0.017(5)
C78 0.186(7) 0.111(6) 0.133(6) 0.059(5) 0.051(6) 0.015(6)
C79 0.189(7) 0.094(5) 0.095(5) 0.023(4) 0.061(5) 0.032(5)
C80 0.163(7) 0.119(6) 0.091(5) 0.015(5) 0.026(5) 0.036(6)
C81 0.158(7) 0.096(5) 0.102(5) 0.035(4) 0.021(5) 0.028(5)
C82 0.121(6) 0.109(6) 0.106(6) 0.011(5) -0.004(5) 0.029(5)
C83 0.092(5) 0.100(5) 0.127(6) -0.011(5) -0.010(5) 0.038(4)
C84 0.097(5) 0.069(4) 0.149(6) -0.031(4) 0.000(5) 0.033(4)
C85 0.101(5) 0.092(5) 0.129(6) -0.036(4) -0.005(5) 0.050(4)
C86 0.163(6) 0.086(4) 0.144(6) -0.049(4) -0.006(6) 0.063(4)
C87 0.145(6) 0.050(4) 0.157(6) -0.017(4) 0.037(6) 0.016(4)
C88 0.172(7) 0.058(4) 0.185(7) 0.018(5) 0.017(7) 0.011(5)
C89 0.153(7) 0.073(5) 0.174(7) 0.004(6) 0.022(6) 0.028(5)
C90 0.173(7) 0.097(5) 0.135(6) 0.050(5) 0.025(6) 0.036(6)
C91 0.155(8) 0.255(11) 0.133(8) 0.000 0.008(7) 0.000
C92 0.093(5) 0.196(9) 0.123(7) 0.000 -0.013(5) 0.000
Ni1A 0.0322(2) 0.0265(2) 0.0718(3) 0.000 0.01736(18) 0.000
C1A 0.0325(11) 0.0322(11) 0.0737(16) 0.0002(11) 0.0177(10) -0.0008(9)
N3A 0.0370(10) 0.0337(11) 0.0869(16) 0.0029(10) 0.0206(10) -0.0011(9)
C3A 0.0320(11) 0.0282(11) 0.0837(18) 0.0014(11) 0.0169(11) 0.0021(9)
C4A 0.0414(12) 0.0343(13) 0.106(2) 0.0075(14) 0.0245(13) 0.0000(11)
C5A 0.0353(11) 0.0332(12) 0.0790(17) 0.0074(11) 0.0211(11) 0.0002(10)
C6A 0.0418(12) 0.0433(13) 0.0714(17) 0.0022(12) 0.0190(11) 0.0006(11)
C7A 0.0433(13) 0.0365(13) 0.102(2) 0.0093(14) 0.0231(13) -0.0009(11)
C8A 0.0583(16) 0.0396(14) 0.117(2) 0.0149(16) 0.0313(16) -0.0001(13)
C9A 0.075(2) 0.0546(18) 0.126(3) 0.0323(18) 0.025(2) -0.0003(17)
C10A 0.0518(14) 0.0327(13) 0.114(2) 0.0054(15) 0.0280(15) 0.0021(12)
C11A 0.0556(16) 0.0530(17) 0.133(3) 0.0040(19) 0.0290(17) 0.0204(14)
C12A 0.0456(14) 0.0475(15) 0.087(2) 0.0106(14) 0.0181(13) 0.0004(12)
C13A 0.0587(16) 0.0613(17) 0.0740(19) 0.0031(15) 0.0214(14) 0.0011(14)
C14A 0.0746(18) 0.074(2) 0.082(2) 0.0080(17) 0.0352(15) 0.0004(17)
C15A 0.090(2) 0.090(3) 0.080(2) 0.013(2) 0.0254(18) -0.015(2)
C16A 0.0402(12) 0.0407(13) 0.0807(19) -0.0008(13) 0.0181(12) 0.0001(11)
C17A 0.0488(13) 0.0458(15) 0.0869(19) -0.0041(14) 0.0270(13) 0.0007(12)
C18A 0.0474(14) 0.0636(19) 0.098(2) -0.0110(17) 0.0252(14) 0.0115(14)
C2A 0.0416(12) 0.0343(13) 0.0848(18) -0.0012(12) 0.0204(12) 0.0032(11)
N2A 0.0353(14) 0.0282(14) 0.082(2) 0.000 0.0158(14) 0.000
N1A 0.0455(16) 0.0408(16) 0.076(2) 0.000 0.0149(15) 0.000
Ni1B 0.0744(5) 0.0406(4) 0.0677(5) 0.000 0.0078(4) 0.000
C2B 0.098(2) 0.0464(17) 0.078(2) -0.0072(15) 0.0205(18) -0.0018(17)
C3B 0.083(2) 0.0467(16) 0.070(2) -0.0047(14) 0.0103(16) 0.0006(16)
C4B 0.084(3) 0.043(2) 0.072(3) 0.000 0.007(2) 0.000
C5B 0.094(2) 0.0461(16) 0.079(2) -0.0084(15) 0.0181(18) -0.0032(16)
C6B 0.112(3) 0.0549(18) 0.081(2) -0.0089(16) 0.0289(19) -0.0029(19)
C7B 0.144(3) 0.055(2) 0.100(2) -0.0143(18) 0.056(2) -0.004(2)
C8B 0.160(3) 0.065(2) 0.126(3) -0.017(2) 0.083(2) -0.001(2)
C9B 0.122(3) 0.0505(18) 0.091(2) -0.0162(17) 0.037(2) -0.0043(19)
C10B 0.144(4) 0.058(2) 0.088(3) -0.0040(19) 0.032(2) 0.015(2)
C1B 0.109(4) 0.050(2) 0.088(3) 0.000 0.035(3) 0.000
N1B 0.0835(17) 0.0441(13) 0.0721(17) -0.0017(12) 0.0130(14) -0.0012(13)
C1I 0.178(5) 0.048(4) 0.177(5) 0.000(6) 0.092(5) -0.045(5)
C2I 0.151(6) 0.044(4) 0.153(6) -0.013(4) 0.107(4) -0.044(4)
C3I 0.143(6) 0.030(4) 0.119(5) -0.020(4) 0.081(4) -0.024(4)
C4I 0.166(5) 0.048(4) 0.137(5) -0.025(6) 0.077(4) -0.017(6)
C5I 0.156(6) 0.059(5) 0.138(6) -0.024(5) 0.070(5) -0.029(5)
C6I 0.171(6) 0.067(5) 0.166(6) -0.003(5) 0.075(5) -0.037(5)
C1S 0.172(8) 0.071(7) 0.172(8) -0.013(7) 0.070(7) -0.018(7)
C2S 0.173(7) 0.072(6) 0.173(7) -0.003(7) 0.085(7) -0.049(6)
C3S 0.178(8) 0.077(7) 0.169(8) 0.001(7) 0.068(7) -0.036(7)
C4S 0.161(7) 0.071(6) 0.151(7) -0.012(6) 0.071(7) -0.032(6)
C5S 0.163(7) 0.062(7) 0.140(7) -0.021(6) 0.074(6) -0.020(6)
C6S 0.165(7) 0.055(7) 0.147(7) -0.007(6) 0.065(6) -0.033(6)

loop_
_atom_type_symbol
_atom_type_description
_atom_type_scat_dispersion_real
_atom_type_scat_dispersion_imag
_atom_type_scat_source
C C 0.0051 0.0024 'International Tables Vol C Tables 4.2.6.8 and 6.1.1.4'
H H 0.0000 0.0000 'International Tables Vol C Tables 4.2.6.8 and 6.1.1.4'
N N 0.0096 0.0048 'International Tables Vol C Tables 4.2.6.8 and 6.1.1.4'
S S 0.1599 0.1700 'International Tables Vol C Tables 4.2.6.8 and 6.1.1.4'
Ni Ni 0.2988 1.4605 'International Tables Vol C Tables 4.2.6.8 and 6.1.1.4'
Er Er -0.4494 6.4349 'International Tables Vol C Tables 4.2.6.8 and 6.1.1.4'

loop_
_geom_angle_atom_site_label_1
_geom_angle_atom_site_label_2
_geom_angle_atom_site_label_3
_geom_angle
_geom_angle_site_symmetry_1
_geom_angle_site_symmetry_3
Er16 Er1 Er4 92.7(12) . .
Er16 Er1 Er10 125.2(10) . .
Er4 Er1 Er10 98.8(3) . .
Er16 Er1 Er3 63.0(11) . .
Er4 Er1 Er3 137.88(17) . .
Er10 Er1 Er3 73.5(2) . .
Er16 Er1 Er17 95.8(11) . .
Er4 Er1 Er17 122.3(5) . .
Er10 Er1 Er17 34.8(4) . .
Er3 Er1 Er17 38.7(4) . .
Er16 Er1 Er8 122.7(10) . .
Er4 Er1 Er8 66.8(3) . .
Er10 Er1 Er8 32.0(3) . .
Er3 Er1 Er8 96.7(2) . .
Er17 Er1 Er8 60.9(5) . .
Er16 Er1 Er2 82.8(12) . .
Er4 Er1 Er2 10.59(17) . .
Er10 Er1 Er2 101.3(2) . .
Er3 Er1 Er2 128.45(9) . .
Er17 Er1 Er2 119.4(4) . .
Er8 Er1 Er2 69.6(2) . .
Er16 Er1 Er7 45.2(12) . .
Er4 Er1 Er7 132.6(2) . .
Er10 Er1 Er7 93.1(3) . .
Er3 Er1 Er7 19.96(16) . .
Er17 Er1 Er7 58.4(4) . .
Er8 Er1 Er7 113.3(2) . .
Er2 Er1 Er7 122.02(16) . .
Er16 Er1 Er9 78.0(11) . .
Er4 Er1 Er9 128.3(2) . .
Er10 Er1 Er9 53.2(3) . .
Er3 Er1 Er9 20.89(17) . .
Er17 Er1 Er9 18.7(4) . .
Er8 Er1 Er9 76.1(3) . .
Er2 Er1 Er9 121.74(16) . .
Er7 Er1 Er9 40.0(2) . .
Er16 Er1 C92 57.0(10) . .
Er4 Er1 C92 83.4(3) . .
Er10 Er1 C92 71.3(2) . .
Er3 Er1 C92 54.7(2) . .
Er17 Er1 C92 56.0(4) . .
Er8 Er1 C92 67.5(2) . .
Er2 Er1 C92 74.8(2) . .
Er7 Er1 C92 57.5(3) . .
Er9 Er1 C92 48.7(3) . .
Er16 Er1 Er6 82.8(12) . .
Er4 Er1 Er6 22.26(19) . .
Er10 Er1 Er6 88.2(2) . .
Er3 Er1 Er6 115.98(13) . .
Er17 Er1 Er6 103.5(4) . .
Er8 Er1 Er6 57.8(2) . .
Er2 Er1 Er6 15.94(10) . .
Er7 Er1 Er6 114.35(18) . .
Er9 Er1 Er6 106.47(18) . .
C92 Er1 Er6 61.3(2) . .
Er16 Er1 C91 64.9(10) . .
Er4 Er1 C91 61.9(3) . .
Er10 Er1 C91 74.2(3) . .
Er3 Er1 C91 76.4(2) . .
Er17 Er1 C91 70.9(4) . .
Er8 Er1 C91 58.3(3) . .
Er2 Er1 C91 53.8(2) . .
Er7 Er1 C91 78.0(3) . .
Er9 Er1 C91 68.3(3) . .
C92 Er1 C91 21.7(3) . .
Er6 Er1 C91 39.7(3) . .
Er4 Er2 Er6 138.2(4) . .
Er4 Er2 Er18 138.6(11) . .
Er6 Er2 Er18 56.7(10) . .
Er4 Er2 Er1 14.8(3) . .
Er6 Er2 Er1 134.2(3) . .
Er18 Er2 Er1 124.0(11) . .
Er4 Er2 Er16 41.3(5) . .
Er6 Er2 Er16 127.8(5) . .
Er18 Er2 Er16 97.5(12) . .
Er1 Er2 Er16 27.2(4) . .
Er4 Er2 Er8 52.1(4) . .
Er6 Er2 Er8 87.0(3) . .
Er18 Er2 Er8 127.1(9) . .
Er1 Er2 Er8 55.17(17) . .
Er16 Er2 Er8 74.3(5) . .
Er4 Er2 C91 94.3(4) . .
Er6 Er2 C91 55.6(4) . .
Er18 Er2 C91 62.1(9) . .
Er1 Er2 C91 83.3(3) . .
Er16 Er2 C91 72.4(5) . .
Er8 Er2 C91 65.7(3) . .
Er4 Er2 Er11 83.6(4) . .
Er6 Er2 Er11 56.0(4) . .
Er18 Er2 Er11 105.1(9) . .
Er1 Er2 Er11 85.3(3) . .
Er16 Er2 Er11 98.7(5) . .
Er8 Er2 Er11 31.4(3) . .
C91 Er2 Er11 55.1(3) . .
C91 Er2 Er18 50.8(5) . 6_565
Er4 Er2 Er10 32.4(3) . .
Er6 Er2 Er10 105.8(3) . .
Er18 Er2 Er10 128.7(10) . .
Er1 Er2 Er10 32.65(11) . .
Er16 Er2 Er10 52.5(5) . .
Er8 Er2 Er10 22.71(18) . .
C91 Er2 Er10 68.8(2) . .
Er11 Er2 Er10 52.8(3) . .
Er18 Er2 Er10 118.4(5) 6_565 .
Er4 Er2 C92 77.0(3) . .
Er6 Er2 C92 75.0(3) . .
Er18 Er2 C92 72.1(10) . .
Er1 Er2 C92 64.78(15) . .
Er16 Er2 C92 53.1(4) . .
Er8 Er2 C92 61.21(19) . .
C91 Er2 C92 19.5(3) . .
Er11 Er2 C92 62.5(3) . .
Er18 Er2 C92 62.1(5) 6_565 .
Er10 Er2 C92 56.62(16) . .
C91 Er2 Er6 40.6(3) . 6_565
C92 Er2 Er6 57.72(17) . 6_565
Er7 Er3 Er17 161.0(8) . .
Er7 Er3 Er9 111.2(6) . .
Er17 Er3 Er9 50.9(7) . .
Er7 Er3 Er13 64.0(5) . .
Er17 Er3 Er13 97.1(7) . .
Er9 Er3 Er13 48.8(4) . .
Er7 Er3 Er16 80.9(8) . .
Er17 Er3 Er16 111.0(10) . .
Er9 Er3 Er16 147.0(8) . .
Er13 Er3 Er16 124.2(6) . .
Er7 Er3 Er5 26.6(4) . .
Er17 Er3 Er5 134.4(6) . .
Er9 Er3 Er5 86.1(4) . .
Er13 Er3 Er5 37.7(3) . .
Er16 Er3 Er5 97.5(6) . .
Er7 Er3 Er1 113.4(5) . .
Er17 Er3 Er1 82.3(7) . .
Er9 Er3 Er1 132.0(4) . .
Er13 Er3 Er1 151.8(3) . .
Er16 Er3 Er1 35.2(6) . .
Er5 Er3 Er1 132.7(2) . .
Er7 Er3 Er10 160.4(6) . .
Er17 Er3 Er10 33.3(7) . .
Er9 Er3 Er10 83.8(4) . .
Er13 Er3 Er10 126.0(3) . .
Er16 Er3 Er10 79.8(7) . .
Er5 Er3 Er10 155.9(2) . .
Er1 Er3 Er10 48.98(19) . .
Er7 Er3 Er12 54.0(5) . .
Er17 Er3 Er12 107.0(7) . .
Er9 Er3 Er12 59.1(4) . .
Er13 Er3 Er12 10.3(4) . .
Er16 Er3 Er12 116.5(6) . .
Er5 Er3 Er12 27.5(3) . .
Er1 Er3 Er12 148.2(3) . .
Er10 Er3 Er12 134.4(3) . .
Er7 Er3 C92 91.7(4) . .
Er17 Er3 C92 77.6(6) . .
Er9 Er3 C92 73.4(4) . .
Er13 Er3 C92 64.1(4) . .
Er16 Er3 C92 75.8(7) . .
Er5 Er3 C92 75.8(2) . .
Er1 Er3 C92 88.4(3) . .
Er10 Er3 C92 80.3(3) . .
Er12 Er3 C92 65.1(3) . .
Er7 Er3 Er14 85.1(6) . .
Er17 Er3 Er14 76.0(7) . .
Er9 Er3 Er14 29.9(5) . .
Er13 Er3 Er14 21.1(5) . .
Er16 Er3 Er14 131.5(7) . .
Er5 Er3 Er14 58.6(4) . .
Er1 Er3 Er14 143.3(5) . .
Er10 Er3 Er14 105.4(5) . .
Er12 Er3 Er14 31.1(4) . .
C92 Er3 Er14 58.4(5) . .
C92 Er3 Er13 51.1(3) . 6_565
Er2 Er4 Er1 154.6(4) . .
Er2 Er4 Er16 117.6(7) . .
Er1 Er4 Er16 38.2(6) . .
Er2 Er4 Er6 23.6(3) . .
Er1 Er4 Er6 143.5(3) . .
Er16 Er4 Er6 117.9(6) . .
Er2 Er4 Er8 106.7(5) . .
Er1 Er4 Er8 77.6(3) . .
Er16 Er4 Er8 100.1(7) . .
Er6 Er4 Er8 83.8(3) . .
Er2 Er4 Er18 25.2(7) . .
Er1 Er4 Er18 129.7(7) . .
Er16 Er4 Er18 92.5(9) . .
Er6 Er4 Er18 34.4(6) . .
Er8 Er4 Er18 111.8(7) . .
Er2 Er4 Er10 134.7(4) . .
Er1 Er4 Er10 46.23(19) . .
Er16 Er4 Er10 73.8(7) . .
Er6 Er4 Er10 111.1(3) . .
Er8 Er4 Er10 31.4(2) . .
Er18 Er4 Er10 129.0(6) . .
Er2 Er4 Er11 76.1(4) . .
Er1 Er4 Er11 105.1(3) . .
Er16 Er4 Er11 114.8(6) . .
Er6 Er4 Er11 53.4(3) . .
Er8 Er4 Er11 30.6(3) . .
Er18 Er4 Er11 83.9(7) . .
Er10 Er4 Er11 60.5(3) . .
Er2 Er4 C91 66.3(3) . .
Er1 Er4 C91 94.1(3) . .
Er16 Er4 C91 75.1(6) . .
Er6 Er4 C91 49.5(3) . .
Er8 Er4 C91 66.8(3) . .
Er18 Er4 C91 52.6(6) . .
Er10 Er4 C91 76.4(3) . .
Er11 Er4 C91 51.9(3) . .
Er2 Er4 Er3 131.6(3) . .
Er1 Er4 Er3 24.79(11) . .
Er16 Er4 Er3 28.9(6) . .
Er6 Er4 Er3 119.1(2) . .
Er8 Er4 Er3 71.9(2) . .
Er18 Er4 Er3 108.3(7) . .
Er10 Er4 Er3 45.07(17) . .
Er11 Er4 Er3 91.9(3) . .
C91 Er4 Er3 69.6(3) . .
Er2 Er4 Er17 132.1(4) . .
Er1 Er4 Er17 36.3(3) . .
Er16 Er4 Er17 54.7(7) . .
Er6 Er4 Er17 111.1(3) . .
Er8 Er4 Er17 46.2(4) . .
Er18 Er4 Er17 116.8(7) . .
Er10 Er4 Er17 20.6(3) . .
Er11 Er4 Er17 69.6(4) . .
C91 Er4 Er17 66.3(4) . .
Er3 Er4 Er17 25.9(3) . .
Er2 Er4 C92 86.3(3) . .
Er1 Er4 C92 72.6(2) . .
Er16 Er4 C92 55.8(6) . .
Er6 Er4 C92 71.2(3) . .
Er8 Er4 C92 65.9(2) . .
Er18 Er4 C92 68.1(6) . .
Er10 Er4 C92 63.6(2) . .
Er11 Er4 C92 63.1(3) . .
C91 Er4 C92 21.8(3) . .
Er3 Er4 C92 47.9(2) . .
Er17 Er4 C92 48.7(3) . .
Er7 Er5 Er12 124.7(6) . .
Er7 Er5 Er13 83.4(6) . .
Er12 Er5 Er13 41.3(5) . .
Er7 Er5 Er3 20.6(3) . .
Er12 Er5 Er3 104.3(5) . .
Er13 Er5 Er3 63.1(5) . .
Er5 Er5 Er3 139.82(14) 6_565 .
Er13 Er5 Er3 106.9(3) 6_565 .
Er7 Er5 Er9 60.0(4) . .
Er12 Er5 Er9 64.8(5) . .
Er13 Er5 Er9 23.7(5) . .
Er5 Er5 Er9 113.6(2) 6_565 .
Er13 Er5 Er9 73.0(4) 6_565 .
Er3 Er5 Er9 40.2(2) . .
Er7 Er5 Er14 100.9(5) . .
Er12 Er5 Er14 23.9(5) . .
Er13 Er5 Er14 17.9(5) . .
Er5 Er5 Er14 74.39(16) 6_565 .
Er13 Er5 Er14 33.7(3) 6_565 .
Er3 Er5 Er14 80.4(3) . .
Er9 Er5 Er14 41.6(3) . .
Er7 Er5 Er14 73.5(3) 6_565 .
Er7 Er5 Er16 30.3(6) . .
Er12 Er5 Er16 129.2(7) . .
Er13 Er5 Er16 94.2(7) . .
Er5 Er5 Er16 122.9(4) 6_565 .
Er13 Er5 Er16 117.9(6) 6_565 .
Er3 Er5 Er16 39.1(4) . .
Er9 Er5 Er16 75.5(5) . .
Er7 Er5 Er16 110.0(5) 6_565 .
Er14 Er5 Er16 108.0(6) . .
Er7 Er5 C92 76.6(4) . .
Er12 Er5 C92 73.3(6) . .
Er13 Er5 C92 58.2(6) . .
Er5 Er5 C92 76.48(10) 6_565 .
Er13 Er5 C92 58.3(4) 6_565 .
Er3 Er5 C92 63.85(14) . .
Er9 Er5 C92 60.1(3) . .
Er7 Er5 C92 64.08(19) 6_565 .
Er14 Er5 C92 60.2(6) . .
Er16 Er5 C92 59.6(5) . .
C92 Er5 Er3 53.06(10) . 6_565
Er2 Er6 Er18 70.6(11) . .
Er2 Er6 Er4 18.18(19) . .
Er18 Er6 Er4 82.2(12) . .
Er2 Er6 C91 96.8(4) . .
Er18 Er6 C91 80.0(12) . .
Er4 Er6 C91 85.3(3) . .
Er2 Er6 Er11 96.9(4) . .
Er18 Er6 Er11 143.6(13) . .
Er4 Er6 Er11 79.5(4) . .
C91 Er6 Er11 67.5(4) . .
C91 Er6 Er18 63.7(7) . 6_565
C91 Er6 Er6 56.8(3) . 6_565
Er2 Er6 Er15 120.1(6) . .
Er18 Er6 Er15 135.6(12) . .
Er4 Er6 Er15 102.0(5) . .
C91 Er6 Er15 56.8(6) . .
Er11 Er6 Er15 26.1(4) . .
Er18 Er6 Er15 107.4(7) 6_565 .
Er6 Er6 Er15 79.7(4) 6_565 .
Er2 Er6 Er8 66.6(3) . .
Er18 Er6 Er8 121.6(13) . .
Er4 Er6 Er8 48.9(2) . .
C91 Er6 Er8 68.0(3) . .
Er11 Er6 Er8 30.7(3) . .
Er18 Er6 Er8 129.1(8) 6_565 .
Er6 Er6 Er8 121.67(19) 6_565 .
Er15 Er6 Er8 53.9(5) . .
Er2 Er6 Er1 29.87(19) . .
Er18 Er6 Er1 81.4(12) . .
Er4 Er6 Er1 14.23(13) . .
C91 Er6 Er1 71.1(3) . .
Er11 Er6 Er1 73.3(3) . .
Er18 Er6 Er1 104.4(7) 6_565 .
Er6 Er6 Er1 122.28(12) 6_565 .
Er15 Er6 Er1 92.6(5) . .
Er8 Er6 Er1 42.97(16) . .
C91 Er6 Er15 46.1(5) . 6_565
Er2 Er6 C92 83.3(3) . .
Er18 Er6 C92 76.7(12) . .
Er4 Er6 C92 71.9(2) . .
C91 Er6 C92 13.6(3) . .
Er11 Er6 C92 67.8(3) . .
Er18 Er6 C92 68.6(7) 6_565 .
Er6 Er6 C92 68.15(15) 6_565 .
Er15 Er6 C92 63.5(5) . .
Er8 Er6 C92 60.8(2) . .
Er1 Er6 C92 57.77(14) . .
Er15 Er6 C92 57.8(4) 6_565 .
Er3 Er7 Er5 132.8(7) . .
Er3 Er7 Er13 84.3(6) . .
Er5 Er7 Er13 49.0(4) . .
Er3 Er7 Er16 69.8(7) . .
Er5 Er7 Er16 131.1(8) . .
Er13 Er7 Er16 129.0(8) . .
Er3 Er7 Er9 44.1(4) . .
Er5 Er7 Er9 90.4(5) . .
Er13 Er7 Er9 41.6(4) . .
Er16 Er7 Er9 107.9(7) . .
Er3 Er7 Er12 105.1(6) . .
Er5 Er7 Er12 27.9(4) . .
Er13 Er7 Er12 21.1(4) . .
Er16 Er7 Er12 134.5(7) . .
Er9 Er7 Er12 62.6(4) . .
Er3 Er7 Er17 11.6(5) . .
Er5 Er7 Er17 121.2(6) . .
Er13 Er7 Er17 72.7(5) . .
Er16 Er7 Er17 77.5(8) . .
Er9 Er7 Er17 33.3(5) . .
Er12 Er7 Er17 93.6(5) . .
Er3 Er7 Er1 46.7(4) . .
Er5 Er7 Er1 152.2(5) . .
Er13 Er7 Er1 123.5(5) . .
Er16 Er7 Er1 25.9(6) . .
Er9 Er7 Er1 89.3(3) . .
Er12 Er7 Er1 139.7(4) . .
Er17 Er7 Er1 56.3(5) . .
Er5 Er7 Er1 136.8(3) 6_565 .
Er3 Er7 C92 69.4(4) . .
Er5 Er7 C92 79.7(4) . .
Er13 Er7 C92 59.9(5) . .
Er16 Er7 C92 69.9(7) . .
Er9 Er7 C92 63.6(3) . .
Er12 Er7 C92 66.5(4) . .
Er17 Er7 C92 63.1(4) . .
Er5 Er7 C92 65.5(2) 6_565 .
Er1 Er7 C92 75.3(3) . .
Er13 Er7 C92 52.8(3) 6_565 .
Er3 Er7 Er14 76.8(5) . .
Er5 Er7 Er14 56.1(4) . .
Er13 Er7 Er14 7.6(5) . .
Er16 Er7 Er14 123.3(8) . .
Er9 Er7 Er14 35.0(4) . .
Er12 Er7 Er14 28.3(4) . .
Er17 Er7 Er14 65.3(5) . .
Er5 Er7 Er14 54.2(3) 6_565 .
Er1 Er7 Er14 116.0(5) . .
Er13 Er7 Er14 28.4(3) 6_565 .
C92 Er7 Er14 55.8(5) . .
Er10 Er8 Er11 155.7(7) . .
Er10 Er8 Er4 83.1(5) . .
Er11 Er8 Er4 100.7(6) . .
Er10 Er8 Er17 24.6(5) . .
Er11 Er8 Er17 131.2(6) . .
Er4 Er8 Er17 91.0(5) . .
Er10 Er8 Er1 47.5(4) . .
Er11 Er8 Er1 131.5(6) . .
Er4 Er8 Er1 35.58(18) . .
Er17 Er8 Er1 58.1(4) . .
Er10 Er8 Er15 139.4(7) . .
Er11 Er8 Er15 16.7(7) . .
Er4 Er8 Er15 106.5(6) . .
Er17 Er8 Er15 114.8(6) . .
Er1 Er8 Er15 129.9(5) . .
Er10 Er8 Er2 102.4(5) . .
Er11 Er8 Er2 79.6(6) . .
Er4 Er8 Er2 21.13(16) . .
Er17 Er8 Er2 105.2(4) . .
Er1 Er8 Er2 55.26(16) . .
Er15 Er8 Er2 86.2(6) . .
Er10 Er8 Er6 123.6(5) . .
Er11 Er8 Er6 53.6(5) . .
Er4 Er8 Er6 47.3(2) . .
Er17 Er8 Er6 117.1(4) . .
Er1 Er8 Er6 79.2(2) . .
Er15 Er8 Er6 60.0(6) . .
Er2 Er8 Er6 26.36(14) . .
Er10 Er8 C91 98.9(5) . .
Er11 Er8 C91 61.0(5) . .
Er4 Er8 C91 70.0(3) . .
Er17 Er8 C91 79.8(5) . .
Er1 Er8 C91 79.4(3) . .
Er15 Er8 C91 51.8(5) . .
Er2 Er8 C91 58.8(3) . .
Er6 Er8 C91 46.3(3) . .
Er10 Er8 Er16 54.4(6) . .
Er11 Er8 Er16 117.3(6) . .
Er4 Er8 Er16 35.7(4) . .
Er17 Er8 Er16 55.9(6) . .
Er1 Er8 Er16 18.0(3) . .
Er15 Er8 Er16 112.8(6) . .
Er2 Er8 Er16 50.0(5) . .
Er6 Er8 Er16 69.2(5) . .
C91 Er8 Er16 61.6(4) . .
Er10 Er8 C92 77.0(4) . .
Er11 Er8 C92 80.7(4) . .
Er4 Er8 C92 75.3(3) . .
Er17 Er8 C92 56.7(4) . .
Er1 Er8 C92 70.1(2) . .
Er15 Er8 C92 68.0(5) . .
Er2 Er8 C92 72.0(2) . .
Er6 Er8 C92 67.1(3) . .
C91 Er8 C92 23.3(3) . .
Er16 Er8 C92 52.8(4) . .
Er10 Er8 Er3 30.4(3) . .
Er11 Er8 Er3 129.6(4) . .
Er4 Er8 Er3 67.7(2) . .
Er17 Er8 Er3 23.6(4) . .
Er1 Er8 Er3 37.18(12) . .
Er15 Er8 Er3 116.5(5) . .
Er2 Er8 Er3 81.72(16) . .
Er6 Er8 Er3 96.7(2) . .
C91 Er8 Er3 69.2(3) . .
Er16 Er8 Er3 32.3(4) . .
C92 Er8 Er3 48.9(2) . .
Er17 Er9 Er13 128.9(11) . .
Er17 Er9 Er3 60.3(8) . .
Er13 Er9 Er3 73.5(6) . .
Er17 Er9 Er14 147.7(12) . .
Er13 Er9 Er14 52.5(8) . .
Er3 Er9 Er14 124.0(8) . .
Er17 Er9 Er7 84.8(8) . .
Er13 Er9 Er7 49.9(5) . .
Er3 Er9 Er7 24.7(2) . .
Er14 Er9 Er7 102.1(8) . .
Er17 Er9 Er12 137.8(9) . .
Er13 Er9 Er12 9.7(5) . .
Er3 Er9 Er12 83.2(5) . .
Er14 Er9 Er12 43.4(7) . .
Er7 Er9 Er12 59.5(4) . .
Er17 Er9 Er5 112.3(9) . .
Er13 Er9 Er5 20.6(4) . .
Er3 Er9 Er5 53.8(3) . .
Er14 Er9 Er5 73.0(7) . .
Er7 Er9 Er5 29.6(2) . .
Er12 Er9 Er5 30.0(3) . .
Er17 Er9 Er10 5.0(7) . .
Er13 Er9 Er10 125.8(7) . .
Er3 Er9 Er10 59.7(3) . .
Er14 Er9 Er10 143.2(9) . .
Er7 Er9 Er10 83.8(4) . .
Er12 Er9 Er10 134.3(5) . .
Er5 Er9 Er10 110.3(4) . .
Er13 Er9 Er10 129.4(4) 6_565 .
Er17 Er9 C92 79.5(8) . .
Er13 Er9 C92 66.6(6) . .
Er3 Er9 C92 73.1(3) . .
Er14 Er9 C92 72.8(8) . .
Er7 Er9 C92 72.7(4) . .
Er12 Er9 C92 69.4(4) . .
Er5 Er9 C92 69.3(3) . .
Er13 Er9 C92 56.5(3) 6_565 .
Er10 Er9 C92 74.6(3) . .
C92 Er9 Er5 58.4(3) . 6_565
Er17 Er9 Er16 54.6(8) . .
Er13 Er9 Er16 74.7(6) . .
Er3 Er9 Er16 17.7(4) . .
Er14 Er9 Er16 118.1(8) . .
Er7 Er9 Er16 33.9(5) . .
Er12 Er9 Er16 84.1(5) . .
Er5 Er9 Er16 58.0(4) . .
Er13 Er9 Er16 87.4(4) 6_565 .
Er10 Er9 Er16 52.4(4) . .
C92 Er9 Er16 56.8(4) . .
Er5 Er9 Er16 71.1(4) 6_565 .
Er8 Er10 Er17 131.6(8) . .
Er8 Er10 Er1 100.5(5) . .
Er17 Er10 Er1 94.8(7) . .
Er8 Er10 Er3 133.0(4) . .
Er17 Er10 Er3 37.3(7) . .
Er1 Er10 Er3 57.53(17) . .
Er8 Er10 Er4 65.5(5) . .
Er17 Er10 Er4 118.9(7) . .
Er1 Er10 Er4 35.0(2) . .
Er3 Er10 Er4 85.2(2) . .
Er8 Er10 Er9 127.5(5) . .
Er17 Er10 Er9 4.9(7) . .
Er1 Er10 Er9 93.6(3) . .
Er3 Er10 Er9 36.5(2) . .
Er4 Er10 Er9 115.7(3) . .
Er8 Er10 Er16 102.2(7) . .
Er17 Er10 Er16 78.0(9) . .
Er1 Er10 Er16 21.1(4) . .
Er3 Er10 Er16 42.2(5) . .
Er4 Er10 Er16 43.1(5) . .
Er9 Er10 Er16 75.8(5) . .
Er8 Er10 Er11 13.2(4) . .
Er17 Er10 Er11 118.5(7) . .
Er1 Er10 Er11 102.2(4) . .
Er3 Er10 Er11 123.0(3) . .
Er4 Er10 Er11 68.6(3) . .
Er9 Er10 Er11 114.3(3) . .
Er16 Er10 Er11 99.1(6) . .
Er8 Er10 Er7 128.8(4) . .
Er17 Er10 Er7 42.3(7) . .
Er1 Er10 Er7 52.6(2) . .
Er3 Er10 Er7 5.70(17) . .
Er4 Er10 Er7 79.6(2) . .
Er9 Er10 Er7 41.1(2) . .
Er16 Er10 Er7 36.6(5) . .
Er11 Er10 Er7 119.5(3) . .
Er8 Er10 C92 80.2(4) . .
Er17 Er10 C92 59.0(7) . .
Er1 Er10 C92 77.1(3) . .
Er3 Er10 C92 55.8(2) . .
Er4 Er10 C92 73.7(3) . .
Er9 Er10 C92 54.1(3) . .
Er16 Er10 C92 57.3(4) . .
Er11 Er10 C92 68.2(3) . .
Er7 Er10 C92 53.8(2) . .
Er8 Er10 Er2 54.9(4) . .
Er17 Er10 Er2 118.8(7) . .
Er1 Er10 Er2 46.07(17) . .
Er3 Er10 Er2 89.6(2) . .
Er4 Er10 Er2 12.95(14) . .
Er9 Er10 Er2 114.7(2) . .
Er16 Er10 Er2 49.4(6) . .
Er11 Er10 Er2 56.4(3) . .
Er7 Er10 Er2 83.9(2) . .
C92 Er10 Er2 66.3(2) . .
Er8 Er10 C91 59.5(4) . .
Er17 Er10 C91 80.8(7) . .
Er1 Er10 C91 75.9(3) . .
Er3 Er10 C91 74.3(3) . .
Er4 Er10 C91 60.0(3) . .
Er9 Er10 C91 75.9(3) . .
Er16 Er10 C91 60.9(5) . .
Er11 Er10 C91 48.7(3) . .
Er7 Er10 C91 71.0(3) . .
C92 Er10 C91 22.0(3) . .
Er2 Er10 C91 49.8(2) . .
Er15 Er11 Er8 142.7(15) . .
Er15 Er11 Er6 95.8(13) . .
Er8 Er11 Er6 95.7(5) . .
Er15 Er11 C91 69.4(9) . .
Er8 Er11 C91 88.7(5) . .
Er6 Er11 C91 55.4(4) . .
C91 Er11 Er15 55.1(5) . 6_565
Er15 Er11 Er10 131.9(13) . .
Er8 Er11 Er10 11.1(3) . .
Er6 Er11 Er10 96.0(3) . .
C91 Er11 Er10 79.8(4) . .
Er15 Er11 Er10 124.6(6) 6_565 .
Er15 Er11 Er2 119.9(12) . .
Er8 Er11 Er2 69.0(4) . .
Er6 Er11 Er2 27.12(19) . .
C91 Er11 Er2 61.6(3) . .
Er15 Er11 Er2 106.5(6) 6_565 .
Er10 Er11 Er2 70.8(3) . .
Er15 Er11 Er4 134.1(11) . .
Er8 Er11 Er4 48.7(4) . .
Er6 Er11 Er4 47.2(2) . .
C91 Er11 Er4 66.8(3) . .
Er15 Er11 Er4 119.5(5) 6_565 .
Er10 Er11 Er4 50.9(2) . .
Er2 Er11 Er4 20.30(11) . .
Er15 Er11 C92 77.5(10) . .
Er8 Er11 C92 72.9(4) . .
Er6 Er11 C92 71.1(3) . .
C91 Er11 C92 20.4(3) . .
Er15 Er11 C92 65.2(5) 6_565 .
Er10 Er11 C92 62.8(3) . .
Er2 Er11 C92 68.7(2) . .
Er4 Er11 C92 66.2(2) . .
Er15 Er11 Er17 113.0(13) . .
Er8 Er11 Er17 30.1(4) . .
Er6 Er11 Er17 98.0(4) . .
C91 Er11 Er17 66.5(4) . .
Er15 Er11 Er17 105.8(6) 6_565 .
Er10 Er11 Er17 19.0(3) . .
Er2 Er11 Er17 77.3(3) . .
Er4 Er11 Er17 60.0(3) . .
C92 Er11 Er17 47.3(3) . .
Er15 Er11 Er1 134.3(10) . .
Er8 Er11 Er1 29.9(3) . .
Er6 Er11 Er1 66.9(2) . .
C91 Er11 Er1 66.1(3) . .
Er15 Er11 Er1 120.8(5) 6_565 .
Er10 Er11 Er1 29.24(16) . .
Er2 Er11 Er1 41.67(12) . .
Er4 Er11 Er1 22.54(12) . .
C92 Er11 Er1 57.07(18) . .
Er17 Er11 Er1 37.7(3) . .
Er15 Er11 Er18 95.2(12) . .
Er8 Er11 Er18 88.3(6) . .
Er6 Er11 Er18 13.2(5) . .
C91 Er11 Er18 44.1(5) . .
Er15 Er11 Er18 81.9(6) 6_565 .
Er10 Er11 Er18 86.6(5) . .
Er2 Er11 Er18 24.7(4) . .
Er4 Er11 Er18 42.0(4) . .
C92 Er11 Er18 58.4(5) . .
Er17 Er11 Er18 86.1(6) . .
Er1 Er11 Er18 58.5(5) . .
Er13 Er12 Er13 112.9(19) 6_565 .
Er13 Er12 Er5 126.5(15) 6_565 .
Er13 Er12 Er5 69.7(9) . .
Er13 Er12 Er14 67.9(10) 6_565 .
Er13 Er12 Er14 67.9(10) . .
Er5 Er12 Er14 137.3(8) . .
Er5 Er12 Er14 137.3(8) 6_565 .
Er13 Er12 Er7 127.8(14) 6_565 .
Er13 Er12 Er7 42.3(8) . .
Er5 Er12 Er7 27.4(3) . .
Er5 Er12 Er7 91.7(7) 6_565 .
Er14 Er12 Er7 110.0(6) . .
Er13 Er12 Er9 107.1(11) 6_565 .
Er13 Er12 Er9 15.9(9) . .
Er5 Er12 Er9 85.2(4) . .
Er5 Er12 Er9 140.1(9) 6_565 .
Er14 Er12 Er9 53.0(4) . .
Er7 Er12 Er9 57.9(3) . .
Er7 Er12 Er9 133.7(7) 6_565 .
Er13 Er12 Er3 120.0(12) 6_565 .
Er13 Er12 Er3 21.8(9) . .
Er5 Er12 Er3 48.2(3) . .
Er5 Er12 Er3 107.6(7) 6_565 .
Er14 Er12 Er3 89.1(6) . .
Er7 Er12 Er3 20.85(17) . .
Er7 Er12 Er3 117.2(6) 6_565 .
Er9 Er12 Er3 37.7(3) . .
Er9 Er12 Er3 120.0(5) 6_565 .
Er13 Er12 C92 59.9(11) 6_565 .
Er13 Er12 C92 59.9(11) . .
Er5 Er12 C92 82.5(7) . .
Er5 Er12 C92 82.5(7) 6_565 .
Er14 Er12 C92 72.0(10) . .
Er7 Er12 C92 69.8(4) . .
Er7 Er12 C92 69.8(4) 6_565 .
Er9 Er12 C92 64.0(4) . .
Er9 Er12 C92 64.0(4) 6_565 .
Er3 Er12 C92 60.4(3) . .
Er3 Er12 C92 60.4(3) 6_565 .
Er12 Er13 Er5 69.0(10) . .
Er12 Er13 Er9 154.3(14) . .
Er5 Er13 Er9 135.7(8) . .
Er12 Er13 Er14 78.5(12) . .
Er5 Er13 Er14 147.0(9) . .
Er9 Er13 Er14 77.2(8) . .
Er13 Er13 Er14 60.2(5) 6_565 .
Er12 Er13 Er7 116.7(11) . .
Er5 Er13 Er7 47.7(4) . .
Er9 Er13 Er7 88.4(6) . .
Er13 Er13 Er7 129.3(4) 6_565 .
Er14 Er13 Er7 163.8(11) . .
Er12 Er13 Er3 147.9(12) . .
Er5 Er13 Er3 79.2(5) . .
Er9 Er13 Er3 57.7(5) . .
Er13 Er13 Er3 145.6(3) 6_565 .
Er14 Er13 Er3 132.4(9) . .
Er7 Er13 Er3 31.7(3) . .
Er12 Er13 Er17 170.6(12) . .
Er5 Er13 Er17 115.4(7) . .
Er9 Er13 Er17 24.6(6) . .
Er13 Er13 Er17 137.1(4) 6_565 .
Er14 Er13 Er17 96.0(9) . .
Er7 Er13 Er17 68.2(5) . .
Er3 Er13 Er17 36.5(4) . .
Er5 Er13 Er17 145.4(7) 6_565 .
Er12 Er13 C92 102.9(11) . .
Er5 Er13 C92 97.4(7) . .
Er9 Er13 C92 82.9(6) . .
Er13 Er13 C92 73.5(2) 6_565 .
Er14 Er13 C92 84.3(11) . .
Er7 Er13 C92 86.5(6) . .
Er3 Er13 C92 76.4(4) . .
Er5 Er13 C92 82.8(4) 6_565 .
Er17 Er13 C92 68.7(5) . .
C92 Er13 Er9 64.4(3) . 6_565
C92 Er13 Er7 66.8(3) . 6_565
Er13 Er14 Er13 59.7(11) 6_565 .
Er13 Er14 Er12 33.6(6) 6_565 .
Er13 Er14 Er12 33.6(6) . .
Er13 Er14 Er9 107.1(12) 6_565 .
Er13 Er14 Er9 50.3(5) . .
Er12 Er14 Er9 83.6(8) . .
Er13 Er14 Er5 45.8(6) 6_565 .
Er13 Er14 Er5 15.1(5) . .
Er12 Er14 Er5 18.9(4) . .
Er9 Er14 Er5 65.4(6) . .
Er9 Er14 Er5 95.0(9) 6_565 .
Er5 Er14 Er5 31.2(3) 6_565 .
Er13 Er14 C92 64.6(10) 6_565 .
Er13 Er14 C92 64.6(10) . .
Er12 Er14 C92 76.6(10) . .
Er9 Er14 C92 69.7(8) . .
Er9 Er14 C92 69.7(8) 6_565 .
Er5 Er14 C92 66.8(6) 6_565 .
Er5 Er14 C92 66.8(6) . .
Er13 Er14 Er3 80.9(8) 6_565 .
Er13 Er14 Er3 26.4(5) . .
Er12 Er14 Er3 59.8(5) . .
Er9 Er14 Er3 26.2(4) . .
Er9 Er14 Er3 119.4(11) 6_565 .
Er5 Er14 Er3 69.1(5) 6_565 .
Er5 Er14 Er3 41.0(3) . .
C92 Er14 Er3 56.7(4) . .
C92 Er14 Er3 56.6(4) . 6_565
Er13 Er14 Er17 105.6(11) 6_565 .
Er13 Er14 Er17 55.1(6) . .
Er12 Er14 Er17 88.4(7) . .
Er9 Er14 Er17 13.6(5) . .
Er9 Er14 Er17 127.8(12) 6_565 .
Er5 Er14 Er17 96.1(7) 6_565 .
Er5 Er14 Er17 69.6(5) . .
C92 Er14 Er17 58.3(5) . .
Er3 Er14 Er17 28.7(3) . .
Er3 Er14 Er17 112.1(8) 6_565 .
C92 Er14 Er17 58.3(5) . 6_565
Er11 Er15 C91 82.8(10) . .
Er15 Er15 C91 71.6(4) 6_565 .
Er11 Er15 Er8 20.6(9) . .
Er15 Er15 Er8 141.7(4) 6_565 .
C91 Er15 Er8 72.3(5) . .
C91 Er15 Er11 60.4(5) . 6_565
Er11 Er15 Er6 58.1(11) . .
Er15 Er15 Er6 100.3(4) 6_565 .
C91 Er15 Er6 52.3(5) . .
Er8 Er15 Er6 66.1(5) . .
Er11 Er15 Er6 90.5(7) 6_565 .
Er11 Er15 C92 81.2(10) . .
Er15 Er15 C92 76.4(3) 6_565 .
C91 Er15 C92 19.4(4) . .
Er8 Er15 C92 65.3(4) . .
Er11 Er15 C92 66.7(4) 6_565 .
Er6 Er15 C92 67.7(4) . .
C91 Er15 Er6 42.9(5) . 6_565
C92 Er15 Er6 61.1(4) . 6_565
Er11 Er15 Er2 42.9(9) . .
Er15 Er15 Er2 112.6(3) 6_565 .
C91 Er15 Er2 50.6(4) . .
Er8 Er15 Er2 48.1(4) . .
Er11 Er15 Er2 101.6(6) 6_565 .
Er6 Er15 Er2 18.19(19) . .
C92 Er15 Er2 60.9(3) . .
Er6 Er15 Er2 60.9(4) 6_565 .
Er11 Er15 Er10 33.6(10) . .
Er15 Er15 Er10 130.3(3) 6_565 .
C91 Er15 Er10 64.6(4) . .
Er8 Er15 Er10 13.1(3) . .
Er11 Er15 Er10 121.2(6) 6_565 .
Er6 Er15 Er10 70.7(4) . .
C92 Er15 Er10 54.6(3) . .
Er6 Er15 Er10 102.3(5) 6_565 .
Er2 Er15 Er10 52.6(3) . .
Er11 Er15 Er4 32.7(8) . .
Er15 Er15 Er4 121.2(3) 6_565 .
C91 Er15 Er4 52.0(4) . .
Er8 Er15 Er4 33.5(3) . .
Er11 Er15 Er4 109.7(6) 6_565 .
Er6 Er15 Er4 33.3(2) . .
C92 Er15 Er4 56.6(3) . .
Er6 Er15 Er4 72.9(4) 6_565 .
Er2 Er15 Er4 15.13(10) . .
Er10 Er15 Er4 37.5(2) . .
Er11 Er15 Er18 66.4(11) . .
Er15 Er15 Er18 89.6(4) 6_565 .
C91 Er15 Er18 38.6(6) . .
Er8 Er15 Er18 69.4(6) . .
Er11 Er15 Er18 78.9(6) 6_565 .
Er6 Er15 Er18 14.3(4) . .
C92 Er15 Er18 55.4(5) . .
Er6 Er15 Er18 37.5(4) 6_565 .
Er2 Er15 Er18 23.5(4) . .
Er10 Er15 Er18 70.6(5) . .
Er4 Er15 Er18 36.2(4) . .
Er1 Er16 Er3 81.8(12) . .
Er1 Er16 Er4 49.1(9) . .
Er3 Er16 Er4 120.9(11) . .
Er1 Er16 Er7 108.9(15) . .
Er3 Er16 Er7 29.3(4) . .
Er4 Er16 Er7 149.6(12) . .
Er1 Er16 Er2 69.9(11) . .
Er3 Er16 Er2 131.7(10) . .
Er4 Er16 Er2 21.1(3) . .
Er7 Er16 Er2 153.1(10) . .
Er1 Er16 Er10 33.7(7) . .
Er3 Er16 Er10 58.0(6) . .
Er4 Er16 Er10 63.1(6) . .
Er7 Er16 Er10 87.3(8) . .
Er2 Er16 Er10 78.1(6) . .
Er1 Er16 Er17 58.7(9) . .
Er3 Er16 Er17 30.4(5) . .
Er4 Er16 Er17 90.6(9) . .
Er7 Er16 Er17 59.1(7) . .
Er2 Er16 Er17 102.1(8) . .
Er10 Er16 Er17 28.7(4) . .
Er1 Er16 Er5 125.2(14) . .
Er3 Er16 Er5 43.4(5) . .
Er4 Er16 Er5 152.2(10) . .
Er7 Er16 Er5 18.6(3) . .
Er2 Er16 Er5 142.8(8) . .
Er10 Er16 Er5 98.4(7) . .
Er17 Er16 Er5 69.7(7) . .
Er1 Er16 C92 103.1(12) . .
Er3 Er16 C92 66.7(6) . .
Er4 Er16 C92 91.4(8) . .
Er7 Er16 C92 71.8(6) . .
Er2 Er16 C92 82.2(7) . .
Er10 Er16 C92 71.9(5) . .
Er17 Er16 C92 60.3(5) . .
Er5 Er16 C92 62.0(5) . .
Er1 Er16 Er18 99.0(14) . .
Er3 Er16 Er18 134.7(10) . .
Er4 Er16 Er18 50.7(7) . .
Er7 Er16 Er18 136.0(9) . .
Er2 Er16 Er18 29.6(5) . .
Er10 Er16 Er18 99.0(8) . .
Er17 Er16 Er18 114.3(9) . .
Er5 Er16 Er18 119.0(7) . .
C92 Er16 Er18 69.1(7) . .
Er1 Er16 Er13 106.4(12) . .
Er3 Er16 Er13 27.7(4) . .
Er4 Er16 Er13 131.4(9) . .
Er7 Er16 Er13 23.3(4) . .
Er2 Er16 Er13 129.9(7) . .
Er10 Er16 Er13 76.6(6) . .
Er17 Er16 Er13 48.3(5) . .
Er5 Er16 Er13 22.6(2) . .
C92 Er16 Er13 49.0(4) . .
Er18 Er16 Er13 116.6(7) . .
Er1 Er16 C91 95.7(12) . .
Er3 Er16 C91 87.8(7) . .
Er4 Er16 C91 69.9(7) . .
Er7 Er16 C91 95.9(7) . .
Er2 Er16 C91 58.3(5) . .
Er10 Er16 C91 72.3(5) . .
Er17 Er16 C91 72.7(6) . .
Er5 Er16 C91 85.2(5) . .
C92 Er16 C91 24.1(3) . .
Er18 Er16 C91 46.9(6) . .
Er13 Er16 C91 73.0(5) . .
Er9 Er17 Er10 170.2(14) . .
Er9 Er17 Er3 68.8(9) . .
Er10 Er17 Er3 109.4(11) . .
Er9 Er17 Er1 126.6(10) . .
Er10 Er17 Er1 50.4(6) . .
Er3 Er17 Er1 59.0(6) . .
Er9 Er17 Er7 61.9(7) . .
Er10 Er17 Er7 115.6(10) . .
Er3 Er17 Er7 7.4(3) . .
Er1 Er17 Er7 65.3(4) . .
Er9 Er17 Er8 147.5(10) . .
Er10 Er17 Er8 23.8(5) . .
Er3 Er17 Er8 115.6(10) . .
Er1 Er17 Er8 61.1(5) . .
Er7 Er17 Er8 119.5(7) . .
Er9 Er17 Er13 26.5(6) . .
Er10 Er17 Er13 146.7(11) . .
Er3 Er17 Er13 46.4(5) . .
Er1 Er17 Er13 101.0(6) . .
Er7 Er17 Er13 39.0(4) . .
Er8 Er17 Er13 134.3(7) . .
Er9 Er17 Er16 102.1(10) . .
Er10 Er17 Er16 73.3(9) . .
Er3 Er17 Er16 38.6(7) . .
Er1 Er17 Er16 25.5(4) . .
Er7 Er17 Er16 43.4(6) . .
Er8 Er17 Er16 77.1(7) . .
Er13 Er17 Er16 75.9(6) . .
Er9 Er17 C92 73.1(7) . .
Er10 Er17 C92 97.1(9) . .
Er3 Er17 C92 71.7(6) . .
Er1 Er17 C92 80.7(5) . .
Er7 Er17 C92 67.8(4) . .
Er8 Er17 C92 78.0(5) . .
Er13 Er17 C92 57.0(4) . .
Er16 Er17 C92 62.9(5) . .
Er9 Er17 Er14 18.6(7) . .
Er10 Er17 Er14 152.2(10) . .
Er3 Er17 Er14 75.3(8) . .
Er1 Er17 Er14 126.1(7) . .
Er7 Er17 Er14 68.0(6) . .
Er8 Er17 Er14 128.9(7) . .
Er13 Er17 Er14 28.9(5) . .
Er16 Er17 Er14 100.7(7) . .
C92 Er17 Er14 57.5(5) . .
Er9 Er17 Er5 45.2(6) . .
Er10 Er17 Er5 130.3(9) . .
Er3 Er17 Er5 26.3(4) . .
Er1 Er17 Er5 81.4(4) . .
Er7 Er17 Er5 18.9(2) . .
Er8 Er17 Er5 126.8(6) . .
Er13 Er17 Er5 20.4(3) . .
Er16 Er17 Er5 57.1(5) . .
C92 Er17 Er5 58.7(4) . .
Er14 Er17 Er5 49.2(5) . .
Er9 Er17 Er12 26.7(6) . .
Er10 Er17 Er12 145.9(10) . .
Er3 Er17 Er12 47.8(5) . .
Er1 Er17 Er12 101.4(5) . .
Er7 Er17 Er12 40.4(3) . .
Er8 Er17 Er12 132.4(6) . .
Er13 Er17 Er12 2.4(3) . .
Er16 Er17 Er12 76.2(6) . .
C92 Er17 Er12 54.8(4) . .
Er14 Er17 Er12 27.6(5) . .
Er5 Er17 Er12 21.6(2) . .
Er6 Er18 Er2 52.7(8) . .
Er18 Er18 Er2 156.8(9) 6_565 .
Er6 Er18 Er4 63.4(10) . .
Er18 Er18 Er4 147.8(6) 6_565 .
Er2 Er18 Er4 16.2(5) . .
Er6 Er18 Er4 130.2(11) 6_565 .
Er6 Er18 C91 67.2(11) . .
Er18 Er18 C91 72.5(5) 6_565 .
Er2 Er18 C91 84.5(11) . .
Er6 Er18 C91 57.0(6) 6_565 .
Er4 Er18 C91 77.1(8) . .
C91 Er18 Er2 60.8(5) . 6_565
Er6 Er18 Er16 92.8(13) . .
Er18 Er18 Er16 117.9(5) 6_565 .
Er2 Er18 Er16 52.9(10) . .
Er6 Er18 Er16 121.9(10) 6_565 .
Er4 Er18 Er16 36.8(6) . .
C91 Er18 Er16 67.2(8) . .
Er2 Er18 Er16 111.7(9) 6_565 .
Er6 Er18 C92 80.1(12) . .
Er18 Er18 C92 77.2(4) 6_565 .
Er2 Er18 C92 82.0(11) . .
Er6 Er18 C92 70.4(6) 6_565 .
Er4 Er18 C92 70.5(7) . .
C91 Er18 C92 18.2(5) . .
Er2 Er18 C92 66.8(5) 6_565 .
Er16 Er18 C92 51.7(6) . .
Er6 Er18 Er1 75.6(11) . .
Er18 Er18 Er1 132.4(4) 6_565 .
Er2 Er18 Er1 34.3(8) . .
Er6 Er18 Er1 125.3(10) 6_565 .
Er4 Er18 Er1 18.2(3) . .
C91 Er18 Er1 68.4(7) . .
Er2 Er18 Er1 123.6(9) 6_565 .
Er16 Er18 Er1 19.1(4) . .
C92 Er18 Er1 57.5(5) . .
Er6 Er18 Er11 23.2(8) . .
Er18 Er18 Er11 108.5(4) 6_565 .
Er2 Er18 Er11 50.2(7) . .
Er6 Er18 Er11 79.1(7) 6_565 .
Er4 Er18 Er11 54.1(5) . .
C91 Er18 Er11 47.0(5) . .
Er2 Er18 Er11 97.4(7) 6_565 .
Er16 Er18 Er11 74.5(7) . .
C92 Er18 Er11 57.5(5) . .
Er1 Er18 Er11 60.4(4) . .
C91 Er18 Er4 54.0(4) . 6_565
C92 Er18 Er4 57.3(4) . 6_565
C9 C1 C2 117.3(12) . .
C9 C1 C5 119.4(11) . .
C2 C1 C5 107.6(9) . .
C12 C2 C1 114.8(10) . .
C12 C2 C3 124.6(11) . .
C1 C2 C3 113.4(10) . .
C15 C3 C2 121.7(12) . .
C15 C3 C4 125.2(11) . .
C2 C3 C4 101.0(9) . .
C5 C4 C18 123.5(9) . .
C5 C4 C3 108.8(8) . .
C18 C4 C3 118.2(9) . .
C4 C5 C6 118.7(9) . .
C4 C5 C1 109.1(9) . .
C6 C5 C1 122.7(9) . .
C7 C6 C20 113.3(11) . .
C7 C6 C5 119.4(12) . .
C20 C6 C5 120.0(10) . .
C23 C7 C6 123.8(16) . .
C23 C7 C8 117.0(13) . .
C6 C7 C8 118.9(13) . .
C26 C8 C9 116.0(15) . .
C26 C8 C7 111.3(13) . .
C9 C8 C7 114.6(11) . .
C1 C9 C10 126.5(13) . .
C1 C9 C8 120.6(13) . .
C10 C9 C8 110.2(10) . .
C9 C10 C11 115.7(10) . .
C9 C10 C28 127.6(11) . .
C11 C10 C28 111.8(11) . .
C31 C11 C10 125.3(11) . .
C31 C11 C12 113.7(10) . .
C10 C11 C12 114.9(11) . .
C2 C12 C11 128.3(12) . .
C2 C12 C13 111.1(10) . .
C11 C12 C13 104.8(9) . .
C14 C13 C32 129.2(11) . .
C14 C13 C12 126.1(11) . .
C32 C13 C12 94.8(9) . .
C13 C14 C35 117.0(11) . .
C13 C14 C15 115.9(12) . .
C35 C14 C15 116.7(9) . .
C3 C15 C16 112.5(14) . .
C3 C15 C14 120.0(11) . .
C16 C15 C14 121.2(11) . .
C37 C16 C15 116.9(12) . .
C37 C16 C17 114.4(10) . .
C15 C16 C17 120.7(12) . .
C18 C17 C16 129.0(12) . .
C18 C17 C39 122.6(12) . .
C16 C17 C39 95.9(10) . .
C17 C18 C19 125.4(11) . .
C17 C18 C4 113.9(12) . .
C19 C18 C4 113.4(9) . .
C18 C19 C20 126.9(9) . .
C18 C19 C41 118.1(9) . .
C20 C19 C41 107.6(9) . .
C6 C20 C21 123.8(10) . .
C6 C20 C19 115.6(10) . .
C21 C20 C19 104.1(9) . .
C22 C21 C42 134.1(14) . .
C22 C21 C20 106.1(12) . .
C42 C21 C20 111.1(11) . .
C21 C22 C23 135.8(14) . .
C21 C22 C45 102.8(11) . .
C23 C22 C45 111.0(9) . .
C7 C23 C22 111.4(12) . .
C7 C23 C24 121.5(13) . .
C22 C23 C24 110.2(10) . .
C25 C24 C46 124.7(14) . .
C25 C24 C23 119.2(13) . .
C46 C24 C23 97.6(10) . .
C24 C25 C26 123.4(12) . .
C24 C25 C49 118.0(12) . .
C26 C25 C49 113.5(12) . .
C8 C26 C25 123.2(13) . .
C8 C26 C27 123.8(13) . .
C25 C26 C27 105.1(10) . .
C28 C27 C50 141.5(15) . .
C28 C27 C26 114.8(12) . .
C50 C27 C26 102.2(12) . .
C28 C27 C29 44.4(8) . .
C50 C27 C29 97.3(10) . .
C26 C27 C29 157.0(10) . .
C27 C28 C29 104.0(11) . .
C27 C28 C10 126.1(13) . .
C29 C28 C10 126.8(11) . .
C30 C29 C28 117.7(10) . .
C30 C29 C52 116.3(10) . .
C28 C29 C52 118.4(10) . .
C30 C29 C27 144.7(9) . .
C28 C29 C27 31.7(6) . .
C52 C29 C27 86.9(8) . .
C55 C30 C29 132.8(12) . .
C55 C30 C31 106.0(11) . .
C29 C30 C31 117.3(11) . .
C32 C31 C11 108.3(10) . .
C32 C31 C30 124.7(12) . .
C11 C31 C30 120.3(11) . .
C31 C32 C13 116.8(13) . .
C31 C32 C33 125.4(11) . .
C13 C32 C33 105.2(9) . .
C34 C33 C56 116.0(9) . .
C34 C33 C32 120.2(10) . .
C56 C33 C32 111.0(9) . .
C35 C34 C33 126.1(10) . .
C35 C34 C59 113.7(9) . .
C33 C34 C59 116.7(10) . .
C34 C35 C36 111.0(11) . .
C34 C35 C14 121.4(9) . .
C36 C35 C14 119.5(11) . .
C35 C36 C37 124.5(11) . .
C35 C36 C60 98.8(11) . .
C37 C36 C60 125.2(11) . .
C16 C37 C36 121.2(10) . .
C16 C37 C38 106.0(9) . .
C36 C37 C38 116.8(10) . .
C39 C38 C62 120.5(9) . .
C39 C38 C37 112.3(9) . .
C62 C38 C37 120.8(9) . .
C38 C39 C40 125.4(11) . .
C38 C39 C17 110.5(9) . .
C40 C39 C17 117.5(11) . .
C64 C40 C39 119.2(12) . .
C64 C40 C41 119.4(10) . .
C39 C40 C41 115.4(10) . .
C42 C41 C19 105.3(10) . .
C42 C41 C40 125.0(11) . .
C19 C41 C40 119.2(9) . .
C41 C42 C21 111.7(11) . .
C41 C42 C43 113.2(11) . .
C21 C42 C43 124.9(11) . .
C65 C43 C44 127.2(17) . .
C65 C43 C42 121.2(15) . .
C44 C43 C42 100.5(10) . .
C45 C44 C68 113.9(9) . .
C45 C44 C43 127.7(12) . .
C68 C44 C43 111.1(11) . .
C44 C45 C46 128.5(9) . .
C44 C45 C22 127.6(9) . .
C46 C45 C22 88.6(8) . .
C24 C46 C47 111.5(11) . .
C24 C46 C45 132.6(12) . .
C47 C46 C45 113.4(9) . .
C46 C47 C69 121.4(8) . .
C46 C47 C48 115.9(9) . .
C69 C47 C48 110.5(7) . .
C49 C48 C71 108.8(12) . .
C49 C48 C47 131.8(12) . .
C71 C48 C47 107.7(7) . .
C48 C49 C50 139.0(15) . .
C48 C49 C25 111.8(13) . .
C50 C49 C25 101.3(12) . .
C51 C50 C27 124.9(16) . .
C51 C50 C49 112.8(14) . .
C27 C50 C49 117.3(14) . .
C50 C51 C52 112.1(14) . .
C50 C51 C72 113.3(14) . .
C52 C51 C72 129.3(13) . .
C51 C52 C29 118.3(12) . .
C51 C52 C53 117.0(11) . .
C29 C52 C53 113.9(11) . .
C74 C53 C54 111.3(12) . .
C74 C53 C52 115.2(13) . .
C54 C53 C52 129.6(12) . .
C76 C54 C53 132.3(11) . .
C76 C54 C55 106.0(11) . .
C53 C54 C55 106.2(11) . .
C30 C55 C56 135.5(11) . .
C30 C55 C54 120.8(11) . .
C56 C55 C54 93.4(9) . .
C57 C56 C33 123.6(9) . .
C57 C56 C55 115.8(10) . .
C33 C56 C55 114.1(10) . .
C56 C57 C76 112.3(8) . .
C56 C57 C58 117.9(9) . .
C76 C57 C58 118.3(8) . .
C59 C58 C57 112.3(9) . .
C59 C58 C79 129.0(9) . .
C57 C58 C79 118.7(8) . .
C59 C58 C60 39.9(7) . .
C57 C58 C60 145.0(8) . .
C79 C58 C60 92.0(7) . .
C60 C59 C58 97.2(11) . .
C60 C59 C34 107.0(11) . .
C58 C59 C34 123.3(9) . .
C59 C60 C61 149.7(14) . .
C59 C60 C36 105.6(11) . .
C61 C60 C36 101.1(11) . .
C59 C60 C58 42.9(7) . .
C61 C60 C58 106.8(10) . .
C36 C60 C58 138.5(9) . .
C62 C61 C60 137.2(11) . .
C62 C61 C80 121.4(11) . .
C60 C61 C80 89.7(11) . .
C61 C62 C63 126(3) . .
C61 C62 C38 115.8(9) . .
C63 C62 C38 112(3) . .
C64 C63 C82 121(4) . .
C64 C63 C62 122(6) . .
C82 C63 C62 114(2) . .
C40 C64 C63 121(3) . .
C40 C64 C65 120.1(11) . .
C63 C64 C65 116(3) . .
C66 C65 C43 111.3(14) . .
C66 C65 C64 123.4(11) . .
C43 C65 C64 120.6(14) . .
C65 C66 C67 133.7(12) . .
C65 C66 C83 123.2(11) . .
C67 C66 C83 95.4(10) . .
C85 C67 C66 118.4(12) . .
C85 C67 C68 120.5(10) . .
C66 C67 C68 113.5(10) . .
C44 C68 C69 120.1(9) . .
C44 C68 C67 120.9(9) . .
C69 C68 C67 108.3(9) . .
C47 C69 C68 119.3(8) . .
C47 C69 C70 104.6(7) . .
C68 C69 C70 129.4(9) . .
C86 C70 C71 120.0(11) . .
C86 C70 C69 120.3(10) . .
C71 C70 C69 109.8(8) . .
C72 C71 C48 117.6(9) . .
C72 C71 C70 125.8(9) . .
C48 C71 C70 106.7(8) . .
C71 C72 C51 127.0(12) . .
C71 C72 C73 114.2(10) . .
C51 C72 C73 111.6(11) . .
C74 C73 C87 109.6(8) . .
C74 C73 C72 122.8(9) . .
C87 C73 C72 120.2(9) . .
C53 C74 C73 123.9(11) . .
C53 C74 C75 118.8(11) . .
C73 C74 C75 108.2(8) . .
C74 C75 C88 105.6(7) . .
C74 C75 C77 124.0(8) . .
C88 C75 C77 118.8(7) . .
C54 C76 C57 111.7(10) . .
C54 C76 C77 111.5(10) . .
C57 C76 C77 124.9(8) . .
C78 C77 C76 115.6(9) . .
C78 C77 C75 118.8(9) . .
C76 C77 C75 118.7(8) . .
C77 C78 C90 120.0(10) . .
C77 C78 C79 120.5(9) . .
C90 C78 C79 108.2(9) . .
C80 C79 C58 114.9(11) . .
C80 C79 C78 110.8(12) . .
C58 C79 C78 120.9(9) . .
C79 C80 C81 112.3(13) . .
C79 C80 C61 133.3(13) . .
C81 C80 C61 109.3(12) . .
C82 C81 C90 114.9(12) . .
C82 C81 C80 127.3(11) . .
C90 C81 C80 107.1(12) . .
C81 C82 C63 120.2(13) . .
C81 C82 C83 115.8(11) . .
C63 C82 C83 120.1(12) . .
C84 C83 C82 130.2(12) . .
C84 C83 C66 107.2(11) . .
C82 C83 C66 115.7(10) . .
C85 C84 C83 109.4(12) . .
C85 C84 C89 133.6(10) . .
C83 C84 C89 112.0(11) . .
C67 C85 C84 109.6(10) . .
C67 C85 C86 123.3(11) . .
C84 C85 C86 114.2(10) . .
C70 C86 C87 126.9(11) . .
C70 C86 C85 117.4(12) . .
C87 C86 C85 109.6(10) . .
C88 C87 C73 105.0(7) . .
C88 C87 C86 129.9(9) . .
C73 C87 C86 111.4(8) . .
C87 C88 C89 115.8(9) . .
C87 C88 C75 111.4(7) . .
C89 C88 C75 122.2(9) . .
C90 C89 C88 116.4(10) . .
C90 C89 C84 117.3(10) . .
C88 C89 C84 115.9(10) . .
C81 C90 C89 128.9(12) . .
C81 C90 C78 101.6(10) . .
C89 C90 C78 122.9(10) . .
C92 C91 Er6 141.2(6) . .
C92 C91 Er6 141.2(6) . 6_565
C92 C91 Er15 120.8(11) . .
Er6 C91 Er15 70.9(7) . .
Er6 C91 Er15 91.1(8) 6_565 .
C92 C91 Er15 120.8(11) . 6_565
C92 C91 Er18 124.4(12) . .
Er6 C91 Er18 32.9(6) . .
Er6 C91 Er18 59.3(7) 6_565 .
Er15 C91 Er18 103.3(10) . .
Er15 C91 Er18 114.8(11) 6_565 .
C92 C91 Er18 124.4(12) . 6_565
C92 C91 Er11 114.3(7) . 6_565
C92 C91 Er11 114.3(7) . .
Er6 C91 Er11 57.1(4) . .
Er6 C91 Er11 104.2(6) 6_565 .
Er15 C91 Er11 27.8(4) . .
Er15 C91 Er11 64.6(6) 6_565 .
Er18 C91 Er11 88.9(7) . .
Er18 C91 Er11 114.5(9) 6_565 .
Er11 C91 Er11 92.2(6) 6_565 .
C92 C91 Er2 113.7(6) . .
Er6 C91 Er2 27.55(18) . .
Er6 C91 Er2 87.8(5) 6_565 .
Er15 C91 Er2 86.5(6) . .
Er15 C91 Er2 115.4(7) 6_565 .
Er18 C91 Er2 33.4(5) . .
Er18 C91 Er2 68.3(6) 6_565 .
Er11 C91 Er2 131.7(7) 6_565 .
Er11 C91 Er2 63.3(3) . .
C92 C91 Er2 113.7(6) . 6_565
C92 C91 Er8 89.7(4) . .
Er6 C91 Er8 65.7(3) . .
Er6 C91 Er8 128.4(6) 6_565 .
Er15 C91 Er8 55.9(5) . .
Er15 C91 Er8 92.0(6) 6_565 .
Er18 C91 Er8 88.5(5) . .
Er18 C91 Er8 122.8(7) 6_565 .
Er11 C91 Er8 119.7(6) 6_565 .
Er11 C91 Er8 30.3(3) . .
Er2 C91 Er8 55.49(17) . .
Er2 C91 Er8 153.4(5) 6_565 .
C91 C92 Er13 162.0(5) . .
C91 C92 Er13 162.0(5) . 6_565
C91 C92 Er3 122.6(4) . 6_565
C91 C92 Er3 122.6(4) . .
Er13 C92 Er3 39.5(2) . .
Er13 C92 Er3 71.7(4) 6_565 .
Er3 C92 Er3 106.9(4) 6_565 .
C91 C92 Er9 139.0(4) . 6_565
C91 C92 Er9 139.0(4) . .
Er13 C92 Er9 30.6(3) . .
Er13 C92 Er9 59.0(4) 6_565 .
Er3 C92 Er9 98.3(5) 6_565 .
Er3 C92 Er9 33.5(2) . .
Er9 C92 Er9 75.1(5) 6_565 .
C91 C92 Er14 160.5(11) . .
Er13 C92 Er14 31.1(4) . .
Er13 C92 Er14 31.1(4) 6_565 .
Er3 C92 Er14 64.9(3) 6_565 .
Er3 C92 Er14 64.9(3) . .
Er9 C92 Er14 37.6(3) 6_565 .
Er9 C92 Er14 37.6(3) . .
C91 C92 Er17 112.2(5) . 6_565
C91 C92 Er17 112.2(5) . .
Er13 C92 Er17 54.3(5) . .
Er13 C92 Er17 85.7(5) 6_565 .
Er3 C92 Er17 125.2(6) 6_565 .
Er3 C92 Er17 30.7(3) . .
Er9 C92 Er17 101.6(6) 6_565 .
Er9 C92 Er17 27.3(4) . .
Er14 C92 Er17 64.1(4) . .
Er17 C92 Er17 126.7(9) 6_565 .
C91 C92 Er12 168.0(10) . .
Er13 C92 Er12 17.2(2) . .
Er13 C92 Er12 17.2(2) 6_565 .
Er3 C92 Er12 54.6(2) 6_565 .
Er3 C92 Er12 54.6(2) . .
Er9 C92 Er12 46.6(3) 6_565 .
Er9 C92 Er12 46.6(3) . .
Er14 C92 Er12 31.4(5) . .
Er17 C92 Er12 71.4(5) 6_565 .
Er17 C92 Er12 71.4(5) . .
C91 C92 Er16 91.1(8) . 6_565
N2A Ni1A N3A 90.11(8) . .
N2A Ni1A N3A 90.11(8) . 6_565
N3A Ni1A N3A 177.84(14) . 6_565
N2A Ni1A N1A 179.47(13) . .
N3A Ni1A N1A 89.88(8) . .
N3A Ni1A N1A 89.88(8) 6_565 .
C2A C1A N2A 124.9(3) . .
C2A C1A C16A 124.2(3) . .
N2A C1A C16A 110.9(2) . .
C5A N3A C3A 105.3(2) . .
C5A N3A Ni1A 127.7(2) . .
C3A N3A Ni1A 127.02(19) . .
C2A C3A N3A 125.8(2) . .
C2A C3A C4A 124.3(3) . .
N3A C3A C4A 109.8(3) . .
C7A C4A C3A 107.4(3) . .
C7A C4A C10A 129.5(3) . .
C3A C4A C10A 123.1(3) . .
C12A C5A N3A 125.2(3) . .
C12A C5A C7A 124.2(3) . .
N3A C5A C7A 110.6(3) . .
N1A C6A C12A 125.7(3) . .
N1A C6A C13A 111.3(3) . .
C12A C6A C13A 123.0(3) . .
C4A C7A C5A 106.9(3) . .
C4A C7A C8A 128.5(3) . .
C5A C7A C8A 124.5(3) . .
C7A C8A C9A 113.4(3) . .
C7A C8A H8AA 108.9 . .
C9A C8A H8AA 108.9 . .
C7A C8A H8AB 108.9 . .
C9A C8A H8AB 108.9 . .
H8AA C8A H8AB 107.7 . .
C8A C9A H9AA 109.5 . .
C8A C9A H9AB 109.5 . .
H9AA C9A H9AB 109.5 . .
C8A C9A H9AC 109.5 . .
H9AA C9A H9AC 109.5 . .
H9AB C9A H9AC 109.5 . .
C4A C10A C11A 112.3(3) . .
C4A C10A H10A 109.1 . .
C11A C10A H10A 109.1 . .
C4A C10A H10B 109.1 . .
C11A C10A H10B 109.1 . .
H10A C10A H10B 107.9 . .
C10A C11A H11A 109.5 . .
C10A C11A H11B 109.5 . .
H11A C11A H11B 109.5 . .
C10A C11A H11C 109.5 . .
H11A C11A H11C 109.5 . .
H11B C11A H11C 109.5 . .
C5A C12A C6A 124.2(3) . .
C5A C12A H12A 117.9 . .
C6A C12A H12A 117.9 . .
C13A C13A C6A 106.05(18) 6_565 .
C13A C13A C14A 129.1(2) 6_565 .
C6A C13A C14A 124.8(3) . .
C13A C14A C15A 112.3(3) . .
C13A C14A H14A 109.1 . .
C15A C14A H14A 109.1 . .
C13A C14A H14B 109.1 . .
C15A C14A H14B 109.1 . .
H14A C14A H14B 107.9 . .
C14A C15A H15A 109.5 . .
C14A C15A H15B 109.5 . .
H15A C15A H15B 109.5 . .
C14A C15A H15C 109.5 . .
H15A C15A H15C 109.5 . .
H15B C15A H15C 109.5 . .
C16A C16A C1A 106.62(15) 6_565 .
C16A C16A C17A 129.01(17) 6_565 .
C1A C16A C17A 124.3(3) . .
C16A C17A C18A 113.2(3) . .
C16A C17A H17A 108.9 . .
C18A C17A H17A 108.9 . .
C16A C17A H17B 108.9 . .
C18A C17A H17B 108.9 . .
H17A C17A H17B 107.7 . .
C17A C18A H18A 109.5 . .
C17A C18A H18B 109.5 . .
H18A C18A H18B 109.5 . .
C17A C18A H18C 109.5 . .
H18A C18A H18C 109.5 . .
H18B C18A H18C 109.5 . .
C3A C2A C1A 124.6(3) . .
C3A C2A H2A 117.7 . .
C1A C2A H2A 117.7 . .
C1A N2A C1A 104.9(3) 6_565 .
C1A N2A Ni1A 127.51(17) 6_565 .
C1A N2A Ni1A 127.52(17) . .
C6A N1A C6A 105.3(4) . 6_565
C6A N1A Ni1A 127.33(18) . .
C6A N1A Ni1A 127.33(18) 6_565 .
N1B Ni1B N1B 90.54(18) 6_565 .
N1B Ni1B N1B 89.46(18) 2_756 .
N1B Ni1B N1B 180.00(16) 5_766 .
N1B C2B C1B 125.5(4) . .
N1B C2B C6B 111.1(3) . .
C1B C2B C6B 123.4(4) . .
C4B C3B N1B 125.0(4) . .
C4B C3B C5B 123.9(3) . .
N1B C3B C5B 111.1(3) . .
C3B C4B H4B 118.0 . .
C3B C4B H4B 118.0 2_756 .
C6B C5B C3B 106.7(3) . .
C6B C5B C9B 128.0(4) . .
C3B C5B C9B 125.2(4) . .
C5B C6B C2B 106.5(4) . .
C5B C6B C7B 129.2(4) . .
C2B C6B C7B 124.2(4) . .
C6B C7B C8B 112.8(4) . .
C6B C7B H7BA 109.0 . .
C8B C7B H7BA 109.0 . .
C6B C7B H7BB 109.0 . .
C8B C7B H7BB 109.0 . .
H7BA C7B H7BB 107.8 . .
C7B C8B H8BA 109.5 . .
C7B C8B H8BB 109.5 . .
H8BA C8B H8BB 109.5 . .
C7B C8B H8BC 109.5 . .
H8BA C8B H8BC 109.5 . .
H8BB C8B H8BC 109.5 . .
C10B C9B C5B 112.7(3) . .
C10B C9B H9BA 109.1 . .
C5B C9B H9BA 109.1 . .
C10B C9B H9BB 109.1 . .
C5B C9B H9BB 109.1 . .
H9BA C9B H9BB 107.8 . .
C9B C10B H20A 109.5 . .
C9B C10B H20B 109.5 . .
H20A C10B H20B 109.5 . .
C9B C10B H20C 109.5 . .
H20A C10B H20C 109.5 . .
H20B C10B H20C 109.5 . .
C2B C1B H1B 118.0 . .
C2B C1B H1B 118.0 6_565 .
C2B N1B C3B 104.5(3) . .
C2B N1B Ni1B 127.2(2) . .
C3B N1B Ni1B 128.3(3) . .
C2I C1I C6I 120.0 . .
C2I C1I H1I 120.0 . .
C6I C1I H1I 120.0 . .
C3I C2I C1I 120.0 . .
C3I C2I H2I 120.0 . .
C1I C2I H2I 120.0 . .
C2I C3I C4I 120.0 . .
C2I C3I H3I 120.0 . .
C4I C3I H3I 120.0 . .
C5I C4I C3I 120.0 . .
C5I C4I H4I 120.0 . .
C3I C4I H4I 120.0 . .
C4I C5I C6I 120.0 . .
C4I C5I H5I 120.0 . .
C6I C5I H5I 120.0 . .
C5I C6I C1I 120.0 . .
C5I C6I H6I 120.0 . .
C1I C6I H6I 120.0 . .
C2S C1S C6S 120.0 . .
C2S C1S H1S 120.0 . .
C6S C1S H1S 120.0 . .
C3S C2S C1S 120.0 . .
C3S C2S H2S 120.0 . .
C1S C2S H2S 120.0 . .
C2S C3S C4S 120.0 . .
C2S C3S H3S 120.0 . .
C4S C3S H3S 120.0 . .
C5S C4S C3S 120.0 . .
C5S C4S H4S 120.0 . .
C3S C4S H4S 120.0 . .
C4S C5S C6S 120.0 . .
C4S C5S H5S 120.0 . .
C6S C5S H5S 120.0 . .
C5S C6S C1S 120.0 . .
C5S C6S H6S 120.0 . .
C1S C6S H6S 120.0 . .

loop_
_geom_bond_atom_site_label_1
_geom_bond_atom_site_label_2
_geom_bond_distance
_geom_bond_site_symmetry_2
Er1 Er16 0.867(14) .
Er1 Er4 1.059(4) .
Er1 Er10 1.333(5) .
Er1 Er3 1.490(2) .
Er1 Er17 1.723(12) .
Er1 Er8 1.777(5) .
Er1 Er2 1.7789(16) .
Er1 Er7 1.881(5) .
Er1 Er9 2.431(7) .
Er1 C92 2.480(3) .
Er1 Er6 2.561(5) .
Er1 C91 2.593(5) .
Er2 Er4 0.764(3) .
Er2 Er6 0.981(5) .
Er2 Er18 1.163(17) .
Er2 Er16 1.879(18) .
Er2 Er8 2.029(6) .
Er2 C91 2.106(7) .
Er2 Er11 2.137(8) .
Er2 Er18 2.240(16) 6_565
Er2 Er10 2.423(5) .
Er2 C92 2.645(7) .
Er2 Er6 2.685(6) 6_565
Er3 Er7 0.699(4) .
Er3 Er17 1.088(11) .
Er3 Er9 1.167(7) .
Er3 Er13 1.324(7) .
Er3 Er16 1.341(17) .
Er3 Er5 1.459(4) .
Er3 Er10 1.694(5) .
Er3 Er12 1.896(5) .
Er3 C92 2.023(6) .
Er3 Er14 2.194(11) .
Er3 Er13 2.284(6) 6_565
Er4 Er16 1.399(18) .
Er4 Er6 1.632(6) .
Er4 Er8 1.672(7) .
Er4 Er18 1.808(19) .
Er4 Er10 1.824(6) .
Er4 Er11 2.187(8) .
Er4 C91 2.293(5) .
Er4 Er17 2.458(14) .
Er4 C92 2.582(6) .
Er5 Er7 0.891(5) .
Er5 Er12 0.904(7) .
Er5 Er13 0.909(7) .
Er5 Er5 1.022(6) 6_565
Er5 Er13 1.384(7) 6_565
Er5 Er9 1.804(7) .
Er5 Er7 1.852(5) 6_565
Er5 Er14 1.899(15) .
Er5 Er16 2.107(17) .
Er5 C92 2.185(9) .
Er6 Er18 1.031(18) .
Er6 C91 1.750(10) .
Er6 Er11 1.785(10) .
Er6 Er18 1.793(18) 6_565
Er6 Er6 1.915(11) 6_565
Er6 Er15 2.091(17) .
Er6 Er8 2.207(8) .
Er6 Er15 2.571(17) 6_565
Er6 C92 2.572(10) .
Er7 Er13 1.197(8) .
Er7 Er16 1.411(18) .
Er7 Er9 1.563(8) .
Er7 Er12 1.590(7) .
Er7 Er17 1.764(12) .
Er7 Er13 2.045(8) 6_565
Er7 C92 2.161(8) .
Er7 Er14 2.245(14) .
Er8 Er10 0.958(7) .
Er8 Er11 1.133(9) .
Er8 Er17 1.774(15) .
Er8 Er15 1.950(14) .
Er8 C91 2.244(6) .
Er8 Er16 2.362(16) .
Er8 C92 2.438(6) .
Er9 Er17 0.972(14) .
Er9 Er13 1.039(8) .
Er9 Er14 1.317(9) .
Er9 Er12 1.639(8) .
Er9 Er13 1.926(9) 6_565
Er9 Er10 1.951(9) .
Er9 C92 2.026(10) .
Er9 Er16 2.406(17) .
Er10 Er17 0.987(14) .
Er10 Er16 1.965(15) .
Er10 Er11 2.045(9) .
Er10 C92 2.411(4) .
Er10 C91 2.572(6) .
Er11 Er15 0.924(13) .
Er11 C91 1.963(10) .
Er11 Er15 2.040(15) 6_565
Er11 C92 2.517(10) .
Er11 Er17 2.661(16) .
Er11 Er18 2.69(2) .
Er12 Er13 0.639(8) 6_565
Er12 Er13 0.639(8) .
Er12 Er14 1.132(17) .
Er12 C92 2.111(13) .
Er13 Er13 1.066(12) 6_565
Er13 Er14 1.071(14) .
Er13 Er17 1.814(14) .
Er13 C92 1.873(12) .
Er14 C92 2.06(2) .
Er14 Er17 2.200(15) .
Er14 Er17 2.200(15) 6_565
Er15 Er15 1.17(3) 6_565
Er15 C91 1.852(17) .
Er15 C92 2.487(16) .
Er15 Er18 2.92(2) .
Er16 Er17 2.01(2) .
Er16 C92 2.135(14) .
Er16 Er18 2.34(3) .
Er16 C91 2.359(17) .
Er17 C92 2.082(11) .
Er18 Er18 1.12(3) 6_565
Er18 C91 1.87(2) .
Er18 C92 2.54(2) .
C1 C9 1.354(15) .
C1 C2 1.450(17) .
C1 C5 1.557(17) .
C2 C12 1.262(16) .
C2 C3 1.534(14) .
C3 C15 1.299(18) .
C3 C4 1.663(18) .
C4 C5 1.446(12) .
C4 C18 1.462(12) .
C5 C6 1.447(13) .
C6 C7 1.405(18) .
C6 C20 1.441(13) .
C7 C23 1.30(2) .
C7 C8 1.68(2) .
C8 C26 1.368(18) .
C8 C9 1.52(2) .
C9 C10 1.391(18) .
C10 C11 1.403(14) .
C10 C28 1.430(13) .
C11 C31 1.396(14) .
C11 C12 1.456(17) .
C12 C13 1.651(18) .
C13 C14 1.296(14) .
C13 C32 1.597(17) .
C14 C35 1.495(16) .
C14 C15 1.525(19) .
C15 C16 1.492(17) .
C16 C37 1.417(16) .
C16 C17 1.54(2) .
C17 C18 1.269(18) .
C17 C39 1.719(17) .
C18 C19 1.401(13) .
C19 C20 1.468(13) .
C19 C41 1.596(16) .
C20 C21 1.458(18) .
C21 C22 1.270(17) .
C21 C42 1.452(17) .
C22 C23 1.405(17) .
C22 C45 1.675(17) .
C23 C24 1.48(2) .
C24 C25 1.304(16) .
C24 C46 1.373(17) .
C25 C26 1.420(16) .
C25 C49 1.488(18) .
C26 C27 1.591(19) .
C27 C28 1.073(17) .
C27 C50 1.412(19) .
C27 C29 1.984(18) .
C28 C29 1.430(13) .
C29 C30 1.405(13) .
C29 C52 1.652(17) .
C30 C55 1.391(17) .
C30 C31 1.459(15) .
C31 C32 1.297(18) .
C32 C33 1.632(18) .
C33 C34 1.366(12) .
C33 C56 1.404(13) .
C34 C35 1.320(15) .
C34 C59 1.405(12) .
C35 C36 1.354(15) .
C36 C37 1.467(17) .
C36 C60 1.71(2) .
C37 C38 1.527(13) .
C38 C39 1.292(15) .
C38 C62 1.517(14) .
C39 C40 1.415(16) .
C40 C64 1.319(16) .
C40 C41 1.629(18) .
C41 C42 1.340(18) .
C42 C43 1.66(3) .
C43 C65 1.389(17) .
C43 C44 1.538(18) .
C44 C45 1.349(11) .
C44 C68 1.400(13) .
C45 C46 1.384(12) .
C46 C47 1.378(13) .
C47 C69 1.397(9) .
C47 C48 1.436(10) .
C48 C49 1.133(17) .
C48 C71 1.397(11) .
C49 C50 1.44(2) .
C50 C51 1.20(2) .
C51 C52 1.314(19) .
C51 C72 1.474(18) .
C52 C53 1.66(2) .
C53 C74 1.373(18) .
C53 C54 1.52(2) .
C54 C76 1.346(16) .
C54 C55 1.812(18) .
C55 C56 1.476(16) .
C56 C57 1.358(11) .
C57 C76 1.392(12) .
C57 C58 1.412(11) .
C58 C59 1.336(11) .
C58 C79 1.420(12) .
C58 C60 1.945(17) .
C59 C60 1.257(18) .
C60 C61 1.537(18) .
C61 C62 1.307(16) .
C61 C80 1.576(18) .
C62 C63 1.47(5) .
C63 C64 1.44(4) .
C63 C82 1.49(9) .
C64 C65 1.565(15) .
C65 C66 1.257(16) .
C66 C67 1.378(15) .
C66 C83 1.555(18) .
C67 C85 1.255(16) .
C67 C68 1.534(17) .
C68 C69 1.429(12) .
C69 C70 1.441(11) .
C70 C86 1.157(16) .
C70 C71 1.437(10) .
C71 C72 1.266(16) .
C72 C73 1.522(16) .
C73 C74 1.426(12) .
C73 C87 1.447(10) .
C74 C75 1.437(10) .
C75 C88 1.440(9) .
C75 C77 1.465(12) .
C76 C77 1.439(12) .
C77 C78 1.406(12) .
C78 C90 1.426(14) .
C78 C79 1.443(13) .
C79 C80 1.118(18) .
C80 C81 1.467(19) .
C81 C82 1.357(18) .
C81 C90 1.397(17) .
C82 C83 1.485(18) .
C83 C84 1.356(15) .
C84 C85 1.301(17) .
C84 C89 1.438(18) .
C85 C86 1.621(15) .
C86 C87 1.492(17) .
C87 C88 1.416(11) .
C88 C89 1.425(12) .
C89 C90 1.424(14) .
C91 C92 0.963(12) .
Ni1A N2A 1.961(4) .
Ni1A N3A 1.963(2) .
Ni1A N3A 1.963(2) 6_565
Ni1A N1A 1.974(4) .
C1A C2A 1.375(4) .
C1A N2A 1.377(4) .
C1A C16A 1.446(4) .
N3A C5A 1.382(4) .
N3A C3A 1.382(4) .
C3A C2A 1.347(4) .
C3A C4A 1.454(4) .
C4A C7A 1.343(5) .
C4A C10A 1.512(5) .
C5A C12A 1.366(5) .
C5A C7A 1.445(4) .
C6A N1A 1.368(4) .
C6A C12A 1.371(4) .
C6A C13A 1.464(5) .
C7A C8A 1.501(5) .
C8A C9A 1.537(5) .
C8A H8AA 0.9900 .
C8A H8AB 0.9900 .
C9A H9AA 0.9800 .
C9A H9AB 0.9800 .
C9A H9AC 0.9800 .
C10A C11A 1.550(4) .
C10A H10A 0.9900 .
C10A H10B 0.9900 .
C11A H11A 0.9800 .
C11A H11B 0.9800 .
C11A H11C 0.9800 .
C12A H12A 0.9500 .
C13A C13A 1.367(7) 6_565
C13A C14A 1.501(5) .
C14A C15A 1.529(5) .
C14A H14A 0.9900 .
C14A H14B 0.9900 .
C15A H15A 0.9800 .
C15A H15B 0.9800 .
C15A H15C 0.9800 .
C16A C16A 1.356(6) 6_565
C16A C17A 1.503(4) .
C17A C18A 1.536(4) .
C17A H17A 0.9900 .
C17A H17B 0.9900 .
C18A H18A 0.9800 .
C18A H18B 0.9800 .
C18A H18C 0.9800 .
C2A H2A 0.9500 .
Ni1B N1B 1.958(3) 6_565
Ni1B N1B 1.958(3) 2_756
Ni1B N1B 1.958(3) 5_766
Ni1B N1B 1.958(3) .
C2B N1B 1.368(5) .
C2B C1B 1.373(5) .
C2B C6B 1.454(5) .
C3B C4B 1.370(4) .
C3B N1B 1.381(4) .
C3B C5B 1.443(6) .
C4B H4B 0.9500 .
C5B C6B 1.345(6) .
C5B C9B 1.508(5) .
C6B C7B 1.480(6) .
C7B C8B 1.515(7) .
C7B H7BA 0.9900 .
C7B H7BB 0.9900 .
C8B H8BA 0.9800 .
C8B H8BB 0.9800 .
C8B H8BC 0.9800 .
C9B C10B 1.500(6) .
C9B H9BA 0.9900 .
C9B H9BB 0.9900 .
C10B H20A 0.9800 .
C10B H20B 0.9800 .
C10B H20C 0.9800 .
C1B H1B 0.9500 .
C1I C2I 1.3900 .
C1I C6I 1.3900 .
C1I H1I 0.9500 .
C2I C3I 1.3900 .
C2I H2I 0.9500 .
C3I C4I 1.3900 .
C3I H3I 0.9500 .
C4I C5I 1.3900 .
C4I H4I 0.9500 .
C5I C6I 1.3900 .
C5I H5I 0.9500 .
C6I H6I 0.9500 .
C1S C2S 1.3900 .
C1S C6S 1.3900 .
C1S H1S 0.9500 .
C2S C3S 1.3900 .
C2S H2S 0.9500 .
C3S C4S 1.3900 .
C3S H3S 0.9500 .
C4S C5S 1.3900 .
C4S H4S 0.9500 .
C5S C6S 1.3900 .
C5S H5S 0.9500 .
C6S H6S 0.9500 .

loop_
_geom_torsion_atom_site_label_1
_geom_torsion_atom_site_label_2
_geom_torsion_atom_site_label_3
_geom_torsion_atom_site_label_4
_geom_torsion
_geom_torsion_site_symmetry_1
_geom_torsion_site_symmetry_4
Er16 Er1 Er2 Er4 -158.2(15) . .
Er10 Er1 Er2 Er4 77.2(12) . .
Er3 Er1 Er2 Er4 155.0(12) . .
Er17 Er1 Er2 Er4 109.1(13) . .
Er8 Er1 Er2 Er4 72.8(12) . .
Er7 Er1 Er2 Er4 178.2(12) . .
Er9 Er1 Er2 Er4 130.7(12) . .
C92 Er1 Er2 Er4 144.1(12) . .
Er6 Er1 Er2 Er4 113.0(13) . .
C91 Er1 Er2 Er4 137.8(13) . .
Er16 Er1 Er2 Er6 88.8(10) . .
Er4 Er1 Er2 Er6 -113.0(13) . .
Er10 Er1 Er2 Er6 -35.7(5) . .
Er3 Er1 Er2 Er6 42.0(5) . .
Er17 Er1 Er2 Er6 -3.8(6) . .
Er8 Er1 Er2 Er6 -40.1(5) . .
Er7 Er1 Er2 Er6 65.3(5) . .
Er9 Er1 Er2 Er6 17.8(5) . .
C92 Er1 Er2 Er6 31.2(5) . .
C91 Er1 Er2 Er6 24.8(5) . .
Er16 Er1 Er2 Er18 14.3(14) . .
Er4 Er1 Er2 Er18 172.5(17) . .
Er10 Er1 Er2 Er18 -110.2(11) . .
Er3 Er1 Er2 Er18 -32.5(11) . .
Er17 Er1 Er2 Er18 -78.3(12) . .
Er8 Er1 Er2 Er18 -114.6(11) . .
Er7 Er1 Er2 Er18 -9.2(11) . .
Er9 Er1 Er2 Er18 -56.7(11) . .
C92 Er1 Er2 Er18 -43.3(11) . .
Er6 Er1 Er2 Er18 -74.5(11) . .
C91 Er1 Er2 Er18 -49.6(11) . .
Er4 Er1 Er2 Er16 158.2(15) . .
Er10 Er1 Er2 Er16 -124.6(10) . .
Er3 Er1 Er2 Er16 -46.8(9) . .
Er17 Er1 Er2 Er16 -92.7(10) . .
Er8 Er1 Er2 Er16 -129.0(10) . .
Er7 Er1 Er2 Er16 -23.6(10) . .
Er9 Er1 Er2 Er16 -71.1(10) . .
C92 Er1 Er2 Er16 -57.7(10) . .
Er6 Er1 Er2 Er16 -88.8(10) . .
C91 Er1 Er2 Er16 -64.0(10) . .
Er16 Er1 Er2 Er8 129.0(10) . .
Er4 Er1 Er2 Er8 -72.8(12) . .
Er10 Er1 Er2 Er8 4.4(2) . .
Er3 Er1 Er2 Er8 82.16(19) . .
Er17 Er1 Er2 Er8 36.3(5) . .
Er7 Er1 Er2 Er8 105.4(2) . .
Er9 Er1 Er2 Er8 57.9(2) . .
C92 Er1 Er2 Er8 71.3(2) . .
Er6 Er1 Er2 Er8 40.1(5) . .
C91 Er1 Er2 Er8 65.0(3) . .
Er16 Er1 Er2 C91 64.0(10) . .
Er4 Er1 Er2 C91 -137.8(13) . .
Er10 Er1 Er2 C91 -60.6(3) . .
Er3 Er1 Er2 C91 17.2(3) . .
Er17 Er1 Er2 C91 -28.7(5) . .
Er8 Er1 Er2 C91 -65.0(3) . .
Er7 Er1 Er2 C91 40.4(3) . .
Er9 Er1 Er2 C91 -7.1(3) . .
C92 Er1 Er2 C91 6.3(3) . .
Er6 Er1 Er2 C91 -24.8(5) . .
Er16 Er1 Er2 Er11 119.4(10) . .
Er4 Er1 Er2 Er11 -82.4(12) . .
Er10 Er1 Er2 Er11 -5.2(3) . .
Er3 Er1 Er2 Er11 72.6(2) . .
Er17 Er1 Er2 Er11 26.7(5) . .
Er8 Er1 Er2 Er11 -9.6(2) . .
Er7 Er1 Er2 Er11 95.8(2) . .
Er9 Er1 Er2 Er11 48.3(3) . .
C92 Er1 Er2 Er11 61.7(2) . .
Er6 Er1 Er2 Er11 30.5(5) . .
C91 Er1 Er2 Er11 55.4(3) . .
Er16 Er1 Er2 Er18 26.5(11) . 6_565
Er4 Er1 Er2 Er18 -175.4(13) . 6_565
Er10 Er1 Er2 Er18 -98.1(6) . 6_565
Er3 Er1 Er2 Er18 -20.3(6) . 6_565
Er17 Er1 Er2 Er18 -66.2(7) . 6_565
Er8 Er1 Er2 Er18 -102.5(6) . 6_565
Er7 Er1 Er2 Er18 2.9(6) . 6_565
Er9 Er1 Er2 Er18 -44.6(6) . 6_565
C92 Er1 Er2 Er18 -31.2(6) . 6_565
Er6 Er1 Er2 Er18 -62.4(6) . 6_565
C91 Er1 Er2 Er18 -37.5(6) . 6_565
Er16 Er1 Er2 Er10 124.6(10) . .
Er4 Er1 Er2 Er10 -77.2(12) . .
Er3 Er1 Er2 Er10 77.8(2) . .
Er17 Er1 Er2 Er10 31.9(5) . .
Er8 Er1 Er2 Er10 -4.4(2) . .
Er7 Er1 Er2 Er10 101.0(3) . .
Er9 Er1 Er2 Er10 53.5(3) . .
C92 Er1 Er2 Er10 66.9(3) . .
Er6 Er1 Er2 Er10 35.7(5) . .
C91 Er1 Er2 Er10 60.6(3) . .
Er16 Er1 Er2 C92 57.7(10) . .
Er4 Er1 Er2 C92 -144.1(12) . .
Er10 Er1 Er2 C92 -66.9(3) . .
Er3 Er1 Er2 C92 10.9(2) . .
Er17 Er1 Er2 C92 -35.0(5) . .
Er8 Er1 Er2 C92 -71.3(2) . .
Er7 Er1 Er2 C92 34.1(2) . .
Er9 Er1 Er2 C92 -13.4(3) . .
Er6 Er1 Er2 C92 -31.2(5) . .
C91 Er1 Er2 C92 -6.3(3) . .
Er16 Er1 Er2 Er6 51.7(9) . 6_565
Er4 Er1 Er2 Er6 -150.1(12) . 6_565
Er10 Er1 Er2 Er6 -72.9(2) . 6_565
Er3 Er1 Er2 Er6 4.87(17) . 6_565
Er17 Er1 Er2 Er6 -41.0(5) . 6_565
Er8 Er1 Er2 Er6 -77.29(19) . 6_565
Er7 Er1 Er2 Er6 28.1(2) . 6_565
Er9 Er1 Er2 Er6 -19.4(2) . 6_565
C92 Er1 Er2 Er6 -6.0(2) . 6_565
Er6 Er1 Er2 Er6 -37.2(4) . 6_565
C91 Er1 Er2 Er6 -12.3(3) . 6_565
Er16 Er1 Er3 Er7 24.0(12) . .
Er4 Er1 Er3 Er7 84.9(6) . .
Er10 Er1 Er3 Er7 169.7(5) . .
Er17 Er1 Er3 Er7 168.9(7) . .
Er8 Er1 Er3 Er7 147.5(5) . .
Er2 Er1 Er3 Er7 78.3(5) . .
Er9 Er1 Er3 Er7 157.0(7) . .
C92 Er1 Er3 Er7 91.2(5) . .
Er6 Er1 Er3 Er7 90.1(5) . .
C91 Er1 Er3 Er7 92.5(5) . .
Er16 Er1 Er3 Er17 -144.9(13) . .
Er4 Er1 Er3 Er17 -84.0(7) . .
Er10 Er1 Er3 Er17 0.8(6) . .
Er8 Er1 Er3 Er17 -21.4(6) . .
Er2 Er1 Er3 Er17 -90.6(6) . .
Er7 Er1 Er3 Er17 -168.9(7) . .
Er9 Er1 Er3 Er17 -11.9(7) . .
C92 Er1 Er3 Er17 -77.7(6) . .
Er6 Er1 Er3 Er17 -78.8(6) . .
C91 Er1 Er3 Er17 -76.4(6) . .
Er16 Er1 Er3 Er9 -133.0(12) . .
Er4 Er1 Er3 Er9 -72.0(6) . .
Er10 Er1 Er3 Er9 12.8(5) . .
Er17 Er1 Er3 Er9 11.9(7) . .
Er8 Er1 Er3 Er9 -9.5(5) . .
Er2 Er1 Er3 Er9 -78.7(5) . .
Er7 Er1 Er3 Er9 -157.0(7) . .
C92 Er1 Er3 Er9 -65.8(5) . .
Er6 Er1 Er3 Er9 -66.9(5) . .
C91 Er1 Er3 Er9 -64.5(5) . .
Er16 Er1 Er3 Er13 -54.3(13) . .
Er4 Er1 Er3 Er13 6.6(8) . .
Er10 Er1 Er3 Er13 91.4(7) . .
Er17 Er1 Er3 Er13 90.6(9) . .
Er8 Er1 Er3 Er13 69.2(7) . .
Er2 Er1 Er3 Er13 0.0(7) . .
Er7 Er1 Er3 Er13 -78.3(8) . .
Er9 Er1 Er3 Er13 78.7(8) . .
C92 Er1 Er3 Er13 12.9(7) . .
Er6 Er1 Er3 Er13 11.8(7) . .
C91 Er1 Er3 Er13 14.2(7) . .
Er4 Er1 Er3 Er16 60.9(12) . .
Er10 Er1 Er3 Er16 145.7(12) . .
Er17 Er1 Er3 Er16 144.9(13) . .
Er8 Er1 Er3 Er16 123.5(12) . .
Er2 Er1 Er3 Er16 54.3(12) . .
Er7 Er1 Er3 Er16 -24.0(12) . .
Er9 Er1 Er3 Er16 133.0(12) . .
C92 Er1 Er3 Er16 67.2(12) . .
Er6 Er1 Er3 Er16 66.1(12) . .
C91 Er1 Er3 Er16 68.5(12) . .
Er16 Er1 Er3 Er5 1.8(12) . .
Er4 Er1 Er3 Er5 62.7(4) . .
Er10 Er1 Er3 Er5 147.5(3) . .
Er17 Er1 Er3 Er5 146.7(6) . .
Er8 Er1 Er3 Er5 125.3(3) . .
Er2 Er1 Er3 Er5 56.1(3) . .
Er7 Er1 Er3 Er5 -22.2(4) . .
Er9 Er1 Er3 Er5 134.8(5) . .
C92 Er1 Er3 Er5 69.0(3) . .
Er6 Er1 Er3 Er5 67.9(3) . .
C91 Er1 Er3 Er5 70.3(3) . .
Er16 Er1 Er3 Er10 -145.7(12) . .
Er4 Er1 Er3 Er10 -84.8(4) . .
Er17 Er1 Er3 Er10 -0.8(6) . .
Er8 Er1 Er3 Er10 -22.3(2) . .
Er2 Er1 Er3 Er10 -91.4(2) . .
Er7 Er1 Er3 Er10 -169.7(5) . .
Er9 Er1 Er3 Er10 -12.8(5) . .
C92 Er1 Er3 Er10 -78.5(3) . .
Er6 Er1 Er3 Er10 -79.6(2) . .
C91 Er1 Er3 Er10 -77.2(3) . .
Er16 Er1 Er3 Er12 -34.8(13) . .
Er4 Er1 Er3 Er12 26.1(7) . .
Er10 Er1 Er3 Er12 110.9(5) . .
Er17 Er1 Er3 Er12 110.1(8) . .
Er8 Er1 Er3 Er12 88.6(5) . .
Er2 Er1 Er3 Er12 19.4(5) . .
Er7 Er1 Er3 Er12 -58.8(6) . .
Er9 Er1 Er3 Er12 98.1(7) . .
C92 Er1 Er3 Er12 32.3(5) . .
Er6 Er1 Er3 Er12 31.2(5) . .
C91 Er1 Er3 Er12 33.6(6) . .
Er16 Er1 Er3 C92 -67.2(12) . .
Er4 Er1 Er3 C92 -6.2(4) . .
Er10 Er1 Er3 C92 78.5(3) . .
Er17 Er1 Er3 C92 77.7(6) . .
Er8 Er1 Er3 C92 56.3(3) . .
Er2 Er1 Er3 C92 -12.9(2) . .
Er7 Er1 Er3 C92 -91.2(5) . .
Er9 Er1 Er3 C92 65.8(5) . .
Er6 Er1 Er3 C92 -1.1(3) . .
C91 Er1 Er3 C92 1.3(3) . .
Er16 Er1 Er3 Er14 -91.1(13) . .
Er4 Er1 Er3 Er14 -30.2(7) . .
Er10 Er1 Er3 Er14 54.6(6) . .
Er17 Er1 Er3 Er14 53.8(8) . .
Er8 Er1 Er3 Er14 32.4(6) . .
Er2 Er1 Er3 Er14 -36.8(6) . .
Er7 Er1 Er3 Er14 -115.1(7) . .
Er9 Er1 Er3 Er14 41.9(7) . .
C92 Er1 Er3 Er14 -23.9(6) . .
Er6 Er1 Er3 Er14 -25.0(6) . .
C91 Er1 Er3 Er14 -22.6(6) . .
Er16 Er1 Er3 Er13 -48.6(12) . 6_565
Er4 Er1 Er3 Er13 12.3(5) . 6_565
Er10 Er1 Er3 Er13 97.1(3) . 6_565
Er17 Er1 Er3 Er13 96.3(6) . 6_565
Er8 Er1 Er3 Er13 74.9(3) . 6_565
Er2 Er1 Er3 Er13 5.7(3) . 6_565
Er7 Er1 Er3 Er13 -72.6(5) . 6_565
Er9 Er1 Er3 Er13 84.4(5) . 6_565
C92 Er1 Er3 Er13 18.6(3) . 6_565
Er6 Er1 Er3 Er13 17.5(3) . 6_565
C91 Er1 Er3 Er13 19.9(4) . 6_565
Er6 Er2 Er4 Er1 82.0(14) . .
Er18 Er2 Er4 Er1 -9(2) . .
Er16 Er2 Er4 Er1 -14.9(11) . .
Er8 Er2 Er4 Er1 96.4(12) . .
C91 Er2 Er4 Er1 42.0(12) . .
Er11 Er2 Er4 Er1 96.1(12) . .
Er18 Er2 Er4 Er1 5.6(16) 6_565 .
Er10 Er2 Er4 Er1 79.3(10) . .
C92 Er2 Er4 Er1 33.0(11) . .
Er6 Er2 Er4 Er1 36.3(15) 6_565 .
Er6 Er2 Er4 Er16 96.9(10) . .
Er18 Er2 Er4 Er16 5.6(17) . .
Er1 Er2 Er4 Er16 14.9(11) . .
Er8 Er2 Er4 Er16 111.4(8) . .
C91 Er2 Er4 Er16 56.9(8) . .
Er11 Er2 Er4 Er16 111.1(8) . .
Er18 Er2 Er4 Er16 20.6(11) 6_565 .
Er10 Er2 Er4 Er16 94.2(8) . .
C92 Er2 Er4 Er16 47.9(7) . .
Er6 Er2 Er4 Er16 51.2(9) 6_565 .
Er18 Er2 Er4 Er6 -91.4(15) . .
Er1 Er2 Er4 Er6 -82.0(14) . .
Er16 Er2 Er4 Er6 -96.9(10) . .
Er8 Er2 Er4 Er6 14.4(7) . .
C91 Er2 Er4 Er6 -40.0(6) . .
Er11 Er2 Er4 Er6 14.1(6) . .
Er18 Er2 Er4 Er6 -76.4(8) 6_565 .
Er10 Er2 Er4 Er6 -2.7(10) . .
C92 Er2 Er4 Er6 -49.0(6) . .
Er6 Er2 Er4 Er6 -45.7(5) 6_565 .
Er6 Er2 Er4 Er8 -14.4(7) . .
Er18 Er2 Er4 Er8 -105.8(15) . .
Er1 Er2 Er4 Er8 -96.4(12) . .
Er16 Er2 Er4 Er8 -111.4(8) . .
C91 Er2 Er4 Er8 -54.5(4) . .
Er11 Er2 Er4 Er8 -0.3(3) . .
Er18 Er2 Er4 Er8 -90.8(8) 6_565 .
Er10 Er2 Er4 Er8 -17.1(4) . .
C92 Er2 Er4 Er8 -63.5(3) . .
Er6 Er2 Er4 Er8 -60.1(6) 6_565 .
Er6 Er2 Er4 Er18 91.4(15) . .
Er1 Er2 Er4 Er18 9(2) . .
Er16 Er2 Er4 Er18 -5.6(17) . .
Er8 Er2 Er4 Er18 105.8(15) . .
C91 Er2 Er4 Er18 51.3(14) . .
Er11 Er2 Er4 Er18 105.5(14) . .
Er18 Er2 Er4 Er18 15.0(9) 6_565 .
Er10 Er2 Er4 Er18 88.7(15) . .
C92 Er2 Er4 Er18 42.3(14) . .
Er6 Er2 Er4 Er18 45.7(14) 6_565 .
Er6 Er2 Er4 Er10 2.7(10) . .
Er18 Er2 Er4 Er10 -88.7(15) . .
Er1 Er2 Er4 Er10 -79.3(10) . .
Er16 Er2 Er4 Er10 -94.2(8) . .
Er8 Er2 Er4 Er10 17.1(4) . .
C91 Er2 Er4 Er10 -37.3(6) . .
Er11 Er2 Er4 Er10 16.8(5) . .
Er18 Er2 Er4 Er10 -73.7(10) 6_565 .
C92 Er2 Er4 Er10 -46.4(5) . .
Er6 Er2 Er4 Er10 -43.0(8) 6_565 .
Er6 Er2 Er4 Er11 -14.1(6) . .
Er18 Er2 Er4 Er11 -105.5(14) . .
Er1 Er2 Er4 Er11 -96.1(12) . .
Er16 Er2 Er4 Er11 -111.1(8) . .
Er8 Er2 Er4 Er11 0.3(3) . .
C91 Er2 Er4 Er11 -54.1(4) . .
Er18 Er2 Er4 Er11 -90.5(8) 6_565 .
Er10 Er2 Er4 Er11 -16.8(5) . .
C92 Er2 Er4 Er11 -63.2(3) . .
Er6 Er2 Er4 Er11 -59.8(4) 6_565 .
Er6 Er2 Er4 C91 40.0(6) . .
Er18 Er2 Er4 C91 -51.3(14) . .
Er1 Er2 Er4 C91 -42.0(12) . .
Er16 Er2 Er4 C91 -56.9(8) . .
Er8 Er2 Er4 C91 54.5(4) . .
Er11 Er2 Er4 C91 54.1(4) . .
Er18 Er2 Er4 C91 -36.3(8) 6_565 .
Er10 Er2 Er4 C91 37.3(6) . .
C92 Er2 Er4 C91 -9.0(4) . .
Er6 Er2 Er4 C91 -5.7(5) 6_565 .
Er6 Er2 Er4 Er3 65.9(8) . .
Er18 Er2 Er4 Er3 -25.4(16) . .
Er1 Er2 Er4 Er3 -16.1(8) . .
Er16 Er2 Er4 Er3 -31.0(7) . .
Er8 Er2 Er4 Er3 80.4(4) . .
C91 Er2 Er4 Er3 25.9(6) . .
Er11 Er2 Er4 Er3 80.1(5) . .
Er18 Er2 Er4 Er3 -10.4(10) 6_565 .
Er10 Er2 Er4 Er3 63.2(4) . .
C92 Er2 Er4 Er3 16.9(4) . .
Er6 Er2 Er4 Er3 20.2(8) 6_565 .
Er6 Er2 Er4 Er17 30.9(10) . .
Er18 Er2 Er4 Er17 -60.5(16) . .
Er1 Er2 Er4 Er17 -51.1(9) . .
Er16 Er2 Er4 Er17 -66.0(8) . .
Er8 Er2 Er4 Er17 45.4(5) . .
C91 Er2 Er4 Er17 -9.1(7) . .
Er11 Er2 Er4 Er17 45.0(6) . .
Er18 Er2 Er4 Er17 -45.5(10) 6_565 .
Er10 Er2 Er4 Er17 28.2(4) . .
C92 Er2 Er4 Er17 -18.1(6) . .
Er6 Er2 Er4 Er17 -14.8(9) 6_565 .
Er6 Er2 Er4 C92 49.0(6) . .
Er18 Er2 Er4 C92 -42.3(14) . .
Er1 Er2 Er4 C92 -33.0(11) . .
Er16 Er2 Er4 C92 -47.9(7) . .
Er8 Er2 Er4 C92 63.5(3) . .
C91 Er2 Er4 C92 9.0(4) . .
Er11 Er2 Er4 C92 63.2(3) . .
Er18 Er2 Er4 C92 -27.3(8) 6_565 .
Er10 Er2 Er4 C92 46.4(5) . .
Er6 Er2 Er4 C92 3.3(5) 6_565 .
Er16 Er1 Er4 Er2 21.6(15) . .
Er10 Er1 Er4 Er2 -104.6(12) . .
Er3 Er1 Er4 Er2 -29.6(14) . .
Er17 Er1 Er4 Er2 -77.0(13) . .
Er8 Er1 Er4 Er2 -103.0(12) . .
Er7 Er1 Er4 Er2 -2.1(14) . .
Er9 Er1 Er4 Er2 -55.2(13) . .
C92 Er1 Er4 Er2 -34.7(12) . .
Er6 Er1 Er4 Er2 -41.9(8) . .
C91 Er1 Er4 Er2 -37.9(11) . .
Er10 Er1 Er4 Er16 -126.2(10) . .
Er3 Er1 Er4 Er16 -51.2(10) . .
Er17 Er1 Er4 Er16 -98.6(10) . .
Er8 Er1 Er4 Er16 -124.7(9) . .
Er2 Er1 Er4 Er16 -21.6(15) . .
Er7 Er1 Er4 Er16 -23.7(10) . .
Er9 Er1 Er4 Er16 -76.8(10) . .
C92 Er1 Er4 Er16 -56.3(9) . .
Er6 Er1 Er4 Er16 -63.5(11) . .
C91 Er1 Er4 Er16 -59.5(10) . .
Er16 Er1 Er4 Er6 63.5(11) . .
Er10 Er1 Er4 Er6 -62.7(6) . .
Er3 Er1 Er4 Er6 12.3(8) . .
Er17 Er1 Er4 Er6 -35.1(8) . .
Er8 Er1 Er4 Er6 -61.2(6) . .
Er2 Er1 Er4 Er6 41.9(8) . .
Er7 Er1 Er4 Er6 39.8(8) . .
Er9 Er1 Er4 Er6 -13.3(8) . .
C92 Er1 Er4 Er6 7.2(6) . .
C91 Er1 Er4 Er6 4.0(5) . .
Er16 Er1 Er4 Er8 124.7(9) . .
Er10 Er1 Er4 Er8 -1.5(3) . .
Er3 Er1 Er4 Er8 73.5(3) . .
Er17 Er1 Er4 Er8 26.1(5) . .
Er2 Er1 Er4 Er8 103.0(12) . .
Er7 Er1 Er4 Er8 101.0(3) . .
Er9 Er1 Er4 Er8 47.9(3) . .
C92 Er1 Er4 Er8 68.4(2) . .
Er6 Er1 Er4 Er8 61.2(6) . .
C91 Er1 Er4 Er8 65.2(3) . .
Er16 Er1 Er4 Er18 16.5(12) . .
Er10 Er1 Er4 Er18 -109.8(9) . .
Er3 Er1 Er4 Er18 -34.7(10) . .
Er17 Er1 Er4 Er18 -82.1(10) . .
Er8 Er1 Er4 Er18 -108.2(9) . .
Er2 Er1 Er4 Er18 -5.2(11) . .
Er7 Er1 Er4 Er18 -7.2(10) . .
Er9 Er1 Er4 Er18 -60.3(9) . .
C92 Er1 Er4 Er18 -39.8(9) . .
Er6 Er1 Er4 Er18 -47.0(8) . .
C91 Er1 Er4 Er18 -43.0(8) . .
Er16 Er1 Er4 Er10 126.2(10) . .
Er3 Er1 Er4 Er10 75.0(3) . .
Er17 Er1 Er4 Er10 27.6(5) . .
Er8 Er1 Er4 Er10 1.5(3) . .
Er2 Er1 Er4 Er10 104.6(12) . .
Er7 Er1 Er4 Er10 102.5(3) . .
Er9 Er1 Er4 Er10 49.4(3) . .
C92 Er1 Er4 Er10 69.9(3) . .
Er6 Er1 Er4 Er10 62.7(6) . .
C91 Er1 Er4 Er10 66.7(3) . .
Er16 Er1 Er4 Er11 111.1(10) . .
Er10 Er1 Er4 Er11 -15.1(3) . .
Er3 Er1 Er4 Er11 59.9(4) . .
Er17 Er1 Er4 Er11 12.5(5) . .
Er8 Er1 Er4 Er11 -13.6(2) . .
Er2 Er1 Er4 Er11 89.5(12) . .
Er7 Er1 Er4 Er11 87.4(4) . .
Er9 Er1 Er4 Er11 34.3(4) . .
C92 Er1 Er4 Er11 54.8(3) . .
Er6 Er1 Er4 Er11 47.6(5) . .
C91 Er1 Er4 Er11 51.6(3) . .
Er16 Er1 Er4 C91 59.5(10) . .
Er10 Er1 Er4 C91 -66.7(3) . .
Er3 Er1 Er4 C91 8.3(5) . .
Er17 Er1 Er4 C91 -39.1(5) . .
Er8 Er1 Er4 C91 -65.2(3) . .
Er2 Er1 Er4 C91 37.9(11) . .
Er7 Er1 Er4 C91 35.8(5) . .
Er9 Er1 Er4 C91 -17.3(4) . .
C92 Er1 Er4 C91 3.2(3) . .
Er6 Er1 Er4 C91 -4.0(5) . .
Er16 Er1 Er4 Er3 51.2(10) . .
Er10 Er1 Er4 Er3 -75.0(3) . .
Er17 Er1 Er4 Er3 -47.4(5) . .
Er8 Er1 Er4 Er3 -73.5(3) . .
Er2 Er1 Er4 Er3 29.6(14) . .
Er7 Er1 Er4 Er3 27.5(2) . .
Er9 Er1 Er4 Er3 -25.6(2) . .
C92 Er1 Er4 Er3 -5.1(3) . .
Er6 Er1 Er4 Er3 -12.3(8) . .
C91 Er1 Er4 Er3 -8.3(5) . .
Er16 Er1 Er4 Er17 98.6(10) . .
Er10 Er1 Er4 Er17 -27.6(5) . .
Er3 Er1 Er4 Er17 47.4(5) . .
Er8 Er1 Er4 Er17 -26.1(5) . .
Er2 Er1 Er4 Er17 77.0(13) . .
Er7 Er1 Er4 Er17 74.9(5) . .
Er9 Er1 Er4 Er17 21.8(5) . .
C92 Er1 Er4 Er17 42.3(5) . .
Er6 Er1 Er4 Er17 35.1(8) . .
C91 Er1 Er4 Er17 39.1(5) . .
Er16 Er1 Er4 C92 56.3(9) . .
Er10 Er1 Er4 C92 -69.9(3) . .
Er3 Er1 Er4 C92 5.1(3) . .
Er17 Er1 Er4 C92 -42.3(5) . .
Er8 Er1 Er4 C92 -68.4(2) . .
Er2 Er1 Er4 C92 34.7(12) . .
Er7 Er1 Er4 C92 32.6(3) . .
Er9 Er1 Er4 C92 -20.5(3) . .
Er6 Er1 Er4 C92 -7.2(6) . .
C91 Er1 Er4 C92 -3.2(3) . .
Er17 Er3 Er5 Er7 -178.9(15) . .
Er9 Er3 Er5 Er7 -161.2(12) . .
Er13 Er3 Er5 Er7 -169.2(13) . .
Er16 Er3 Er5 Er7 51.7(13) . .
Er1 Er3 Er5 Er7 50.7(11) . .
Er10 Er3 Er5 Er7 133.5(13) . .
Er12 Er3 Er5 Er7 -172.2(13) . .
C92 Er3 Er5 Er7 124.9(11) . .
Er14 Er3 Er5 Er7 -173.6(12) . .
Er13 Er3 Er5 Er7 165.3(12) 6_565 .
Er7 Er3 Er5 Er12 172.2(13) . .
Er17 Er3 Er5 Er12 -6.7(12) . .
Er9 Er3 Er5 Er12 11.0(7) . .
Er13 Er3 Er5 Er12 3.0(8) . .
Er16 Er3 Er5 Er12 -136.1(9) . .
Er1 Er3 Er5 Er12 -137.1(6) . .
Er10 Er3 Er5 Er12 -54.3(10) . .
C92 Er3 Er5 Er12 -62.9(6) . .
Er14 Er3 Er5 Er12 -1.5(7) . .
Er13 Er3 Er5 Er12 -22.5(7) 6_565 .
Er7 Er3 Er5 Er13 169.2(13) . .
Er17 Er3 Er5 Er13 -9.7(11) . .
Er9 Er3 Er5 Er13 8.0(6) . .
Er16 Er3 Er5 Er13 -139.1(9) . .
Er1 Er3 Er5 Er13 -140.1(6) . .
Er10 Er3 Er5 Er13 -57.3(9) . .
Er12 Er3 Er5 Er13 -3.0(8) . .
C92 Er3 Er5 Er13 -65.9(6) . .
Er14 Er3 Er5 Er13 -4.5(7) . .
Er13 Er3 Er5 Er13 -25.5(4) 6_565 .
Er7 Er3 Er5 Er5 -134.8(11) . 6_565
Er17 Er3 Er5 Er5 46.3(10) . 6_565
Er9 Er3 Er5 Er5 63.9(4) . 6_565
Er13 Er3 Er5 Er5 56.0(5) . 6_565
Er16 Er3 Er5 Er5 -83.1(7) . 6_565
Er1 Er3 Er5 Er5 -84.2(3) . 6_565
Er10 Er3 Er5 Er5 -1.4(8) . 6_565
Er12 Er3 Er5 Er5 53.0(6) . 6_565
C92 Er3 Er5 Er5 -9.9(3) . 6_565
Er14 Er3 Er5 Er5 51.5(5) . 6_565
Er13 Er3 Er5 Er5 30.5(4) 6_565 6_565
Er7 Er3 Er5 Er13 -165.3(12) . 6_565
Er17 Er3 Er5 Er13 15.8(11) . 6_565
Er9 Er3 Er5 Er13 33.5(5) . 6_565
Er13 Er3 Er5 Er13 25.5(4) . 6_565
Er16 Er3 Er5 Er13 -113.6(8) . 6_565
Er1 Er3 Er5 Er13 -114.6(4) . 6_565
Er10 Er3 Er5 Er13 -31.9(9) . 6_565
Er12 Er3 Er5 Er13 22.5(7) . 6_565
C92 Er3 Er5 Er13 -40.4(5) . 6_565
Er14 Er3 Er5 Er13 21.0(6) . 6_565
Er7 Er3 Er5 Er9 161.2(12) . .
Er17 Er3 Er5 Er9 -17.7(10) . .
Er13 Er3 Er5 Er9 -8.0(6) . .
Er16 Er3 Er5 Er9 -147.0(8) . .
Er1 Er3 Er5 Er9 -148.1(4) . .
Er10 Er3 Er5 Er9 -65.3(7) . .
Er12 Er3 Er5 Er9 -11.0(7) . .
C92 Er3 Er5 Er9 -73.8(4) . .
Er14 Er3 Er5 Er9 -12.4(6) . .
Er13 Er3 Er5 Er9 -33.5(5) 6_565 .
Er7 Er3 Er5 Er7 -126.1(13) . 6_565
Er17 Er3 Er5 Er7 55.0(10) . 6_565
Er9 Er3 Er5 Er7 72.7(5) . 6_565
Er13 Er3 Er5 Er7 64.7(6) . 6_565
Er16 Er3 Er5 Er7 -74.3(8) . 6_565
Er1 Er3 Er5 Er7 -75.4(4) . 6_565
Er10 Er3 Er5 Er7 7.4(8) . 6_565
Er12 Er3 Er5 Er7 61.7(6) . 6_565
C92 Er3 Er5 Er7 -1.1(4) . 6_565
Er14 Er3 Er5 Er7 60.3(6) . 6_565
Er13 Er3 Er5 Er7 39.2(4) 6_565 6_565
Er7 Er3 Er5 Er14 173.6(12) . .
Er17 Er3 Er5 Er14 -5.3(11) . .
Er9 Er3 Er5 Er14 12.4(6) . .
Er13 Er3 Er5 Er14 4.5(7) . .
Er16 Er3 Er5 Er14 -134.6(8) . .
Er1 Er3 Er5 Er14 -135.7(5) . .
Er10 Er3 Er5 Er14 -52.9(8) . .
Er12 Er3 Er5 Er14 1.5(7) . .
C92 Er3 Er5 Er14 -61.4(5) . .
Er13 Er3 Er5 Er14 -21.0(6) 6_565 .
Er7 Er3 Er5 Er16 -51.7(13) . .
Er17 Er3 Er5 Er16 129.4(12) . .
Er9 Er3 Er5 Er16 147.0(8) . .
Er13 Er3 Er5 Er16 139.1(9) . .
Er1 Er3 Er5 Er16 -1.1(7) . .
Er10 Er3 Er5 Er16 81.7(9) . .
Er12 Er3 Er5 Er16 136.1(9) . .
C92 Er3 Er5 Er16 73.2(7) . .
Er14 Er3 Er5 Er16 134.6(8) . .
Er13 Er3 Er5 Er16 113.6(8) 6_565 .
Er7 Er3 Er5 C92 -124.9(11) . .
Er17 Er3 Er5 C92 56.1(10) . .
Er9 Er3 Er5 C92 73.8(4) . .
Er13 Er3 Er5 C92 65.9(6) . .
Er16 Er3 Er5 C92 -73.2(7) . .
Er1 Er3 Er5 C92 -74.3(3) . .
Er10 Er3 Er5 C92 8.5(7) . .
Er12 Er3 Er5 C92 62.9(6) . .
Er14 Er3 Er5 C92 61.4(5) . .
Er13 Er3 Er5 C92 40.4(5) 6_565 .
Er7 Er3 Er5 Er3 -134.8(11) . 6_565
Er17 Er3 Er5 Er3 46.3(10) . 6_565
Er9 Er3 Er5 Er3 63.9(4) . 6_565
Er13 Er3 Er5 Er3 56.0(5) . 6_565
Er16 Er3 Er5 Er3 -83.1(7) . 6_565
Er1 Er3 Er5 Er3 -84.2(3) . 6_565
Er10 Er3 Er5 Er3 -1.4(8) . 6_565
Er12 Er3 Er5 Er3 53.0(6) . 6_565
C92 Er3 Er5 Er3 -9.9(3) . 6_565
Er14 Er3 Er5 Er3 51.5(5) . 6_565
Er13 Er3 Er5 Er3 30.5(4) 6_565 6_565
Er4 Er2 Er6 Er18 -127.8(13) . .
Er1 Er2 Er6 Er18 -107.2(12) . .
Er16 Er2 Er6 Er18 -71.8(14) . .
Er8 Er2 Er6 Er18 -139.2(12) . .
C91 Er2 Er6 Er18 -76.8(13) . .
Er11 Er2 Er6 Er18 -144.8(13) . .
Er18 Er2 Er6 Er18 -12.3(6) 6_565 .
Er10 Er2 Er6 Er18 -126.3(12) . .
C92 Er2 Er6 Er18 -78.2(12) . .
Er6 Er2 Er6 Er18 -26.9(12) 6_565 .
Er18 Er2 Er6 Er4 127.8(13) . .
Er1 Er2 Er6 Er4 20.6(5) . .
Er16 Er2 Er6 Er4 56.0(8) . .
Er8 Er2 Er6 Er4 -11.4(6) . .
C91 Er2 Er6 Er4 51.0(7) . .
Er11 Er2 Er6 Er4 -17.0(7) . .
Er18 Er2 Er6 Er4 115.5(9) 6_565 .
Er10 Er2 Er6 Er4 1.5(5) . .
C92 Er2 Er6 Er4 49.6(6) . .
Er6 Er2 Er6 Er4 100.9(6) 6_565 .
Er4 Er2 Er6 C91 -51.0(7) . .
Er18 Er2 Er6 C91 76.8(13) . .
Er1 Er2 Er6 C91 -30.4(6) . .
Er16 Er2 Er6 C91 5.0(8) . .
Er8 Er2 Er6 C91 -62.4(4) . .
Er11 Er2 Er6 C91 -68.0(4) . .
Er18 Er2 Er6 C91 64.5(8) 6_565 .
Er10 Er2 Er6 C91 -49.5(4) . .
C92 Er2 Er6 C91 -1.4(4) . .
Er6 Er2 Er6 C91 49.9(4) 6_565 .
Er4 Er2 Er6 Er11 17.0(7) . .
Er18 Er2 Er6 Er11 144.8(13) . .
Er1 Er2 Er6 Er11 37.6(5) . .
Er16 Er2 Er6 Er11 73.0(7) . .
Er8 Er2 Er6 Er11 5.6(3) . .
C91 Er2 Er6 Er11 68.0(4) . .
Er18 Er2 Er6 Er11 132.5(8) 6_565 .
Er10 Er2 Er6 Er11 18.5(4) . .
C92 Er2 Er6 Er11 66.6(3) . .
Er6 Er2 Er6 Er11 117.9(4) 6_565 .
Er4 Er2 Er6 Er18 -115.5(9) . 6_565
Er18 Er2 Er6 Er18 12.3(6) . 6_565
Er1 Er2 Er6 Er18 -94.9(8) . 6_565
Er16 Er2 Er6 Er18 -59.5(10) . 6_565
Er8 Er2 Er6 Er18 -126.9(7) . 6_565
C91 Er2 Er6 Er18 -64.5(8) . 6_565
Er11 Er2 Er6 Er18 -132.5(8) . 6_565
Er10 Er2 Er6 Er18 -114.0(7) . 6_565
C92 Er2 Er6 Er18 -65.9(7) . 6_565
Er6 Er2 Er6 Er18 -14.6(7) 6_565 6_565
Er4 Er2 Er6 Er6 -100.9(6) . 6_565
Er18 Er2 Er6 Er6 26.9(12) . 6_565
Er1 Er2 Er6 Er6 -80.3(4) . 6_565
Er16 Er2 Er6 Er6 -44.9(7) . 6_565
Er8 Er2 Er6 Er6 -112.2(3) . 6_565
C91 Er2 Er6 Er6 -49.9(4) . 6_565
Er11 Er2 Er6 Er6 -117.9(4) . 6_565
Er18 Er2 Er6 Er6 14.6(7) 6_565 6_565
Er10 Er2 Er6 Er6 -99.4(3) . 6_565
C92 Er2 Er6 Er6 -51.3(3) . 6_565
Er4 Er2 Er6 Er15 4.4(9) . .
Er18 Er2 Er6 Er15 132.2(14) . .
Er1 Er2 Er6 Er15 25.0(8) . .
Er16 Er2 Er6 Er15 60.4(9) . .
Er8 Er2 Er6 Er15 -7.0(6) . .
C91 Er2 Er6 Er15 55.4(6) . .
Er11 Er2 Er6 Er15 -12.6(5) . .
Er18 Er2 Er6 Er15 119.9(9) 6_565 .
Er10 Er2 Er6 Er15 5.9(6) . .
C92 Er2 Er6 Er15 54.0(5) . .
Er6 Er2 Er6 Er15 105.3(6) 6_565 .
Er4 Er2 Er6 Er8 11.4(6) . .
Er18 Er2 Er6 Er8 139.2(12) . .
Er1 Er2 Er6 Er8 32.0(3) . .
Er16 Er2 Er6 Er8 67.4(6) . .
C91 Er2 Er6 Er8 62.4(4) . .
Er11 Er2 Er6 Er8 -5.6(3) . .
Er18 Er2 Er6 Er8 126.9(7) 6_565 .
Er10 Er2 Er6 Er8 12.9(2) . .
C92 Er2 Er6 Er8 61.0(2) . .
Er6 Er2 Er6 Er8 112.2(3) 6_565 .
Er4 Er2 Er6 Er1 -20.6(5) . .
Er18 Er2 Er6 Er1 107.2(12) . .
Er16 Er2 Er6 Er1 35.4(6) . .
Er8 Er2 Er6 Er1 -32.0(3) . .
C91 Er2 Er6 Er1 30.4(6) . .
Er11 Er2 Er6 Er1 -37.6(5) . .
Er18 Er2 Er6 Er1 94.9(8) 6_565 .
Er10 Er2 Er6 Er1 -19.1(2) . .
C92 Er2 Er6 Er1 29.0(4) . .
Er6 Er2 Er6 Er1 80.3(4) 6_565 .
Er4 Er2 Er6 Er15 -22.9(10) . 6_565
Er18 Er2 Er6 Er15 104.9(14) . 6_565
Er1 Er2 Er6 Er15 -2.3(9) . 6_565
Er16 Er2 Er6 Er15 33.1(10) . 6_565
Er8 Er2 Er6 Er15 -34.3(6) . 6_565
C91 Er2 Er6 Er15 28.1(6) . 6_565
Er11 Er2 Er6 Er15 -39.9(6) . 6_565
Er18 Er2 Er6 Er15 92.6(10) 6_565 6_565
Er10 Er2 Er6 Er15 -21.4(7) . 6_565
C92 Er2 Er6 Er15 26.7(6) . 6_565
Er6 Er2 Er6 Er15 77.9(6) 6_565 6_565
Er4 Er2 Er6 C92 -49.6(6) . .
Er18 Er2 Er6 C92 78.2(12) . .
Er1 Er2 Er6 C92 -29.0(4) . .
Er16 Er2 Er6 C92 6.4(7) . .
Er8 Er2 Er6 C92 -61.0(2) . .
C91 Er2 Er6 C92 1.4(4) . .
Er11 Er2 Er6 C92 -66.6(3) . .
Er18 Er2 Er6 C92 65.9(7) 6_565 .
Er10 Er2 Er6 C92 -48.1(2) . .
Er6 Er2 Er6 C92 51.3(3) 6_565 .
Er1 Er4 Er6 Er2 -134.5(10) . .
Er16 Er4 Er6 Er2 -95.7(10) . .
Er8 Er4 Er6 Er2 166.1(7) . .
Er18 Er4 Er6 Er2 -48.8(12) . .
Er10 Er4 Er6 Er2 -178.0(7) . .
Er11 Er4 Er6 Er2 162.8(7) . .
C91 Er4 Er6 Er2 -129.3(8) . .
Er3 Er4 Er6 Er2 -128.6(7) . .
Er17 Er4 Er6 Er2 -155.9(7) . .
C92 Er4 Er6 Er2 -127.3(7) . .
Er2 Er4 Er6 Er18 48.8(12) . .
Er1 Er4 Er6 Er18 -85.7(12) . .
Er16 Er4 Er6 Er18 -46.9(13) . .
Er8 Er4 Er6 Er18 -145.1(11) . .
Er10 Er4 Er6 Er18 -129.2(11) . .
Er11 Er4 Er6 Er18 -148.4(12) . .
C91 Er4 Er6 Er18 -80.5(12) . .
Er3 Er4 Er6 Er18 -79.8(11) . .
Er17 Er4 Er6 Er18 -107.1(11) . .
C92 Er4 Er6 Er18 -78.5(11) . .
Er2 Er4 Er6 C91 129.3(8) . .
Er1 Er4 Er6 C91 -5.2(7) . .
Er16 Er4 Er6 C91 33.6(8) . .
Er8 Er4 Er6 C91 -64.6(4) . .
Er18 Er4 Er6 C91 80.5(12) . .
Er10 Er4 Er6 C91 -48.7(4) . .
Er11 Er4 Er6 C91 -67.9(4) . .
Er3 Er4 Er6 C91 0.6(4) . .
Er17 Er4 Er6 C91 -26.6(5) . .
C92 Er4 Er6 C91 2.0(4) . .
Er2 Er4 Er6 Er11 -162.8(7) . .
Er1 Er4 Er6 Er11 62.7(7) . .
Er16 Er4 Er6 Er11 101.5(8) . .
Er8 Er4 Er6 Er11 3.3(3) . .
Er18 Er4 Er6 Er11 148.4(12) . .
Er10 Er4 Er6 Er11 19.2(4) . .
C91 Er4 Er6 Er11 67.9(4) . .
Er3 Er4 Er6 Er11 68.6(3) . .
Er17 Er4 Er6 Er11 41.3(4) . .
C92 Er4 Er6 Er11 69.9(3) . .
Er2 Er4 Er6 Er18 69.8(9) . 6_565
Er1 Er4 Er6 Er18 -64.7(9) . 6_565
Er16 Er4 Er6 Er18 -25.9(10) . 6_565
Er8 Er4 Er6 Er18 -124.1(7) . 6_565
Er18 Er4 Er6 Er18 21.0(7) . 6_565
Er10 Er4 Er6 Er18 -108.2(7) . 6_565
Er11 Er4 Er6 Er18 -127.4(8) . 6_565
C91 Er4 Er6 Er18 -59.5(8) . 6_565
Er3 Er4 Er6 Er18 -58.9(7) . 6_565
Er17 Er4 Er6 Er18 -86.1(8) . 6_565
C92 Er4 Er6 Er18 -57.5(7) . 6_565
Er2 Er4 Er6 Er6 96.7(6) . 6_565
Er1 Er4 Er6 Er6 -37.8(7) . 6_565
Er16 Er4 Er6 Er6 1.0(8) . 6_565
Er8 Er4 Er6 Er6 -97.2(3) . 6_565
Er18 Er4 Er6 Er6 47.9(11) . 6_565
Er10 Er4 Er6 Er6 -81.3(3) . 6_565
Er11 Er4 Er6 Er6 -100.5(3) . 6_565
C91 Er4 Er6 Er6 -32.6(4) . 6_565
Er3 Er4 Er6 Er6 -31.9(4) . 6_565
Er17 Er4 Er6 Er6 -59.2(4) . 6_565
C92 Er4 Er6 Er6 -30.6(3) . 6_565
Er2 Er4 Er6 Er15 -176.1(8) . .
Er1 Er4 Er6 Er15 49.4(8) . .
Er16 Er4 Er6 Er15 88.2(9) . .
Er8 Er4 Er6 Er15 -10.0(5) . .
Er18 Er4 Er6 Er15 135.1(12) . .
Er10 Er4 Er6 Er15 6.0(5) . .
Er11 Er4 Er6 Er15 -13.3(5) . .
C91 Er4 Er6 Er15 54.6(5) . .
Er3 Er4 Er6 Er15 55.3(5) . .
Er17 Er4 Er6 Er15 28.0(6) . .
C92 Er4 Er6 Er15 56.6(5) . .
Er2 Er4 Er6 Er8 -166.1(7) . .
Er1 Er4 Er6 Er8 59.4(6) . .
Er16 Er4 Er6 Er8 98.2(8) . .
Er18 Er4 Er6 Er8 145.1(11) . .
Er10 Er4 Er6 Er8 15.9(3) . .
Er11 Er4 Er6 Er8 -3.3(3) . .
C91 Er4 Er6 Er8 64.6(4) . .
Er3 Er4 Er6 Er8 65.3(3) . .
Er17 Er4 Er6 Er8 38.0(4) . .
C92 Er4 Er6 Er8 66.6(3) . .
Er2 Er4 Er6 Er1 134.5(10) . .
Er16 Er4 Er6 Er1 38.8(8) . .
Er8 Er4 Er6 Er1 -59.4(6) . .
Er18 Er4 Er6 Er1 85.7(12) . .
Er10 Er4 Er6 Er1 -43.5(5) . .
Er11 Er4 Er6 Er1 -62.7(7) . .
C91 Er4 Er6 Er1 5.2(7) . .
Er3 Er4 Er6 Er1 5.9(4) . .
Er17 Er4 Er6 Er1 -21.4(5) . .
C92 Er4 Er6 Er1 7.2(6) . .
Er2 Er4 Er6 Er15 162.0(8) . 6_565
Er1 Er4 Er6 Er15 27.5(8) . 6_565
Er16 Er4 Er6 Er15 66.3(9) . 6_565
Er8 Er4 Er6 Er15 -31.9(5) . 6_565
Er18 Er4 Er6 Er15 113.2(12) . 6_565
Er10 Er4 Er6 Er15 -16.0(5) . 6_565
Er11 Er4 Er6 Er15 -35.2(4) . 6_565
C91 Er4 Er6 Er15 32.7(5) . 6_565
Er3 Er4 Er6 Er15 33.4(5) . 6_565
Er17 Er4 Er6 Er15 6.1(6) . 6_565
C92 Er4 Er6 Er15 34.7(4) . 6_565
Er2 Er4 Er6 C92 127.3(7) . .
Er1 Er4 Er6 C92 -7.2(6) . .
Er16 Er4 Er6 C92 31.6(8) . .
Er8 Er4 Er6 C92 -66.6(3) . .
Er18 Er4 Er6 C92 78.5(11) . .
Er10 Er4 Er6 C92 -50.7(3) . .
Er11 Er4 Er6 C92 -69.9(3) . .
C91 Er4 Er6 C92 -2.0(4) . .
Er3 Er4 Er6 C92 -1.4(3) . .
Er17 Er4 Er6 C92 -28.6(4) . .
Er17 Er3 Er7 Er5 2(3) . .
Er9 Er3 Er7 Er5 20.2(12) . .
Er13 Er3 Er7 Er5 7.3(9) . .
Er16 Er3 Er7 Er5 -128.0(12) . .
Er1 Er3 Er7 Er5 -141.7(9) . .
Er10 Er3 Er7 Er5 -118.1(13) . .
Er12 Er3 Er7 Er5 4.5(8) . .
C92 Er3 Er7 Er5 -52.7(11) . .
Er14 Er3 Er7 Er5 5.4(10) . .
Er13 Er3 Er7 Er5 -9.6(8) 6_565 .
Er17 Er3 Er7 Er13 -5(3) . .
Er9 Er3 Er7 Er13 12.8(6) . .
Er16 Er3 Er7 Er13 -135.3(8) . .
Er5 Er3 Er7 Er13 -7.3(9) . .
Er1 Er3 Er7 Er13 -149.0(4) . .
Er10 Er3 Er7 Er13 -125.4(12) . .
Er12 Er3 Er7 Er13 -2.9(5) . .
C92 Er3 Er7 Er13 -60.0(5) . .
Er14 Er3 Er7 Er13 -1.9(6) . .
Er13 Er3 Er7 Er13 -17.0(2) 6_565 .
Er17 Er3 Er7 Er16 130(3) . .
Er9 Er3 Er7 Er16 148.1(7) . .
Er13 Er3 Er7 Er16 135.3(8) . .
Er5 Er3 Er7 Er16 128.0(12) . .
Er1 Er3 Er7 Er16 -13.7(7) . .
Er10 Er3 Er7 Er16 9.9(14) . .
Er12 Er3 Er7 Er16 132.4(8) . .
C92 Er3 Er7 Er16 75.3(7) . .
Er14 Er3 Er7 Er16 133.4(7) . .
Er13 Er3 Er7 Er16 118.3(7) 6_565 .
Er17 Er3 Er7 Er9 -18(2) . .
Er13 Er3 Er7 Er9 -12.8(6) . .
Er16 Er3 Er7 Er9 -148.1(7) . .
Er5 Er3 Er7 Er9 -20.2(12) . .
Er1 Er3 Er7 Er9 -161.8(5) . .
Er10 Er3 Er7 Er9 -138.2(14) . .
Er12 Er3 Er7 Er9 -15.7(7) . .
C92 Er3 Er7 Er9 -72.8(5) . .
Er14 Er3 Er7 Er9 -14.7(6) . .
Er13 Er3 Er7 Er9 -29.8(6) 6_565 .
Er17 Er3 Er7 Er12 -2(3) . .
Er9 Er3 Er7 Er12 15.7(7) . .
Er13 Er3 Er7 Er12 2.9(5) . .
Er16 Er3 Er7 Er12 -132.4(8) . .
Er5 Er3 Er7 Er12 -4.5(8) . .
Er1 Er3 Er7 Er12 -146.1(4) . .
Er10 Er3 Er7 Er12 -122.5(12) . .
C92 Er3 Er7 Er12 -57.1(5) . .
Er14 Er3 Er7 Er12 1.0(6) . .
Er13 Er3 Er7 Er12 -14.1(4) 6_565 .
Er9 Er3 Er7 Er17 18(2) . .
Er13 Er3 Er7 Er17 5(3) . .
Er16 Er3 Er7 Er17 -130(3) . .
Er5 Er3 Er7 Er17 -2(3) . .
Er1 Er3 Er7 Er17 -144(3) . .
Er10 Er3 Er7 Er17 -120(3) . .
Er12 Er3 Er7 Er17 2(3) . .
C92 Er3 Er7 Er17 -55(3) . .
Er14 Er3 Er7 Er17 3(3) . .
Er13 Er3 Er7 Er17 -12(3) 6_565 .
Er17 Er3 Er7 Er5 21(3) . 6_565
Er9 Er3 Er7 Er5 38.4(9) . 6_565
Er13 Er3 Er7 Er5 25.6(6) . 6_565
Er16 Er3 Er7 Er5 -109.7(9) . 6_565
Er5 Er3 Er7 Er5 18.2(4) . 6_565
Er1 Er3 Er7 Er5 -123.5(5) . 6_565
Er10 Er3 Er7 Er5 -99.9(13) . 6_565
Er12 Er3 Er7 Er5 22.7(4) . 6_565
C92 Er3 Er7 Er5 -34.4(7) . 6_565
Er14 Er3 Er7 Er5 23.7(7) . 6_565
Er13 Er3 Er7 Er5 8.6(4) 6_565 6_565
Er17 Er3 Er7 Er1 144(3) . .
Er9 Er3 Er7 Er1 161.8(5) . .
Er13 Er3 Er7 Er1 149.0(4) . .
Er16 Er3 Er7 Er1 13.7(7) . .
Er5 Er3 Er7 Er1 141.7(9) . .
Er10 Er3 Er7 Er1 23.6(10) . .
Er12 Er3 Er7 Er1 146.1(4) . .
C92 Er3 Er7 Er1 89.0(3) . .
Er14 Er3 Er7 Er1 147.1(5) . .
Er13 Er3 Er7 Er1 132.1(3) 6_565 .
Er17 Er3 Er7 Er13 12(3) . 6_565
Er9 Er3 Er7 Er13 29.8(6) . 6_565
Er13 Er3 Er7 Er13 17.0(2) . 6_565
Er16 Er3 Er7 Er13 -118.3(7) . 6_565
Er5 Er3 Er7 Er13 9.6(8) . 6_565
Er1 Er3 Er7 Er13 -132.1(3) . 6_565
Er10 Er3 Er7 Er13 -108.5(12) . 6_565
Er12 Er3 Er7 Er13 14.1(4) . 6_565
C92 Er3 Er7 Er13 -43.0(4) . 6_565
Er14 Er3 Er7 Er13 15.1(5) . 6_565
Er17 Er3 Er7 C92 55(3) . .
Er9 Er3 Er7 C92 72.8(5) . .
Er13 Er3 Er7 C92 60.0(5) . .
Er16 Er3 Er7 C92 -75.3(7) . .
Er5 Er3 Er7 C92 52.7(11) . .
Er1 Er3 Er7 C92 -89.0(3) . .
Er10 Er3 Er7 C92 -65.4(12) . .
Er12 Er3 Er7 C92 57.1(5) . .
Er14 Er3 Er7 C92 58.1(5) . .
Er13 Er3 Er7 C92 43.0(4) 6_565 .
Er17 Er3 Er7 Er14 -3(3) . .
Er9 Er3 Er7 Er14 14.7(6) . .
Er13 Er3 Er7 Er14 1.9(6) . .
Er16 Er3 Er7 Er14 -133.4(7) . .
Er5 Er3 Er7 Er14 -5.4(10) . .
Er1 Er3 Er7 Er14 -147.1(5) . .
Er10 Er3 Er7 Er14 -123.5(13) . .
Er12 Er3 Er7 Er14 -1.0(6) . .
C92 Er3 Er7 Er14 -58.1(5) . .
Er13 Er3 Er7 Er14 -15.1(5) 6_565 .
Er12 Er5 Er7 Er3 -9.2(15) . .
Er13 Er5 Er7 Er3 -9.7(12) . .
Er5 Er5 Er7 Er3 71.1(15) 6_565 .
Er13 Er5 Er7 Er3 17.6(15) 6_565 .
Er9 Er5 Er7 Er3 -13.9(9) . .
Er7 Er5 Er7 Er3 71.1(15) 6_565 .
Er14 Er5 Er7 Er3 -6.4(12) . .
Er16 Er5 Er7 Er3 100.6(14) . .
C92 Er5 Er7 Er3 49.1(10) . .
Er3 Er5 Er7 Er3 55.5(13) 6_565 .
Er12 Er5 Er7 Er13 0.5(9) . .
Er5 Er5 Er7 Er13 80.8(8) 6_565 .
Er13 Er5 Er7 Er13 27.3(5) 6_565 .
Er3 Er5 Er7 Er13 9.7(12) . .
Er9 Er5 Er7 Er13 -4.2(6) . .
Er7 Er5 Er7 Er13 80.8(8) 6_565 .
Er14 Er5 Er7 Er13 3.3(7) . .
Er16 Er5 Er7 Er13 110.3(11) . .
C92 Er5 Er7 Er13 58.8(6) . .
Er3 Er5 Er7 Er13 65.2(6) 6_565 .
Er12 Er5 Er7 Er16 -109.8(12) . .
Er13 Er5 Er7 Er16 -110.3(11) . .
Er5 Er5 Er7 Er16 -29.5(14) 6_565 .
Er13 Er5 Er7 Er16 -83.0(12) 6_565 .
Er3 Er5 Er7 Er16 -100.6(14) . .
Er9 Er5 Er7 Er16 -114.5(10) . .
Er7 Er5 Er7 Er16 -29.5(14) 6_565 .
Er14 Er5 Er7 Er16 -107.0(11) . .
C92 Er5 Er7 Er16 -51.5(10) . .
Er3 Er5 Er7 Er16 -45.1(12) 6_565 .
Er12 Er5 Er7 Er9 4.7(9) . .
Er13 Er5 Er7 Er9 4.2(6) . .
Er5 Er5 Er7 Er9 84.9(8) 6_565 .
Er13 Er5 Er7 Er9 31.5(8) 6_565 .
Er3 Er5 Er7 Er9 13.9(9) . .
Er7 Er5 Er7 Er9 84.9(8) 6_565 .
Er14 Er5 Er7 Er9 7.5(6) . .
Er16 Er5 Er7 Er9 114.5(10) . .
C92 Er5 Er7 Er9 63.0(4) . .
Er3 Er5 Er7 Er9 69.3(6) 6_565 .
Er13 Er5 Er7 Er12 -0.5(9) . .
Er5 Er5 Er7 Er12 80.3(10) 6_565 .
Er13 Er5 Er7 Er12 26.8(8) 6_565 .
Er3 Er5 Er7 Er12 9.2(15) . .
Er9 Er5 Er7 Er12 -4.7(9) . .
Er7 Er5 Er7 Er12 80.3(10) 6_565 .
Er14 Er5 Er7 Er12 2.8(9) . .
Er16 Er5 Er7 Er12 109.8(12) . .
C92 Er5 Er7 Er12 58.4(9) . .
Er3 Er5 Er7 Er12 64.7(8) 6_565 .
Er12 Er5 Er7 Er17 -8.7(12) . .
Er13 Er5 Er7 Er17 -9.1(9) . .
Er5 Er5 Er7 Er17 71.6(11) 6_565 .
Er13 Er5 Er7 Er17 18.2(11) 6_565 .
Er3 Er5 Er7 Er17 0.6(8) . .
Er9 Er5 Er7 Er17 -13.3(6) . .
Er7 Er5 Er7 Er17 71.6(11) 6_565 .
Er14 Er5 Er7 Er17 -5.8(9) . .
Er16 Er5 Er7 Er17 101.2(12) . .
C92 Er5 Er7 Er17 49.7(7) . .
Er3 Er5 Er7 Er17 56.0(9) 6_565 .
Er12 Er5 Er7 Er5 -80.3(10) . 6_565
Er13 Er5 Er7 Er5 -80.8(8) . 6_565
Er13 Er5 Er7 Er5 -53.5(7) 6_565 6_565
Er3 Er5 Er7 Er5 -71.1(15) . 6_565
Er9 Er5 Er7 Er5 -84.9(8) . 6_565
Er7 Er5 Er7 Er5 0.003(8) 6_565 6_565
Er14 Er5 Er7 Er5 -77.5(8) . 6_565
Er16 Er5 Er7 Er5 29.5(14) . 6_565
C92 Er5 Er7 Er5 -21.9(8) . 6_565
Er3 Er5 Er7 Er5 -15.6(3) 6_565 6_565
Er12 Er5 Er7 Er1 -84.7(14) . .
Er13 Er5 Er7 Er1 -85.2(11) . .
Er5 Er5 Er7 Er1 -4.5(16) 6_565 .
Er13 Er5 Er7 Er1 -57.9(14) 6_565 .
Er3 Er5 Er7 Er1 -75.5(11) . .
Er9 Er5 Er7 Er1 -89.4(10) . .
Er7 Er5 Er7 Er1 -4.5(16) 6_565 .
Er14 Er5 Er7 Er1 -81.9(11) . .
Er16 Er5 Er7 Er1 25.1(10) . .
C92 Er5 Er7 Er1 -26.4(10) . .
Er3 Er5 Er7 Er1 -20.1(13) 6_565 .
Er12 Er5 Er7 Er13 -26.8(8) . 6_565
Er13 Er5 Er7 Er13 -27.3(5) . 6_565
Er5 Er5 Er7 Er13 53.5(7) 6_565 6_565
Er3 Er5 Er7 Er13 -17.6(15) . 6_565
Er9 Er5 Er7 Er13 -31.5(8) . 6_565
Er7 Er5 Er7 Er13 53.5(7) 6_565 6_565
Er14 Er5 Er7 Er13 -24.0(7) . 6_565
Er16 Er5 Er7 Er13 83.0(12) . 6_565
C92 Er5 Er7 Er13 31.5(7) . 6_565
Er3 Er5 Er7 Er13 37.9(5) 6_565 6_565
Er12 Er5 Er7 C92 -58.4(9) . .
Er13 Er5 Er7 C92 -58.8(6) . .
Er5 Er5 Er7 C92 21.9(8) 6_565 .
Er13 Er5 Er7 C92 -31.5(7) 6_565 .
Er3 Er5 Er7 C92 -49.1(10) . .
Er9 Er5 Er7 C92 -63.0(4) . .
Er7 Er5 Er7 C92 21.9(8) 6_565 .
Er14 Er5 Er7 C92 -55.5(6) . .
Er16 Er5 Er7 C92 51.5(10) . .
Er3 Er5 Er7 C92 6.3(5) 6_565 .
Er12 Er5 Er7 Er14 -2.8(9) . .
Er13 Er5 Er7 Er14 -3.3(7) . .
Er5 Er5 Er7 Er14 77.5(8) 6_565 .
Er13 Er5 Er7 Er14 24.0(7) 6_565 .
Er3 Er5 Er7 Er14 6.4(12) . .
Er9 Er5 Er7 Er14 -7.5(6) . .
Er7 Er5 Er7 Er14 77.5(8) 6_565 .
Er16 Er5 Er7 Er14 107.0(11) . .
C92 Er5 Er7 Er14 55.5(6) . .
Er3 Er5 Er7 Er14 61.9(6) 6_565 .
Er16 Er1 Er7 Er3 -149.3(15) . .
Er4 Er1 Er7 Er3 -114.8(5) . .
Er10 Er1 Er7 Er3 -9.9(5) . .
Er17 Er1 Er7 Er3 -8.1(5) . .
Er8 Er1 Er7 Er3 -35.5(5) . .
Er2 Er1 Er7 Er3 -115.2(4) . .
Er9 Er1 Er7 Er3 -12.5(4) . .
C92 Er1 Er7 Er3 -75.3(5) . .
Er6 Er1 Er7 Er3 -99.4(4) . .
C91 Er1 Er7 Er3 -82.9(5) . .
Er16 Er1 Er7 Er5 -47.1(17) . .
Er4 Er1 Er7 Er5 -12.6(12) . .
Er10 Er1 Er7 Er5 92.4(11) . .
Er3 Er1 Er7 Er5 102.2(11) . .
Er17 Er1 Er7 Er5 94.1(11) . .
Er8 Er1 Er7 Er5 66.7(11) . .
Er2 Er1 Er7 Er5 -13.0(11) . .
Er9 Er1 Er7 Er5 89.7(10) . .
C92 Er1 Er7 Er5 26.9(10) . .
Er6 Er1 Er7 Er5 2.9(11) . .
C91 Er1 Er7 Er5 19.3(10) . .
Er16 Er1 Er7 Er13 -111.4(15) . .
Er4 Er1 Er7 Er13 -76.9(7) . .
Er10 Er1 Er7 Er13 28.0(6) . .
Er3 Er1 Er7 Er13 37.9(5) . .
Er17 Er1 Er7 Er13 29.8(6) . .
Er8 Er1 Er7 Er13 2.3(6) . .
Er2 Er1 Er7 Er13 -77.4(6) . .
Er9 Er1 Er7 Er13 25.3(5) . .
C92 Er1 Er7 Er13 -37.5(5) . .
Er6 Er1 Er7 Er13 -61.5(6) . .
C91 Er1 Er7 Er13 -45.1(6) . .
Er4 Er1 Er7 Er16 34.5(14) . .
Er10 Er1 Er7 Er16 139.4(14) . .
Er3 Er1 Er7 Er16 149.3(15) . .
Er17 Er1 Er7 Er16 141.1(15) . .
Er8 Er1 Er7 Er16 113.7(14) . .
Er2 Er1 Er7 Er16 34.0(14) . .
Er9 Er1 Er7 Er16 136.7(14) . .
C92 Er1 Er7 Er16 73.9(14) . .
Er6 Er1 Er7 Er16 49.9(14) . .
C91 Er1 Er7 Er16 66.3(14) . .
Er16 Er1 Er7 Er9 -136.7(14) . .
Er4 Er1 Er7 Er9 -102.3(4) . .
Er10 Er1 Er7 Er9 2.7(3) . .
Er3 Er1 Er7 Er9 12.5(4) . .
Er17 Er1 Er7 Er9 4.4(5) . .
Er8 Er1 Er7 Er9 -23.0(4) . .
Er2 Er1 Er7 Er9 -102.7(3) . .
C92 Er1 Er7 Er9 -62.8(3) . .
Er6 Er1 Er7 Er9 -86.8(3) . .
C91 Er1 Er7 Er9 -70.4(4) . .
Er16 Er1 Er7 Er12 -93.1(15) . .
Er4 Er1 Er7 Er12 -58.6(8) . .
Er10 Er1 Er7 Er12 46.3(7) . .
Er3 Er1 Er7 Er12 56.2(6) . .
Er17 Er1 Er7 Er12 48.1(7) . .
Er8 Er1 Er7 Er12 20.6(7) . .
Er2 Er1 Er7 Er12 -59.1(7) . .
Er9 Er1 Er7 Er12 43.6(6) . .
C92 Er1 Er7 Er12 -19.2(6) . .
Er6 Er1 Er7 Er12 -43.2(7) . .
C91 Er1 Er7 Er12 -26.8(6) . .
Er16 Er1 Er7 Er17 -141.1(15) . .
Er4 Er1 Er7 Er17 -106.7(5) . .
Er10 Er1 Er7 Er17 -1.7(5) . .
Er3 Er1 Er7 Er17 8.1(5) . .
Er8 Er1 Er7 Er17 -27.4(5) . .
Er2 Er1 Er7 Er17 -107.1(4) . .
Er9 Er1 Er7 Er17 -4.4(5) . .
C92 Er1 Er7 Er17 -67.2(5) . .
Er6 Er1 Er7 Er17 -91.2(4) . .
C91 Er1 Er7 Er17 -74.8(5) . .
Er16 Er1 Er7 Er5 -48.8(14) . 6_565
Er4 Er1 Er7 Er5 -14.3(6) . 6_565
Er10 Er1 Er7 Er5 90.6(4) . 6_565
Er3 Er1 Er7 Er5 100.5(6) . 6_565
Er17 Er1 Er7 Er5 92.4(6) . 6_565
Er8 Er1 Er7 Er5 64.9(5) . 6_565
Er2 Er1 Er7 Er5 -14.8(5) . 6_565
Er9 Er1 Er7 Er5 87.9(5) . 6_565
C92 Er1 Er7 Er5 25.1(4) . 6_565
Er6 Er1 Er7 Er5 1.1(5) . 6_565
C91 Er1 Er7 Er5 17.5(4) . 6_565
Er16 Er1 Er7 Er13 -82.5(14) . 6_565
Er4 Er1 Er7 Er13 -48.0(6) . 6_565
Er10 Er1 Er7 Er13 56.9(4) . 6_565
Er3 Er1 Er7 Er13 66.8(5) . 6_565
Er17 Er1 Er7 Er13 58.7(5) . 6_565
Er8 Er1 Er7 Er13 31.2(5) . 6_565
Er2 Er1 Er7 Er13 -48.5(5) . 6_565
Er9 Er1 Er7 Er13 54.3(4) . 6_565
C92 Er1 Er7 Er13 -8.5(4) . 6_565
Er6 Er1 Er7 Er13 -32.6(5) . 6_565
C91 Er1 Er7 Er13 -16.2(4) . 6_565
Er16 Er1 Er7 C92 -73.9(14) . .
Er4 Er1 Er7 C92 -39.5(4) . .
Er10 Er1 Er7 C92 65.5(3) . .
Er3 Er1 Er7 C92 75.3(5) . .
Er17 Er1 Er7 C92 67.2(5) . .
Er8 Er1 Er7 C92 39.8(3) . .
Er2 Er1 Er7 C92 -39.9(3) . .
Er9 Er1 Er7 C92 62.8(3) . .
Er6 Er1 Er7 C92 -24.0(3) . .
C91 Er1 Er7 C92 -7.6(3) . .
Er16 Er1 Er7 Er14 -113.2(14) . .
Er4 Er1 Er7 Er14 -78.8(5) . .
Er10 Er1 Er7 Er14 26.2(4) . .
Er3 Er1 Er7 Er14 36.0(4) . .
Er17 Er1 Er7 Er14 27.9(5) . .
Er8 Er1 Er7 Er14 0.5(5) . .
Er2 Er1 Er7 Er14 -79.2(4) . .
Er9 Er1 Er7 Er14 23.5(4) . .
C92 Er1 Er7 Er14 -39.3(4) . .
Er6 Er1 Er7 Er14 -63.3(4) . .
C91 Er1 Er7 Er14 -46.9(4) . .
Er2 Er4 Er8 Er10 156.3(5) . .
Er1 Er4 Er8 Er10 2.1(4) . .
Er16 Er4 Er8 Er10 33.3(7) . .
Er6 Er4 Er8 Er10 150.5(4) . .
Er18 Er4 Er8 Er10 130.2(8) . .
Er11 Er4 Er8 Er10 155.7(7) . .
C91 Er4 Er8 Er10 102.1(5) . .
Er3 Er4 Er8 Er10 27.2(3) . .
Er17 Er4 Er8 Er10 23.3(4) . .
C92 Er4 Er8 Er10 78.4(4) . .
Er2 Er4 Er8 Er11 0.6(6) . .
Er1 Er4 Er8 Er11 -153.6(5) . .
Er16 Er4 Er8 Er11 -122.4(8) . .
Er6 Er4 Er8 Er11 -5.2(5) . .
Er18 Er4 Er8 Er11 -25.5(9) . .
Er10 Er4 Er8 Er11 -155.7(7) . .
C91 Er4 Er8 Er11 -53.6(5) . .
Er3 Er4 Er8 Er11 -128.5(5) . .
Er17 Er4 Er8 Er11 -132.4(6) . .
C92 Er4 Er8 Er11 -77.3(5) . .
Er2 Er4 Er8 Er17 133.0(5) . .
Er1 Er4 Er8 Er17 -21.2(4) . .
Er16 Er4 Er8 Er17 10.0(7) . .
Er6 Er4 Er8 Er17 127.2(4) . .
Er18 Er4 Er8 Er17 106.9(8) . .
Er10 Er4 Er8 Er17 -23.3(4) . .
Er11 Er4 Er8 Er17 132.4(6) . .
C91 Er4 Er8 Er17 78.8(5) . .
Er3 Er4 Er8 Er17 3.9(3) . .
C92 Er4 Er8 Er17 55.1(4) . .
Er2 Er4 Er8 Er1 154.2(4) . .
Er16 Er4 Er8 Er1 31.1(6) . .
Er6 Er4 Er8 Er1 148.4(3) . .
Er18 Er4 Er8 Er1 128.0(8) . .
Er10 Er4 Er8 Er1 -2.1(4) . .
Er11 Er4 Er8 Er1 153.6(5) . .
C91 Er4 Er8 Er1 100.0(4) . .
Er3 Er4 Er8 Er1 25.03(12) . .
Er17 Er4 Er8 Er1 21.2(4) . .
C92 Er4 Er8 Er1 76.2(3) . .
Er2 Er4 Er8 Er15 16.7(7) . .
Er1 Er4 Er8 Er15 -137.4(6) . .
Er16 Er4 Er8 Er15 -106.3(8) . .
Er6 Er4 Er8 Er15 10.9(6) . .
Er18 Er4 Er8 Er15 -9.4(9) . .
Er10 Er4 Er8 Er15 -139.6(7) . .
Er11 Er4 Er8 Er15 16.1(6) . .
C91 Er4 Er8 Er15 -37.5(6) . .
Er3 Er4 Er8 Er15 -112.4(5) . .
Er17 Er4 Er8 Er15 -116.3(6) . .
C92 Er4 Er8 Er15 -61.2(6) . .
Er1 Er4 Er8 Er2 -154.2(4) . .
Er16 Er4 Er8 Er2 -123.0(7) . .
Er6 Er4 Er8 Er2 -5.8(3) . .
Er18 Er4 Er8 Er2 -26.1(7) . .
Er10 Er4 Er8 Er2 -156.3(5) . .
Er11 Er4 Er8 Er2 -0.6(6) . .
C91 Er4 Er8 Er2 -54.2(4) . .
Er3 Er4 Er8 Er2 -129.1(3) . .
Er17 Er4 Er8 Er2 -133.0(5) . .
C92 Er4 Er8 Er2 -77.9(4) . .
Er2 Er4 Er8 Er6 5.8(3) . .
Er1 Er4 Er8 Er6 -148.4(3) . .
Er16 Er4 Er8 Er6 -117.3(6) . .
Er18 Er4 Er8 Er6 -20.4(7) . .
Er10 Er4 Er8 Er6 -150.5(4) . .
Er11 Er4 Er8 Er6 5.2(5) . .
C91 Er4 Er8 Er6 -48.4(4) . .
Er3 Er4 Er8 Er6 -123.4(2) . .
Er17 Er4 Er8 Er6 -127.2(4) . .
C92 Er4 Er8 Er6 -72.2(3) . .
Er2 Er4 Er8 C91 54.2(4) . .
Er1 Er4 Er8 C91 -100.0(4) . .
Er16 Er4 Er8 C91 -68.9(7) . .
Er6 Er4 Er8 C91 48.4(4) . .
Er18 Er4 Er8 C91 28.0(8) . .
Er10 Er4 Er8 C91 -102.1(5) . .
Er11 Er4 Er8 C91 53.6(5) . .
Er3 Er4 Er8 C91 -75.0(3) . .
Er17 Er4 Er8 C91 -78.8(5) . .
C92 Er4 Er8 C91 -23.8(3) . .
Er2 Er4 Er8 Er16 123.0(7) . .
Er1 Er4 Er8 Er16 -31.1(6) . .
Er6 Er4 Er8 Er16 117.3(6) . .
Er18 Er4 Er8 Er16 96.9(9) . .
Er10 Er4 Er8 Er16 -33.3(7) . .
Er11 Er4 Er8 Er16 122.4(8) . .
C91 Er4 Er8 Er16 68.9(7) . .
Er3 Er4 Er8 Er16 -6.1(6) . .
Er17 Er4 Er8 Er16 -10.0(7) . .
C92 Er4 Er8 Er16 45.1(6) . .
Er2 Er4 Er8 C92 77.9(4) . .
Er1 Er4 Er8 C92 -76.2(3) . .
Er16 Er4 Er8 C92 -45.1(6) . .
Er6 Er4 Er8 C92 72.2(3) . .
Er18 Er4 Er8 C92 51.8(8) . .
Er10 Er4 Er8 C92 -78.4(4) . .
Er11 Er4 Er8 C92 77.3(5) . .
C91 Er4 Er8 C92 23.8(3) . .
Er3 Er4 Er8 C92 -51.2(2) . .
Er17 Er4 Er8 C92 -55.1(4) . .
Er2 Er4 Er8 Er3 129.1(3) . .
Er1 Er4 Er8 Er3 -25.03(12) . .
Er16 Er4 Er8 Er3 6.1(6) . .
Er6 Er4 Er8 Er3 123.4(2) . .
Er18 Er4 Er8 Er3 103.0(7) . .
Er10 Er4 Er8 Er3 -27.2(3) . .
Er11 Er4 Er8 Er3 128.5(5) . .
C91 Er4 Er8 Er3 75.0(3) . .
Er17 Er4 Er8 Er3 -3.9(3) . .
C92 Er4 Er8 Er3 51.2(2) . .
Er16 Er1 Er8 Er10 105.3(15) . .
Er4 Er1 Er8 Er10 -177.1(5) . .
Er3 Er1 Er8 Er10 43.2(4) . .
Er17 Er1 Er8 Er10 28.1(5) . .
Er2 Er1 Er8 Er10 171.9(4) . .
Er7 Er1 Er8 Er10 54.8(5) . .
Er9 Er1 Er8 Er10 39.8(4) . .
C92 Er1 Er8 Er10 90.5(5) . .
Er6 Er1 Er8 Er10 159.8(5) . .
C91 Er1 Er8 Er10 112.6(5) . .
Er16 Er1 Er8 Er11 -41.8(17) . .
Er4 Er1 Er8 Er11 35.8(8) . .
Er10 Er1 Er8 Er11 -147.1(10) . .
Er3 Er1 Er8 Er11 -103.9(8) . .
Er17 Er1 Er8 Er11 -119.1(9) . .
Er2 Er1 Er8 Er11 24.7(7) . .
Er7 Er1 Er8 Er11 -92.4(8) . .
Er9 Er1 Er8 Er11 -107.4(8) . .
C92 Er1 Er8 Er11 -56.7(8) . .
Er6 Er1 Er8 Er11 12.7(7) . .
C91 Er1 Er8 Er11 -34.5(7) . .
Er16 Er1 Er8 Er4 -77.5(14) . .
Er10 Er1 Er8 Er4 177.1(5) . .
Er3 Er1 Er8 Er4 -139.64(19) . .
Er17 Er1 Er8 Er4 -154.8(4) . .
Er2 Er1 Er8 Er4 -11.02(17) . .
Er7 Er1 Er8 Er4 -128.1(3) . .
Er9 Er1 Er8 Er4 -143.1(2) . .
C92 Er1 Er8 Er4 -92.4(3) . .
Er6 Er1 Er8 Er4 -23.1(2) . .
C91 Er1 Er8 Er4 -70.3(3) . .
Er16 Er1 Er8 Er17 77.3(15) . .
Er4 Er1 Er8 Er17 154.8(4) . .
Er10 Er1 Er8 Er17 -28.1(5) . .
Er3 Er1 Er8 Er17 15.2(4) . .
Er2 Er1 Er8 Er17 143.8(4) . .
Er7 Er1 Er8 Er17 26.7(4) . .
Er9 Er1 Er8 Er17 11.7(4) . .
C92 Er1 Er8 Er17 62.4(4) . .
Er6 Er1 Er8 Er17 131.7(4) . .
C91 Er1 Er8 Er17 84.6(5) . .
Er16 Er1 Er8 Er15 -19.8(17) . .
Er4 Er1 Er8 Er15 57.7(8) . .
Er10 Er1 Er8 Er15 -125.2(10) . .
Er3 Er1 Er8 Er15 -81.9(8) . .
Er17 Er1 Er8 Er15 -97.1(9) . .
Er2 Er1 Er8 Er15 46.7(8) . .
Er7 Er1 Er8 Er15 -70.4(9) . .
Er9 Er1 Er8 Er15 -85.4(8) . .
C92 Er1 Er8 Er15 -34.7(8) . .
Er6 Er1 Er8 Er15 34.6(8) . .
C91 Er1 Er8 Er15 -12.5(8) . .
Er16 Er1 Er8 Er2 -66.5(14) . .
Er4 Er1 Er8 Er2 11.02(17) . .
Er10 Er1 Er8 Er2 -171.9(4) . .
Er3 Er1 Er8 Er2 -128.63(10) . .
Er17 Er1 Er8 Er2 -143.8(4) . .
Er7 Er1 Er8 Er2 -117.1(2) . .
Er9 Er1 Er8 Er2 -132.10(17) . .
C92 Er1 Er8 Er2 -81.4(2) . .
Er6 Er1 Er8 Er2 -12.07(15) . .
C91 Er1 Er8 Er2 -59.2(3) . .
Er16 Er1 Er8 Er6 -54.5(14) . .
Er4 Er1 Er8 Er6 23.1(2) . .
Er10 Er1 Er8 Er6 -159.8(5) . .
Er3 Er1 Er8 Er6 -116.56(19) . .
Er17 Er1 Er8 Er6 -131.7(4) . .
Er2 Er1 Er8 Er6 12.07(15) . .
Er7 Er1 Er8 Er6 -105.0(3) . .
Er9 Er1 Er8 Er6 -120.0(2) . .
C92 Er1 Er8 Er6 -69.3(3) . .
C91 Er1 Er8 Er6 -47.2(3) . .
Er16 Er1 Er8 C91 -7.3(15) . .
Er4 Er1 Er8 C91 70.3(3) . .
Er10 Er1 Er8 C91 -112.6(5) . .
Er3 Er1 Er8 C91 -69.4(3) . .
Er17 Er1 Er8 C91 -84.6(5) . .
Er2 Er1 Er8 C91 59.2(3) . .
Er7 Er1 Er8 C91 -57.9(4) . .
Er9 Er1 Er8 C91 -72.9(3) . .
C92 Er1 Er8 C91 -22.2(3) . .
Er6 Er1 Er8 C91 47.2(3) . .
Er4 Er1 Er8 Er16 77.5(14) . .
Er10 Er1 Er8 Er16 -105.3(15) . .
Er3 Er1 Er8 Er16 -62.1(14) . .
Er17 Er1 Er8 Er16 -77.3(15) . .
Er2 Er1 Er8 Er16 66.5(14) . .
Er7 Er1 Er8 Er16 -50.6(14) . .
Er9 Er1 Er8 Er16 -65.6(14) . .
C92 Er1 Er8 Er16 -14.9(14) . .
Er6 Er1 Er8 Er16 54.5(14) . .
C91 Er1 Er8 Er16 7.3(15) . .
Er16 Er1 Er8 C92 14.9(14) . .
Er4 Er1 Er8 C92 92.4(3) . .
Er10 Er1 Er8 C92 -90.5(5) . .
Er3 Er1 Er8 C92 -47.2(3) . .
Er17 Er1 Er8 C92 -62.4(4) . .
Er2 Er1 Er8 C92 81.4(2) . .
Er7 Er1 Er8 C92 -35.7(3) . .
Er9 Er1 Er8 C92 -50.7(3) . .
Er6 Er1 Er8 C92 69.3(3) . .
C91 Er1 Er8 C92 22.2(3) . .
Er16 Er1 Er8 Er3 62.1(14) . .
Er4 Er1 Er8 Er3 139.64(19) . .
Er10 Er1 Er8 Er3 -43.2(4) . .
Er17 Er1 Er8 Er3 -15.2(4) . .
Er2 Er1 Er8 Er3 128.63(10) . .
Er7 Er1 Er8 Er3 11.53(19) . .
Er9 Er1 Er8 Er3 -3.48(18) . .
C92 Er1 Er8 Er3 47.2(3) . .
Er6 Er1 Er8 Er3 116.56(19) . .
C91 Er1 Er8 Er3 69.4(3) . .
Er7 Er3 Er9 Er17 -172.7(9) . .
Er13 Er3 Er9 Er17 -157.3(10) . .
Er16 Er3 Er9 Er17 -66.1(15) . .
Er5 Er3 Er9 Er17 -163.8(8) . .
Er1 Er3 Er9 Er17 -15.3(9) . .
Er10 Er3 Er9 Er17 -5.7(8) . .
Er12 Er3 Er9 Er17 -157.9(9) . .
C92 Er3 Er9 Er17 -87.4(8) . .
Er14 Er3 Er9 Er17 -142.1(14) . .
Er13 Er3 Er9 Er17 -141.5(9) 6_565 .
Er7 Er3 Er9 Er13 -15.4(7) . .
Er17 Er3 Er9 Er13 157.3(10) . .
Er16 Er3 Er9 Er13 91.2(13) . .
Er5 Er3 Er9 Er13 -6.5(5) . .
Er1 Er3 Er9 Er13 142.0(5) . .
Er10 Er3 Er9 Er13 151.6(5) . .
Er12 Er3 Er9 Er13 -0.6(5) . .
C92 Er3 Er9 Er13 69.9(5) . .
Er14 Er3 Er9 Er13 15.2(11) . .
Er13 Er3 Er9 Er13 15.8(3) 6_565 .
Er7 Er3 Er9 Er14 -30.5(13) . .
Er17 Er3 Er9 Er14 142.1(14) . .
Er13 Er3 Er9 Er14 -15.2(11) . .
Er16 Er3 Er9 Er14 76.1(17) . .
Er5 Er3 Er9 Er14 -21.6(11) . .
Er1 Er3 Er9 Er14 126.8(10) . .
Er10 Er3 Er9 Er14 136.5(11) . .
Er12 Er3 Er9 Er14 -15.7(10) . .
C92 Er3 Er9 Er14 54.7(11) . .
Er13 Er3 Er9 Er14 0.6(10) 6_565 .
Er17 Er3 Er9 Er7 172.7(9) . .
Er13 Er3 Er9 Er7 15.4(7) . .
Er16 Er3 Er9 Er7 106.6(13) . .
Er5 Er3 Er9 Er7 8.9(5) . .
Er1 Er3 Er9 Er7 157.4(7) . .
Er10 Er3 Er9 Er7 167.0(5) . .
Er12 Er3 Er9 Er7 14.8(6) . .
C92 Er3 Er9 Er7 85.3(6) . .
Er14 Er3 Er9 Er7 30.5(13) . .
Er13 Er3 Er9 Er7 31.2(6) 6_565 .
Er7 Er3 Er9 Er12 -14.8(6) . .
Er17 Er3 Er9 Er12 157.9(9) . .
Er13 Er3 Er9 Er12 0.6(5) . .
Er16 Er3 Er9 Er12 91.8(13) . .
Er5 Er3 Er9 Er12 -5.9(4) . .
Er1 Er3 Er9 Er12 142.6(4) . .
Er10 Er3 Er9 Er12 152.2(4) . .
C92 Er3 Er9 Er12 70.5(4) . .
Er14 Er3 Er9 Er12 15.7(10) . .
Er13 Er3 Er9 Er12 16.4(4) 6_565 .
Er7 Er3 Er9 Er5 -8.9(5) . .
Er17 Er3 Er9 Er5 163.8(8) . .
Er13 Er3 Er9 Er5 6.5(5) . .
Er16 Er3 Er9 Er5 97.7(12) . .
Er1 Er3 Er9 Er5 148.4(4) . .
Er10 Er3 Er9 Er5 158.1(2) . .
Er12 Er3 Er9 Er5 5.9(4) . .
C92 Er3 Er9 Er5 76.4(3) . .
Er14 Er3 Er9 Er5 21.6(11) . .
Er13 Er3 Er9 Er5 22.3(3) 6_565 .
Er7 Er3 Er9 Er13 -31.2(6) . 6_565
Er17 Er3 Er9 Er13 141.5(9) . 6_565
Er13 Er3 Er9 Er13 -15.8(3) . 6_565
Er16 Er3 Er9 Er13 75.4(13) . 6_565
Er5 Er3 Er9 Er13 -22.3(3) . 6_565
Er1 Er3 Er9 Er13 126.2(4) . 6_565
Er10 Er3 Er9 Er13 135.8(4) . 6_565
Er12 Er3 Er9 Er13 -16.4(4) . 6_565
C92 Er3 Er9 Er13 54.1(3) . 6_565
Er14 Er3 Er9 Er13 -0.6(10) . 6_565
Er7 Er3 Er9 Er10 -167.0(5) . .
Er17 Er3 Er9 Er10 5.7(8) . .
Er13 Er3 Er9 Er10 -151.6(5) . .
Er16 Er3 Er9 Er10 -60.4(12) . .
Er5 Er3 Er9 Er10 -158.1(2) . .
Er1 Er3 Er9 Er10 -9.6(4) . .
Er12 Er3 Er9 Er10 -152.2(4) . .
C92 Er3 Er9 Er10 -81.7(3) . .
Er14 Er3 Er9 Er10 -136.5(11) . .
Er13 Er3 Er9 Er10 -135.8(4) 6_565 .
Er7 Er3 Er9 C92 -85.3(6) . .
Er17 Er3 Er9 C92 87.4(8) . .
Er13 Er3 Er9 C92 -69.9(5) . .
Er16 Er3 Er9 C92 21.3(13) . .
Er5 Er3 Er9 C92 -76.4(3) . .
Er1 Er3 Er9 C92 72.1(4) . .
Er10 Er3 Er9 C92 81.7(3) . .
Er12 Er3 Er9 C92 -70.5(4) . .
Er14 Er3 Er9 C92 -54.7(11) . .
Er13 Er3 Er9 C92 -54.1(3) 6_565 .
Er7 Er3 Er9 Er5 -23.9(5) . 6_565
Er17 Er3 Er9 Er5 148.8(8) . 6_565
Er13 Er3 Er9 Er5 -8.5(5) . 6_565
Er16 Er3 Er9 Er5 82.7(12) . 6_565
Er5 Er3 Er9 Er5 -14.97(12) . 6_565
Er1 Er3 Er9 Er5 133.5(3) . 6_565
Er10 Er3 Er9 Er5 143.1(2) . 6_565
Er12 Er3 Er9 Er5 -9.1(3) . 6_565
C92 Er3 Er9 Er5 61.4(2) . 6_565
Er14 Er3 Er9 Er5 6.7(11) . 6_565
Er13 Er3 Er9 Er5 7.3(3) 6_565 6_565
Er7 Er3 Er9 Er16 -106.6(13) . .
Er17 Er3 Er9 Er16 66.1(15) . .
Er13 Er3 Er9 Er16 -91.2(13) . .
Er5 Er3 Er9 Er16 -97.7(12) . .
Er1 Er3 Er9 Er16 50.7(12) . .
Er10 Er3 Er9 Er16 60.4(12) . .
Er12 Er3 Er9 Er16 -91.8(13) . .
C92 Er3 Er9 Er16 -21.3(13) . .
Er14 Er3 Er9 Er16 -76.1(17) . .
Er13 Er3 Er9 Er16 -75.4(13) 6_565 .
Er3 Er7 Er9 Er17 6.4(8) . .
Er5 Er7 Er9 Er17 -159.0(9) . .
Er13 Er7 Er9 Er17 -154.2(11) . .
Er16 Er7 Er9 Er17 -25.0(10) . .
Er12 Er7 Er9 Er17 -156.5(9) . .
Er5 Er7 Er9 Er17 -143.5(8) 6_565 .
Er1 Er7 Er9 Er17 -6.7(8) . .
Er13 Er7 Er9 Er17 -140.4(8) 6_565 .
C92 Er7 Er9 Er17 -80.6(8) . .
Er14 Er7 Er9 Er17 -148.1(12) . .
Er3 Er7 Er9 Er13 160.6(10) . .
Er5 Er7 Er9 Er13 -4.7(7) . .
Er16 Er7 Er9 Er13 129.2(9) . .
Er12 Er7 Er9 Er13 -2.3(7) . .
Er17 Er7 Er9 Er13 154.2(11) . .
Er5 Er7 Er9 Er13 10.7(6) 6_565 .
Er1 Er7 Er9 Er13 147.5(7) . .
Er13 Er7 Er9 Er13 13.8(4) 6_565 .
C92 Er7 Er9 Er13 73.6(6) . .
Er14 Er7 Er9 Er13 6.1(10) . .
Er5 Er7 Er9 Er3 -165.3(9) . .
Er13 Er7 Er9 Er3 -160.6(10) . .
Er16 Er7 Er9 Er3 -31.4(7) . .
Er12 Er7 Er9 Er3 -162.9(8) . .
Er17 Er7 Er9 Er3 -6.4(8) . .
Er5 Er7 Er9 Er3 -149.9(7) 6_565 .
Er1 Er7 Er9 Er3 -13.1(4) . .
Er13 Er7 Er9 Er3 -146.8(7) 6_565 .
C92 Er7 Er9 Er3 -87.0(6) . .
Er14 Er7 Er9 Er3 -154.5(11) . .
Er3 Er7 Er9 Er14 154.5(11) . .
Er5 Er7 Er9 Er14 -10.9(10) . .
Er13 Er7 Er9 Er14 -6.1(10) . .
Er16 Er7 Er9 Er14 123.1(10) . .
Er12 Er7 Er9 Er14 -8.4(9) . .
Er17 Er7 Er9 Er14 148.1(12) . .
Er5 Er7 Er9 Er14 4.5(9) 6_565 .
Er1 Er7 Er9 Er14 141.4(9) . .
Er13 Er7 Er9 Er14 7.7(9) 6_565 .
C92 Er7 Er9 Er14 67.4(9) . .
Er3 Er7 Er9 Er12 162.9(8) . .
Er5 Er7 Er9 Er12 -2.5(5) . .
Er13 Er7 Er9 Er12 2.3(7) . .
Er16 Er7 Er9 Er12 131.5(8) . .
Er17 Er7 Er9 Er12 156.5(9) . .
Er5 Er7 Er9 Er12 13.0(4) 6_565 .
Er1 Er7 Er9 Er12 149.8(4) . .
Er13 Er7 Er9 Er12 16.1(4) 6_565 .
C92 Er7 Er9 Er12 75.9(4) . .
Er14 Er7 Er9 Er12 8.4(9) . .
Er3 Er7 Er9 Er5 165.3(9) . .
Er13 Er7 Er9 Er5 4.7(7) . .
Er16 Er7 Er9 Er5 133.9(8) . .
Er12 Er7 Er9 Er5 2.5(5) . .
Er17 Er7 Er9 Er5 159.0(9) . .
Er5 Er7 Er9 Er5 15.4(2) 6_565 .
Er1 Er7 Er9 Er5 152.2(5) . .
Er13 Er7 Er9 Er5 18.6(5) 6_565 .
C92 Er7 Er9 Er5 78.3(5) . .
Er14 Er7 Er9 Er5 10.9(10) . .
Er3 Er7 Er9 Er13 146.8(7) . 6_565
Er5 Er7 Er9 Er13 -18.6(5) . 6_565
Er13 Er7 Er9 Er13 -13.8(4) . 6_565
Er16 Er7 Er9 Er13 115.4(7) . 6_565
Er12 Er7 Er9 Er13 -16.1(4) . 6_565
Er17 Er7 Er9 Er13 140.4(8) . 6_565
Er5 Er7 Er9 Er13 -3.1(3) 6_565 6_565
Er1 Er7 Er9 Er13 133.7(3) . 6_565
C92 Er7 Er9 Er13 59.8(3) . 6_565
Er14 Er7 Er9 Er13 -7.7(9) . 6_565
Er3 Er7 Er9 Er10 11.3(5) . .
Er5 Er7 Er9 Er10 -154.1(5) . .
Er13 Er7 Er9 Er10 -149.3(7) . .
Er16 Er7 Er9 Er10 -20.1(7) . .
Er12 Er7 Er9 Er10 -151.6(5) . .
Er17 Er7 Er9 Er10 4.9(7) . .
Er5 Er7 Er9 Er10 -138.7(3) 6_565 .
Er1 Er7 Er9 Er10 -1.8(2) . .
Er13 Er7 Er9 Er10 -135.5(4) 6_565 .
C92 Er7 Er9 Er10 -75.8(3) . .
Er14 Er7 Er9 Er10 -143.2(9) . .
Er3 Er7 Er9 C92 87.0(6) . .
Er5 Er7 Er9 C92 -78.3(5) . .
Er13 Er7 Er9 C92 -73.6(6) . .
Er16 Er7 Er9 C92 55.6(7) . .
Er12 Er7 Er9 C92 -75.9(4) . .
Er17 Er7 Er9 C92 80.6(8) . .
Er5 Er7 Er9 C92 -62.9(3) 6_565 .
Er1 Er7 Er9 C92 73.9(3) . .
Er13 Er7 Er9 C92 -59.8(3) 6_565 .
Er14 Er7 Er9 C92 -67.4(9) . .
Er3 Er7 Er9 Er5 149.9(7) . 6_565
Er5 Er7 Er9 Er5 -15.4(2) . 6_565
Er13 Er7 Er9 Er5 -10.7(6) . 6_565
Er16 Er7 Er9 Er5 118.5(7) . 6_565
Er12 Er7 Er9 Er5 -13.0(4) . 6_565
Er17 Er7 Er9 Er5 143.5(8) . 6_565
Er1 Er7 Er9 Er5 136.8(3) . 6_565
Er13 Er7 Er9 Er5 3.1(3) 6_565 6_565
C92 Er7 Er9 Er5 62.9(3) . 6_565
Er14 Er7 Er9 Er5 -4.5(9) . 6_565
Er3 Er7 Er9 Er16 31.4(7) . .
Er5 Er7 Er9 Er16 -133.9(8) . .
Er13 Er7 Er9 Er16 -129.2(9) . .
Er12 Er7 Er9 Er16 -131.5(8) . .
Er17 Er7 Er9 Er16 25.0(10) . .
Er5 Er7 Er9 Er16 -118.5(7) 6_565 .
Er1 Er7 Er9 Er16 18.3(6) . .
Er13 Er7 Er9 Er16 -115.4(7) 6_565 .
C92 Er7 Er9 Er16 -55.6(7) . .
Er14 Er7 Er9 Er16 -123.1(10) . .
Er7 Er5 Er9 Er17 22.7(9) . .
Er12 Er5 Er9 Er17 -153.0(11) . .
Er13 Er5 Er9 Er17 -146.9(17) . .
Er5 Er5 Er9 Er17 -125.5(9) 6_565 .
Er13 Er5 Er9 Er17 -131.3(10) 6_565 .
Er3 Er5 Er9 Er17 15.2(8) . .
Er7 Er5 Er9 Er17 -112.2(9) 6_565 .
Er14 Er5 Er9 Er17 -146.1(13) . .
Er16 Er5 Er9 Er17 -5.6(10) . .
C92 Er5 Er9 Er17 -68.6(9) . .
Er3 Er5 Er9 Er17 -110.7(9) 6_565 .
Er7 Er5 Er9 Er13 169.6(15) . .
Er12 Er5 Er9 Er13 -6.1(15) . .
Er5 Er5 Er9 Er13 21.3(14) 6_565 .
Er13 Er5 Er9 Er13 15.6(10) 6_565 .
Er3 Er5 Er9 Er13 162.1(15) . .
Er7 Er5 Er9 Er13 34.7(13) 6_565 .
Er14 Er5 Er9 Er13 0.7(15) . .
Er16 Er5 Er9 Er13 141.3(14) . .
C92 Er5 Er9 Er13 78.3(13) . .
Er3 Er5 Er9 Er13 36.2(13) 6_565 .
Er7 Er5 Er9 Er3 7.5(5) . .
Er12 Er5 Er9 Er3 -168.2(7) . .
Er13 Er5 Er9 Er3 -162.1(15) . .
Er5 Er5 Er9 Er3 -140.8(2) 6_565 .
Er13 Er5 Er9 Er3 -146.5(5) 6_565 .
Er7 Er5 Er9 Er3 -127.4(4) 6_565 .
Er14 Er5 Er9 Er3 -161.4(9) . .
Er16 Er5 Er9 Er3 -20.8(5) . .
C92 Er5 Er9 Er3 -83.8(3) . .
Er3 Er5 Er9 Er3 -125.9(3) 6_565 .
Er7 Er5 Er9 Er14 168.9(10) . .
Er12 Er5 Er9 Er14 -6.9(10) . .
Er13 Er5 Er9 Er14 -0.7(15) . .
Er5 Er5 Er9 Er14 20.6(9) 6_565 .
Er13 Er5 Er9 Er14 14.8(9) 6_565 .
Er3 Er5 Er9 Er14 161.4(9) . .
Er7 Er5 Er9 Er14 34.0(9) 6_565 .
Er16 Er5 Er9 Er14 140.6(10) . .
C92 Er5 Er9 Er14 77.5(9) . .
Er3 Er5 Er9 Er14 35.4(8) 6_565 .
Er12 Er5 Er9 Er7 -175.8(9) . .
Er13 Er5 Er9 Er7 -169.6(15) . .
Er5 Er5 Er9 Er7 -148.3(5) 6_565 .
Er13 Er5 Er9 Er7 -154.0(6) 6_565 .
Er3 Er5 Er9 Er7 -7.5(5) . .
Er7 Er5 Er9 Er7 -134.9(7) 6_565 .
Er14 Er5 Er9 Er7 -168.9(10) . .
Er16 Er5 Er9 Er7 -28.3(6) . .
C92 Er5 Er9 Er7 -91.3(5) . .
Er3 Er5 Er9 Er7 -133.4(5) 6_565 .
Er7 Er5 Er9 Er12 175.8(9) . .
Er13 Er5 Er9 Er12 6.1(15) . .
Er5 Er5 Er9 Er12 27.5(6) 6_565 .
Er13 Er5 Er9 Er12 21.7(7) 6_565 .
Er3 Er5 Er9 Er12 168.2(7) . .
Er7 Er5 Er9 Er12 40.8(7) 6_565 .
Er14 Er5 Er9 Er12 6.9(10) . .
Er16 Er5 Er9 Er12 147.5(8) . .
C92 Er5 Er9 Er12 84.4(7) . .
Er3 Er5 Er9 Er12 42.3(6) 6_565 .
Er7 Er5 Er9 Er13 154.0(6) . 6_565
Er12 Er5 Er9 Er13 -21.7(7) . 6_565
Er13 Er5 Er9 Er13 -15.6(10) . 6_565
Er5 Er5 Er9 Er13 5.8(4) 6_565 6_565
Er3 Er5 Er9 Er13 146.5(5) . 6_565
Er7 Er5 Er9 Er13 19.1(4) 6_565 6_565
Er14 Er5 Er9 Er13 -14.8(9) . 6_565
Er16 Er5 Er9 Er13 125.7(6) . 6_565
C92 Er5 Er9 Er13 62.7(4) . 6_565
Er3 Er5 Er9 Er13 20.6(4) 6_565 6_565
Er7 Er5 Er9 Er10 27.6(5) . .
Er12 Er5 Er9 Er10 -148.2(7) . .
Er13 Er5 Er9 Er10 -142.0(14) . .
Er5 Er5 Er9 Er10 -120.7(3) 6_565 .
Er13 Er5 Er9 Er10 -126.4(5) 6_565 .
Er3 Er5 Er9 Er10 20.1(2) . .
Er7 Er5 Er9 Er10 -107.3(4) 6_565 .
Er14 Er5 Er9 Er10 -141.3(9) . .
Er16 Er5 Er9 Er10 -0.7(5) . .
C92 Er5 Er9 Er10 -63.7(3) . .
Er3 Er5 Er9 Er10 -105.8(3) 6_565 .
Er7 Er5 Er9 C92 91.3(5) . .
Er12 Er5 Er9 C92 -84.4(7) . .
Er13 Er5 Er9 C92 -78.3(13) . .
Er5 Er5 Er9 C92 -56.9(3) 6_565 .
Er13 Er5 Er9 C92 -62.7(4) 6_565 .
Er3 Er5 Er9 C92 83.8(3) . .
Er7 Er5 Er9 C92 -43.6(3) 6_565 .
Er14 Er5 Er9 C92 -77.5(9) . .
Er16 Er5 Er9 C92 63.0(5) . .
Er3 Er5 Er9 C92 -42.1(2) 6_565 .
Er7 Er5 Er9 Er5 148.3(5) . 6_565
Er12 Er5 Er9 Er5 -27.5(6) . 6_565
Er13 Er5 Er9 Er5 -21.3(14) . 6_565
Er13 Er5 Er9 Er5 -5.8(4) 6_565 6_565
Er3 Er5 Er9 Er5 140.8(2) . 6_565
Er7 Er5 Er9 Er5 13.4(2) 6_565 6_565
Er14 Er5 Er9 Er5 -20.6(9) . 6_565
Er16 Er5 Er9 Er5 120.0(5) . 6_565
C92 Er5 Er9 Er5 56.9(3) . 6_565
Er3 Er5 Er9 Er5 14.83(10) 6_565 6_565
Er7 Er5 Er9 Er16 28.3(6) . .
Er12 Er5 Er9 Er16 -147.5(8) . .
Er13 Er5 Er9 Er16 -141.3(14) . .
Er5 Er5 Er9 Er16 -120.0(5) 6_565 .
Er13 Er5 Er9 Er16 -125.7(6) 6_565 .
Er3 Er5 Er9 Er16 20.8(5) . .
Er7 Er5 Er9 Er16 -106.6(5) 6_565 .
Er14 Er5 Er9 Er16 -140.6(10) . .
C92 Er5 Er9 Er16 -63.0(5) . .
Er3 Er5 Er9 Er16 -105.1(5) 6_565 .
Er11 Er8 Er10 Er17 -7(3) . .
Er4 Er8 Er10 Er17 -107.9(11) . .
Er1 Er8 Er10 Er17 -106.2(11) . .
Er15 Er8 Er10 Er17 -0.6(18) . .
Er2 Er8 Er10 Er17 -99.3(11) . .
Er6 Er8 Er10 Er17 -82.1(13) . .
C91 Er8 Er10 Er17 -39.5(12) . .
Er16 Er8 Er10 Er17 -84.7(12) . .
C92 Er8 Er10 Er17 -31.4(11) . .
Er3 Er8 Er10 Er17 -51.2(10) . .
Er11 Er8 Er10 Er1 99.0(19) . .
Er4 Er8 Er10 Er1 -1.7(3) . .
Er17 Er8 Er10 Er1 106.2(11) . .
Er15 Er8 Er10 Er1 105.6(11) . .
Er2 Er8 Er10 Er1 6.8(4) . .
Er6 Er8 Er10 Er1 24.0(6) . .
C91 Er8 Er10 Er1 66.7(4) . .
Er16 Er8 Er10 Er1 21.5(4) . .
C92 Er8 Er10 Er1 74.7(3) . .
Er3 Er8 Er10 Er1 55.0(5) . .
Er11 Er8 Er10 Er3 44(2) . .
Er4 Er8 Er10 Er3 -56.6(7) . .
Er17 Er8 Er10 Er3 51.2(10) . .
Er1 Er8 Er10 Er3 -55.0(5) . .
Er15 Er8 Er10 Er3 50.6(14) . .
Er2 Er8 Er10 Er3 -48.1(7) . .
Er6 Er8 Er10 Er3 -30.9(10) . .
C91 Er8 Er10 Er3 11.7(8) . .
Er16 Er8 Er10 Er3 -33.5(6) . .
C92 Er8 Er10 Er3 19.8(6) . .
Er11 Er8 Er10 Er4 100.7(19) . .
Er17 Er8 Er10 Er4 107.9(11) . .
Er1 Er8 Er10 Er4 1.7(3) . .
Er15 Er8 Er10 Er4 107.3(10) . .
Er2 Er8 Er10 Er4 8.53(16) . .
Er6 Er8 Er10 Er4 25.7(4) . .
C91 Er8 Er10 Er4 68.4(3) . .
Er16 Er8 Er10 Er4 23.2(5) . .
C92 Er8 Er10 Er4 76.4(2) . .
Er3 Er8 Er10 Er4 56.6(7) . .
Er11 Er8 Er10 Er9 -4(2) . .
Er4 Er8 Er10 Er9 -104.6(5) . .
Er17 Er8 Er10 Er9 3.3(9) . .
Er1 Er8 Er10 Er9 -102.9(6) . .
Er15 Er8 Er10 Er9 2.7(14) . .
Er2 Er8 Er10 Er9 -96.0(6) . .
Er6 Er8 Er10 Er9 -78.8(8) . .
C91 Er8 Er10 Er9 -36.2(7) . .
Er16 Er8 Er10 Er9 -81.4(6) . .
C92 Er8 Er10 Er9 -28.1(5) . .
Er3 Er8 Er10 Er9 -47.9(4) . .
Er11 Er8 Er10 Er16 78(2) . .
Er4 Er8 Er10 Er16 -23.2(5) . .
Er17 Er8 Er10 Er16 84.7(12) . .
Er1 Er8 Er10 Er16 -21.5(4) . .
Er15 Er8 Er10 Er16 84.1(12) . .
Er2 Er8 Er10 Er16 -14.6(5) . .
Er6 Er8 Er10 Er16 2.6(7) . .
C91 Er8 Er10 Er16 45.2(6) . .
C92 Er8 Er10 Er16 53.3(5) . .
Er3 Er8 Er10 Er16 33.5(6) . .
Er4 Er8 Er10 Er11 -100.7(19) . .
Er17 Er8 Er10 Er11 7(3) . .
Er1 Er8 Er10 Er11 -99.0(19) . .
Er15 Er8 Er10 Er11 6.6(16) . .
Er2 Er8 Er10 Er11 -92.2(18) . .
Er6 Er8 Er10 Er11 -75.0(17) . .
C91 Er8 Er10 Er11 -32.3(17) . .
Er16 Er8 Er10 Er11 -78(2) . .
C92 Er8 Er10 Er11 -24.3(19) . .
Er3 Er8 Er10 Er11 -44(2) . .
Er11 Er8 Er10 Er7 49(2) . .
Er4 Er8 Er10 Er7 -51.6(5) . .
Er17 Er8 Er10 Er7 56.2(10) . .
Er1 Er8 Er10 Er7 -49.9(4) . .
Er15 Er8 Er10 Er7 55.7(13) . .
Er2 Er8 Er10 Er7 -43.1(6) . .
Er6 Er8 Er10 Er7 -25.9(9) . .
C91 Er8 Er10 Er7 16.8(7) . .
Er16 Er8 Er10 Er7 -28.4(5) . .
C92 Er8 Er10 Er7 24.8(5) . .
Er3 Er8 Er10 Er7 5.0(2) . .
Er11 Er8 Er10 C92 24.3(19) . .
Er4 Er8 Er10 C92 -76.4(2) . .
Er17 Er8 Er10 C92 31.4(11) . .
Er1 Er8 Er10 C92 -74.7(3) . .
Er15 Er8 Er10 C92 30.9(10) . .
Er2 Er8 Er10 C92 -67.9(3) . .
Er6 Er8 Er10 C92 -50.7(5) . .
C91 Er8 Er10 C92 -8.1(4) . .
Er16 Er8 Er10 C92 -53.3(5) . .
Er3 Er8 Er10 C92 -19.8(6) . .
Er11 Er8 Er10 Er2 92.2(18) . .
Er4 Er8 Er10 Er2 -8.53(16) . .
Er17 Er8 Er10 Er2 99.3(11) . .
Er1 Er8 Er10 Er2 -6.8(4) . .
Er15 Er8 Er10 Er2 98.8(10) . .
Er6 Er8 Er10 Er2 17.2(3) . .
C91 Er8 Er10 Er2 59.8(3) . .
Er16 Er8 Er10 Er2 14.6(5) . .
C92 Er8 Er10 Er2 67.9(3) . .
Er3 Er8 Er10 Er2 48.1(7) . .
Er11 Er8 Er10 C91 32.3(17) . .
Er4 Er8 Er10 C91 -68.4(3) . .
Er17 Er8 Er10 C91 39.5(12) . .
Er1 Er8 Er10 C91 -66.7(4) . .
Er15 Er8 Er10 C91 38.9(10) . .
Er2 Er8 Er10 C91 -59.8(3) . .
Er6 Er8 Er10 C91 -42.6(4) . .
Er16 Er8 Er10 C91 -45.2(6) . .
C92 Er8 Er10 C91 8.1(4) . .
Er3 Er8 Er10 C91 -11.7(8) . .
Er16 Er1 Er10 Er8 -96.9(15) . .
Er4 Er1 Er10 Er8 2.7(4) . .
Er3 Er1 Er10 Er8 -134.8(4) . .
Er17 Er1 Er10 Er8 -133.9(8) . .
Er2 Er1 Er10 Er8 -7.8(4) . .
Er7 Er1 Er10 Er8 -131.3(4) . .
Er9 Er1 Er10 Er8 -129.2(5) . .
C92 Er1 Er10 Er8 -77.3(4) . .
Er6 Er1 Er10 Er8 -17.0(4) . .
C91 Er1 Er10 Er8 -54.7(4) . .
Er16 Er1 Er10 Er17 37.0(16) . .
Er4 Er1 Er10 Er17 136.6(7) . .
Er3 Er1 Er10 Er17 -0.9(6) . .
Er8 Er1 Er10 Er17 133.9(8) . .
Er2 Er1 Er10 Er17 126.1(7) . .
Er7 Er1 Er10 Er17 2.6(7) . .
Er9 Er1 Er10 Er17 4.7(7) . .
C92 Er1 Er10 Er17 56.6(7) . .
Er6 Er1 Er10 Er17 116.9(7) . .
C91 Er1 Er10 Er17 79.2(7) . .
Er16 Er1 Er10 Er3 37.9(15) . .
Er4 Er1 Er10 Er3 137.48(18) . .
Er17 Er1 Er10 Er3 0.9(6) . .
Er8 Er1 Er10 Er3 134.8(4) . .
Er2 Er1 Er10 Er3 127.03(10) . .
Er7 Er1 Er10 Er3 3.49(17) . .
Er9 Er1 Er10 Er3 5.6(2) . .
C92 Er1 Er10 Er3 57.5(3) . .
Er6 Er1 Er10 Er3 117.79(15) . .
C91 Er1 Er10 Er3 80.1(3) . .
Er16 Er1 Er10 Er4 -99.6(15) . .
Er3 Er1 Er10 Er4 -137.48(18) . .
Er17 Er1 Er10 Er4 -136.6(7) . .
Er8 Er1 Er10 Er4 -2.7(4) . .
Er2 Er1 Er10 Er4 -10.45(16) . .
Er7 Er1 Er10 Er4 -134.0(2) . .
Er9 Er1 Er10 Er4 -131.8(3) . .
C92 Er1 Er10 Er4 -79.9(3) . .
Er6 Er1 Er10 Er4 -19.69(19) . .
C91 Er1 Er10 Er4 -57.4(3) . .
Er16 Er1 Er10 Er9 32.3(15) . .
Er4 Er1 Er10 Er9 131.8(3) . .
Er3 Er1 Er10 Er9 -5.6(2) . .
Er17 Er1 Er10 Er9 -4.7(7) . .
Er8 Er1 Er10 Er9 129.2(5) . .
Er2 Er1 Er10 Er9 121.4(2) . .
Er7 Er1 Er10 Er9 -2.1(3) . .
C92 Er1 Er10 Er9 51.9(3) . .
Er6 Er1 Er10 Er9 112.1(3) . .
C91 Er1 Er10 Er9 74.5(3) . .
Er4 Er1 Er10 Er16 99.6(15) . .
Er3 Er1 Er10 Er16 -37.9(15) . .
Er17 Er1 Er10 Er16 -37.0(17) . .
Er8 Er1 Er10 Er16 96.9(15) . .
Er2 Er1 Er10 Er16 89.1(15) . .
Er7 Er1 Er10 Er16 -34.4(15) . .
Er9 Er1 Er10 Er16 -32.3(15) . .
C92 Er1 Er10 Er16 19.6(15) . .
Er6 Er1 Er10 Er16 79.9(15) . .
C91 Er1 Er10 Er16 42.2(15) . .
Er16 Er1 Er10 Er11 -83.6(15) . .
Er4 Er1 Er10 Er11 16.0(3) . .
Er3 Er1 Er10 Er11 -121.5(3) . .
Er17 Er1 Er10 Er11 -120.6(7) . .
Er8 Er1 Er10 Er11 13.3(3) . .
Er2 Er1 Er10 Er11 5.6(3) . .
Er7 Er1 Er10 Er11 -118.0(3) . .
Er9 Er1 Er10 Er11 -115.8(4) . .
C92 Er1 Er10 Er11 -63.9(3) . .
Er6 Er1 Er10 Er11 -3.7(3) . .
C91 Er1 Er10 Er11 -41.3(3) . .
Er16 Er1 Er10 Er7 34.4(15) . .
Er4 Er1 Er10 Er7 134.0(2) . .
Er3 Er1 Er10 Er7 -3.49(17) . .
Er17 Er1 Er10 Er7 -2.6(7) . .
Er8 Er1 Er10 Er7 131.3(4) . .
Er2 Er1 Er10 Er7 123.53(16) . .
Er9 Er1 Er10 Er7 2.1(3) . .
C92 Er1 Er10 Er7 54.0(3) . .
Er6 Er1 Er10 Er7 114.30(18) . .
C91 Er1 Er10 Er7 76.6(3) . .
Er16 Er1 Er10 C92 -19.6(15) . .
Er4 Er1 Er10 C92 79.9(3) . .
Er3 Er1 Er10 C92 -57.5(3) . .
Er17 Er1 Er10 C92 -56.6(7) . .
Er8 Er1 Er10 C92 77.3(4) . .
Er2 Er1 Er10 C92 69.5(3) . .
Er7 Er1 Er10 C92 -54.0(3) . .
Er9 Er1 Er10 C92 -51.9(3) . .
Er6 Er1 Er10 C92 60.3(3) . .
C91 Er1 Er10 C92 22.6(3) . .
Er16 Er1 Er10 Er2 -89.1(15) . .
Er4 Er1 Er10 Er2 10.45(16) . .
Er3 Er1 Er10 Er2 -127.03(10) . .
Er17 Er1 Er10 Er2 -126.1(7) . .
Er8 Er1 Er10 Er2 7.8(4) . .
Er7 Er1 Er10 Er2 -123.53(16) . .
Er9 Er1 Er10 Er2 -121.4(2) . .
C92 Er1 Er10 Er2 -69.5(3) . .
Er6 Er1 Er10 Er2 -9.24(13) . .
C91 Er1 Er10 Er2 -46.9(3) . .
Er16 Er1 Er10 C91 -42.2(15) . .
Er4 Er1 Er10 C91 57.4(3) . .
Er3 Er1 Er10 C91 -80.1(3) . .
Er17 Er1 Er10 C91 -79.2(7) . .
Er8 Er1 Er10 C91 54.7(4) . .
Er2 Er1 Er10 C91 46.9(3) . .
Er7 Er1 Er10 C91 -76.6(3) . .
Er9 Er1 Er10 C91 -74.5(3) . .
C92 Er1 Er10 C91 -22.6(3) . .
Er6 Er1 Er10 C91 37.7(3) . .
Er7 Er3 Er10 Er8 43.5(16) . .
Er17 Er3 Er10 Er8 -105.9(13) . .
Er9 Er3 Er10 Er8 -97.9(8) . .
Er13 Er3 Er10 Er8 -71.7(9) . .
Er16 Er3 Er10 Er8 53.4(10) . .
Er5 Er3 Er10 Er8 -32.2(12) . .
Er1 Er3 Er10 Er8 72.6(7) . .
Er12 Er3 Er10 Er8 -63.9(9) . .
C92 Er3 Er10 Er8 -23.8(8) . .
Er14 Er3 Er10 Er8 -77.1(9) . .
Er13 Er3 Er10 Er8 -53.5(9) 6_565 .
Er7 Er3 Er10 Er17 149.4(16) . .
Er9 Er3 Er10 Er17 8.0(11) . .
Er13 Er3 Er10 Er17 34.2(11) . .
Er16 Er3 Er10 Er17 159.3(12) . .
Er5 Er3 Er10 Er17 73.8(12) . .
Er1 Er3 Er10 Er17 178.5(11) . .
Er12 Er3 Er10 Er17 42.1(11) . .
C92 Er3 Er10 Er17 82.1(10) . .
Er14 Er3 Er10 Er17 28.9(11) . .
Er13 Er3 Er10 Er17 52.4(11) 6_565 .
Er7 Er3 Er10 Er1 -29.2(13) . .
Er17 Er3 Er10 Er1 -178.5(11) . .
Er9 Er3 Er10 Er1 -170.5(4) . .
Er13 Er3 Er10 Er1 -144.3(4) . .
Er16 Er3 Er10 Er1 -19.3(6) . .
Er5 Er3 Er10 Er1 -104.8(6) . .
Er12 Er3 Er10 Er1 -136.5(4) . .
C92 Er3 Er10 Er1 -96.4(3) . .
Er14 Er3 Er10 Er1 -149.7(4) . .
Er13 Er3 Er10 Er1 -126.1(3) 6_565 .
Er7 Er3 Er10 Er4 -6.3(13) . .
Er17 Er3 Er10 Er4 -155.6(11) . .
Er9 Er3 Er10 Er4 -147.6(4) . .
Er13 Er3 Er10 Er4 -121.4(5) . .
Er16 Er3 Er10 Er4 3.6(6) . .
Er5 Er3 Er10 Er4 -81.9(7) . .
Er1 Er3 Er10 Er4 22.89(13) . .
Er12 Er3 Er10 Er4 -113.6(4) . .
C92 Er3 Er10 Er4 -73.5(3) . .
Er14 Er3 Er10 Er4 -126.8(4) . .
Er13 Er3 Er10 Er4 -103.2(3) 6_565 .
Er7 Er3 Er10 Er9 141.4(13) . .
Er17 Er3 Er10 Er9 -8.0(11) . .
Er13 Er3 Er10 Er9 26.2(5) . .
Er16 Er3 Er10 Er9 151.3(7) . .
Er5 Er3 Er10 Er9 65.7(7) . .
Er1 Er3 Er10 Er9 170.5(4) . .
Er12 Er3 Er10 Er9 34.0(5) . .
C92 Er3 Er10 Er9 74.1(4) . .
Er14 Er3 Er10 Er9 20.8(5) . .
Er13 Er3 Er10 Er9 44.4(4) 6_565 .
Er7 Er3 Er10 Er16 -9.9(14) . .
Er17 Er3 Er10 Er16 -159.3(12) . .
Er9 Er3 Er10 Er16 -151.3(7) . .
Er13 Er3 Er10 Er16 -125.0(8) . .
Er5 Er3 Er10 Er16 -85.5(9) . .
Er1 Er3 Er10 Er16 19.3(6) . .
Er12 Er3 Er10 Er16 -117.2(7) . .
C92 Er3 Er10 Er16 -77.1(7) . .
Er14 Er3 Er10 Er16 -130.4(7) . .
Er13 Er3 Er10 Er16 -106.9(7) 6_565 .
Er7 Er3 Er10 Er11 54.3(14) . .
Er17 Er3 Er10 Er11 -95.0(11) . .
Er9 Er3 Er10 Er11 -87.0(5) . .
Er13 Er3 Er10 Er11 -60.8(6) . .
Er16 Er3 Er10 Er11 64.2(7) . .
Er5 Er3 Er10 Er11 -21.3(9) . .
Er1 Er3 Er10 Er11 83.5(4) . .
Er12 Er3 Er10 Er11 -53.0(6) . .
C92 Er3 Er10 Er11 -12.9(5) . .
Er14 Er3 Er10 Er11 -66.2(6) . .
Er13 Er3 Er10 Er11 -42.6(6) 6_565 .
Er17 Er3 Er10 Er7 -149.4(16) . .
Er9 Er3 Er10 Er7 -141.4(13) . .
Er13 Er3 Er10 Er7 -115.1(13) . .
Er16 Er3 Er10 Er7 9.9(14) . .
Er5 Er3 Er10 Er7 -75.6(13) . .
Er1 Er3 Er10 Er7 29.2(13) . .
Er12 Er3 Er10 Er7 -107.3(13) . .
C92 Er3 Er10 Er7 -67.2(13) . .
Er14 Er3 Er10 Er7 -120.5(13) . .
Er13 Er3 Er10 Er7 -97.0(13) 6_565 .
Er7 Er3 Er10 C92 67.2(13) . .
Er17 Er3 Er10 C92 -82.1(10) . .
Er9 Er3 Er10 C92 -74.1(4) . .
Er13 Er3 Er10 C92 -47.9(5) . .
Er16 Er3 Er10 C92 77.1(7) . .
Er5 Er3 Er10 C92 -8.4(7) . .
Er1 Er3 Er10 C92 96.4(3) . .
Er12 Er3 Er10 C92 -40.1(5) . .
Er14 Er3 Er10 C92 -53.3(5) . .
Er13 Er3 Er10 C92 -29.7(4) 6_565 .
Er7 Er3 Er10 Er2 5.9(13) . .
Er17 Er3 Er10 Er2 -143.4(10) . .
Er9 Er3 Er10 Er2 -135.4(3) . .
Er13 Er3 Er10 Er2 -109.2(4) . .
Er16 Er3 Er10 Er2 15.8(6) . .
Er5 Er3 Er10 Er2 -69.7(7) . .
Er1 Er3 Er10 Er2 35.10(11) . .
Er12 Er3 Er10 Er2 -101.4(4) . .
C92 Er3 Er10 Er2 -61.3(3) . .
Er14 Er3 Er10 Er2 -114.6(4) . .
Er13 Er3 Er10 Er2 -91.0(3) 6_565 .
Er7 Er3 Er10 C91 53.9(13) . .
Er17 Er3 Er10 C91 -95.4(10) . .
Er9 Er3 Er10 C91 -87.4(4) . .
Er13 Er3 Er10 C91 -61.2(5) . .
Er16 Er3 Er10 C91 63.8(7) . .
Er5 Er3 Er10 C91 -21.7(7) . .
Er1 Er3 Er10 C91 83.1(3) . .
Er12 Er3 Er10 C91 -53.4(5) . .
C92 Er3 Er10 C91 -13.3(3) . .
Er14 Er3 Er10 C91 -66.6(4) . .
Er13 Er3 Er10 C91 -43.0(4) 6_565 .
Er2 Er4 Er10 Er8 -32.8(7) . .
Er1 Er4 Er10 Er8 -177.1(5) . .
Er16 Er4 Er10 Er8 -145.8(7) . .
Er6 Er4 Er10 Er8 -31.6(5) . .
Er18 Er4 Er10 Er8 -65.9(10) . .
Er11 Er4 Er10 Er8 -13.9(4) . .
C91 Er4 Er10 Er8 -67.6(5) . .
Er3 Er4 Er10 Er8 -142.2(4) . .
Er17 Er4 Er10 Er8 -125.6(9) . .
C92 Er4 Er10 Er8 -86.4(4) . .
Er2 Er4 Er10 Er17 92.8(10) . .
Er1 Er4 Er10 Er17 -51.5(8) . .
Er16 Er4 Er10 Er17 -20.2(10) . .
Er6 Er4 Er10 Er17 94.0(8) . .
Er8 Er4 Er10 Er17 125.6(9) . .
Er18 Er4 Er10 Er17 59.7(12) . .
Er11 Er4 Er10 Er17 111.7(8) . .
C91 Er4 Er10 Er17 58.0(9) . .
Er3 Er4 Er10 Er17 -16.6(7) . .
C92 Er4 Er10 Er17 39.2(8) . .
Er2 Er4 Er10 Er1 144.3(6) . .
Er16 Er4 Er10 Er1 31.3(6) . .
Er6 Er4 Er10 Er1 145.5(4) . .
Er8 Er4 Er10 Er1 177.1(5) . .
Er18 Er4 Er10 Er1 111.2(9) . .
Er11 Er4 Er10 Er1 163.2(3) . .
C91 Er4 Er10 Er1 109.5(4) . .
Er3 Er4 Er10 Er1 34.90(16) . .
Er17 Er4 Er10 Er1 51.5(8) . .
C92 Er4 Er10 Er1 90.7(3) . .
Er2 Er4 Er10 Er3 109.4(6) . .
Er1 Er4 Er10 Er3 -34.90(16) . .
Er16 Er4 Er10 Er3 -3.6(6) . .
Er6 Er4 Er10 Er3 110.6(3) . .
Er8 Er4 Er10 Er3 142.2(4) . .
Er18 Er4 Er10 Er3 76.3(9) . .
Er11 Er4 Er10 Er3 128.3(3) . .
C91 Er4 Er10 Er3 74.6(3) . .
Er17 Er4 Er10 Er3 16.6(7) . .
C92 Er4 Er10 Er3 55.7(3) . .
Er2 Er4 Er10 Er9 88.7(7) . .
Er1 Er4 Er10 Er9 -55.6(3) . .
Er16 Er4 Er10 Er9 -24.3(7) . .
Er6 Er4 Er10 Er9 89.9(4) . .
Er8 Er4 Er10 Er9 121.5(5) . .
Er18 Er4 Er10 Er9 55.6(10) . .
Er11 Er4 Er10 Er9 107.6(4) . .
C91 Er4 Er10 Er9 53.9(4) . .
Er3 Er4 Er10 Er9 -20.7(2) . .
Er17 Er4 Er10 Er9 -4.1(8) . .
C92 Er4 Er10 Er9 35.0(4) . .
Er2 Er4 Er10 Er16 113.0(8) . .
Er1 Er4 Er10 Er16 -31.3(6) . .
Er6 Er4 Er10 Er16 114.2(6) . .
Er8 Er4 Er10 Er16 145.8(7) . .
Er18 Er4 Er10 Er16 79.9(11) . .
Er11 Er4 Er10 Er16 131.9(6) . .
C91 Er4 Er10 Er16 78.2(7) . .
Er3 Er4 Er10 Er16 3.6(6) . .
Er17 Er4 Er10 Er16 20.2(10) . .
C92 Er4 Er10 Er16 59.3(6) . .
Er2 Er4 Er10 Er11 -18.8(6) . .
Er1 Er4 Er10 Er11 -163.2(3) . .
Er16 Er4 Er10 Er11 -131.9(6) . .
Er6 Er4 Er10 Er11 -17.7(3) . .
Er8 Er4 Er10 Er11 13.9(4) . .
Er18 Er4 Er10 Er11 -52.0(9) . .
C91 Er4 Er10 Er11 -53.7(4) . .
Er3 Er4 Er10 Er11 -128.3(3) . .
Er17 Er4 Er10 Er11 -111.7(8) . .
C92 Er4 Er10 Er11 -72.5(3) . .
Er2 Er4 Er10 Er7 108.8(6) . .
Er1 Er4 Er10 Er7 -35.53(18) . .
Er16 Er4 Er10 Er7 -4.2(6) . .
Er6 Er4 Er10 Er7 110.0(3) . .
Er8 Er4 Er10 Er7 141.6(4) . .
Er18 Er4 Er10 Er7 75.7(9) . .
Er11 Er4 Er10 Er7 127.6(3) . .
C91 Er4 Er10 Er7 74.0(3) . .
Er3 Er4 Er10 Er7 -0.63(13) . .
Er17 Er4 Er10 Er7 16.0(8) . .
C92 Er4 Er10 Er7 55.1(2) . .
Er2 Er4 Er10 C92 53.7(6) . .
Er1 Er4 Er10 C92 -90.7(3) . .
Er16 Er4 Er10 C92 -59.3(6) . .
Er6 Er4 Er10 C92 54.8(3) . .
Er8 Er4 Er10 C92 86.4(4) . .
Er18 Er4 Er10 C92 20.5(9) . .
Er11 Er4 Er10 C92 72.5(3) . .
C91 Er4 Er10 C92 18.8(3) . .
Er3 Er4 Er10 C92 -55.7(3) . .
Er17 Er4 Er10 C92 -39.2(8) . .
Er1 Er4 Er10 Er2 -144.3(6) . .
Er16 Er4 Er10 Er2 -113.0(8) . .
Er6 Er4 Er10 Er2 1.2(4) . .
Er8 Er4 Er10 Er2 32.8(7) . .
Er18 Er4 Er10 Er2 -33.2(9) . .
Er11 Er4 Er10 Er2 18.8(6) . .
C91 Er4 Er10 Er2 -34.9(6) . .
Er3 Er4 Er10 Er2 -109.4(6) . .
Er17 Er4 Er10 Er2 -92.8(10) . .
C92 Er4 Er10 Er2 -53.7(6) . .
Er2 Er4 Er10 C91 34.9(6) . .
Er1 Er4 Er10 C91 -109.5(4) . .
Er16 Er4 Er10 C91 -78.2(7) . .
Er6 Er4 Er10 C91 36.0(4) . .
Er8 Er4 Er10 C91 67.6(5) . .
Er18 Er4 Er10 C91 1.7(9) . .
Er11 Er4 Er10 C91 53.7(4) . .
Er3 Er4 Er10 C91 -74.6(3) . .
Er17 Er4 Er10 C91 -58.0(9) . .
C92 Er4 Er10 C91 -18.8(3) . .
Er10 Er8 Er11 Er15 15(3) . .
Er4 Er8 Er11 Er15 112(2) . .
Er17 Er8 Er11 Er15 11(3) . .
Er1 Er8 Er11 Er15 92(2) . .
Er2 Er8 Er11 Er15 112(2) . .
Er6 Er8 Er11 Er15 107(2) . .
C91 Er8 Er11 Er15 52(2) . .
Er16 Er8 Er11 Er15 78(2) . .
C92 Er8 Er11 Er15 39(2) . .
Er3 Er8 Er11 Er15 42(2) . .
Er10 Er8 Er11 Er6 -92.2(19) . .
Er4 Er8 Er11 Er6 4.7(5) . .
Er17 Er8 Er11 Er6 -96.1(9) . .
Er1 Er8 Er11 Er6 -15.5(8) . .
Er15 Er8 Er11 Er6 -107(2) . .
Er2 Er8 Er11 Er6 4.9(3) . .
C91 Er8 Er11 Er6 -55.1(4) . .
Er16 Er8 Er11 Er6 -28.9(7) . .
C92 Er8 Er11 Er6 -68.3(4) . .
Er3 Er8 Er11 Er6 -65.1(8) . .
Er10 Er8 Er11 C91 -37(2) . .
Er4 Er8 Er11 C91 59.8(5) . .
Er17 Er8 Er11 C91 -41.1(9) . .
Er1 Er8 Er11 C91 39.5(8) . .
Er15 Er8 Er11 C91 -52(2) . .
Er2 Er8 Er11 C91 60.0(4) . .
Er6 Er8 Er11 C91 55.1(4) . .
Er16 Er8 Er11 C91 26.1(8) . .
C92 Er8 Er11 C91 -13.2(4) . .
Er3 Er8 Er11 C91 -10.0(8) . .
Er10 Er8 Er11 Er15 -5(3) . 6_565
Er4 Er8 Er11 Er15 92.2(12) . 6_565
Er17 Er8 Er11 Er15 -8.6(16) . 6_565
Er1 Er8 Er11 Er15 72.0(15) . 6_565
Er15 Er8 Er11 Er15 -19.8(12) . 6_565
Er2 Er8 Er11 Er15 92.4(11) . 6_565
Er6 Er8 Er11 Er15 87.5(11) . 6_565
C91 Er8 Er11 Er15 32.4(10) . 6_565
Er16 Er8 Er11 Er15 58.6(14) . 6_565
C92 Er8 Er11 Er15 19.2(11) . 6_565
Er3 Er8 Er11 Er15 22.4(15) . 6_565
Er4 Er8 Er11 Er10 96.9(18) . .
Er17 Er8 Er11 Er10 -3.9(14) . .
Er1 Er8 Er11 Er10 76.7(16) . .
Er15 Er8 Er11 Er10 -15(3) . .
Er2 Er8 Er11 Er10 97.1(18) . .
Er6 Er8 Er11 Er10 92.2(19) . .
C91 Er8 Er11 Er10 37(2) . .
Er16 Er8 Er11 Er10 63.3(17) . .
C92 Er8 Er11 Er10 23.9(18) . .
Er3 Er8 Er11 Er10 27.1(14) . .
Er10 Er8 Er11 Er2 -97.1(19) . .
Er4 Er8 Er11 Er2 -0.2(2) . .
Er17 Er8 Er11 Er2 -101.1(8) . .
Er1 Er8 Er11 Er2 -20.5(6) . .
Er15 Er8 Er11 Er2 -112(2) . .
Er6 Er8 Er11 Er2 -4.9(3) . .
C91 Er8 Er11 Er2 -60.0(4) . .
Er16 Er8 Er11 Er2 -33.9(6) . .
C92 Er8 Er11 Er2 -73.2(2) . .
Er3 Er8 Er11 Er2 -70.0(6) . .
Er10 Er8 Er11 Er4 -96.9(18) . .
Er17 Er8 Er11 Er4 -100.9(8) . .
Er1 Er8 Er11 Er4 -20.2(4) . .
Er15 Er8 Er11 Er4 -112(2) . .
Er2 Er8 Er11 Er4 0.2(2) . .
Er6 Er8 Er11 Er4 -4.7(5) . .
C91 Er8 Er11 Er4 -59.8(5) . .
Er16 Er8 Er11 Er4 -33.6(5) . .
C92 Er8 Er11 Er4 -73.0(3) . .
Er3 Er8 Er11 Er4 -69.8(5) . .
Er10 Er8 Er11 C92 -23.9(18) . .
Er4 Er8 Er11 C92 73.0(3) . .
Er17 Er8 Er11 C92 -27.9(8) . .
Er1 Er8 Er11 C92 52.7(6) . .
Er15 Er8 Er11 C92 -39(2) . .
Er2 Er8 Er11 C92 73.2(2) . .
Er6 Er8 Er11 C92 68.3(4) . .
C91 Er8 Er11 C92 13.2(4) . .
Er16 Er8 Er11 C92 39.3(6) . .
Er3 Er8 Er11 C92 3.2(6) . .
Er10 Er8 Er11 Er17 3.9(14) . .
Er4 Er8 Er11 Er17 100.9(8) . .
Er1 Er8 Er11 Er17 80.6(8) . .
Er15 Er8 Er11 Er17 -11(3) . .
Er2 Er8 Er11 Er17 101.1(8) . .
Er6 Er8 Er11 Er17 96.1(9) . .
C91 Er8 Er11 Er17 41.1(9) . .
Er16 Er8 Er11 Er17 67.2(8) . .
C92 Er8 Er11 Er17 27.9(8) . .
Er3 Er8 Er11 Er17 31.1(5) . .
Er10 Er8 Er11 Er1 -76.7(16) . .
Er4 Er8 Er11 Er1 20.2(4) . .
Er17 Er8 Er11 Er1 -80.6(8) . .
Er15 Er8 Er11 Er1 -92(2) . .
Er2 Er8 Er11 Er1 20.5(6) . .
Er6 Er8 Er11 Er1 15.5(8) . .
C91 Er8 Er11 Er1 -39.5(8) . .
Er16 Er8 Er11 Er1 -13.4(5) . .
C92 Er8 Er11 Er1 -52.7(6) . .
Er3 Er8 Er11 Er1 -49.5(4) . .
Er10 Er8 Er11 Er18 -81.3(19) . .
Er4 Er8 Er11 Er18 15.6(5) . .
Er17 Er8 Er11 Er18 -85.2(9) . .
Er1 Er8 Er11 Er18 -4.6(8) . .
Er15 Er8 Er11 Er18 -96(2) . .
Er2 Er8 Er11 Er18 15.9(4) . .
Er6 Er8 Er11 Er18 10.9(4) . .
C91 Er8 Er11 Er18 -44.1(5) . .
Er16 Er8 Er11 Er18 -18.0(7) . .
C92 Er8 Er11 Er18 -57.3(5) . .
Er3 Er8 Er11 Er18 -54.1(8) . .
Er2 Er6 Er11 Er15 -154.6(12) . .
Er18 Er6 Er11 Er15 -88(2) . .
Er4 Er6 Er11 Er15 -149.3(12) . .
C91 Er6 Er11 Er15 -60.0(12) . .
Er18 Er6 Er11 Er15 -40.8(16) 6_565 .
Er6 Er6 Er11 Er15 -16.3(12) 6_565 .
Er8 Er6 Er11 Er15 -144.4(14) . .
Er1 Er6 Er11 Er15 -136.1(12) . .
Er15 Er6 Er11 Er15 -9.0(7) 6_565 .
C92 Er6 Er11 Er15 -74.7(11) . .
Er2 Er6 Er11 Er8 -10.2(6) . .
Er18 Er6 Er11 Er8 56(2) . .
Er4 Er6 Er11 Er8 -4.8(5) . .
C91 Er6 Er11 Er8 84.4(6) . .
Er18 Er6 Er11 Er8 103.7(10) 6_565 .
Er6 Er6 Er11 Er8 128.2(4) 6_565 .
Er15 Er6 Er11 Er8 144.4(14) . .
Er1 Er6 Er11 Er8 8.3(4) . .
Er15 Er6 Er11 Er8 135.5(8) 6_565 .
C92 Er6 Er11 Er8 69.7(5) . .
Er2 Er6 Er11 C91 -94.6(4) . .
Er18 Er6 Er11 C91 -28.2(19) . .
Er4 Er6 Er11 C91 -89.3(4) . .
Er18 Er6 Er11 C91 19.2(10) 6_565 .
Er6 Er6 Er11 C91 43.7(4) 6_565 .
Er15 Er6 Er11 C91 60.0(12) . .
Er8 Er6 Er11 C91 -84.4(6) . .
Er1 Er6 Er11 C91 -76.1(3) . .
Er15 Er6 Er11 C91 51.0(6) 6_565 .
C92 Er6 Er11 C91 -14.7(3) . .
Er2 Er6 Er11 Er15 -145.6(6) . 6_565
Er18 Er6 Er11 Er15 -79(2) . 6_565
Er4 Er6 Er11 Er15 -140.3(6) . 6_565
C91 Er6 Er11 Er15 -51.0(6) . 6_565
Er18 Er6 Er11 Er15 -31.8(11) 6_565 6_565
Er6 Er6 Er11 Er15 -7.3(5) 6_565 6_565
Er15 Er6 Er11 Er15 9.0(7) . 6_565
Er8 Er6 Er11 Er15 -135.5(8) . 6_565
Er1 Er6 Er11 Er15 -127.1(5) . 6_565
C92 Er6 Er11 Er15 -65.7(5) . 6_565
Er2 Er6 Er11 Er10 -21.3(4) . .
Er18 Er6 Er11 Er10 45.0(19) . .
Er4 Er6 Er11 Er10 -16.0(3) . .
C91 Er6 Er11 Er10 73.3(4) . .
Er18 Er6 Er11 Er10 92.5(9) 6_565 .
Er6 Er6 Er11 Er10 117.0(2) 6_565 .
Er15 Er6 Er11 Er10 133.3(12) . .
Er8 Er6 Er11 Er10 -11.2(3) . .
Er1 Er6 Er11 Er10 -2.8(2) . .
Er15 Er6 Er11 Er10 124.3(6) 6_565 .
C92 Er6 Er11 Er10 58.6(3) . .
Er18 Er6 Er11 Er2 66.4(18) . .
Er4 Er6 Er11 Er2 5.3(2) . .
C91 Er6 Er11 Er2 94.6(4) . .
Er18 Er6 Er11 Er2 113.8(10) 6_565 .
Er6 Er6 Er11 Er2 138.3(3) 6_565 .
Er15 Er6 Er11 Er2 154.6(12) . .
Er8 Er6 Er11 Er2 10.2(6) . .
Er1 Er6 Er11 Er2 18.5(3) . .
Er15 Er6 Er11 Er2 145.6(6) 6_565 .
C92 Er6 Er11 Er2 79.9(3) . .
Er2 Er6 Er11 Er4 -5.3(2) . .
Er18 Er6 Er11 Er4 61.1(19) . .
C91 Er6 Er11 Er4 89.3(4) . .
Er18 Er6 Er11 Er4 108.5(9) 6_565 .
Er6 Er6 Er11 Er4 133.0(2) 6_565 .
Er15 Er6 Er11 Er4 149.3(12) . .
Er8 Er6 Er11 Er4 4.8(5) . .
Er1 Er6 Er11 Er4 13.18(15) . .
Er15 Er6 Er11 Er4 140.3(6) 6_565 .
C92 Er6 Er11 Er4 74.6(2) . .
Er2 Er6 Er11 C92 -79.9(3) . .
Er18 Er6 Er11 C92 -13.5(19) . .
Er4 Er6 Er11 C92 -74.6(2) . .
C91 Er6 Er11 C92 14.7(3) . .
Er18 Er6 Er11 C92 33.9(9) 6_565 .
Er6 Er6 Er11 C92 58.4(2) 6_565 .
Er15 Er6 Er11 C92 74.7(11) . .
Er8 Er6 Er11 C92 -69.7(5) . .
Er1 Er6 Er11 C92 -61.39(16) . .
Er15 Er6 Er11 C92 65.7(5) 6_565 .
Er2 Er6 Er11 Er17 -40.4(4) . .
Er18 Er6 Er11 Er17 26.0(19) . .
Er4 Er6 Er11 Er17 -35.1(3) . .
C91 Er6 Er11 Er17 54.2(4) . .
Er18 Er6 Er11 Er17 73.4(10) 6_565 .
Er6 Er6 Er11 Er17 98.0(3) 6_565 .
Er15 Er6 Er11 Er17 114.2(12) . .
Er8 Er6 Er11 Er17 -30.2(4) . .
Er1 Er6 Er11 Er17 -21.9(3) . .
Er15 Er6 Er11 Er17 105.2(6) 6_565 .
C92 Er6 Er11 Er17 39.5(3) . .
Er2 Er6 Er11 Er1 -18.5(3) . .
Er18 Er6 Er11 Er1 47.9(19) . .
Er4 Er6 Er11 Er1 -13.18(15) . .
C91 Er6 Er11 Er1 76.1(3) . .
Er18 Er6 Er11 Er1 95.3(9) 6_565 .
Er6 Er6 Er11 Er1 119.82(11) 6_565 .
Er15 Er6 Er11 Er1 136.1(12) . .
Er8 Er6 Er11 Er1 -8.3(4) . .
Er15 Er6 Er11 Er1 127.1(5) 6_565 .
C92 Er6 Er11 Er1 61.39(16) . .
Er2 Er6 Er11 Er18 -66.4(18) . .
Er4 Er6 Er11 Er18 -61.1(19) . .
C91 Er6 Er11 Er18 28.2(19) . .
Er18 Er6 Er11 Er18 47.4(18) 6_565 .
Er6 Er6 Er11 Er18 72.0(19) 6_565 .
Er15 Er6 Er11 Er18 88(2) . .
Er8 Er6 Er11 Er18 -56(2) . .
Er1 Er6 Er11 Er18 -47.9(19) . .
Er15 Er6 Er11 Er18 79(2) 6_565 .
C92 Er6 Er11 Er18 13.5(19) . .
Er7 Er5 Er12 Er13 103.3(14) . 6_565
Er13 Er5 Er12 Er13 104(2) . 6_565
Er5 Er5 Er12 Er13 -41.4(11) 6_565 6_565
Er3 Er5 Er12 Er13 100.0(14) . 6_565
Er9 Er5 Er12 Er13 107.8(16) . 6_565
Er7 Er5 Er12 Er13 -26.0(12) 6_565 6_565
Er14 Er5 Er12 Er13 96(3) . 6_565
Er16 Er5 Er12 Er13 65.6(16) . 6_565
C92 Er5 Er12 Er13 43.4(14) . 6_565
Er3 Er5 Er12 Er13 -12.2(11) 6_565 6_565
Er7 Er5 Er12 Er13 -0.7(14) . .
Er5 Er5 Er12 Er13 -145.4(13) 6_565 .
Er13 Er5 Er12 Er13 -104(2) 6_565 .
Er3 Er5 Er12 Er13 -4.1(11) . .
Er9 Er5 Er12 Er13 3.7(9) . .
Er7 Er5 Er12 Er13 -130.0(12) 6_565 .
Er14 Er5 Er12 Er13 -7.6(15) . .
Er16 Er5 Er12 Er13 -38.5(13) . .
C92 Er5 Er12 Er13 -60.6(10) . .
Er3 Er5 Er12 Er13 -116.2(13) 6_565 .
Er7 Er5 Er12 Er5 144.7(6) . 6_565
Er13 Er5 Er12 Er5 145.4(13) . 6_565
Er13 Er5 Er12 Er5 41.4(11) 6_565 6_565
Er3 Er5 Er12 Er5 141.4(3) . 6_565
Er9 Er5 Er12 Er5 149.2(7) . 6_565
Er7 Er5 Er12 Er5 15.4(2) 6_565 6_565
Er14 Er5 Er12 Er5 137.8(19) . 6_565
Er16 Er5 Er12 Er5 107.0(7) . 6_565
C92 Er5 Er12 Er5 84.8(5) . 6_565
Er3 Er5 Er12 Er5 29.21(17) 6_565 6_565
Er7 Er5 Er12 Er14 7(2) . .
Er13 Er5 Er12 Er14 7.6(15) . .
Er5 Er5 Er12 Er14 -137.8(19) 6_565 .
Er13 Er5 Er12 Er14 -96(3) 6_565 .
Er3 Er5 Er12 Er14 3.5(18) . .
Er9 Er5 Er12 Er14 11.3(15) . .
Er7 Er5 Er12 Er14 -122.4(18) 6_565 .
Er16 Er5 Er12 Er14 -31(2) . .
C92 Er5 Er12 Er14 -53.0(16) . .
Er3 Er5 Er12 Er14 -108.6(19) 6_565 .
Er13 Er5 Er12 Er7 0.7(14) . .
Er5 Er5 Er12 Er7 -144.7(6) 6_565 .
Er13 Er5 Er12 Er7 -103.3(14) 6_565 .
Er3 Er5 Er12 Er7 -3.3(6) . .
Er9 Er5 Er12 Er7 4.5(9) . .
Er7 Er5 Er12 Er7 -129.3(8) 6_565 .
Er14 Er5 Er12 Er7 -7(2) . .
Er16 Er5 Er12 Er7 -37.7(8) . .
C92 Er5 Er12 Er7 -59.9(7) . .
Er3 Er5 Er12 Er7 -115.5(6) 6_565 .
Er7 Er5 Er12 Er7 129.3(8) . 6_565
Er13 Er5 Er12 Er7 130.0(12) . 6_565
Er5 Er5 Er12 Er7 -15.4(2) 6_565 6_565
Er13 Er5 Er12 Er7 26.0(12) 6_565 6_565
Er3 Er5 Er12 Er7 125.9(3) . 6_565
Er9 Er5 Er12 Er7 133.7(6) . 6_565
Er14 Er5 Er12 Er7 122.4(18) . 6_565
Er16 Er5 Er12 Er7 91.5(7) . 6_565
C92 Er5 Er12 Er7 69.4(4) . 6_565
Er3 Er5 Er12 Er7 13.8(2) 6_565 6_565
Er7 Er5 Er12 Er9 -4.5(9) . .
Er13 Er5 Er12 Er9 -3.7(9) . .
Er5 Er5 Er12 Er9 -149.2(7) 6_565 .
Er13 Er5 Er12 Er9 -107.8(16) 6_565 .
Er3 Er5 Er12 Er9 -7.8(5) . .
Er7 Er5 Er12 Er9 -133.7(6) 6_565 .
Er14 Er5 Er12 Er9 -11.3(15) . .
Er16 Er5 Er12 Er9 -42.2(8) . .
C92 Er5 Er12 Er9 -64.3(3) . .
Er3 Er5 Er12 Er9 -120.0(7) 6_565 .
Er7 Er5 Er12 Er9 91.9(10) . 6_565
Er13 Er5 Er12 Er9 92.6(16) . 6_565
Er5 Er5 Er12 Er9 -52.8(7) 6_565 6_565
Er13 Er5 Er12 Er9 -11.4(9) 6_565 6_565
Er3 Er5 Er12 Er9 88.6(9) . 6_565
Er9 Er5 Er12 Er9 96.4(11) . 6_565
Er7 Er5 Er12 Er9 -37.4(7) 6_565 6_565
Er14 Er5 Er12 Er9 85(2) . 6_565
Er16 Er5 Er12 Er9 54.2(12) . 6_565
C92 Er5 Er12 Er9 32.0(9) . 6_565
Er3 Er5 Er12 Er9 -23.6(6) 6_565 6_565
Er7 Er5 Er12 Er3 3.3(6) . .
Er13 Er5 Er12 Er3 4.1(11) . .
Er5 Er5 Er12 Er3 -141.4(3) 6_565 .
Er13 Er5 Er12 Er3 -100.0(14) 6_565 .
Er9 Er5 Er12 Er3 7.8(5) . .
Er7 Er5 Er12 Er3 -125.9(3) 6_565 .
Er14 Er5 Er12 Er3 -3.5(18) . .
Er16 Er5 Er12 Er3 -34.4(6) . .
C92 Er5 Er12 Er3 -56.5(3) . .
Er3 Er5 Er12 Er3 -112.2(4) 6_565 .
Er7 Er5 Er12 Er3 115.5(6) . 6_565
Er13 Er5 Er12 Er3 116.2(13) . 6_565
Er5 Er5 Er12 Er3 -29.21(17) 6_565 6_565
Er13 Er5 Er12 Er3 12.2(11) 6_565 6_565
Er3 Er5 Er12 Er3 112.2(4) . 6_565
Er9 Er5 Er12 Er3 120.0(7) . 6_565
Er7 Er5 Er12 Er3 -13.8(2) 6_565 6_565
Er14 Er5 Er12 Er3 108.6(19) . 6_565
Er16 Er5 Er12 Er3 77.8(8) . 6_565
C92 Er5 Er12 Er3 55.6(4) . 6_565
Er7 Er5 Er12 C92 59.9(7) . .
Er13 Er5 Er12 C92 60.6(10) . .
Er5 Er5 Er12 C92 -84.8(5) 6_565 .
Er13 Er5 Er12 C92 -43.4(14) 6_565 .
Er3 Er5 Er12 C92 56.5(3) . .
Er9 Er5 Er12 C92 64.3(3) . .
Er7 Er5 Er12 C92 -69.4(4) 6_565 .
Er14 Er5 Er12 C92 53.0(16) . .
Er16 Er5 Er12 C92 22.1(7) . .
Er3 Er5 Er12 C92 -55.6(4) 6_565 .
Er3 Er7 Er12 Er13 75.0(15) . 6_565
Er5 Er7 Er12 Er13 -98.0(16) . 6_565
Er13 Er7 Er12 Er13 83(2) . 6_565
Er16 Er7 Er12 Er13 -1.4(19) . 6_565
Er9 Er7 Er12 Er13 87.2(14) . 6_565
Er17 Er7 Er12 Er13 74.6(15) . 6_565
Er5 Er7 Er12 Er13 -65.4(13) 6_565 6_565
Er1 Er7 Er12 Er13 36.2(17) . 6_565
C92 Er7 Er12 Er13 16.0(13) . 6_565
Er14 Er7 Er12 Er13 77.0(17) . 6_565
Er3 Er7 Er12 Er13 -8.0(15) . .
Er5 Er7 Er12 Er13 179(2) . .
Er16 Er7 Er12 Er13 -84.4(17) . .
Er9 Er7 Er12 Er13 4.2(13) . .
Er17 Er7 Er12 Er13 -8.4(14) . .
Er5 Er7 Er12 Er13 -148.4(18) 6_565 .
Er1 Er7 Er12 Er13 -46.8(16) . .
Er13 Er7 Er12 Er13 -83(2) 6_565 .
C92 Er7 Er12 Er13 -67.0(14) . .
Er14 Er7 Er12 Er13 -6.0(14) . .
Er3 Er7 Er12 Er5 173.0(12) . .
Er13 Er7 Er12 Er5 -179(2) . .
Er16 Er7 Er12 Er5 96.6(13) . .
Er9 Er7 Er12 Er5 -174.7(10) . .
Er17 Er7 Er12 Er5 172.6(10) . .
Er5 Er7 Er12 Er5 32.6(6) 6_565 .
Er1 Er7 Er12 Er5 134.3(10) . .
Er13 Er7 Er12 Er5 98.0(16) 6_565 .
C92 Er7 Er12 Er5 114.0(9) . .
Er14 Er7 Er12 Er5 175.0(15) . .
Er3 Er7 Er12 Er5 140.4(8) . 6_565
Er5 Er7 Er12 Er5 -32.6(6) . 6_565
Er13 Er7 Er12 Er5 148.4(18) . 6_565
Er16 Er7 Er12 Er5 64.0(12) . 6_565
Er9 Er7 Er12 Er5 152.7(8) . 6_565
Er17 Er7 Er12 Er5 140.0(7) . 6_565
Er1 Er7 Er12 Er5 101.7(8) . 6_565
Er13 Er7 Er12 Er5 65.4(13) 6_565 6_565
C92 Er7 Er12 Er5 81.4(6) . 6_565
Er14 Er7 Er12 Er5 142.4(14) . 6_565
Er3 Er7 Er12 Er14 -2.0(12) . .
Er5 Er7 Er12 Er14 -175.0(15) . .
Er13 Er7 Er12 Er14 6.0(14) . .
Er16 Er7 Er12 Er14 -78.4(14) . .
Er9 Er7 Er12 Er14 10.2(10) . .
Er17 Er7 Er12 Er14 -2.4(11) . .
Er5 Er7 Er12 Er14 -142.4(14) 6_565 .
Er1 Er7 Er12 Er14 -40.8(13) . .
Er13 Er7 Er12 Er14 -77.0(17) 6_565 .
C92 Er7 Er12 Er14 -61.0(10) . .
Er3 Er7 Er12 Er7 118.3(6) . 6_565
Er5 Er7 Er12 Er7 -54.7(8) . 6_565
Er13 Er7 Er12 Er7 126.3(16) . 6_565
Er16 Er7 Er12 Er7 41.9(12) . 6_565
Er9 Er7 Er12 Er7 130.5(6) . 6_565
Er17 Er7 Er12 Er7 117.9(6) . 6_565
Er5 Er7 Er12 Er7 -22.1(4) 6_565 6_565
Er1 Er7 Er12 Er7 79.5(7) . 6_565
Er13 Er7 Er12 Er7 43.3(12) 6_565 6_565
C92 Er7 Er12 Er7 59.3(5) . 6_565
Er14 Er7 Er12 Er7 120.3(12) . 6_565
Er3 Er7 Er12 Er9 -12.3(6) . .
Er5 Er7 Er12 Er9 174.7(10) . .
Er13 Er7 Er12 Er9 -4.2(13) . .
Er16 Er7 Er12 Er9 -88.6(10) . .
Er17 Er7 Er12 Er9 -12.7(5) . .
Er5 Er7 Er12 Er9 -152.7(8) 6_565 .
Er1 Er7 Er12 Er9 -51.0(6) . .
Er13 Er7 Er12 Er9 -87.2(14) 6_565 .
C92 Er7 Er12 Er9 -71.3(4) . .
Er14 Er7 Er12 Er9 -10.2(10) . .
Er3 Er7 Er12 Er9 55.4(10) . 6_565
Er5 Er7 Er12 Er9 -117.6(12) . 6_565
Er13 Er7 Er12 Er9 63.4(14) . 6_565
Er16 Er7 Er12 Er9 -21.0(14) . 6_565
Er9 Er7 Er12 Er9 67.6(8) . 6_565
Er17 Er7 Er12 Er9 55.0(9) . 6_565
Er5 Er7 Er12 Er9 -85.0(9) 6_565 6_565
Er1 Er7 Er12 Er9 16.6(11) . 6_565
Er13 Er7 Er12 Er9 -19.6(10) 6_565 6_565
C92 Er7 Er12 Er9 -3.6(7) . 6_565
Er14 Er7 Er12 Er9 57.4(11) . 6_565
Er5 Er7 Er12 Er3 -173.0(12) . .
Er13 Er7 Er12 Er3 8.0(15) . .
Er16 Er7 Er12 Er3 -76.4(10) . .
Er9 Er7 Er12 Er3 12.3(6) . .
Er17 Er7 Er12 Er3 -0.4(5) . .
Er5 Er7 Er12 Er3 -140.4(8) 6_565 .
Er1 Er7 Er12 Er3 -38.7(4) . .
Er13 Er7 Er12 Er3 -75.0(15) 6_565 .
C92 Er7 Er12 Er3 -59.0(6) . .
Er14 Er7 Er12 Er3 2.0(12) . .
Er3 Er7 Er12 Er3 97.7(7) . 6_565
Er5 Er7 Er12 Er3 -75.3(9) . 6_565
Er13 Er7 Er12 Er3 105.7(15) . 6_565
Er16 Er7 Er12 Er3 21.3(12) . 6_565
Er9 Er7 Er12 Er3 109.9(6) . 6_565
Er17 Er7 Er12 Er3 97.3(6) . 6_565
Er5 Er7 Er12 Er3 -42.7(4) 6_565 6_565
Er1 Er7 Er12 Er3 58.9(8) . 6_565
Er13 Er7 Er12 Er3 22.7(11) 6_565 6_565
C92 Er7 Er12 Er3 38.7(4) . 6_565
Er14 Er7 Er12 Er3 99.7(12) . 6_565
Er3 Er7 Er12 C92 59.0(6) . .
Er5 Er7 Er12 C92 -114.0(9) . .
Er13 Er7 Er12 C92 67.0(14) . .
Er16 Er7 Er12 C92 -17.4(10) . .
Er9 Er7 Er12 C92 71.3(4) . .
Er17 Er7 Er12 C92 58.6(5) . .
Er5 Er7 Er12 C92 -81.4(6) 6_565 .
Er1 Er7 Er12 C92 20.3(6) . .
Er13 Er7 Er12 C92 -16.0(13) 6_565 .
Er14 Er7 Er12 C92 61.0(10) . .
Er17 Er9 Er12 Er13 -88.1(18) . 6_565
Er13 Er9 Er12 Er13 -114(4) . 6_565
Er3 Er9 Er12 Er13 -117.2(13) . 6_565
Er14 Er9 Er12 Er13 43.6(16) . 6_565
Er7 Er9 Er12 Er13 -124.3(14) . 6_565
Er5 Er9 Er12 Er13 -126.8(17) . 6_565
Er10 Er9 Er12 Er13 -83.0(14) . 6_565
C92 Er9 Er12 Er13 -42.8(13) . 6_565
Er5 Er9 Er12 Er13 -78.6(16) 6_565 6_565
Er16 Er9 Er12 Er13 -99.5(14) . 6_565
Er17 Er9 Er12 Er13 26(3) . .
Er3 Er9 Er12 Er13 -3(3) . .
Er14 Er9 Er12 Er13 158(4) . .
Er7 Er9 Er12 Er13 -10(3) . .
Er5 Er9 Er12 Er13 -13(3) . .
Er13 Er9 Er12 Er13 114(4) 6_565 .
Er10 Er9 Er12 Er13 31(3) . .
C92 Er9 Er12 Er13 71(3) . .
Er5 Er9 Er12 Er13 35(3) 6_565 .
Er16 Er9 Er12 Er13 14(3) . .
Er17 Er9 Er12 Er5 38.7(15) . .
Er13 Er9 Er12 Er5 13(3) . .
Er3 Er9 Er12 Er5 9.5(6) . .
Er14 Er9 Er12 Er5 170.4(14) . .
Er7 Er9 Er12 Er5 2.4(5) . .
Er13 Er9 Er12 Er5 126.8(17) 6_565 .
Er10 Er9 Er12 Er5 43.8(9) . .
C92 Er9 Er12 Er5 84.0(6) . .
Er5 Er9 Er12 Er5 48.2(9) 6_565 .
Er16 Er9 Er12 Er5 27.3(7) . .
Er17 Er9 Er12 Er5 -9.5(19) . 6_565
Er13 Er9 Er12 Er5 -35(3) . 6_565
Er3 Er9 Er12 Er5 -38.7(11) . 6_565
Er14 Er9 Er12 Er5 122.2(16) . 6_565
Er7 Er9 Er12 Er5 -45.8(10) . 6_565
Er5 Er9 Er12 Er5 -48.2(9) . 6_565
Er13 Er9 Er12 Er5 78.6(16) 6_565 6_565
Er10 Er9 Er12 Er5 -4.4(14) . 6_565
C92 Er9 Er12 Er5 35.8(10) . 6_565
Er16 Er9 Er12 Er5 -20.9(11) . 6_565
Er17 Er9 Er12 Er14 -131.7(18) . .
Er13 Er9 Er12 Er14 -158(4) . .
Er3 Er9 Er12 Er14 -160.9(12) . .
Er7 Er9 Er12 Er14 -168.0(13) . .
Er5 Er9 Er12 Er14 -170.4(14) . .
Er13 Er9 Er12 Er14 -43.6(16) 6_565 .
Er10 Er9 Er12 Er14 -126.6(13) . .
C92 Er9 Er12 Er14 -86.4(12) . .
Er5 Er9 Er12 Er14 -122.2(16) 6_565 .
Er16 Er9 Er12 Er14 -143.1(13) . .
Er17 Er9 Er12 Er7 36.3(13) . .
Er13 Er9 Er12 Er7 10(3) . .
Er3 Er9 Er12 Er7 7.1(3) . .
Er14 Er9 Er12 Er7 168.0(13) . .
Er5 Er9 Er12 Er7 -2.4(5) . .
Er13 Er9 Er12 Er7 124.3(14) 6_565 .
Er10 Er9 Er12 Er7 41.3(6) . .
C92 Er9 Er12 Er7 81.6(4) . .
Er5 Er9 Er12 Er7 45.8(10) 6_565 .
Er16 Er9 Er12 Er7 24.9(5) . .
Er17 Er9 Er12 Er7 -49.1(16) . 6_565
Er13 Er9 Er12 Er7 -75(3) . 6_565
Er3 Er9 Er12 Er7 -78.2(8) . 6_565
Er14 Er9 Er12 Er7 82.6(13) . 6_565
Er7 Er9 Er12 Er7 -85.3(8) . 6_565
Er5 Er9 Er12 Er7 -87.8(10) . 6_565
Er13 Er9 Er12 Er7 39.0(10) 6_565 6_565
Er10 Er9 Er12 Er7 -44.0(10) . 6_565
C92 Er9 Er12 Er7 -3.8(7) . 6_565
Er5 Er9 Er12 Er7 -39.6(8) 6_565 6_565
Er16 Er9 Er12 Er7 -60.5(8) . 6_565
Er17 Er9 Er12 Er9 -101.3(13) . 6_565
Er13 Er9 Er12 Er9 -127(3) . 6_565
Er3 Er9 Er12 Er9 -130.5(5) . 6_565
Er14 Er9 Er12 Er9 30.4(12) . 6_565
Er7 Er9 Er12 Er9 -137.6(6) . 6_565
Er5 Er9 Er12 Er9 -140.0(9) . 6_565
Er13 Er9 Er12 Er9 -13.2(10) 6_565 6_565
Er10 Er9 Er12 Er9 -96.2(7) . 6_565
C92 Er9 Er12 Er9 -56.0(5) . 6_565
Er5 Er9 Er12 Er9 -91.8(11) 6_565 6_565
Er16 Er9 Er12 Er9 -112.7(6) . 6_565
Er17 Er9 Er12 Er3 29.2(12) . .
Er13 Er9 Er12 Er3 3(3) . .
Er14 Er9 Er12 Er3 160.9(12) . .
Er7 Er9 Er12 Er3 -7.1(3) . .
Er5 Er9 Er12 Er3 -9.5(6) . .
Er13 Er9 Er12 Er3 117.2(13) 6_565 .
Er10 Er9 Er12 Er3 34.2(4) . .
C92 Er9 Er12 Er3 74.5(4) . .
Er5 Er9 Er12 Er3 38.7(11) 6_565 .
Er16 Er9 Er12 Er3 17.8(4) . .
Er17 Er9 Er12 Er3 -68.9(14) . 6_565
Er13 Er9 Er12 Er3 -95(3) . 6_565
Er3 Er9 Er12 Er3 -98.0(6) . 6_565
Er14 Er9 Er12 Er3 62.8(12) . 6_565
Er7 Er9 Er12 Er3 -105.1(6) . 6_565
Er5 Er9 Er12 Er3 -107.5(9) . 6_565
Er13 Er9 Er12 Er3 19.2(10) 6_565 6_565
Er10 Er9 Er12 Er3 -63.8(8) . 6_565
C92 Er9 Er12 Er3 -23.5(5) . 6_565
Er5 Er9 Er12 Er3 -59.3(10) 6_565 6_565
Er16 Er9 Er12 Er3 -80.3(7) . 6_565
Er17 Er9 Er12 C92 -45.3(13) . .
Er13 Er9 Er12 C92 -71(3) . .
Er3 Er9 Er12 C92 -74.5(4) . .
Er14 Er9 Er12 C92 86.4(12) . .
Er7 Er9 Er12 C92 -81.6(4) . .
Er5 Er9 Er12 C92 -84.0(6) . .
Er13 Er9 Er12 C92 42.8(13) 6_565 .
Er10 Er9 Er12 C92 -40.2(6) . .
Er5 Er9 Er12 C92 -35.8(10) 6_565 .
Er16 Er9 Er12 C92 -56.7(5) . .
Er7 Er3 Er12 Er13 -118.2(15) . 6_565
Er17 Er3 Er12 Er13 61.1(15) . 6_565
Er9 Er3 Er12 Er13 78.9(14) . 6_565
Er13 Er3 Er12 Er13 76(2) . 6_565
Er16 Er3 Er12 Er13 -63.7(16) . 6_565
Er5 Er3 Er12 Er13 -113.9(16) . 6_565
Er1 Er3 Er12 Er13 -42.1(16) . 6_565
Er10 Er3 Er12 Er13 38.5(15) . 6_565
C92 Er3 Er12 Er13 -6.0(13) . 6_565
Er14 Er3 Er12 Er13 63.7(15) . 6_565
Er7 Er3 Er12 Er13 165(3) . .
Er17 Er3 Er12 Er13 -15(3) . .
Er9 Er3 Er12 Er13 2(2) . .
Er16 Er3 Er12 Er13 -140(2) . .
Er5 Er3 Er12 Er13 170(3) . .
Er1 Er3 Er12 Er13 -119(2) . .
Er10 Er3 Er12 Er13 -38(3) . .
C92 Er3 Er12 Er13 -82(2) . .
Er14 Er3 Er12 Er13 -13(2) . .
Er13 Er3 Er12 Er13 -76(2) 6_565 .
Er7 Er3 Er12 Er5 -4.3(7) . .
Er17 Er3 Er12 Er5 175.0(9) . .
Er9 Er3 Er12 Er5 -167.2(8) . .
Er13 Er3 Er12 Er5 -170(3) . .
Er16 Er3 Er12 Er5 50.2(10) . .
Er1 Er3 Er12 Er5 71.8(8) . .
Er10 Er3 Er12 Er5 152.3(5) . .
C92 Er3 Er12 Er5 107.9(7) . .
Er14 Er3 Er12 Er5 177.6(12) . .
Er13 Er3 Er12 Er5 113.9(16) 6_565 .
Er7 Er3 Er12 Er5 -41.9(8) . 6_565
Er17 Er3 Er12 Er5 137.4(9) . 6_565
Er9 Er3 Er12 Er5 155.2(8) . 6_565
Er13 Er3 Er12 Er5 153(3) . 6_565
Er16 Er3 Er12 Er5 12.6(11) . 6_565
Er5 Er3 Er12 Er5 -37.6(5) . 6_565
Er1 Er3 Er12 Er5 34.2(10) . 6_565
Er10 Er3 Er12 Er5 114.7(7) . 6_565
C92 Er3 Er12 Er5 70.3(7) . 6_565
Er14 Er3 Er12 Er5 140.0(12) . 6_565
Er13 Er3 Er12 Er5 76.3(14) 6_565 6_565
Er7 Er3 Er12 Er14 178.1(11) . .
Er17 Er3 Er12 Er14 -2.6(12) . .
Er9 Er3 Er12 Er14 15.2(9) . .
Er13 Er3 Er12 Er14 13(2) . .
Er16 Er3 Er12 Er14 -127.4(12) . .
Er5 Er3 Er12 Er14 -177.6(12) . .
Er1 Er3 Er12 Er14 -105.8(10) . .
Er10 Er3 Er12 Er14 -25.3(11) . .
C92 Er3 Er12 Er14 -69.7(9) . .
Er13 Er3 Er12 Er14 -63.7(15) 6_565 .
Er17 Er3 Er12 Er7 179.3(9) . .
Er9 Er3 Er12 Er7 -162.9(8) . .
Er13 Er3 Er12 Er7 -165(3) . .
Er16 Er3 Er12 Er7 54.5(10) . .
Er5 Er3 Er12 Er7 4.3(7) . .
Er1 Er3 Er12 Er7 76.1(8) . .
Er10 Er3 Er12 Er7 156.7(7) . .
C92 Er3 Er12 Er7 112.2(7) . .
Er14 Er3 Er12 Er7 -178.1(11) . .
Er13 Er3 Er12 Er7 118.2(15) 6_565 .
Er7 Er3 Er12 Er7 -69.8(7) . 6_565
Er17 Er3 Er12 Er7 109.5(8) . 6_565
Er9 Er3 Er12 Er7 127.3(7) . 6_565
Er13 Er3 Er12 Er7 125(3) . 6_565
Er16 Er3 Er12 Er7 -15.3(10) . 6_565
Er5 Er3 Er12 Er7 -65.5(6) . 6_565
Er1 Er3 Er12 Er7 6.3(9) . 6_565
Er10 Er3 Er12 Er7 86.8(6) . 6_565
C92 Er3 Er12 Er7 42.4(5) . 6_565
Er14 Er3 Er12 Er7 112.1(11) . 6_565
Er13 Er3 Er12 Er7 48.4(12) 6_565 6_565
Er7 Er3 Er12 Er9 162.9(8) . .
Er17 Er3 Er12 Er9 -17.8(8) . .
Er13 Er3 Er12 Er9 -2(2) . .
Er16 Er3 Er12 Er9 -142.6(9) . .
Er5 Er3 Er12 Er9 167.2(8) . .
Er1 Er3 Er12 Er9 -121.0(6) . .
Er10 Er3 Er12 Er9 -40.4(6) . .
C92 Er3 Er12 Er9 -84.9(5) . .
Er14 Er3 Er12 Er9 -15.2(9) . .
Er13 Er3 Er12 Er9 -78.9(14) 6_565 .
Er7 Er3 Er12 Er9 -136.6(9) . 6_565
Er17 Er3 Er12 Er9 42.7(9) . 6_565
Er9 Er3 Er12 Er9 60.5(6) . 6_565
Er13 Er3 Er12 Er9 58(2) . 6_565
Er16 Er3 Er12 Er9 -82.1(10) . 6_565
Er5 Er3 Er12 Er9 -132.3(10) . 6_565
Er1 Er3 Er12 Er9 -60.5(8) . 6_565
Er10 Er3 Er12 Er9 20.0(8) . 6_565
C92 Er3 Er12 Er9 -24.4(5) . 6_565
Er14 Er3 Er12 Er9 45.3(9) . 6_565
Er13 Er3 Er12 Er9 -18.4(10) 6_565 6_565
Er7 Er3 Er12 Er3 -93.4(8) . 6_565
Er17 Er3 Er12 Er3 85.9(8) . 6_565
Er9 Er3 Er12 Er3 103.7(6) . 6_565
Er13 Er3 Er12 Er3 101(2) . 6_565
Er16 Er3 Er12 Er3 -38.8(10) . 6_565
Er5 Er3 Er12 Er3 -89.0(7) . 6_565
Er1 Er3 Er12 Er3 -17.3(9) . 6_565
Er10 Er3 Er12 Er3 63.3(7) . 6_565
C92 Er3 Er12 Er3 18.9(4) . 6_565
Er14 Er3 Er12 Er3 88.6(10) . 6_565
Er13 Er3 Er12 Er3 24.8(11) 6_565 6_565
Er7 Er3 Er12 C92 -112.2(7) . .
Er17 Er3 Er12 C92 67.1(7) . .
Er9 Er3 Er12 C92 84.9(5) . .
Er13 Er3 Er12 C92 82(2) . .
Er16 Er3 Er12 C92 -57.7(9) . .
Er5 Er3 Er12 C92 -107.9(7) . .
Er1 Er3 Er12 C92 -36.1(6) . .
Er10 Er3 Er12 C92 44.4(5) . .
Er14 Er3 Er12 C92 69.7(9) . .
Er13 Er3 Er12 C92 6.0(13) 6_565 .
Er13 Er12 Er13 Er5 -122.1(18) 6_565 .
Er5 Er12 Er13 Er5 -41.1(12) 6_565 .
Er14 Er12 Er13 Er5 -174.4(11) . .
Er7 Er12 Er13 Er5 -0.5(10) . .
Er7 Er12 Er13 Er5 -75.7(11) 6_565 .
Er9 Er12 Er13 Er5 166(3) . .
Er9 Er12 Er13 Er5 -138.0(9) 6_565 .
Er3 Er12 Er13 Er5 -8(2) . .
Er3 Er12 Er13 Er5 -99.1(10) 6_565 .
C92 Er12 Er13 Er5 -93.1(7) . .
Er13 Er12 Er13 Er9 72(4) 6_565 .
Er5 Er12 Er13 Er9 -166(3) . .
Er5 Er12 Er13 Er9 153(2) 6_565 .
Er14 Er12 Er13 Er9 19(3) . .
Er7 Er12 Er13 Er9 -167(4) . .
Er7 Er12 Er13 Er9 118(3) 6_565 .
Er9 Er12 Er13 Er9 56(3) 6_565 .
Er3 Er12 Er13 Er9 -175(5) . .
Er3 Er12 Er13 Er9 95(3) 6_565 .
C92 Er12 Er13 Er9 101(3) . .
Er5 Er12 Er13 Er13 122.1(18) . 6_565
Er5 Er12 Er13 Er13 81(2) 6_565 6_565
Er14 Er12 Er13 Er13 -52(2) . 6_565
Er7 Er12 Er13 Er13 121.7(14) . 6_565
Er7 Er12 Er13 Er13 46.4(13) 6_565 6_565
Er9 Er12 Er13 Er13 -72(4) . 6_565
Er9 Er12 Er13 Er13 -15.8(12) 6_565 6_565
Er3 Er12 Er13 Er13 114.0(18) . 6_565
Er3 Er12 Er13 Er13 23.1(10) 6_565 6_565
C92 Er12 Er13 Er13 29(2) . 6_565
Er13 Er12 Er13 Er14 52(2) 6_565 .
Er5 Er12 Er13 Er14 174.4(11) . .
Er5 Er12 Er13 Er14 133.3(15) 6_565 .
Er7 Er12 Er13 Er14 173.9(14) . .
Er7 Er12 Er13 Er14 98.7(14) 6_565 .
Er9 Er12 Er13 Er14 -19(3) . .
Er9 Er12 Er13 Er14 36.5(12) 6_565 .
Er3 Er12 Er13 Er14 166(2) . .
Er3 Er12 Er13 Er14 75.3(13) 6_565 .
C92 Er12 Er13 Er14 81.3(10) . .
Er13 Er12 Er13 Er7 -121.7(14) 6_565 .
Er5 Er12 Er13 Er7 0.5(10) . .
Er5 Er12 Er13 Er7 -40.6(19) 6_565 .
Er14 Er12 Er13 Er7 -173.9(14) . .
Er7 Er12 Er13 Er7 -75.2(14) 6_565 .
Er9 Er12 Er13 Er7 167(4) . .
Er9 Er12 Er13 Er7 -137.5(8) 6_565 .
Er3 Er12 Er13 Er7 -7.7(13) . .
Er3 Er12 Er13 Er7 -98.6(10) 6_565 .
C92 Er12 Er13 Er7 -92.6(11) . .
Er13 Er12 Er13 Er3 -114.0(18) 6_565 .
Er5 Er12 Er13 Er3 8(2) . .
Er5 Er12 Er13 Er3 -33(3) 6_565 .
Er14 Er12 Er13 Er3 -166(2) . .
Er7 Er12 Er13 Er3 7.7(13) . .
Er7 Er12 Er13 Er3 -68(3) 6_565 .
Er9 Er12 Er13 Er3 175(5) . .
Er9 Er12 Er13 Er3 -129.8(18) 6_565 .
Er3 Er12 Er13 Er3 -91(2) 6_565 .
C92 Er12 Er13 Er3 -85(2) . .
Er13 Er12 Er13 Er5 -81(2) 6_565 6_565
Er5 Er12 Er13 Er5 41.1(12) . 6_565
Er14 Er12 Er13 Er5 -133.3(15) . 6_565
Er7 Er12 Er13 Er5 40.6(19) . 6_565
Er7 Er12 Er13 Er5 -34.6(9) 6_565 6_565
Er9 Er12 Er13 Er5 -153(2) . 6_565
Er9 Er12 Er13 Er5 -96.8(15) 6_565 6_565
Er3 Er12 Er13 Er5 33(3) . 6_565
Er3 Er12 Er13 Er5 -58.0(12) 6_565 6_565
C92 Er12 Er13 Er5 -52.0(14) . 6_565
Er13 Er12 Er13 C92 -29(2) 6_565 .
Er5 Er12 Er13 C92 93.1(7) . .
Er5 Er12 Er13 C92 52.0(14) 6_565 .
Er14 Er12 Er13 C92 -81.3(10) . .
Er7 Er12 Er13 C92 92.6(11) . .
Er7 Er12 Er13 C92 17.4(14) 6_565 .
Er9 Er12 Er13 C92 -101(3) . .
Er9 Er12 Er13 C92 -44.9(10) 6_565 .
Er3 Er12 Er13 C92 85(2) . .
Er3 Er12 Er13 C92 -6.0(12) 6_565 .
Er13 Er12 Er13 Er9 15.8(12) 6_565 6_565
Er5 Er12 Er13 Er9 138.0(9) . 6_565
Er5 Er12 Er13 Er9 96.8(15) 6_565 6_565
Er14 Er12 Er13 Er9 -36.5(12) . 6_565
Er7 Er12 Er13 Er9 137.5(8) . 6_565
Er7 Er12 Er13 Er9 62.2(9) 6_565 6_565
Er9 Er12 Er13 Er9 -56(3) . 6_565
Er3 Er12 Er13 Er9 129.8(18) . 6_565
Er3 Er12 Er13 Er9 38.9(5) 6_565 6_565
C92 Er12 Er13 Er9 44.9(10) . 6_565
Er13 Er12 Er13 Er7 -46.4(13) 6_565 6_565
Er5 Er12 Er13 Er7 75.7(11) . 6_565
Er5 Er12 Er13 Er7 34.6(9) 6_565 6_565
Er14 Er12 Er13 Er7 -98.7(14) . 6_565
Er7 Er12 Er13 Er7 75.2(14) . 6_565
Er9 Er12 Er13 Er7 -118(3) . 6_565
Er9 Er12 Er13 Er7 -62.2(9) 6_565 6_565
Er3 Er12 Er13 Er7 68(3) . 6_565
Er3 Er12 Er13 Er7 -23.4(5) 6_565 6_565
C92 Er12 Er13 Er7 -17.4(14) . 6_565
Er7 Er5 Er13 Er12 179.4(12) . .
Er5 Er5 Er13 Er12 27.9(10) 6_565 .
Er13 Er5 Er13 Er12 27.9(10) 6_565 .
Er3 Er5 Er13 Er12 175.6(12) . .
Er9 Er5 Er13 Er12 -172(2) . .
Er7 Er5 Er13 Er12 41.1(10) 6_565 .
Er14 Er5 Er13 Er12 10(2) . .
Er16 Er5 Er13 Er12 151.1(11) . .
C92 Er5 Er13 Er12 101.1(11) . .
Er3 Er5 Er13 Er12 45.8(10) 6_565 .
Er7 Er5 Er13 Er9 -9.0(13) . .
Er12 Er5 Er13 Er9 172(2) . .
Er5 Er5 Er13 Er9 -160.5(12) 6_565 .
Er13 Er5 Er13 Er9 -160.5(12) 6_565 .
Er3 Er5 Er13 Er9 -12.8(11) . .
Er7 Er5 Er13 Er9 -147.3(13) 6_565 .
Er14 Er5 Er13 Er9 -178(3) . .
Er16 Er5 Er13 Er9 -37.3(14) . .
C92 Er5 Er13 Er9 -87.4(13) . .
Er3 Er5 Er13 Er9 -142.6(13) 6_565 .
Er7 Er5 Er13 Er13 151.5(4) . 6_565
Er12 Er5 Er13 Er13 -27.9(10) . 6_565
Er5 Er5 Er13 Er13 0.004(2) 6_565 6_565
Er3 Er5 Er13 Er13 147.7(2) . 6_565
Er9 Er5 Er13 Er13 160.5(12) . 6_565
Er7 Er5 Er13 Er13 13.2(2) 6_565 6_565
Er14 Er5 Er13 Er13 -18(2) . 6_565
Er16 Er5 Er13 Er13 123.2(4) . 6_565
C92 Er5 Er13 Er13 73.1(3) . 6_565
Er3 Er5 Er13 Er13 17.93(15) 6_565 6_565
Er7 Er5 Er13 Er14 169(2) . .
Er12 Er5 Er13 Er14 -10(2) . .
Er5 Er5 Er13 Er14 18(2) 6_565 .
Er13 Er5 Er13 Er14 18(2) 6_565 .
Er3 Er5 Er13 Er14 166(2) . .
Er9 Er5 Er13 Er14 178(3) . .
Er7 Er5 Er13 Er14 31(2) 6_565 .
Er16 Er5 Er13 Er14 141(2) . .
C92 Er5 Er13 Er14 91(2) . .
Er3 Er5 Er13 Er14 36(2) 6_565 .
Er12 Er5 Er13 Er7 -179.4(12) . .
Er5 Er5 Er13 Er7 -151.5(4) 6_565 .
Er13 Er5 Er13 Er7 -151.5(4) 6_565 .
Er3 Er5 Er13 Er7 -3.8(4) . .
Er9 Er5 Er13 Er7 9.0(13) . .
Er7 Er5 Er13 Er7 -138.3(6) 6_565 .
Er14 Er5 Er13 Er7 -169(2) . .
Er16 Er5 Er13 Er7 -28.3(6) . .
C92 Er5 Er13 Er7 -78.3(5) . .
Er3 Er5 Er13 Er7 -133.6(4) 6_565 .
Er7 Er5 Er13 Er3 3.8(4) . .
Er12 Er5 Er13 Er3 -175.6(12) . .
Er5 Er5 Er13 Er3 -147.7(2) 6_565 .
Er13 Er5 Er13 Er3 -147.7(2) 6_565 .
Er9 Er5 Er13 Er3 12.8(11) . .
Er7 Er5 Er13 Er3 -134.5(3) 6_565 .
Er14 Er5 Er13 Er3 -166(2) . .
Er16 Er5 Er13 Er3 -24.5(5) . .
C92 Er5 Er13 Er3 -74.5(4) . .
Er3 Er5 Er13 Er3 -129.7(4) 6_565 .
Er7 Er5 Er13 Er5 151.5(4) . 6_565
Er12 Er5 Er13 Er5 -27.9(10) . 6_565
Er13 Er5 Er13 Er5 -0.004(3) 6_565 6_565
Er3 Er5 Er13 Er5 147.7(2) . 6_565
Er9 Er5 Er13 Er5 160.5(12) . 6_565
Er7 Er5 Er13 Er5 13.2(2) 6_565 6_565
Er14 Er5 Er13 Er5 -18(2) . 6_565
Er16 Er5 Er13 Er5 123.2(4) . 6_565
C92 Er5 Er13 Er5 73.1(3) . 6_565
Er3 Er5 Er13 Er5 17.92(15) 6_565 6_565
Er7 Er5 Er13 Er17 8.4(8) . .
Er12 Er5 Er13 Er17 -171.0(14) . .
Er5 Er5 Er13 Er17 -143.1(6) 6_565 .
Er13 Er5 Er13 Er17 -143.1(6) 6_565 .
Er3 Er5 Er13 Er17 4.6(5) . .
Er9 Er5 Er13 Er17 17.4(10) . .
Er7 Er5 Er13 Er17 -129.9(6) 6_565 .
Er14 Er5 Er13 Er17 -161(3) . .
Er16 Er5 Er13 Er17 -19.9(8) . .
C92 Er5 Er13 Er17 -69.9(7) . .
Er3 Er5 Er13 Er17 -125.1(7) 6_565 .
Er7 Er5 Er13 C92 78.3(5) . .
Er12 Er5 Er13 C92 -101.1(11) . .
Er5 Er5 Er13 C92 -73.1(3) 6_565 .
Er13 Er5 Er13 C92 -73.1(3) 6_565 .
Er3 Er5 Er13 C92 74.5(4) . .
Er9 Er5 Er13 C92 87.4(13) . .
Er7 Er5 Er13 C92 -59.9(3) 6_565 .
Er14 Er5 Er13 C92 -91(2) . .
Er16 Er5 Er13 C92 50.0(5) . .
Er3 Er5 Er13 C92 -55.2(2) 6_565 .
Er7 Er5 Er13 Er9 143.8(7) . 6_565
Er12 Er5 Er13 Er9 -35.6(9) . 6_565
Er5 Er5 Er13 Er9 -7.7(5) 6_565 6_565
Er13 Er5 Er13 Er9 -7.7(5) 6_565 6_565
Er3 Er5 Er13 Er9 139.9(7) . 6_565
Er9 Er5 Er13 Er9 152.8(17) . 6_565
Er7 Er5 Er13 Er9 5.5(6) 6_565 6_565
Er14 Er5 Er13 Er9 -26(2) . 6_565
Er16 Er5 Er13 Er9 115.4(6) . 6_565
C92 Er5 Er13 Er9 65.4(5) . 6_565
Er3 Er5 Er13 Er9 10.2(4) 6_565 6_565
Er7 Er5 Er13 Er7 138.3(6) . 6_565
Er12 Er5 Er13 Er7 -41.1(10) . 6_565
Er5 Er5 Er13 Er7 -13.2(2) 6_565 6_565
Er13 Er5 Er13 Er7 -13.2(2) 6_565 6_565
Er3 Er5 Er13 Er7 134.5(3) . 6_565
Er9 Er5 Er13 Er7 147.3(13) . 6_565
Er14 Er5 Er13 Er7 -31(2) . 6_565
Er16 Er5 Er13 Er7 110.0(5) . 6_565
C92 Er5 Er13 Er7 59.9(3) . 6_565
Er3 Er5 Er13 Er7 4.7(2) 6_565 6_565
Er17 Er9 Er13 Er12 -158(3) . .
Er3 Er9 Er13 Er12 177(3) . .
Er14 Er9 Er13 Er12 -19(3) . .
Er7 Er9 Er13 Er12 168(3) . .
Er5 Er9 Er13 Er12 162(4) . .
Er13 Er9 Er13 Er12 -45(3) 6_565 .
Er10 Er9 Er13 Er12 -153(3) . .
C92 Er9 Er13 Er12 -105(3) . .
Er5 Er9 Er13 Er12 -102(4) 6_565 .
Er16 Er9 Er13 Er12 -165(3) . .
Er17 Er9 Er13 Er5 41(2) . .
Er3 Er9 Er13 Er5 15.0(12) . .
Er14 Er9 Er13 Er5 179.1(18) . .
Er7 Er9 Er13 Er5 6.7(10) . .
Er12 Er9 Er13 Er5 -162(4) . .
Er13 Er9 Er13 Er5 153.1(17) 6_565 .
Er10 Er9 Er13 Er5 45.4(16) . .
C92 Er9 Er13 Er5 93.3(13) . .
Er5 Er9 Er13 Er5 96(4) 6_565 .
Er16 Er9 Er13 Er5 33.3(13) . .
Er17 Er9 Er13 Er13 -112.6(12) . 6_565
Er3 Er9 Er13 Er13 -138.1(6) . 6_565
Er14 Er9 Er13 Er13 26.0(10) . 6_565
Er7 Er9 Er13 Er13 -146.5(8) . 6_565
Er12 Er9 Er13 Er13 45(3) . 6_565
Er5 Er9 Er13 Er13 -153.1(17) . 6_565
Er10 Er9 Er13 Er13 -107.8(7) . 6_565
C92 Er9 Er13 Er13 -59.8(5) . 6_565
Er5 Er9 Er13 Er13 -57(3) 6_565 6_565
Er16 Er9 Er13 Er13 -119.8(7) . 6_565
Er17 Er9 Er13 Er14 -138.6(16) . .
Er3 Er9 Er13 Er14 -164.1(11) . .
Er7 Er9 Er13 Er14 -172.4(12) . .
Er12 Er9 Er13 Er14 19(3) . .
Er5 Er9 Er13 Er14 -179.1(18) . .
Er13 Er9 Er13 Er14 -26.0(10) 6_565 .
Er10 Er9 Er13 Er14 -133.7(12) . .
C92 Er9 Er13 Er14 -85.8(10) . .
Er5 Er9 Er13 Er14 -83(3) 6_565 .
Er16 Er9 Er13 Er14 -145.8(11) . .
Er17 Er9 Er13 Er7 33.8(13) . .
Er3 Er9 Er13 Er7 8.3(4) . .
Er14 Er9 Er13 Er7 172.4(12) . .
Er12 Er9 Er13 Er7 -168(3) . .
Er5 Er9 Er13 Er7 -6.7(10) . .
Er13 Er9 Er13 Er7 146.5(8) 6_565 .
Er10 Er9 Er13 Er7 38.7(8) . .
C92 Er9 Er13 Er7 86.7(5) . .
Er5 Er9 Er13 Er7 90(3) 6_565 .
Er16 Er9 Er13 Er7 26.6(6) . .
Er17 Er9 Er13 Er3 25.5(11) . .
Er14 Er9 Er13 Er3 164.1(11) . .
Er7 Er9 Er13 Er3 -8.3(4) . .
Er12 Er9 Er13 Er3 -177(3) . .
Er5 Er9 Er13 Er3 -15.0(12) . .
Er13 Er9 Er13 Er3 138.1(6) 6_565 .
Er10 Er9 Er13 Er3 30.4(5) . .
C92 Er9 Er13 Er3 78.4(4) . .
Er5 Er9 Er13 Er3 81(3) 6_565 .
Er16 Er9 Er13 Er3 18.3(4) . .
Er17 Er9 Er13 Er5 -56(4) . 6_565
Er3 Er9 Er13 Er5 -81(3) . 6_565
Er14 Er9 Er13 Er5 83(3) . 6_565
Er7 Er9 Er13 Er5 -90(3) . 6_565
Er12 Er9 Er13 Er5 102(4) . 6_565
Er5 Er9 Er13 Er5 -96(4) . 6_565
Er13 Er9 Er13 Er5 57(3) 6_565 6_565
Er10 Er9 Er13 Er5 -51(3) . 6_565
C92 Er9 Er13 Er5 -3(3) . 6_565
Er16 Er9 Er13 Er5 -63(3) . 6_565
Er3 Er9 Er13 Er17 -25.5(11) . .
Er14 Er9 Er13 Er17 138.6(16) . .
Er7 Er9 Er13 Er17 -33.8(13) . .
Er12 Er9 Er13 Er17 158(3) . .
Er5 Er9 Er13 Er17 -41(2) . .
Er13 Er9 Er13 Er17 112.6(12) 6_565 .
Er10 Er9 Er13 Er17 4.9(9) . .
C92 Er9 Er13 Er17 52.8(12) . .
Er5 Er9 Er13 Er17 56(4) 6_565 .
Er16 Er9 Er13 Er17 -7.2(13) . .
Er17 Er9 Er13 C92 -52.8(12) . .
Er3 Er9 Er13 C92 -78.4(4) . .
Er14 Er9 Er13 C92 85.8(10) . .
Er7 Er9 Er13 C92 -86.7(5) . .
Er12 Er9 Er13 C92 105(3) . .
Er5 Er9 Er13 C92 -93.3(13) . .
Er13 Er9 Er13 C92 59.8(5) 6_565 .
Er10 Er9 Er13 C92 -48.0(6) . .
Er5 Er9 Er13 C92 3(3) 6_565 .
Er16 Er9 Er13 C92 -60.0(5) . .
Er17 Er9 Er13 Er9 -112.6(12) . 6_565
Er3 Er9 Er13 Er9 -138.1(6) . 6_565
Er14 Er9 Er13 Er9 26.0(10) . 6_565
Er7 Er9 Er13 Er9 -146.5(8) . 6_565
Er12 Er9 Er13 Er9 45(3) . 6_565
Er5 Er9 Er13 Er9 -153.1(17) . 6_565
Er13 Er9 Er13 Er9 0.006(3) 6_565 6_565
Er10 Er9 Er13 Er9 -107.8(7) . 6_565
C92 Er9 Er13 Er9 -59.8(5) . 6_565
Er5 Er9 Er13 Er9 -57(3) 6_565 6_565
Er16 Er9 Er13 Er9 -119.8(7) . 6_565
Er17 Er9 Er13 Er7 -76.5(18) . 6_565
Er3 Er9 Er13 Er7 -102.1(13) . 6_565
Er14 Er9 Er13 Er7 62.1(14) . 6_565
Er7 Er9 Er13 Er7 -110.4(15) . 6_565
Er12 Er9 Er13 Er7 81(3) . 6_565
Er5 Er9 Er13 Er7 -117(2) . 6_565
Er13 Er9 Er13 Er7 36.1(8) 6_565 6_565
Er10 Er9 Er13 Er7 -71.7(15) . 6_565
C92 Er9 Er13 Er7 -23.7(11) . 6_565
Er5 Er9 Er13 Er7 -21(2) 6_565 6_565
Er16 Er9 Er13 Er7 -83.7(13) . 6_565
Er3 Er7 Er13 Er12 172.2(14) . .
Er5 Er7 Er13 Er12 -0.6(12) . .
Er16 Er7 Er13 Er12 114.1(15) . .
Er9 Er7 Er13 Er12 -174.3(17) . .
Er17 Er7 Er13 Er12 171.2(15) . .
Er5 Er7 Er13 Er12 20.0(11) 6_565 .
Er1 Er7 Er13 Er12 145.6(12) . .
Er13 Er7 Er13 Er12 37.4(12) 6_565 .
C92 Er7 Er13 Er12 102.7(14) . .
Er14 Er7 Er13 Er12 158(5) . .
Er3 Er7 Er13 Er5 172.9(8) . .
Er16 Er7 Er13 Er5 114.7(10) . .
Er9 Er7 Er13 Er5 -173.7(9) . .
Er12 Er7 Er13 Er5 0.6(12) . .
Er17 Er7 Er13 Er5 171.8(7) . .
Er5 Er7 Er13 Er5 20.6(3) 6_565 .
Er1 Er7 Er13 Er5 146.2(7) . .
Er13 Er7 Er13 Er5 38.1(5) 6_565 .
C92 Er7 Er13 Er5 103.4(6) . .
Er14 Er7 Er13 Er5 159(4) . .
Er3 Er7 Er13 Er9 -13.4(7) . .
Er5 Er7 Er13 Er9 173.7(9) . .
Er16 Er7 Er13 Er9 -71.6(10) . .
Er12 Er7 Er13 Er9 174.3(17) . .
Er17 Er7 Er13 Er9 -14.5(6) . .
Er5 Er7 Er13 Er9 -165.6(8) 6_565 .
Er1 Er7 Er13 Er9 -40.1(8) . .
Er13 Er7 Er13 Er9 -148.2(8) 6_565 .
C92 Er7 Er13 Er9 -82.9(6) . .
Er14 Er7 Er13 Er9 -27(4) . .
Er3 Er7 Er13 Er13 134.8(5) . 6_565
Er5 Er7 Er13 Er13 -38.1(5) . 6_565
Er16 Er7 Er13 Er13 76.6(9) . 6_565
Er9 Er7 Er13 Er13 148.2(8) . 6_565
Er12 Er7 Er13 Er13 -37.4(12) . 6_565
Er17 Er7 Er13 Er13 133.8(6) . 6_565
Er5 Er7 Er13 Er13 -17.4(2) 6_565 6_565
Er1 Er7 Er13 Er13 108.1(4) . 6_565
C92 Er7 Er13 Er13 65.3(4) . 6_565
Er14 Er7 Er13 Er13 121(4) . 6_565
Er3 Er7 Er13 Er14 14(4) . .
Er5 Er7 Er13 Er14 -159(4) . .
Er16 Er7 Er13 Er14 -44(4) . .
Er9 Er7 Er13 Er14 27(4) . .
Er12 Er7 Er13 Er14 -158(5) . .
Er17 Er7 Er13 Er14 13(4) . .
Er5 Er7 Er13 Er14 -138(4) 6_565 .
Er1 Er7 Er13 Er14 -13(4) . .
Er13 Er7 Er13 Er14 -121(4) 6_565 .
C92 Er7 Er13 Er14 -56(4) . .
Er5 Er7 Er13 Er3 -172.9(8) . .
Er16 Er7 Er13 Er3 -58.2(9) . .
Er9 Er7 Er13 Er3 13.4(7) . .
Er12 Er7 Er13 Er3 -172.2(14) . .
Er17 Er7 Er13 Er3 -1.0(5) . .
Er5 Er7 Er13 Er3 -152.2(6) 6_565 .
Er1 Er7 Er13 Er3 -26.7(3) . .
Er13 Er7 Er13 Er3 -134.8(5) 6_565 .
C92 Er7 Er13 Er3 -69.5(5) . .
Er14 Er7 Er13 Er3 -14(4) . .
Er3 Er7 Er13 Er5 152.2(6) . 6_565
Er5 Er7 Er13 Er5 -20.6(3) . 6_565
Er16 Er7 Er13 Er5 94.0(9) . 6_565
Er9 Er7 Er13 Er5 165.6(8) . 6_565
Er12 Er7 Er13 Er5 -20.0(11) . 6_565
Er17 Er7 Er13 Er5 151.2(6) . 6_565
Er1 Er7 Er13 Er5 125.5(4) . 6_565
Er13 Er7 Er13 Er5 17.4(2) 6_565 6_565
C92 Er7 Er13 Er5 82.7(4) . 6_565
Er14 Er7 Er13 Er5 138(4) . 6_565
Er3 Er7 Er13 Er17 1.0(5) . .
Er5 Er7 Er13 Er17 -171.8(7) . .
Er16 Er7 Er13 Er17 -57.1(10) . .
Er9 Er7 Er13 Er17 14.5(6) . .
Er12 Er7 Er13 Er17 -171.2(15) . .
Er5 Er7 Er13 Er17 -151.2(6) 6_565 .
Er1 Er7 Er13 Er17 -25.6(6) . .
Er13 Er7 Er13 Er17 -133.8(6) 6_565 .
C92 Er7 Er13 Er17 -68.5(5) . .
Er14 Er7 Er13 Er17 -13(4) . .
Er3 Er7 Er13 C92 69.5(5) . .
Er5 Er7 Er13 C92 -103.4(6) . .
Er16 Er7 Er13 C92 11.3(9) . .
Er9 Er7 Er13 C92 82.9(6) . .
Er12 Er7 Er13 C92 -102.7(14) . .
Er17 Er7 Er13 C92 68.5(5) . .
Er5 Er7 Er13 C92 -82.7(4) 6_565 .
Er1 Er7 Er13 C92 42.8(5) . .
Er13 Er7 Er13 C92 -65.3(4) 6_565 .
Er14 Er7 Er13 C92 56(4) . .
Er3 Er7 Er13 Er9 106.8(9) . 6_565
Er5 Er7 Er13 Er9 -66.1(9) . 6_565
Er16 Er7 Er13 Er9 48.6(13) . 6_565
Er9 Er7 Er13 Er9 120.2(13) . 6_565
Er12 Er7 Er13 Er9 -65.5(13) . 6_565
Er17 Er7 Er13 Er9 105.7(10) . 6_565
Er5 Er7 Er13 Er9 -45.4(7) 6_565 6_565
Er1 Er7 Er13 Er9 80.1(9) . 6_565
Er13 Er7 Er13 Er9 -28.0(6) 6_565 6_565
C92 Er7 Er13 Er9 37.3(8) . 6_565
Er14 Er7 Er13 Er9 93(4) . 6_565
Er3 Er7 Er13 Er7 134.8(5) . 6_565
Er5 Er7 Er13 Er7 -38.1(5) . 6_565
Er16 Er7 Er13 Er7 76.6(9) . 6_565
Er9 Er7 Er13 Er7 148.2(8) . 6_565
Er12 Er7 Er13 Er7 -37.4(12) . 6_565
Er17 Er7 Er13 Er7 133.7(6) . 6_565
Er5 Er7 Er13 Er7 -17.4(2) 6_565 6_565
Er1 Er7 Er13 Er7 108.1(4) . 6_565
Er13 Er7 Er13 Er7 -0.005(5) 6_565 6_565
C92 Er7 Er13 Er7 65.3(4) . 6_565
Er14 Er7 Er13 Er7 121(4) . 6_565
Er7 Er3 Er13 Er12 -13(2) . .
Er17 Er3 Er13 Er12 165(2) . .
Er9 Er3 Er13 Er12 -177(3) . .
Er16 Er3 Er13 Er12 44(3) . .
Er5 Er3 Er13 Er12 -8(2) . .
Er1 Er3 Er13 Er12 78(2) . .
Er10 Er3 Er13 Er12 147(2) . .
C92 Er3 Er13 Er12 93(2) . .
Er14 Er3 Er13 Er12 162(3) . .
Er13 Er3 Er13 Er12 63(2) 6_565 .
Er7 Er3 Er13 Er5 -5.4(6) . .
Er17 Er3 Er13 Er5 173.0(8) . .
Er9 Er3 Er13 Er5 -169.4(8) . .
Er16 Er3 Er13 Er5 51.7(11) . .
Er1 Er3 Er13 Er5 86.1(8) . .
Er10 Er3 Er13 Er5 154.9(4) . .
Er12 Er3 Er13 Er5 8(2) . .
C92 Er3 Er13 Er5 100.5(6) . .
Er14 Er3 Er13 Er5 169.4(17) . .
Er13 Er3 Er13 Er5 71.2(6) 6_565 .
Er7 Er3 Er13 Er9 164.0(8) . .
Er17 Er3 Er13 Er9 -17.6(8) . .
Er16 Er3 Er13 Er9 -138.9(10) . .
Er5 Er3 Er13 Er9 169.4(8) . .
Er1 Er3 Er13 Er9 -104.5(8) . .
Er10 Er3 Er13 Er9 -35.7(7) . .
Er12 Er3 Er13 Er9 177(3) . .
C92 Er3 Er13 Er9 -90.1(6) . .
Er14 Er3 Er13 Er9 -21.2(13) . .
Er13 Er3 Er13 Er9 -119.4(7) 6_565 .
Er7 Er3 Er13 Er13 -76.6(7) . 6_565
Er17 Er3 Er13 Er13 101.8(8) . 6_565
Er9 Er3 Er13 Er13 119.4(7) . 6_565
Er16 Er3 Er13 Er13 -19.5(11) . 6_565
Er5 Er3 Er13 Er13 -71.2(6) . 6_565
Er1 Er3 Er13 Er13 14.9(10) . 6_565
Er10 Er3 Er13 Er13 83.7(6) . 6_565
Er12 Er3 Er13 Er13 -63(2) . 6_565
C92 Er3 Er13 Er13 29.3(4) . 6_565
Er14 Er3 Er13 Er13 98.2(15) . 6_565
Er7 Er3 Er13 Er14 -174.8(16) . .
Er17 Er3 Er13 Er14 3.6(16) . .
Er9 Er3 Er13 Er14 21.2(13) . .
Er16 Er3 Er13 Er14 -117.7(16) . .
Er5 Er3 Er13 Er14 -169.4(17) . .
Er1 Er3 Er13 Er14 -83.3(16) . .
Er10 Er3 Er13 Er14 -14.5(16) . .
Er12 Er3 Er13 Er14 -162(3) . .
C92 Er3 Er13 Er14 -68.9(14) . .
Er13 Er3 Er13 Er14 -98.2(15) 6_565 .
Er17 Er3 Er13 Er7 178.4(9) . .
Er9 Er3 Er13 Er7 -164.0(8) . .
Er16 Er3 Er13 Er7 57.1(10) . .
Er5 Er3 Er13 Er7 5.4(6) . .
Er1 Er3 Er13 Er7 91.5(8) . .
Er10 Er3 Er13 Er7 160.2(6) . .
Er12 Er3 Er13 Er7 13(2) . .
C92 Er3 Er13 Er7 105.8(6) . .
Er14 Er3 Er13 Er7 174.8(16) . .
Er13 Er3 Er13 Er7 76.6(7) 6_565 .
Er7 Er3 Er13 Er5 -32.2(7) . 6_565
Er17 Er3 Er13 Er5 146.2(8) . 6_565
Er9 Er3 Er13 Er5 163.7(9) . 6_565
Er16 Er3 Er13 Er5 24.8(11) . 6_565
Er5 Er3 Er13 Er5 -26.9(3) . 6_565
Er1 Er3 Er13 Er5 59.3(9) . 6_565
Er10 Er3 Er13 Er5 128.0(5) . 6_565
Er12 Er3 Er13 Er5 -19(2) . 6_565
C92 Er3 Er13 Er5 73.6(6) . 6_565
Er14 Er3 Er13 Er5 142.5(17) . 6_565
Er13 Er3 Er13 Er5 44.3(4) 6_565 6_565
Er7 Er3 Er13 Er17 -178.4(9) . .
Er9 Er3 Er13 Er17 17.6(8) . .
Er16 Er3 Er13 Er17 -121.3(11) . .
Er5 Er3 Er13 Er17 -173.0(8) . .
Er1 Er3 Er13 Er17 -86.9(9) . .
Er10 Er3 Er13 Er17 -18.2(7) . .
Er12 Er3 Er13 Er17 -165(2) . .
C92 Er3 Er13 Er17 -72.5(7) . .
Er14 Er3 Er13 Er17 -3.6(16) . .
Er13 Er3 Er13 Er17 -101.8(8) 6_565 .
Er7 Er3 Er13 C92 -105.8(6) . .
Er17 Er3 Er13 C92 72.5(7) . .
Er9 Er3 Er13 C92 90.1(6) . .
Er16 Er3 Er13 C92 -48.8(9) . .
Er5 Er3 Er13 C92 -100.5(6) . .
Er1 Er3 Er13 C92 -14.3(8) . .
Er10 Er3 Er13 C92 54.4(5) . .
Er12 Er3 Er13 C92 -93(2) . .
Er14 Er3 Er13 C92 68.9(14) . .
Er13 Er3 Er13 C92 -29.3(4) 6_565 .
Er7 Er3 Er13 Er9 -115.0(10) . 6_565
Er17 Er3 Er13 Er9 63.4(10) . 6_565
Er9 Er3 Er13 Er9 80.9(9) . 6_565
Er16 Er3 Er13 Er9 -57.9(12) . 6_565
Er5 Er3 Er13 Er9 -109.7(10) . 6_565
Er1 Er3 Er13 Er9 -23.5(13) . 6_565
Er10 Er3 Er13 Er9 45.2(10) . 6_565
Er12 Er3 Er13 Er9 -102(3) . 6_565
C92 Er3 Er13 Er9 -9.2(7) . 6_565
Er14 Er3 Er13 Er9 59.7(14) . 6_565
Er13 Er3 Er13 Er9 -38.4(6) 6_565 6_565
Er7 Er3 Er13 Er7 -55.7(6) . 6_565
Er17 Er3 Er13 Er7 122.7(8) . 6_565
Er9 Er3 Er13 Er7 140.3(8) . 6_565
Er16 Er3 Er13 Er7 1.4(11) . 6_565
Er5 Er3 Er13 Er7 -50.3(5) . 6_565
Er1 Er3 Er13 Er7 35.8(10) . 6_565
Er10 Er3 Er13 Er7 104.5(5) . 6_565
Er12 Er3 Er13 Er7 -43(2) . 6_565
C92 Er3 Er13 Er7 50.1(5) . 6_565
Er14 Er3 Er13 Er7 119.1(16) . 6_565
Er13 Er3 Er13 Er7 20.9(2) 6_565 6_565
Er12 Er13 Er14 Er13 -30.3(13) . 6_565
Er5 Er13 Er14 Er13 -21(3) . 6_565
Er9 Er13 Er14 Er13 158.1(9) . 6_565
Er7 Er13 Er14 Er13 130(3) . 6_565
Er3 Er13 Er14 Er13 139.9(7) . 6_565
Er5 Er13 Er14 Er13 -7.4(10) 6_565 6_565
Er17 Er13 Er14 Er13 142.0(6) . 6_565
C92 Er13 Er14 Er13 74.2(6) . 6_565
Er9 Er13 Er14 Er13 17.4(6) 6_565 6_565
Er7 Er13 Er14 Er13 7.2(7) 6_565 6_565
Er5 Er13 Er14 Er12 10(2) . .
Er9 Er13 Er14 Er12 -171.6(14) . .
Er13 Er13 Er14 Er12 30.3(13) 6_565 .
Er7 Er13 Er14 Er12 160(4) . .
Er3 Er13 Er14 Er12 170.1(18) . .
Er5 Er13 Er14 Er12 22.9(9) 6_565 .
Er17 Er13 Er14 Er12 172.3(13) . .
C92 Er13 Er14 Er12 104.5(11) . .
Er9 Er13 Er14 Er12 47.7(15) 6_565 .
Er7 Er13 Er14 Er12 37.5(10) 6_565 .
Er12 Er13 Er14 Er9 171.6(14) . .
Er5 Er13 Er14 Er9 -179(2) . .
Er13 Er13 Er14 Er9 -158.1(9) 6_565 .
Er7 Er13 Er14 Er9 -28(4) . .
Er3 Er13 Er14 Er9 -18.3(11) . .
Er5 Er13 Er14 Er9 -165.5(8) 6_565 .
Er17 Er13 Er14 Er9 -16.1(6) . .
C92 Er13 Er14 Er9 -83.9(6) . .
Er9 Er13 Er14 Er9 -140.7(15) 6_565 .
Er7 Er13 Er14 Er9 -150.9(7) 6_565 .
Er12 Er13 Er14 Er9 -47.7(15) . 6_565
Er5 Er13 Er14 Er9 -38(3) . 6_565
Er9 Er13 Er14 Er9 140.7(15) . 6_565
Er13 Er13 Er14 Er9 -17.4(6) 6_565 6_565
Er7 Er13 Er14 Er9 113(3) . 6_565
Er3 Er13 Er14 Er9 122.4(10) . 6_565
Er5 Er13 Er14 Er9 -24.8(14) 6_565 6_565
Er17 Er13 Er14 Er9 124.6(12) . 6_565
C92 Er13 Er14 Er9 56.7(11) . 6_565
Er7 Er13 Er14 Er9 -10.2(11) 6_565 6_565
Er12 Er13 Er14 Er5 -22.9(9) . 6_565
Er5 Er13 Er14 Er5 -13.3(17) . 6_565
Er9 Er13 Er14 Er5 165.5(8) . 6_565
Er13 Er13 Er14 Er5 7.4(10) 6_565 6_565
Er7 Er13 Er14 Er5 137(4) . 6_565
Er3 Er13 Er14 Er5 147.3(15) . 6_565
Er17 Er13 Er14 Er5 149.4(8) . 6_565
C92 Er13 Er14 Er5 81.6(5) . 6_565
Er9 Er13 Er14 Er5 24.8(14) 6_565 6_565
Er7 Er13 Er14 Er5 14.6(4) 6_565 6_565
Er12 Er13 Er14 Er5 -10(2) . .
Er9 Er13 Er14 Er5 179(2) . .
Er13 Er13 Er14 Er5 21(3) 6_565 .
Er7 Er13 Er14 Er5 151(6) . .
Er3 Er13 Er14 Er5 161(3) . .
Er5 Er13 Er14 Er5 13.3(18) 6_565 .
Er17 Er13 Er14 Er5 163(2) . .
C92 Er13 Er14 Er5 95(2) . .
Er9 Er13 Er14 Er5 38(3) 6_565 .
Er7 Er13 Er14 Er5 28(2) 6_565 .
Er12 Er13 Er14 C92 -104.5(11) . .
Er5 Er13 Er14 C92 -95(2) . .
Er9 Er13 Er14 C92 83.9(6) . .
Er13 Er13 Er14 C92 -74.2(6) 6_565 .
Er7 Er13 Er14 C92 56(4) . .
Er3 Er13 Er14 C92 65.7(11) . .
Er5 Er13 Er14 C92 -81.6(5) 6_565 .
Er17 Er13 Er14 C92 67.8(5) . .
Er9 Er13 Er14 C92 -56.7(11) 6_565 .
Er7 Er13 Er14 C92 -67.0(3) 6_565 .
Er12 Er13 Er14 Er3 -170.1(18) . .
Er5 Er13 Er14 Er3 -161(3) . .
Er9 Er13 Er14 Er3 18.3(11) . .
Er13 Er13 Er14 Er3 -139.9(7) 6_565 .
Er7 Er13 Er14 Er3 -10(3) . .
Er5 Er13 Er14 Er3 -147.3(15) 6_565 .
Er17 Er13 Er14 Er3 2.2(9) . .
C92 Er13 Er14 Er3 -65.7(11) . .
Er9 Er13 Er14 Er3 -122.4(10) 6_565 .
Er7 Er13 Er14 Er3 -132.7(12) 6_565 .
Er12 Er13 Er14 Er3 -47.2(10) . 6_565
Er5 Er13 Er14 Er3 -38(2) . 6_565
Er9 Er13 Er14 Er3 141.2(7) . 6_565
Er13 Er13 Er14 Er3 -16.9(4) 6_565 6_565
Er7 Er13 Er14 Er3 113(4) . 6_565
Er3 Er13 Er14 Er3 123.0(10) . 6_565
Er5 Er13 Er14 Er3 -24.3(6) 6_565 6_565
Er17 Er13 Er14 Er3 125.1(6) . 6_565
C92 Er13 Er14 Er3 57.3(3) . 6_565
Er9 Er13 Er14 Er3 0.5(9) 6_565 6_565
Er7 Er13 Er14 Er3 -9.7(3) 6_565 6_565
Er12 Er13 Er14 Er17 -172.3(13) . .
Er5 Er13 Er14 Er17 -163(2) . .
Er9 Er13 Er14 Er17 16.1(6) . .
Er13 Er13 Er14 Er17 -142.0(6) 6_565 .
Er7 Er13 Er14 Er17 -12(3) . .
Er3 Er13 Er14 Er17 -2.2(9) . .
Er5 Er13 Er14 Er17 -149.4(8) 6_565 .
C92 Er13 Er14 Er17 -67.8(5) . .
Er9 Er13 Er14 Er17 -124.6(12) 6_565 .
Er7 Er13 Er14 Er17 -134.8(6) 6_565 .
Er12 Er13 Er14 Er17 -61.9(13) . 6_565
Er5 Er13 Er14 Er17 -52(3) . 6_565
Er9 Er13 Er14 Er17 126.6(10) . 6_565
Er13 Er13 Er14 Er17 -31.6(4) 6_565 6_565
Er7 Er13 Er14 Er17 98(3) . 6_565
Er3 Er13 Er14 Er17 108.3(9) . 6_565
Er5 Er13 Er14 Er17 -39.0(11) 6_565 6_565
Er17 Er13 Er14 Er17 110.5(9) . 6_565
C92 Er13 Er14 Er17 42.6(8) . 6_565
Er9 Er13 Er14 Er17 -14.1(6) 6_565 6_565
Er7 Er13 Er14 Er17 -24.4(8) 6_565 6_565
Er13 Er12 Er14 Er13 128(2) . 6_565
Er5 Er12 Er14 Er13 120(2) . 6_565
Er5 Er12 Er14 Er13 7.7(15) 6_565 6_565
Er7 Er12 Er14 Er13 123.8(14) . 6_565
Er7 Er12 Er14 Er13 4.3(10) 6_565 6_565
Er9 Er12 Er14 Er13 134.6(15) . 6_565
Er9 Er12 Er14 Er13 -6.5(11) 6_565 6_565
Er3 Er12 Er14 Er13 123.1(13) . 6_565
Er3 Er12 Er14 Er13 5.1(10) 6_565 6_565
C92 Er12 Er14 Er13 64.1(11) . 6_565
Er13 Er12 Er14 Er13 -128(2) 6_565 .
Er5 Er12 Er14 Er13 -7.7(15) . .
Er5 Er12 Er14 Er13 -120(2) 6_565 .
Er7 Er12 Er14 Er13 -4.3(10) . .
Er7 Er12 Er14 Er13 -123.8(14) 6_565 .
Er9 Er12 Er14 Er13 6.5(11) . .
Er9 Er12 Er14 Er13 -134.6(15) 6_565 .
Er3 Er12 Er14 Er13 -5.1(10) . .
Er3 Er12 Er14 Er13 -123.1(13) 6_565 .
C92 Er12 Er14 Er13 -64.1(11) . .
Er13 Er12 Er14 Er9 -134.6(15) 6_565 .
Er13 Er12 Er14 Er9 -6.5(11) . .
Er5 Er12 Er14 Er9 -14.2(19) . .
Er5 Er12 Er14 Er9 -126.9(13) 6_565 .
Er7 Er12 Er14 Er9 -10.8(11) . .
Er7 Er12 Er14 Er9 -130.3(7) 6_565 .
Er9 Er12 Er14 Er9 -141.1(14) 6_565 .
Er3 Er12 Er14 Er9 -11.6(7) . .
Er3 Er12 Er14 Er9 -129.6(8) 6_565 .
C92 Er12 Er14 Er9 -70.6(7) . .
Er13 Er12 Er14 Er9 6.5(11) 6_565 6_565
Er13 Er12 Er14 Er9 134.6(15) . 6_565
Er5 Er12 Er14 Er9 126.9(13) . 6_565
Er5 Er12 Er14 Er9 14.2(19) 6_565 6_565
Er7 Er12 Er14 Er9 130.3(7) . 6_565
Er7 Er12 Er14 Er9 10.8(11) 6_565 6_565
Er9 Er12 Er14 Er9 141.1(14) . 6_565
Er3 Er12 Er14 Er9 129.6(8) . 6_565
Er3 Er12 Er14 Er9 11.6(7) 6_565 6_565
C92 Er12 Er14 Er9 70.6(7) . 6_565
Er13 Er12 Er14 Er5 -7.7(15) 6_565 6_565
Er13 Er12 Er14 Er5 120(2) . 6_565
Er5 Er12 Er14 Er5 113(3) . 6_565
Er7 Er12 Er14 Er5 116(2) . 6_565
Er7 Er12 Er14 Er5 -3.4(10) 6_565 6_565
Er9 Er12 Er14 Er5 126.9(13) . 6_565
Er9 Er12 Er14 Er5 -14.2(19) 6_565 6_565
Er3 Er12 Er14 Er5 115.4(17) . 6_565
Er3 Er12 Er14 Er5 -2.6(13) 6_565 6_565
C92 Er12 Er14 Er5 56.4(15) . 6_565
Er13 Er12 Er14 Er5 -120(2) 6_565 .
Er13 Er12 Er14 Er5 7.7(15) . .
Er5 Er12 Er14 Er5 -113(3) 6_565 .
Er7 Er12 Er14 Er5 3.4(10) . .
Er7 Er12 Er14 Er5 -116(2) 6_565 .
Er9 Er12 Er14 Er5 14.2(19) . .
Er9 Er12 Er14 Er5 -126.9(13) 6_565 .
Er3 Er12 Er14 Er5 2.6(13) . .
Er3 Er12 Er14 Er5 -115.4(17) 6_565 .
C92 Er12 Er14 Er5 -56.4(15) . .
Er13 Er12 Er14 C92 -64.1(11) 6_565 .
Er13 Er12 Er14 C92 64.1(11) . .
Er5 Er12 Er14 C92 56.4(15) . .
Er5 Er12 Er14 C92 -56.4(15) 6_565 .
Er7 Er12 Er14 C92 59.7(6) . .
Er7 Er12 Er14 C92 -59.7(6) 6_565 .
Er9 Er12 Er14 C92 70.6(7) . .
Er9 Er12 Er14 C92 -70.6(7) 6_565 .
Er3 Er12 Er14 C92 59.0(2) . .
Er3 Er12 Er14 C92 -59.0(2) 6_565 .
Er13 Er12 Er14 Er3 -123.1(13) 6_565 .
Er13 Er12 Er14 Er3 5.1(10) . .
Er5 Er12 Er14 Er3 -2.6(13) . .
Er5 Er12 Er14 Er3 -115.4(17) 6_565 .
Er7 Er12 Er14 Er3 0.7(4) . .
Er7 Er12 Er14 Er3 -118.7(8) 6_565 .
Er9 Er12 Er14 Er3 11.6(7) . .
Er9 Er12 Er14 Er3 -129.6(8) 6_565 .
Er3 Er12 Er14 Er3 -118.0(5) 6_565 .
C92 Er12 Er14 Er3 -59.0(2) . .
Er13 Er12 Er14 Er3 -5.1(10) 6_565 6_565
Er13 Er12 Er14 Er3 123.1(13) . 6_565
Er5 Er12 Er14 Er3 115.4(17) . 6_565
Er5 Er12 Er14 Er3 2.6(13) 6_565 6_565
Er7 Er12 Er14 Er3 118.7(8) . 6_565
Er7 Er12 Er14 Er3 -0.7(4) 6_565 6_565
Er9 Er12 Er14 Er3 129.6(8) . 6_565
Er9 Er12 Er14 Er3 -11.6(7) 6_565 6_565
Er3 Er12 Er14 Er3 118.0(5) . 6_565
C92 Er12 Er14 Er3 59.0(2) . 6_565
Er13 Er12 Er14 Er17 -121.8(13) 6_565 .
Er13 Er12 Er14 Er17 6.3(11) . .
Er5 Er12 Er14 Er17 -1.4(18) . .
Er5 Er12 Er14 Er17 -114.1(13) 6_565 .
Er7 Er12 Er14 Er17 2.0(9) . .
Er7 Er12 Er14 Er17 -117.5(6) 6_565 .
Er9 Er12 Er14 Er17 12.8(5) . .
Er9 Er12 Er14 Er17 -128.3(11) 6_565 .
Er3 Er12 Er14 Er17 1.2(5) . .
Er3 Er12 Er14 Er17 -116.8(6) 6_565 .
C92 Er12 Er14 Er17 -57.8(5) . .
Er13 Er12 Er14 Er17 -6.3(11) 6_565 6_565
Er13 Er12 Er14 Er17 121.8(13) . 6_565
Er5 Er12 Er14 Er17 114.1(14) . 6_565
Er5 Er12 Er14 Er17 1.4(18) 6_565 6_565
Er7 Er12 Er14 Er17 117.5(6) . 6_565
Er7 Er12 Er14 Er17 -2.0(9) 6_565 6_565
Er9 Er12 Er14 Er17 128.3(11) . 6_565
Er9 Er12 Er14 Er17 -12.8(5) 6_565 6_565
Er3 Er12 Er14 Er17 116.8(6) . 6_565
Er3 Er12 Er14 Er17 -1.2(5) 6_565 6_565
C92 Er12 Er14 Er17 57.8(5) . 6_565
Er17 Er9 Er14 Er13 86(2) . 6_565
Er13 Er9 Er14 Er13 -19.7(8) . 6_565
Er3 Er9 Er14 Er13 -1.2(19) . 6_565
Er7 Er9 Er14 Er13 -13.7(15) . 6_565
Er12 Er9 Er14 Er13 -24.3(9) . 6_565
Er5 Er9 Er14 Er13 -19.3(11) . 6_565
Er10 Er9 Er14 Er13 82.1(18) . 6_565
C92 Er9 Er14 Er13 53.7(12) . 6_565
Er5 Er9 Er14 Er13 -9.3(8) 6_565 6_565
Er16 Er9 Er14 Er13 18.3(18) . 6_565
Er17 Er9 Er14 Er13 105(2) . .
Er3 Er9 Er14 Er13 18.4(13) . .
Er7 Er9 Er14 Er13 5.9(9) . .
Er12 Er9 Er14 Er13 -4.7(8) . .
Er5 Er9 Er14 Er13 0.3(7) . .
Er13 Er9 Er14 Er13 19.7(8) 6_565 .
Er10 Er9 Er14 Er13 101.8(14) . .
C92 Er9 Er14 Er13 73.3(8) . .
Er5 Er9 Er14 Er13 10.4(6) 6_565 .
Er16 Er9 Er14 Er13 38.0(12) . .
Er17 Er9 Er14 Er12 110(2) . .
Er13 Er9 Er14 Er12 4.7(8) . .
Er3 Er9 Er14 Er12 23.1(15) . .
Er7 Er9 Er14 Er12 10.6(11) . .
Er5 Er9 Er14 Er12 5.0(7) . .
Er13 Er9 Er14 Er12 24.3(9) 6_565 .
Er10 Er9 Er14 Er12 106.5(13) . .
C92 Er9 Er14 Er12 78.0(9) . .
Er5 Er9 Er14 Er12 15.0(5) 6_565 .
Er16 Er9 Er14 Er12 42.6(14) . .
Er17 Er9 Er14 Er9 38(4) . 6_565
Er13 Er9 Er14 Er9 -68(2) . 6_565
Er3 Er9 Er14 Er9 -49(3) . 6_565
Er7 Er9 Er14 Er9 -62(2) . 6_565
Er12 Er9 Er14 Er9 -73(2) . 6_565
Er5 Er9 Er14 Er9 -68(2) . 6_565
Er13 Er9 Er14 Er9 -48.2(16) 6_565 6_565
Er10 Er9 Er14 Er9 34(3) . 6_565
C92 Er9 Er14 Er9 5.5(19) . 6_565
Er5 Er9 Er14 Er9 -57.5(18) 6_565 6_565
Er16 Er9 Er14 Er9 -30(3) . 6_565
Er17 Er9 Er14 Er5 95(2) . 6_565
Er13 Er9 Er14 Er5 -10.4(6) . 6_565
Er3 Er9 Er14 Er5 8.1(13) . 6_565
Er7 Er9 Er14 Er5 -4.4(9) . 6_565
Er12 Er9 Er14 Er5 -15.0(5) . 6_565
Er5 Er9 Er14 Er5 -10.0(4) . 6_565
Er13 Er9 Er14 Er5 9.3(8) 6_565 6_565
Er10 Er9 Er14 Er5 91.4(13) . 6_565
C92 Er9 Er14 Er5 63.0(6) . 6_565
Er16 Er9 Er14 Er5 27.6(12) . 6_565
Er17 Er9 Er14 Er5 105(2) . .
Er13 Er9 Er14 Er5 -0.3(7) . .
Er3 Er9 Er14 Er5 18.1(9) . .
Er7 Er9 Er14 Er5 5.6(5) . .
Er12 Er9 Er14 Er5 -5.0(7) . .
Er13 Er9 Er14 Er5 19.3(11) 6_565 .
Er10 Er9 Er14 Er5 101.5(12) . .
C92 Er9 Er14 Er5 73.0(4) . .
Er5 Er9 Er14 Er5 10.0(4) 6_565 .
Er16 Er9 Er14 Er5 37.6(8) . .
Er17 Er9 Er14 C92 32(2) . .
Er13 Er9 Er14 C92 -73.3(8) . .
Er3 Er9 Er14 C92 -54.9(9) . .
Er7 Er9 Er14 C92 -67.4(5) . .
Er12 Er9 Er14 C92 -78.0(9) . .
Er5 Er9 Er14 C92 -73.0(4) . .
Er13 Er9 Er14 C92 -53.7(12) 6_565 .
Er10 Er9 Er14 C92 28.5(13) . .
Er5 Er9 Er14 C92 -63.0(6) 6_565 .
Er16 Er9 Er14 C92 -35.4(8) . .
Er17 Er9 Er14 Er3 87(2) . .
Er13 Er9 Er14 Er3 -18.4(13) . .
Er7 Er9 Er14 Er3 -12.5(5) . .
Er12 Er9 Er14 Er3 -23.1(15) . .
Er5 Er9 Er14 Er3 -18.1(9) . .
Er13 Er9 Er14 Er3 1.2(19) 6_565 .
Er10 Er9 Er14 Er3 83.3(13) . .
C92 Er9 Er14 Er3 54.9(9) . .
Er5 Er9 Er14 Er3 -8.1(13) 6_565 .
Er16 Er9 Er14 Er3 19.5(6) . .
Er17 Er9 Er14 Er3 60(2) . 6_565
Er13 Er9 Er14 Er3 -45.2(9) . 6_565
Er3 Er9 Er14 Er3 -26.8(16) . 6_565
Er7 Er9 Er14 Er3 -39.3(12) . 6_565
Er12 Er9 Er14 Er3 -49.9(8) . 6_565
Er5 Er9 Er14 Er3 -44.9(8) . 6_565
Er13 Er9 Er14 Er3 -25.6(7) 6_565 6_565
Er10 Er9 Er14 Er3 56.6(18) . 6_565
C92 Er9 Er14 Er3 28.1(8) . 6_565
Er5 Er9 Er14 Er3 -34.9(6) 6_565 6_565
Er16 Er9 Er14 Er3 -7.3(15) . 6_565
Er13 Er9 Er14 Er17 -105(2) . .
Er3 Er9 Er14 Er17 -87(2) . .
Er7 Er9 Er14 Er17 -100(2) . .
Er12 Er9 Er14 Er17 -110(2) . .
Er5 Er9 Er14 Er17 -105(2) . .
Er13 Er9 Er14 Er17 -86(2) 6_565 .
Er10 Er9 Er14 Er17 -3.7(14) . .
C92 Er9 Er14 Er17 -32(2) . .
Er5 Er9 Er14 Er17 -95(2) 6_565 .
Er16 Er9 Er14 Er17 -68(2) . .
Er17 Er9 Er14 Er17 27(3) . 6_565
Er13 Er9 Er14 Er17 -78.4(13) . 6_565
Er3 Er9 Er14 Er17 -59.9(16) . 6_565
Er7 Er9 Er14 Er17 -72.4(13) . 6_565
Er12 Er9 Er14 Er17 -83.0(13) . 6_565
Er5 Er9 Er14 Er17 -78.0(11) . 6_565
Er13 Er9 Er14 Er17 -58.7(12) 6_565 6_565
Er10 Er9 Er14 Er17 23(2) . 6_565
C92 Er9 Er14 Er17 -5.0(10) . 6_565
Er5 Er9 Er14 Er17 -68.0(11) 6_565 6_565
Er16 Er9 Er14 Er17 -40.4(16) . 6_565
Er7 Er5 Er14 Er13 144.0(11) . 6_565
Er12 Er5 Er14 Er13 -41.8(15) . 6_565
Er13 Er5 Er14 Er13 155(3) . 6_565
Er5 Er5 Er14 Er13 -6.6(9) 6_565 6_565
Er3 Er5 Er14 Er13 141.7(11) . 6_565
Er9 Er5 Er14 Er13 153.8(16) . 6_565
Er7 Er5 Er14 Er13 7.3(9) 6_565 6_565
Er16 Er5 Er14 Er13 113.5(11) . 6_565
C92 Er5 Er14 Er13 76.5(10) . 6_565
Er3 Er5 Er14 Er13 14.9(8) 6_565 6_565
Er7 Er5 Er14 Er13 -11(2) . .
Er12 Er5 Er14 Er13 163(3) . .
Er5 Er5 Er14 Er13 -161(2) 6_565 .
Er13 Er5 Er14 Er13 -155(3) 6_565 .
Er3 Er5 Er14 Er13 -13(2) . .
Er9 Er5 Er14 Er13 -1(2) . .
Er7 Er5 Er14 Er13 -147(2) 6_565 .
Er16 Er5 Er14 Er13 -41(2) . .
C92 Er5 Er14 Er13 -78(2) . .
Er3 Er5 Er14 Er13 -140(3) 6_565 .
Er7 Er5 Er14 Er12 -174.2(17) . .
Er13 Er5 Er14 Er12 -163(3) . .
Er5 Er5 Er14 Er12 35.1(16) 6_565 .
Er13 Er5 Er14 Er12 41.8(15) 6_565 .
Er3 Er5 Er14 Er12 -176.5(17) . .
Er9 Er5 Er14 Er12 -164(2) . .
Er7 Er5 Er14 Er12 49.1(16) 6_565 .
Er16 Er5 Er14 Er12 155.3(17) . .
C92 Er5 Er14 Er12 118.2(16) . .
Er3 Er5 Er14 Er12 56.7(15) 6_565 .
Er7 Er5 Er14 Er9 -9.8(9) . .
Er12 Er5 Er14 Er9 164(2) . .
Er13 Er5 Er14 Er9 1(2) . .
Er5 Er5 Er14 Er9 -160.4(8) 6_565 .
Er13 Er5 Er14 Er9 -153.8(16) 6_565 .
Er3 Er5 Er14 Er9 -12.1(6) . .
Er7 Er5 Er14 Er9 -146.5(8) 6_565 .
Er16 Er5 Er14 Er9 -40.3(9) . .
C92 Er5 Er14 Er9 -77.3(7) . .
Er3 Er5 Er14 Er9 -138.9(9) 6_565 .
Er7 Er5 Er14 Er9 132.9(9) . 6_565
Er12 Er5 Er14 Er9 -52.9(14) . 6_565
Er13 Er5 Er14 Er9 144(3) . 6_565
Er5 Er5 Er14 Er9 -17.8(7) 6_565 6_565
Er13 Er5 Er14 Er9 -11.1(7) 6_565 6_565
Er3 Er5 Er14 Er9 130.6(10) . 6_565
Er9 Er5 Er14 Er9 142.7(15) . 6_565
Er7 Er5 Er14 Er9 -3.8(7) 6_565 6_565
Er16 Er5 Er14 Er9 102.4(9) . 6_565
C92 Er5 Er14 Er9 65.3(8) . 6_565
Er3 Er5 Er14 Er9 3.8(6) 6_565 6_565
Er7 Er5 Er14 Er5 150.7(4) . 6_565
Er12 Er5 Er14 Er5 -35.1(16) . 6_565
Er13 Er5 Er14 Er5 161(2) . 6_565
Er13 Er5 Er14 Er5 6.6(9) 6_565 6_565
Er3 Er5 Er14 Er5 148.4(3) . 6_565
Er9 Er5 Er14 Er5 160.4(8) . 6_565
Er7 Er5 Er14 Er5 14.0(2) 6_565 6_565
Er16 Er5 Er14 Er5 120.2(5) . 6_565
C92 Er5 Er14 Er5 83.12(16) . 6_565
Er3 Er5 Er14 Er5 21.59(16) 6_565 6_565
Er7 Er5 Er14 C92 67.5(4) . .
Er12 Er5 Er14 C92 -118.2(16) . .
Er13 Er5 Er14 C92 78(2) . .
Er5 Er5 Er14 C92 -83.12(16) 6_565 .
Er13 Er5 Er14 C92 -76.5(10) 6_565 .
Er3 Er5 Er14 C92 65.3(2) . .
Er9 Er5 Er14 C92 77.3(7) . .
Er7 Er5 Er14 C92 -69.2(2) 6_565 .
Er16 Er5 Er14 C92 37.1(5) . .
Er3 Er5 Er14 C92 -61.5(3) 6_565 .
Er7 Er5 Er14 Er3 2.3(4) . .
Er12 Er5 Er14 Er3 176.5(17) . .
Er13 Er5 Er14 Er3 13(2) . .
Er5 Er5 Er14 Er3 -148.4(3) 6_565 .
Er13 Er5 Er14 Er3 -141.7(11) 6_565 .
Er9 Er5 Er14 Er3 12.1(6) . .
Er7 Er5 Er14 Er3 -134.4(4) 6_565 .
Er16 Er5 Er14 Er3 -28.2(5) . .
C92 Er5 Er14 Er3 -65.3(2) . .
Er3 Er5 Er14 Er3 -126.8(4) 6_565 .
Er7 Er5 Er14 Er3 129.1(5) . 6_565
Er12 Er5 Er14 Er3 -56.7(15) . 6_565
Er13 Er5 Er14 Er3 140(3) . 6_565
Er5 Er5 Er14 Er3 -21.59(15) 6_565 6_565
Er13 Er5 Er14 Er3 -14.9(8) 6_565 6_565
Er3 Er5 Er14 Er3 126.8(4) . 6_565
Er9 Er5 Er14 Er3 138.9(9) . 6_565
Er7 Er5 Er14 Er3 -7.6(2) 6_565 6_565
Er16 Er5 Er14 Er3 98.6(5) . 6_565
C92 Er5 Er14 Er3 61.5(3) . 6_565
Er7 Er5 Er14 Er17 4.3(6) . .
Er12 Er5 Er14 Er17 178.5(19) . .
Er13 Er5 Er14 Er17 15(2) . .
Er5 Er5 Er14 Er17 -146.4(5) 6_565 .
Er13 Er5 Er14 Er17 -139.7(13) 6_565 .
Er3 Er5 Er14 Er17 2.0(4) . .
Er9 Er5 Er14 Er17 14.1(6) . .
Er7 Er5 Er14 Er17 -132.4(6) 6_565 .
Er16 Er5 Er14 Er17 -26.2(7) . .
C92 Er5 Er14 Er17 -63.3(5) . .
Er3 Er5 Er14 Er17 -124.8(6) 6_565 .
Er7 Er5 Er14 Er17 119.2(7) . 6_565
Er12 Er5 Er14 Er17 -66.6(15) . 6_565
Er13 Er5 Er14 Er17 130(3) . 6_565
Er5 Er5 Er14 Er17 -31.4(4) 6_565 6_565
Er13 Er5 Er14 Er17 -24.8(8) 6_565 6_565
Er3 Er5 Er14 Er17 116.9(6) . 6_565
Er9 Er5 Er14 Er17 129.0(11) . 6_565
Er7 Er5 Er14 Er17 -17.5(5) 6_565 6_565
Er16 Er5 Er14 Er17 88.7(7) . 6_565
C92 Er5 Er14 Er17 51.7(5) . 6_565
Er3 Er5 Er14 Er17 -9.9(4) 6_565 6_565
Er8 Er11 Er15 Er15 -69(4) . 6_565
Er6 Er11 Er15 Er15 38(3) . 6_565
C91 Er11 Er15 Er15 -12(3) . 6_565
Er10 Er11 Er15 Er15 -65(4) . 6_565
Er2 Er11 Er15 Er15 25(4) . 6_565
Er4 Er11 Er15 Er15 6(4) . 6_565
C92 Er11 Er15 Er15 -31(3) . 6_565
Er17 Er11 Er15 Er15 -63(3) . 6_565
Er1 Er11 Er15 Er15 -25(4) . 6_565
Er18 Er11 Er15 Er15 25(3) . 6_565
Er8 Er11 Er15 C91 -58(2) . .
Er6 Er11 Er15 C91 49.6(7) . .
Er15 Er11 Er15 C91 12(3) 6_565 .
Er10 Er11 Er15 C91 -53.7(15) . .
Er2 Er11 Er15 C91 36.6(13) . .
Er4 Er11 Er15 C91 18.2(19) . .
C92 Er11 Er15 C91 -19.6(4) . .
Er17 Er11 Er15 C91 -51.6(10) . .
Er1 Er11 Er15 C91 -13.4(19) . .
Er18 Er11 Er15 C91 36.4(8) . .
Er6 Er11 Er15 Er8 107.2(19) . .
C91 Er11 Er15 Er8 58(2) . .
Er15 Er11 Er15 Er8 69(4) 6_565 .
Er10 Er11 Er15 Er8 3.9(8) . .
Er2 Er11 Er15 Er8 94.2(18) . .
Er4 Er11 Er15 Er8 75.8(17) . .
C92 Er11 Er15 Er8 38(2) . .
Er17 Er11 Er15 Er8 6.0(13) . .
Er1 Er11 Er15 Er8 44.2(12) . .
Er18 Er11 Er15 Er8 94.0(19) . .
Er8 Er11 Er15 Er11 -69(4) . 6_565
Er6 Er11 Er15 Er11 38(3) . 6_565
C91 Er11 Er15 Er11 -12(2) . 6_565
Er15 Er11 Er15 Er11 -0.003(16) 6_565 6_565
Er10 Er11 Er15 Er11 -65(4) . 6_565
Er2 Er11 Er15 Er11 25(4) . 6_565
Er4 Er11 Er15 Er11 6(4) . 6_565
C92 Er11 Er15 Er11 -31(3) . 6_565
Er17 Er11 Er15 Er11 -63(3) . 6_565
Er1 Er11 Er15 Er11 -25(4) . 6_565
Er18 Er11 Er15 Er11 25(3) . 6_565
Er8 Er11 Er15 Er6 -107.2(19) . .
C91 Er11 Er15 Er6 -49.6(7) . .
Er15 Er11 Er15 Er6 -38(3) 6_565 .
Er10 Er11 Er15 Er6 -103.4(12) . .
Er2 Er11 Er15 Er6 -13.0(6) . .
Er4 Er11 Er15 Er6 -31.4(13) . .
C92 Er11 Er15 Er6 -69.2(5) . .
Er17 Er11 Er15 Er6 -101.2(7) . .
Er1 Er11 Er15 Er6 -63.1(14) . .
Er18 Er11 Er15 Er6 -13.2(5) . .
Er8 Er11 Er15 C92 -38(2) . .
Er6 Er11 Er15 C92 69.2(5) . .
C91 Er11 Er15 C92 19.6(4) . .
Er15 Er11 Er15 C92 31(3) 6_565 .
Er10 Er11 Er15 C92 -34.2(14) . .
Er2 Er11 Er15 C92 56.2(10) . .
Er4 Er11 Er15 C92 37.8(17) . .
Er17 Er11 Er15 C92 -32.0(8) . .
Er1 Er11 Er15 C92 6.1(17) . .
Er18 Er11 Er15 C92 56.0(6) . .
Er8 Er11 Er15 Er6 -95(2) . 6_565
Er6 Er11 Er15 Er6 12.0(9) . 6_565
C91 Er11 Er15 Er6 -37.6(5) . 6_565
Er15 Er11 Er15 Er6 -26(2) 6_565 6_565
Er10 Er11 Er15 Er6 -91.4(16) . 6_565
Er2 Er11 Er15 Er6 -1.0(15) . 6_565
Er4 Er11 Er15 Er6 -19(2) . 6_565
C92 Er11 Er15 Er6 -57.2(6) . 6_565
Er17 Er11 Er15 Er6 -89.2(11) . 6_565
Er1 Er11 Er15 Er6 -51(2) . 6_565
Er18 Er11 Er15 Er6 -1.2(10) . 6_565
Er8 Er11 Er15 Er2 -94.2(18) . .
Er6 Er11 Er15 Er2 13.0(6) . .
C91 Er11 Er15 Er2 -36.6(13) . .
Er15 Er11 Er15 Er2 -25(4) 6_565 .
Er10 Er11 Er15 Er2 -90.3(12) . .
Er4 Er11 Er15 Er2 -18.4(7) . .
C92 Er11 Er15 Er2 -56.2(10) . .
Er17 Er11 Er15 Er2 -88.2(9) . .
Er1 Er11 Er15 Er2 -50.0(9) . .
Er18 Er11 Er15 Er2 -0.2(8) . .
Er8 Er11 Er15 Er10 -3.9(8) . .
Er6 Er11 Er15 Er10 103.4(12) . .
C91 Er11 Er15 Er10 53.7(15) . .
Er15 Er11 Er15 Er10 65(4) 6_565 .
Er2 Er11 Er15 Er10 90.3(12) . .
Er4 Er11 Er15 Er10 71.9(13) . .
C92 Er11 Er15 Er10 34.2(14) . .
Er17 Er11 Er15 Er10 2.2(7) . .
Er1 Er11 Er15 Er10 40.3(8) . .
Er18 Er11 Er15 Er10 90.2(12) . .
Er8 Er11 Er15 Er4 -75.8(17) . .
Er6 Er11 Er15 Er4 31.4(13) . .
C91 Er11 Er15 Er4 -18.2(19) . .
Er15 Er11 Er15 Er4 -6(4) 6_565 .
Er10 Er11 Er15 Er4 -71.9(13) . .
Er2 Er11 Er15 Er4 18.4(7) . .
C92 Er11 Er15 Er4 -37.8(17) . .
Er17 Er11 Er15 Er4 -69.8(13) . .
Er1 Er11 Er15 Er4 -31.6(6) . .
Er18 Er11 Er15 Er4 18.2(14) . .
Er8 Er11 Er15 Er18 -94.0(19) . .
Er6 Er11 Er15 Er18 13.2(5) . .
C91 Er11 Er15 Er18 -36.4(8) . .
Er15 Er11 Er15 Er18 -25(3) 6_565 .
Er10 Er11 Er15 Er18 -90.2(12) . .
Er2 Er11 Er15 Er18 0.2(8) . .
Er4 Er11 Er15 Er18 -18.2(14) . .
C92 Er11 Er15 Er18 -56.0(6) . .
Er17 Er11 Er15 Er18 -88.0(8) . .
Er1 Er11 Er15 Er18 -49.9(14) . .
Er4 Er1 Er16 Er3 -144.1(5) . .
Er10 Er1 Er16 Er3 -41.4(13) . .
Er17 Er1 Er16 Er3 -21.2(8) . .
Er8 Er1 Er16 Er3 -80.1(11) . .
Er2 Er1 Er16 Er3 -140.1(6) . .
Er7 Er1 Er16 Er3 11.3(5) . .
Er9 Er1 Er16 Er3 -15.5(4) . .
C92 Er1 Er16 Er3 -63.7(7) . .
Er6 Er1 Er16 Er3 -124.1(6) . .
C91 Er1 Er16 Er3 -87.0(7) . .
Er10 Er1 Er16 Er4 102.7(9) . .
Er3 Er1 Er16 Er4 144.1(5) . .
Er17 Er1 Er16 Er4 122.9(5) . .
Er8 Er1 Er16 Er4 64.0(8) . .
Er2 Er1 Er16 Er4 3.9(3) . .
Er7 Er1 Er16 Er4 155.4(10) . .
Er9 Er1 Er16 Er4 128.6(3) . .
C92 Er1 Er16 Er4 80.4(9) . .
Er6 Er1 Er16 Er4 20.0(3) . .
C91 Er1 Er16 Er4 57.1(7) . .
Er4 Er1 Er16 Er7 -155.4(10) . .
Er10 Er1 Er16 Er7 -52.7(17) . .
Er3 Er1 Er16 Er7 -11.3(5) . .
Er17 Er1 Er16 Er7 -32.5(12) . .
Er8 Er1 Er16 Er7 -91.4(14) . .
Er2 Er1 Er16 Er7 -151.4(11) . .
Er9 Er1 Er16 Er7 -26.8(8) . .
C92 Er1 Er16 Er7 -75.0(10) . .
Er6 Er1 Er16 Er7 -135.4(11) . .
C91 Er1 Er16 Er7 -98.2(11) . .
Er4 Er1 Er16 Er2 -3.9(3) . .
Er10 Er1 Er16 Er2 98.8(9) . .
Er3 Er1 Er16 Er2 140.1(6) . .
Er17 Er1 Er16 Er2 119.0(4) . .
Er8 Er1 Er16 Er2 60.0(9) . .
Er7 Er1 Er16 Er2 151.4(11) . .
Er9 Er1 Er16 Er2 124.7(3) . .
C92 Er1 Er16 Er2 76.5(8) . .
Er6 Er1 Er16 Er2 16.07(11) . .
C91 Er1 Er16 Er2 53.2(6) . .
Er4 Er1 Er16 Er10 -102.7(9) . .
Er3 Er1 Er16 Er10 41.4(13) . .
Er17 Er1 Er16 Er10 20.2(9) . .
Er8 Er1 Er16 Er10 -38.7(6) . .
Er2 Er1 Er16 Er10 -98.8(9) . .
Er7 Er1 Er16 Er10 52.7(17) . .
Er9 Er1 Er16 Er10 25.9(11) . .
C92 Er1 Er16 Er10 -22.3(17) . .
Er6 Er1 Er16 Er10 -82.7(9) . .
C91 Er1 Er16 Er10 -45.6(14) . .
Er4 Er1 Er16 Er17 -122.9(5) . .
Er10 Er1 Er16 Er17 -20.2(9) . .
Er3 Er1 Er16 Er17 21.2(8) . .
Er8 Er1 Er16 Er17 -58.9(8) . .
Er2 Er1 Er16 Er17 -119.0(4) . .
Er7 Er1 Er16 Er17 32.5(12) . .
Er9 Er1 Er16 Er17 5.7(6) . .
C92 Er1 Er16 Er17 -42.5(10) . .
Er6 Er1 Er16 Er17 -102.9(4) . .
C91 Er1 Er16 Er17 -65.8(8) . .
Er4 Er1 Er16 Er5 -145.2(12) . .
Er10 Er1 Er16 Er5 -43(2) . .
Er3 Er1 Er16 Er5 -1.1(7) . .
Er17 Er1 Er16 Er5 -22.3(14) . .
Er8 Er1 Er16 Er5 -81.2(17) . .
Er2 Er1 Er16 Er5 -141.3(13) . .
Er7 Er1 Er16 Er5 10.2(4) . .
Er9 Er1 Er16 Er5 -16.6(10) . .
C92 Er1 Er16 Er5 -64.8(11) . .
Er6 Er1 Er16 Er5 -125.2(13) . .
C91 Er1 Er16 Er5 -88.1(12) . .
Er4 Er1 Er16 C92 -80.4(9) . .
Er10 Er1 Er16 C92 22.3(17) . .
Er3 Er1 Er16 C92 63.7(7) . .
Er17 Er1 Er16 C92 42.5(10) . .
Er8 Er1 Er16 C92 -16.4(16) . .
Er2 Er1 Er16 C92 -76.5(8) . .
Er7 Er1 Er16 C92 75.0(10) . .
Er9 Er1 Er16 C92 48.2(7) . .
Er6 Er1 Er16 C92 -60.4(8) . .
C91 Er1 Er16 C92 -23.3(5) . .
Er4 Er1 Er16 Er18 -9.9(7) . .
Er10 Er1 Er16 Er18 92.8(11) . .
Er3 Er1 Er16 Er18 134.2(10) . .
Er17 Er1 Er16 Er18 113.0(8) . .
Er8 Er1 Er16 Er18 54.1(12) . .
Er2 Er1 Er16 Er18 -5.9(6) . .
Er7 Er1 Er16 Er18 145.5(15) . .
Er9 Er1 Er16 Er18 118.7(8) . .
C92 Er1 Er16 Er18 70.5(9) . .
Er6 Er1 Er16 Er18 10.1(6) . .
C91 Er1 Er16 Er18 47.2(7) . .
Er4 Er1 Er16 Er13 -131.1(8) . .
Er10 Er1 Er16 Er13 -28.4(16) . .
Er3 Er1 Er16 Er13 13.0(3) . .
Er17 Er1 Er16 Er13 -8.2(10) . .
Er8 Er1 Er16 Er13 -67.1(14) . .
Er2 Er1 Er16 Er13 -127.2(8) . .
Er7 Er1 Er16 Er13 24.3(5) . .
Er9 Er1 Er16 Er13 -2.5(6) . .
C92 Er1 Er16 Er13 -50.7(6) . .
Er6 Er1 Er16 Er13 -111.1(8) . .
C91 Er1 Er16 Er13 -74.0(7) . .
Er4 Er1 Er16 C91 -57.1(6) . .
Er10 Er1 Er16 C91 45.6(14) . .
Er3 Er1 Er16 C91 87.0(7) . .
Er17 Er1 Er16 C91 65.8(8) . .
Er8 Er1 Er16 C91 6.8(13) . .
Er2 Er1 Er16 C91 -53.2(6) . .
Er7 Er1 Er16 C91 98.2(11) . .
Er9 Er1 Er16 C91 71.5(5) . .
C92 Er1 Er16 C91 23.3(5) . .
Er6 Er1 Er16 C91 -37.1(5) . .
Er7 Er3 Er16 Er1 -157.8(11) . .
Er17 Er3 Er16 Er1 37.6(13) . .
Er9 Er3 Er16 Er1 87.0(14) . .
Er13 Er3 Er16 Er1 152.4(7) . .
Er5 Er3 Er16 Er1 -178.7(9) . .
Er10 Er3 Er16 Er1 25.6(9) . .
Er12 Er3 Er16 Er1 160.4(7) . .
C92 Er3 Er16 Er1 108.1(11) . .
Er14 Er3 Er16 Er1 127.2(9) . .
Er13 Er3 Er16 Er1 147.0(8) 6_565 .
Er7 Er3 Er16 Er4 171.1(12) . .
Er17 Er3 Er16 Er4 6.5(14) . .
Er9 Er3 Er16 Er4 55.9(17) . .
Er13 Er3 Er16 Er4 121.3(9) . .
Er5 Er3 Er16 Er4 150.2(9) . .
Er1 Er3 Er16 Er4 -31.1(5) . .
Er10 Er3 Er16 Er4 -5.5(9) . .
Er12 Er3 Er16 Er4 129.3(9) . .
C92 Er3 Er16 Er4 77.0(11) . .
Er14 Er3 Er16 Er4 96.1(12) . .
Er13 Er3 Er16 Er4 115.9(9) 6_565 .
Er17 Er3 Er16 Er7 -164.6(7) . .
Er9 Er3 Er16 Er7 -115.2(12) . .
Er13 Er3 Er16 Er7 -49.9(8) . .
Er5 Er3 Er16 Er7 -20.9(4) . .
Er1 Er3 Er16 Er7 157.8(11) . .
Er10 Er3 Er16 Er7 -176.6(5) . .
Er12 Er3 Er16 Er7 -41.9(6) . .
C92 Er3 Er16 Er7 -94.1(5) . .
Er14 Er3 Er16 Er7 -75.1(10) . .
Er13 Er3 Er16 Er7 -55.2(5) 6_565 .
Er7 Er3 Er16 Er2 148.5(11) . .
Er17 Er3 Er16 Er2 -16.1(14) . .
Er9 Er3 Er16 Er2 33.3(19) . .
Er13 Er3 Er16 Er2 98.7(11) . .
Er5 Er3 Er16 Er2 127.6(10) . .
Er1 Er3 Er16 Er2 -53.7(10) . .
Er10 Er3 Er16 Er2 -28.1(9) . .
Er12 Er3 Er16 Er2 106.6(10) . .
C92 Er3 Er16 Er2 54.4(10) . .
Er14 Er3 Er16 Er2 73.5(14) . .
Er13 Er3 Er16 Er2 93.3(10) 6_565 .
Er7 Er3 Er16 Er10 176.6(5) . .
Er17 Er3 Er16 Er10 12.0(7) . .
Er9 Er3 Er16 Er10 61.4(12) . .
Er13 Er3 Er16 Er10 126.8(6) . .
Er5 Er3 Er16 Er10 155.8(2) . .
Er1 Er3 Er16 Er10 -25.6(9) . .
Er12 Er3 Er16 Er10 134.8(4) . .
C92 Er3 Er16 Er10 82.5(3) . .
Er14 Er3 Er16 Er10 101.6(8) . .
Er13 Er3 Er16 Er10 121.4(3) 6_565 .
Er7 Er3 Er16 Er17 164.6(7) . .
Er9 Er3 Er16 Er17 49.4(12) . .
Er13 Er3 Er16 Er17 114.8(9) . .
Er5 Er3 Er16 Er17 143.7(7) . .
Er1 Er3 Er16 Er17 -37.6(13) . .
Er10 Er3 Er16 Er17 -12.0(7) . .
Er12 Er3 Er16 Er17 122.8(8) . .
C92 Er3 Er16 Er17 70.5(7) . .
Er14 Er3 Er16 Er17 89.6(11) . .
Er13 Er3 Er16 Er17 109.4(7) 6_565 .
Er7 Er3 Er16 Er5 20.9(4) . .
Er17 Er3 Er16 Er5 -143.7(7) . .
Er9 Er3 Er16 Er5 -94.3(11) . .
Er13 Er3 Er16 Er5 -29.0(5) . .
Er1 Er3 Er16 Er5 178.7(9) . .
Er10 Er3 Er16 Er5 -155.8(2) . .
Er12 Er3 Er16 Er5 -21.0(4) . .
C92 Er3 Er16 Er5 -73.2(3) . .
Er14 Er3 Er16 Er5 -54.2(8) . .
Er13 Er3 Er16 Er5 -34.3(3) 6_565 .
Er7 Er3 Er16 C92 94.1(5) . .
Er17 Er3 Er16 C92 -70.5(7) . .
Er9 Er3 Er16 C92 -21.1(13) . .
Er13 Er3 Er16 C92 44.3(8) . .
Er5 Er3 Er16 C92 73.2(3) . .
Er1 Er3 Er16 C92 -108.1(11) . .
Er10 Er3 Er16 C92 -82.5(3) . .
Er12 Er3 Er16 C92 52.3(6) . .
Er14 Er3 Er16 C92 19.1(10) . .
Er13 Er3 Er16 C92 38.9(5) 6_565 .
Er7 Er3 Er16 Er18 107.7(13) . .
Er17 Er3 Er16 Er18 -56.9(14) . .
Er9 Er3 Er16 Er18 -8(2) . .
Er13 Er3 Er16 Er18 57.8(16) . .
Er5 Er3 Er16 Er18 86.8(13) . .
Er1 Er3 Er16 Er18 -94.5(18) . .
Er10 Er3 Er16 Er18 -69.0(12) . .
Er12 Er3 Er16 Er18 65.8(15) . .
C92 Er3 Er16 Er18 13.6(11) . .
Er14 Er3 Er16 Er18 32.6(18) . .
Er13 Er3 Er16 Er18 52.5(14) 6_565 .
Er7 Er3 Er16 Er13 49.9(8) . .
Er17 Er3 Er16 Er13 -114.8(9) . .
Er9 Er3 Er16 Er13 -65.4(11) . .
Er5 Er3 Er16 Er13 29.0(5) . .
Er1 Er3 Er16 Er13 -152.4(7) . .
Er10 Er3 Er16 Er13 -126.8(6) . .
Er12 Er3 Er16 Er13 8.0(5) . .
C92 Er3 Er16 Er13 -44.3(8) . .
Er14 Er3 Er16 Er13 -25.2(7) . .
Er13 Er3 Er16 Er13 -5.4(3) 6_565 .
Er7 Er3 Er16 C91 106.2(5) . .
Er17 Er3 Er16 C91 -58.5(7) . .
Er9 Er3 Er16 C91 -9.1(14) . .
Er13 Er3 Er16 C91 56.3(9) . .
Er5 Er3 Er16 C91 85.3(4) . .
Er1 Er3 Er16 C91 -96.1(11) . .
Er10 Er3 Er16 C91 -70.5(4) . .
Er12 Er3 Er16 C91 64.3(7) . .
C92 Er3 Er16 C91 12.0(3) . .
Er14 Er3 Er16 C91 31.1(11) . .
Er13 Er3 Er16 C91 50.9(6) 6_565 .
Er2 Er4 Er16 Er1 -169.7(7) . .
Er6 Er4 Er16 Er1 -143.0(6) . .
Er8 Er4 Er16 Er1 -54.7(8) . .
Er18 Er4 Er16 Er1 -167.4(9) . .
Er10 Er4 Er16 Er1 -37.3(6) . .
Er11 Er4 Er16 Er1 -82.9(8) . .
C91 Er4 Er16 Er1 -117.2(9) . .
Er3 Er4 Er16 Er1 -42.6(8) . .
Er17 Er4 Er16 Er1 -45.9(7) . .
C92 Er4 Er16 Er1 -106.1(10) . .
Er2 Er4 Er16 Er3 -127.1(10) . .
Er1 Er4 Er16 Er3 42.6(8) . .
Er6 Er4 Er16 Er3 -100.4(11) . .
Er8 Er4 Er16 Er3 -12.1(11) . .
Er18 Er4 Er16 Er3 -124.8(12) . .
Er10 Er4 Er16 Er3 5.2(9) . .
Er11 Er4 Er16 Er3 -40.3(13) . .
C91 Er4 Er16 Er3 -74.6(10) . .
Er17 Er4 Er16 Er3 -3.3(7) . .
C92 Er4 Er16 Er3 -63.6(9) . .
Er2 Er4 Er16 Er7 -119(2) . .
Er1 Er4 Er16 Er7 51.2(19) . .
Er6 Er4 Er16 Er7 -92(2) . .
Er8 Er4 Er16 Er7 -4(2) . .
Er18 Er4 Er16 Er7 -116(2) . .
Er10 Er4 Er16 Er7 14(2) . .
Er11 Er4 Er16 Er7 -32(2) . .
C91 Er4 Er16 Er7 -66(2) . .
Er3 Er4 Er16 Er7 8.6(12) . .
Er17 Er4 Er16 Er7 5.3(18) . .
C92 Er4 Er16 Er7 -55.0(19) . .
Er1 Er4 Er16 Er2 169.7(7) . .
Er6 Er4 Er16 Er2 26.8(3) . .
Er8 Er4 Er16 Er2 115.1(6) . .
Er18 Er4 Er16 Er2 2.4(7) . .
Er10 Er4 Er16 Er2 132.4(5) . .
Er11 Er4 Er16 Er2 86.8(6) . .
C91 Er4 Er16 Er2 52.6(6) . .
Er3 Er4 Er16 Er2 127.1(10) . .
Er17 Er4 Er16 Er2 123.9(6) . .
C92 Er4 Er16 Er2 63.6(8) . .
Er2 Er4 Er16 Er10 -132.4(5) . .
Er1 Er4 Er16 Er10 37.3(6) . .
Er6 Er4 Er16 Er10 -105.6(5) . .
Er8 Er4 Er16 Er10 -17.3(3) . .
Er18 Er4 Er16 Er10 -130.0(6) . .
Er11 Er4 Er16 Er10 -45.6(5) . .
C91 Er4 Er16 Er10 -79.8(4) . .
Er3 Er4 Er16 Er10 -5.2(9) . .
Er17 Er4 Er16 Er10 -8.5(4) . .
C92 Er4 Er16 Er10 -68.8(5) . .
Er2 Er4 Er16 Er17 -123.9(6) . .
Er1 Er4 Er16 Er17 45.9(7) . .
Er6 Er4 Er16 Er17 -97.1(6) . .
Er8 Er4 Er16 Er17 -8.8(6) . .
Er18 Er4 Er16 Er17 -121.5(8) . .
Er10 Er4 Er16 Er17 8.5(4) . .
Er11 Er4 Er16 Er17 -37.1(8) . .
C91 Er4 Er16 Er17 -71.3(5) . .
Er3 Er4 Er16 Er17 3.3(7) . .
C92 Er4 Er16 Er17 -60.3(5) . .
Er2 Er4 Er16 Er5 -80(2) . .
Er1 Er4 Er16 Er5 90(2) . .
Er6 Er4 Er16 Er5 -53(2) . .
Er8 Er4 Er16 Er5 35(2) . .
Er18 Er4 Er16 Er5 -78(2) . .
Er10 Er4 Er16 Er5 52(2) . .
Er11 Er4 Er16 Er5 7(2) . .
C91 Er4 Er16 Er5 -28(2) . .
Er3 Er4 Er16 Er5 46.9(16) . .
Er17 Er4 Er16 Er5 43.6(19) . .
C92 Er4 Er16 Er5 -16.6(17) . .
Er2 Er4 Er16 C92 -63.6(8) . .
Er1 Er4 Er16 C92 106.1(10) . .
Er6 Er4 Er16 C92 -36.8(8) . .
Er8 Er4 Er16 C92 51.5(6) . .
Er18 Er4 Er16 C92 -61.2(8) . .
Er10 Er4 Er16 C92 68.8(5) . .
Er11 Er4 Er16 C92 23.2(8) . .
C91 Er4 Er16 C92 -11.0(4) . .
Er3 Er4 Er16 C92 63.6(9) . .
Er17 Er4 Er16 C92 60.3(5) . .
Er2 Er4 Er16 Er18 -2.4(7) . .
Er1 Er4 Er16 Er18 167.4(9) . .
Er6 Er4 Er16 Er18 24.4(7) . .
Er8 Er4 Er16 Er18 112.7(7) . .
Er10 Er4 Er16 Er18 130.0(6) . .
Er11 Er4 Er16 Er18 84.4(7) . .
C91 Er4 Er16 Er18 50.2(7) . .
Er3 Er4 Er16 Er18 124.8(12) . .
Er17 Er4 Er16 Er18 121.5(8) . .
C92 Er4 Er16 Er18 61.2(8) . .
Er2 Er4 Er16 Er13 -95.1(12) . .
Er1 Er4 Er16 Er13 74.6(12) . .
Er6 Er4 Er16 Er13 -68.4(13) . .
Er8 Er4 Er16 Er13 19.9(12) . .
Er18 Er4 Er16 Er13 -92.8(12) . .
Er10 Er4 Er16 Er13 37.3(9) . .
Er11 Er4 Er16 Er13 -8.3(13) . .
C91 Er4 Er16 Er13 -42.6(9) . .
Er3 Er4 Er16 Er13 32.0(6) . .
Er17 Er4 Er16 Er13 28.7(8) . .
C92 Er4 Er16 Er13 -31.5(7) . .
Er2 Er4 Er16 C91 -52.6(6) . .
Er1 Er4 Er16 C91 117.2(9) . .
Er6 Er4 Er16 C91 -25.8(6) . .
Er8 Er4 Er16 C91 62.5(4) . .
Er18 Er4 Er16 C91 -50.2(7) . .
Er10 Er4 Er16 C91 79.8(4) . .
Er11 Er4 Er16 C91 34.3(6) . .
Er3 Er4 Er16 C91 74.6(10) . .
Er17 Er4 Er16 C91 71.3(5) . .
C92 Er4 Er16 C91 11.0(4) . .
Er3 Er7 Er16 Er1 23.3(11) . .
Er5 Er7 Er16 Er1 153.1(9) . .
Er13 Er7 Er16 Er1 87.6(14) . .
Er9 Er7 Er16 Er1 46.1(14) . .
Er12 Er7 Er16 Er1 115.0(12) . .
Er17 Er7 Er16 Er1 32.3(12) . .
Er5 Er7 Er16 Er1 144.6(10) 6_565 .
Er13 Er7 Er16 Er1 114.6(12) 6_565 .
C92 Er7 Er16 Er1 98.0(13) . .
Er14 Er7 Er16 Er1 81.2(14) . .
Er5 Er7 Er16 Er3 129.8(9) . .
Er13 Er7 Er16 Er3 64.2(8) . .
Er9 Er7 Er16 Er3 22.7(5) . .
Er12 Er7 Er16 Er3 91.6(9) . .
Er17 Er7 Er16 Er3 9.0(4) . .
Er5 Er7 Er16 Er3 121.2(6) 6_565 .
Er1 Er7 Er16 Er3 -23.3(11) . .
Er13 Er7 Er16 Er3 91.2(6) 6_565 .
C92 Er7 Er16 Er3 74.7(5) . .
Er14 Er7 Er16 Er3 57.9(7) . .
Er3 Er7 Er16 Er4 -15(2) . .
Er5 Er7 Er16 Er4 115(2) . .
Er13 Er7 Er16 Er4 49(3) . .
Er9 Er7 Er16 Er4 8(2) . .
Er12 Er7 Er16 Er4 76(2) . .
Er17 Er7 Er16 Er4 -6(2) . .
Er5 Er7 Er16 Er4 106(2) 6_565 .
Er1 Er7 Er16 Er4 -38.5(14) . .
Er13 Er7 Er16 Er4 76(2) 6_565 .
C92 Er7 Er16 Er4 60(2) . .
Er14 Er7 Er16 Er4 43(2) . .
Er3 Er7 Er16 Er2 -59(2) . .
Er5 Er7 Er16 Er2 70(2) . .
Er13 Er7 Er16 Er2 5(3) . .
Er9 Er7 Er16 Er2 -37(2) . .
Er12 Er7 Er16 Er2 32(3) . .
Er17 Er7 Er16 Er2 -50(2) . .
Er5 Er7 Er16 Er2 62(2) 6_565 .
Er1 Er7 Er16 Er2 -83(2) . .
Er13 Er7 Er16 Er2 32(2) 6_565 .
C92 Er7 Er16 Er2 15.2(19) . .
Er14 Er7 Er16 Er2 -2(3) . .
Er3 Er7 Er16 Er10 -2.8(4) . .
Er5 Er7 Er16 Er10 126.9(7) . .
Er13 Er7 Er16 Er10 61.4(9) . .
Er9 Er7 Er16 Er10 19.9(7) . .
Er12 Er7 Er16 Er10 88.8(9) . .
Er17 Er7 Er16 Er10 6.1(5) . .
Er5 Er7 Er16 Er10 118.4(5) 6_565 .
Er1 Er7 Er16 Er10 -26.2(9) . .
Er13 Er7 Er16 Er10 88.4(6) 6_565 .
C92 Er7 Er16 Er10 71.8(5) . .
Er14 Er7 Er16 Er10 55.0(8) . .
Er3 Er7 Er16 Er17 -9.0(4) . .
Er5 Er7 Er16 Er17 120.8(9) . .
Er13 Er7 Er16 Er17 55.2(8) . .
Er9 Er7 Er16 Er17 13.7(5) . .
Er12 Er7 Er16 Er17 82.6(9) . .
Er5 Er7 Er16 Er17 112.2(5) 6_565 .
Er1 Er7 Er16 Er17 -32.3(12) . .
Er13 Er7 Er16 Er17 82.2(6) 6_565 .
C92 Er7 Er16 Er17 65.7(4) . .
Er14 Er7 Er16 Er17 48.9(7) . .
Er3 Er7 Er16 Er5 -129.8(9) . .
Er13 Er7 Er16 Er5 -65.5(8) . .
Er9 Er7 Er16 Er5 -107.0(9) . .
Er12 Er7 Er16 Er5 -38.1(6) . .
Er17 Er7 Er16 Er5 -120.8(9) . .
Er5 Er7 Er16 Er5 -8.5(4) 6_565 .
Er1 Er7 Er16 Er5 -153.1(9) . .
Er13 Er7 Er16 Er5 -38.5(6) 6_565 .
C92 Er7 Er16 Er5 -55.1(9) . .
Er14 Er7 Er16 Er5 -71.9(8) . .
Er3 Er7 Er16 C92 -74.7(5) . .
Er5 Er7 Er16 C92 55.1(9) . .
Er13 Er7 Er16 C92 -10.4(9) . .
Er9 Er7 Er16 C92 -51.9(5) . .
Er12 Er7 Er16 C92 17.0(10) . .
Er17 Er7 Er16 C92 -65.7(4) . .
Er5 Er7 Er16 C92 46.6(6) 6_565 .
Er1 Er7 Er16 C92 -98.0(13) . .
Er13 Er7 Er16 C92 16.6(6) 6_565 .
Er14 Er7 Er16 C92 -16.8(7) . .
Er3 Er7 Er16 Er18 -103.0(14) . .
Er5 Er7 Er16 Er18 26.8(19) . .
Er13 Er7 Er16 Er18 -38.8(18) . .
Er9 Er7 Er16 Er18 -80.3(14) . .
Er12 Er7 Er16 Er18 -11(2) . .
Er17 Er7 Er16 Er18 -94.0(14) . .
Er5 Er7 Er16 Er18 18.2(16) 6_565 .
Er1 Er7 Er16 Er18 -126(2) . .
Er13 Er7 Er16 Er18 -11.8(17) 6_565 .
C92 Er7 Er16 Er18 -28.3(12) . .
Er14 Er7 Er16 Er18 -45.1(16) . .
Er3 Er7 Er16 Er13 -64.2(8) . .
Er5 Er7 Er16 Er13 65.5(8) . .
Er9 Er7 Er16 Er13 -41.5(6) . .
Er12 Er7 Er16 Er13 27.4(6) . .
Er17 Er7 Er16 Er13 -55.2(8) . .
Er5 Er7 Er16 Er13 57.0(6) 6_565 .
Er1 Er7 Er16 Er13 -87.6(14) . .
Er13 Er7 Er16 Er13 27.0(5) 6_565 .
C92 Er7 Er16 Er13 10.4(9) . .
Er14 Er7 Er16 Er13 -6.4(5) . .
Er3 Er7 Er16 C91 -74.8(6) . .
Er5 Er7 Er16 C91 55.0(11) . .
Er13 Er7 Er16 C91 -10.5(11) . .
Er9 Er7 Er16 C91 -52.0(7) . .
Er12 Er7 Er16 C91 16.9(11) . .
Er17 Er7 Er16 C91 -65.8(6) . .
Er5 Er7 Er16 C91 46.5(8) 6_565 .
Er1 Er7 Er16 C91 -98.1(14) . .
Er13 Er7 Er16 C91 16.5(8) 6_565 .
C92 Er7 Er16 C91 -0.1(4) . .
Er14 Er7 Er16 C91 -16.9(9) . .
Er4 Er2 Er16 Er1 8.2(5) . .
Er6 Er2 Er16 Er1 -114.9(8) . .
Er18 Er2 Er16 Er1 -168.0(12) . .
Er8 Er2 Er16 Er1 -41.5(8) . .
C91 Er2 Er16 Er1 -110.5(9) . .
Er11 Er2 Er16 Er1 -61.5(9) . .
Er18 Er2 Er16 Er1 -157.0(9) 6_565 .
Er10 Er2 Er16 Er1 -34.0(6) . .
C92 Er2 Er16 Er1 -107.1(10) . .
Er6 Er2 Er16 Er1 -137.0(8) 6_565 .
Er4 Er2 Er16 Er3 66.4(11) . .
Er6 Er2 Er16 Er3 -56.7(14) . .
Er18 Er2 Er16 Er3 -109.9(14) . .
Er1 Er2 Er16 Er3 58.2(11) . .
Er8 Er2 Er16 Er3 16.6(10) . .
C91 Er2 Er16 Er3 -52.3(10) . .
Er11 Er2 Er16 Er3 -3.3(12) . .
Er18 Er2 Er16 Er3 -98.9(12) 6_565 .
Er10 Er2 Er16 Er3 24.1(8) . .
C92 Er2 Er16 Er3 -48.9(9) . .
Er6 Er2 Er16 Er3 -78.8(11) 6_565 .
Er6 Er2 Er16 Er4 -123.1(7) . .
Er18 Er2 Er16 Er4 -176.3(11) . .
Er1 Er2 Er16 Er4 -8.2(6) . .
Er8 Er2 Er16 Er4 -49.8(6) . .
C91 Er2 Er16 Er4 -118.8(8) . .
Er11 Er2 Er16 Er4 -69.7(7) . .
Er18 Er2 Er16 Er4 -165.3(8) 6_565 .
Er10 Er2 Er16 Er4 -42.3(6) . .
C92 Er2 Er16 Er4 -115.3(9) . .
Er6 Er2 Er16 Er4 -145.2(6) 6_565 .
Er4 Er2 Er16 Er7 101(2) . .
Er6 Er2 Er16 Er7 -22(2) . .
Er18 Er2 Er16 Er7 -76(2) . .
Er1 Er2 Er16 Er7 93(2) . .
Er8 Er2 Er16 Er7 51(2) . .
C91 Er2 Er16 Er7 -18(2) . .
Er11 Er2 Er16 Er7 31(2) . .
Er18 Er2 Er16 Er7 -65(2) 6_565 .
Er10 Er2 Er16 Er7 58(2) . .
C92 Er2 Er16 Er7 -14.6(18) . .
Er6 Er2 Er16 Er7 -44(2) 6_565 .
Er4 Er2 Er16 Er10 42.3(6) . .
Er6 Er2 Er16 Er10 -80.8(6) . .
Er18 Er2 Er16 Er10 -134.0(10) . .
Er1 Er2 Er16 Er10 34.0(6) . .
Er8 Er2 Er16 Er10 -7.5(3) . .
C91 Er2 Er16 Er10 -76.5(4) . .
Er11 Er2 Er16 Er10 -27.5(4) . .
Er18 Er2 Er16 Er10 -123.0(6) 6_565 .
C92 Er2 Er16 Er10 -73.0(5) . .
Er6 Er2 Er16 Er10 -102.9(3) 6_565 .
Er4 Er2 Er16 Er17 58.1(7) . .
Er6 Er2 Er16 Er17 -65.0(8) . .
Er18 Er2 Er16 Er17 -118.2(10) . .
Er1 Er2 Er16 Er17 49.9(8) . .
Er8 Er2 Er16 Er17 8.4(5) . .
C91 Er2 Er16 Er17 -60.6(6) . .
Er11 Er2 Er16 Er17 -11.6(6) . .
Er18 Er2 Er16 Er17 -107.1(7) 6_565 .
Er10 Er2 Er16 Er17 15.9(4) . .
C92 Er2 Er16 Er17 -57.2(5) . .
Er6 Er2 Er16 Er17 -87.1(6) 6_565 .
Er4 Er2 Er16 Er5 130.5(17) . .
Er6 Er2 Er16 Er5 7.4(17) . .
Er18 Er2 Er16 Er5 -45.8(16) . .
Er1 Er2 Er16 Er5 122.2(19) . .
Er8 Er2 Er16 Er5 80.7(13) . .
C91 Er2 Er16 Er5 11.7(12) . .
Er11 Er2 Er16 Er5 60.8(13) . .
Er18 Er2 Er16 Er5 -34.8(14) 6_565 .
Er10 Er2 Er16 Er5 88.2(13) . .
C92 Er2 Er16 Er5 15.2(10) . .
Er6 Er2 Er16 Er5 -14.7(14) 6_565 .
Er4 Er2 Er16 C92 115.3(9) . .
Er6 Er2 Er16 C92 -7.8(8) . .
Er18 Er2 Er16 C92 -61.0(10) . .
Er1 Er2 Er16 C92 107.1(10) . .
Er8 Er2 Er16 C92 65.5(4) . .
C91 Er2 Er16 C92 -3.4(4) . .
Er11 Er2 Er16 C92 45.6(4) . .
Er18 Er2 Er16 C92 -49.9(6) 6_565 .
Er10 Er2 Er16 C92 73.0(5) . .
Er6 Er2 Er16 C92 -29.9(5) 6_565 .
Er4 Er2 Er16 Er18 176.3(11) . .
Er6 Er2 Er16 Er18 53.2(10) . .
Er1 Er2 Er16 Er18 168.0(12) . .
Er8 Er2 Er16 Er18 126.5(9) . .
C91 Er2 Er16 Er18 57.5(10) . .
Er11 Er2 Er16 Er18 106.6(9) . .
Er18 Er2 Er16 Er18 11.0(6) 6_565 .
Er10 Er2 Er16 Er18 134.0(10) . .
C92 Er2 Er16 Er18 61.0(10) . .
Er6 Er2 Er16 Er18 31.1(9) 6_565 .
Er4 Er2 Er16 Er13 103.2(12) . .
Er6 Er2 Er16 Er13 -19.9(12) . .
Er18 Er2 Er16 Er13 -73.1(13) . .
Er1 Er2 Er16 Er13 95.0(13) . .
Er8 Er2 Er16 Er13 53.4(8) . .
C91 Er2 Er16 Er13 -15.5(7) . .
Er11 Er2 Er16 Er13 33.5(9) . .
Er18 Er2 Er16 Er13 -62.1(10) 6_565 .
Er10 Er2 Er16 Er13 60.9(8) . .
C92 Er2 Er16 Er13 -12.1(5) . .
Er6 Er2 Er16 Er13 -42.0(9) 6_565 .
Er4 Er2 Er16 C91 118.8(8) . .
Er6 Er2 Er16 C91 -4.4(7) . .
Er18 Er2 Er16 C91 -57.5(10) . .
Er1 Er2 Er16 C91 110.5(9) . .
Er8 Er2 Er16 C91 69.0(3) . .
Er11 Er2 Er16 C91 49.0(4) . .
Er18 Er2 Er16 C91 -46.5(6) 6_565 .
Er10 Er2 Er16 C91 76.5(4) . .
C92 Er2 Er16 C91 3.4(4) . .
Er6 Er2 Er16 C91 -26.4(4) 6_565 .
Er13 Er9 Er17 Er3 -28.4(12) . .
Er14 Er9 Er17 Er3 -108(2) . .
Er7 Er9 Er17 Er3 -3.1(4) . .
Er12 Er9 Er17 Er3 -33.8(13) . .
Er5 Er9 Er17 Er3 -14.1(7) . .
Er13 Er9 Er17 Er3 -60.0(11) 6_565 .
Er10 Er9 Er17 Er3 -81(8) . .
C92 Er9 Er17 Er3 -76.4(4) . .
Er5 Er9 Er17 Er3 -36.6(8) 6_565 .
Er16 Er9 Er17 Er3 -19.9(6) . .
Er13 Er9 Er17 Er1 -16.2(19) . .
Er3 Er9 Er17 Er1 12.2(7) . .
Er14 Er9 Er17 Er1 -95(2) . .
Er7 Er9 Er17 Er1 9.1(10) . .
Er12 Er9 Er17 Er1 -22(2) . .
Er5 Er9 Er17 Er1 -1.9(14) . .
Er13 Er9 Er17 Er1 -47.8(17) 6_565 .
Er10 Er9 Er17 Er1 -69(8) . .
C92 Er9 Er17 Er1 -64.2(10) . .
Er5 Er9 Er17 Er1 -24.4(15) 6_565 .
Er16 Er9 Er17 Er1 -7.7(7) . .
Er13 Er9 Er17 Er7 -25.3(10) . .
Er3 Er9 Er17 Er7 3.1(4) . .
Er14 Er9 Er17 Er7 -104(2) . .
Er12 Er9 Er17 Er7 -30.8(11) . .
Er5 Er9 Er17 Er7 -11.0(4) . .
Er13 Er9 Er17 Er7 -57.0(9) 6_565 .
Er10 Er9 Er17 Er7 -78(8) . .
C92 Er9 Er17 Er7 -73.4(4) . .
Er5 Er9 Er17 Er7 -33.5(6) 6_565 .
Er16 Er9 Er17 Er7 -16.8(7) . .
Er13 Er9 Er17 Er8 76(2) . .
Er3 Er9 Er17 Er8 105(2) . .
Er14 Er9 Er17 Er8 -3(4) . .
Er7 Er9 Er17 Er8 101.7(19) . .
Er12 Er9 Er17 Er8 71(2) . .
Er5 Er9 Er17 Er8 91(2) . .
Er13 Er9 Er17 Er8 45(3) 6_565 .
Er10 Er9 Er17 Er8 24(7) . .
C92 Er9 Er17 Er8 28.3(18) . .
Er5 Er9 Er17 Er8 68(2) 6_565 .
Er16 Er9 Er17 Er8 85(2) . .
Er3 Er9 Er17 Er13 28.4(12) . .
Er14 Er9 Er17 Er13 -79(2) . .
Er7 Er9 Er17 Er13 25.3(10) . .
Er12 Er9 Er17 Er13 -5.4(6) . .
Er5 Er9 Er17 Er13 14.3(7) . .
Er13 Er9 Er17 Er13 -31.6(7) 6_565 .
Er10 Er9 Er17 Er13 -53(9) . .
C92 Er9 Er17 Er13 -48.0(11) . .
Er5 Er9 Er17 Er13 -8.2(6) 6_565 .
Er16 Er9 Er17 Er13 8.5(15) . .
Er13 Er9 Er17 Er16 -8.5(15) . .
Er3 Er9 Er17 Er16 19.9(6) . .
Er14 Er9 Er17 Er16 -88(2) . .
Er7 Er9 Er17 Er16 16.8(7) . .
Er12 Er9 Er17 Er16 -13.9(16) . .
Er5 Er9 Er17 Er16 5.8(10) . .
Er13 Er9 Er17 Er16 -40.1(14) 6_565 .
Er10 Er9 Er17 Er16 -61(8) . .
C92 Er9 Er17 Er16 -56.5(7) . .
Er5 Er9 Er17 Er16 -16.7(11) 6_565 .
Er13 Er9 Er17 C92 48.0(11) . .
Er3 Er9 Er17 C92 76.4(4) . .
Er14 Er9 Er17 C92 -31(2) . .
Er7 Er9 Er17 C92 73.4(4) . .
Er12 Er9 Er17 C92 42.6(11) . .
Er5 Er9 Er17 C92 62.3(5) . .
Er13 Er9 Er17 C92 16.4(10) 6_565 .
Er10 Er9 Er17 C92 -5(8) . .
Er5 Er9 Er17 C92 39.8(7) 6_565 .
Er16 Er9 Er17 C92 56.5(7) . .
Er13 Er9 Er17 Er14 79(2) . .
Er3 Er9 Er17 Er14 108(2) . .
Er7 Er9 Er17 Er14 104(2) . .
Er12 Er9 Er17 Er14 74(2) . .
Er5 Er9 Er17 Er14 93(2) . .
Er13 Er9 Er17 Er14 47.5(17) 6_565 .
Er10 Er9 Er17 Er14 27(10) . .
C92 Er9 Er17 Er14 31(2) . .
Er5 Er9 Er17 Er14 71.0(19) 6_565 .
Er16 Er9 Er17 Er14 88(2) . .
Er13 Er9 Er17 Er5 -14.3(7) . .
Er3 Er9 Er17 Er5 14.1(7) . .
Er14 Er9 Er17 Er5 -93(2) . .
Er7 Er9 Er17 Er5 11.0(4) . .
Er12 Er9 Er17 Er5 -19.7(7) . .
Er13 Er9 Er17 Er5 -45.9(7) 6_565 .
Er10 Er9 Er17 Er5 -67(9) . .
C92 Er9 Er17 Er5 -62.3(5) . .
Er5 Er9 Er17 Er5 -22.5(3) 6_565 .
Er16 Er9 Er17 Er5 -5.8(10) . .
Er13 Er9 Er17 Er12 5.4(6) . .
Er3 Er9 Er17 Er12 33.8(13) . .
Er14 Er9 Er17 Er12 -74(2) . .
Er7 Er9 Er17 Er12 30.8(11) . .
Er5 Er9 Er17 Er12 19.7(7) . .
Er13 Er9 Er17 Er12 -26.2(6) 6_565 .
Er10 Er9 Er17 Er12 -47(9) . .
C92 Er9 Er17 Er12 -42.6(12) . .
Er5 Er9 Er17 Er12 -2.8(6) 6_565 .
Er16 Er9 Er17 Er12 13.9(16) . .
Er8 Er10 Er17 Er3 109.8(11) . .
Er1 Er10 Er17 Er3 1.2(9) . .
Er4 Er10 Er17 Er3 28.0(12) . .
Er9 Er10 Er17 Er3 77(8) . .
Er16 Er10 Er17 Er3 14.1(8) . .
Er11 Er10 Er17 Er3 108.0(8) . .
Er7 Er10 Er17 Er3 4.3(2) . .
C92 Er10 Er17 Er3 73.0(8) . .
Er2 Er10 Er17 Er3 42.8(11) . .
C91 Er10 Er17 Er3 76.1(8) . .
Er8 Er10 Er17 Er1 108.6(10) . .
Er3 Er10 Er17 Er1 -1.2(9) . .
Er4 Er10 Er17 Er1 26.8(4) . .
Er9 Er10 Er17 Er1 76(8) . .
Er16 Er10 Er17 Er1 12.8(5) . .
Er11 Er10 Er17 Er1 106.7(6) . .
Er7 Er10 Er17 Er1 3.1(8) . .
C92 Er10 Er17 Er1 71.8(5) . .
Er2 Er10 Er17 Er1 41.6(4) . .
C91 Er10 Er17 Er1 74.9(3) . .
Er8 Er10 Er17 Er7 105.5(11) . .
Er1 Er10 Er17 Er7 -3.1(8) . .
Er3 Er10 Er17 Er7 -4.3(2) . .
Er4 Er10 Er17 Er7 23.7(11) . .
Er9 Er10 Er17 Er7 73(8) . .
Er16 Er10 Er17 Er7 9.8(8) . .
Er11 Er10 Er17 Er7 103.7(8) . .
C92 Er10 Er17 Er7 68.7(7) . .
Er2 Er10 Er17 Er7 38.5(10) . .
C91 Er10 Er17 Er7 71.8(7) . .
Er1 Er10 Er17 Er8 -108.6(10) . .
Er3 Er10 Er17 Er8 -109.8(11) . .
Er4 Er10 Er17 Er8 -81.8(10) . .
Er9 Er10 Er17 Er8 -32(9) . .
Er16 Er10 Er17 Er8 -95.8(11) . .
Er11 Er10 Er17 Er8 -1.9(6) . .
Er7 Er10 Er17 Er8 -105.5(11) . .
C92 Er10 Er17 Er8 -36.8(12) . .
Er2 Er10 Er17 Er8 -67.0(9) . .
C91 Er10 Er17 Er8 -33.7(10) . .
Er8 Er10 Er17 Er13 73(2) . .
Er1 Er10 Er17 Er13 -36.0(17) . .
Er3 Er10 Er17 Er13 -37.3(12) . .
Er4 Er10 Er17 Er13 -9(2) . .
Er9 Er10 Er17 Er13 40(7) . .
Er16 Er10 Er17 Er13 -23.2(16) . .
Er11 Er10 Er17 Er13 70.7(19) . .
Er7 Er10 Er17 Er13 -33.0(12) . .
C92 Er10 Er17 Er13 35.7(14) . .
Er2 Er10 Er17 Er13 6(2) . .
C91 Er10 Er17 Er13 38.9(16) . .
Er8 Er10 Er17 Er16 95.8(11) . .
Er1 Er10 Er17 Er16 -12.8(5) . .
Er3 Er10 Er17 Er16 -14.1(8) . .
Er4 Er10 Er17 Er16 14.0(7) . .
Er9 Er10 Er17 Er16 63(8) . .
Er11 Er10 Er17 Er16 93.9(7) . .
Er7 Er10 Er17 Er16 -9.8(8) . .
C92 Er10 Er17 Er16 59.0(6) . .
Er2 Er10 Er17 Er16 28.8(7) . .
C91 Er10 Er17 Er16 62.1(5) . .
Er8 Er10 Er17 C92 36.8(12) . .
Er1 Er10 Er17 C92 -71.8(5) . .
Er3 Er10 Er17 C92 -73.0(8) . .
Er4 Er10 Er17 C92 -45.0(8) . .
Er9 Er10 Er17 C92 4(8) . .
Er16 Er10 Er17 C92 -59.0(6) . .
Er11 Er10 Er17 C92 35.0(9) . .
Er7 Er10 Er17 C92 -68.7(7) . .
Er2 Er10 Er17 C92 -30.2(8) . .
C91 Er10 Er17 C92 3.1(5) . .
Er8 Er10 Er17 Er14 15(3) . .
Er1 Er10 Er17 Er14 -94(2) . .
Er3 Er10 Er17 Er14 -95(2) . .
Er4 Er10 Er17 Er14 -67(2) . .
Er9 Er10 Er17 Er14 -18(7) . .
Er16 Er10 Er17 Er14 -81(2) . .
Er11 Er10 Er17 Er14 13(3) . .
Er7 Er10 Er17 Er14 -91(2) . .
C92 Er10 Er17 Er14 -22.3(19) . .
Er2 Er10 Er17 Er14 -52(2) . .
C91 Er10 Er17 Er14 -19(2) . .
Er8 Er10 Er17 Er5 91.2(13) . .
Er1 Er10 Er17 Er5 -17.3(10) . .
Er3 Er10 Er17 Er5 -18.6(3) . .
Er4 Er10 Er17 Er5 9.4(13) . .
Er9 Er10 Er17 Er5 59(8) . .
Er16 Er10 Er17 Er5 -4.5(9) . .
Er11 Er10 Er17 Er5 89.4(10) . .
Er7 Er10 Er17 Er5 -14.3(3) . .
C92 Er10 Er17 Er5 54.4(8) . .
Er2 Er10 Er17 Er5 24.2(13) . .
C91 Er10 Er17 Er5 57.5(9) . .
Er8 Er10 Er17 Er12 68(2) . .
Er1 Er10 Er17 Er12 -40.2(15) . .
Er3 Er10 Er17 Er12 -41.4(11) . .
Er4 Er10 Er17 Er12 -13.4(18) . .
Er9 Er10 Er17 Er12 36(7) . .
Er16 Er10 Er17 Er12 -27.3(14) . .
Er11 Er10 Er17 Er12 66.6(17) . .
Er7 Er10 Er17 Er12 -37.1(10) . .
C92 Er10 Er17 Er12 31.6(12) . .
Er2 Er10 Er17 Er12 1.4(18) . .
C91 Er10 Er17 Er12 34.7(14) . .
Er7 Er3 Er17 Er9 21(3) . .
Er13 Er3 Er17 Er9 17.0(8) . .
Er16 Er3 Er17 Er9 147.8(8) . .
Er5 Er3 Er17 Er9 23.0(12) . .
Er1 Er3 Er17 Er9 168.6(7) . .
Er10 Er3 Er17 Er9 169.7(14) . .
Er12 Er3 Er17 Er9 19.7(8) . .
C92 Er3 Er17 Er9 78.5(6) . .
Er14 Er3 Er17 Er9 18.4(7) . .
Er13 Er3 Er17 Er9 32.2(8) 6_565 .
Er7 Er3 Er17 Er10 -148(2) . .
Er9 Er3 Er17 Er10 -169.7(14) . .
Er13 Er3 Er17 Er10 -152.7(9) . .
Er16 Er3 Er17 Er10 -21.9(12) . .
Er5 Er3 Er17 Er10 -146.7(6) . .
Er1 Er3 Er17 Er10 -1.1(8) . .
Er12 Er3 Er17 Er10 -150.0(8) . .
C92 Er3 Er17 Er10 -91.2(10) . .
Er14 Er3 Er17 Er10 -151.3(11) . .
Er13 Er3 Er17 Er10 -137.5(8) 6_565 .
Er7 Er3 Er17 Er1 -147(2) . .
Er9 Er3 Er17 Er1 -168.6(7) . .
Er13 Er3 Er17 Er1 -151.6(3) . .
Er16 Er3 Er17 Er1 -20.8(7) . .
Er5 Er3 Er17 Er1 -145.6(7) . .
Er10 Er3 Er17 Er1 1.1(8) . .
Er12 Er3 Er17 Er1 -148.8(3) . .
C92 Er3 Er17 Er1 -90.1(3) . .
Er14 Er3 Er17 Er1 -150.2(5) . .
Er13 Er3 Er17 Er1 -136.4(2) 6_565 .
Er9 Er3 Er17 Er7 -21(3) . .
Er13 Er3 Er17 Er7 -4(2) . .
Er16 Er3 Er17 Er7 126(3) . .
Er5 Er3 Er17 Er7 2(2) . .
Er1 Er3 Er17 Er7 147(2) . .
Er10 Er3 Er17 Er7 148(2) . .
Er12 Er3 Er17 Er7 -2(2) . .
C92 Er3 Er17 Er7 57(3) . .
Er14 Er3 Er17 Er7 -3(3) . .
Er13 Er3 Er17 Er7 11(2) 6_565 .
Er7 Er3 Er17 Er8 -123(2) . .
Er9 Er3 Er17 Er8 -144.8(11) . .
Er13 Er3 Er17 Er8 -127.8(7) . .
Er16 Er3 Er17 Er8 3.0(10) . .
Er5 Er3 Er17 Er8 -121.8(8) . .
Er1 Er3 Er17 Er8 23.8(6) . .
Er10 Er3 Er17 Er8 24.9(6) . .
Er12 Er3 Er17 Er8 -125.0(6) . .
C92 Er3 Er17 Er8 -66.3(6) . .
Er14 Er3 Er17 Er8 -126.4(8) . .
Er13 Er3 Er17 Er8 -112.6(6) 6_565 .
Er7 Er3 Er17 Er13 4(2) . .
Er9 Er3 Er17 Er13 -17.0(8) . .
Er16 Er3 Er17 Er13 130.8(8) . .
Er5 Er3 Er17 Er13 6.0(7) . .
Er1 Er3 Er17 Er13 151.6(4) . .
Er10 Er3 Er17 Er13 152.7(9) . .
Er12 Er3 Er17 Er13 2.7(5) . .
C92 Er3 Er17 Er13 61.5(5) . .
Er14 Er3 Er17 Er13 1.3(6) . .
Er13 Er3 Er17 Er13 15.2(2) 6_565 .
Er7 Er3 Er17 Er16 -126(3) . .
Er9 Er3 Er17 Er16 -147.8(8) . .
Er13 Er3 Er17 Er16 -130.8(8) . .
Er5 Er3 Er17 Er16 -124.8(10) . .
Er1 Er3 Er17 Er16 20.8(7) . .
Er10 Er3 Er17 Er16 21.9(12) . .
Er12 Er3 Er17 Er16 -128.1(8) . .
C92 Er3 Er17 Er16 -69.3(7) . .
Er14 Er3 Er17 Er16 -129.4(8) . .
Er13 Er3 Er17 Er16 -115.6(7) 6_565 .
Er7 Er3 Er17 C92 -57(3) . .
Er9 Er3 Er17 C92 -78.5(6) . .
Er13 Er3 Er17 C92 -61.5(5) . .
Er16 Er3 Er17 C92 69.3(7) . .
Er5 Er3 Er17 C92 -55.5(9) . .
Er1 Er3 Er17 C92 90.1(3) . .
Er10 Er3 Er17 C92 91.2(10) . .
Er12 Er3 Er17 C92 -58.8(5) . .
Er14 Er3 Er17 C92 -60.1(5) . .
Er13 Er3 Er17 C92 -46.3(4) 6_565 .
Er7 Er3 Er17 Er14 3(3) . .
Er9 Er3 Er17 Er14 -18.4(7) . .
Er13 Er3 Er17 Er14 -1.3(6) . .
Er16 Er3 Er17 Er14 129.4(8) . .
Er5 Er3 Er17 Er14 4.6(9) . .
Er1 Er3 Er17 Er14 150.2(5) . .
Er10 Er3 Er17 Er14 151.3(11) . .
Er12 Er3 Er17 Er14 1.4(6) . .
C92 Er3 Er17 Er14 60.1(5) . .
Er13 Er3 Er17 Er14 13.8(6) 6_565 .
Er7 Er3 Er17 Er5 -2(2) . .
Er9 Er3 Er17 Er5 -23.0(12) . .
Er13 Er3 Er17 Er5 -6.0(7) . .
Er16 Er3 Er17 Er5 124.8(10) . .
Er1 Er3 Er17 Er5 145.6(7) . .
Er10 Er3 Er17 Er5 146.7(6) . .
Er12 Er3 Er17 Er5 -3.2(6) . .
C92 Er3 Er17 Er5 55.5(9) . .
Er14 Er3 Er17 Er5 -4.6(9) . .
Er13 Er3 Er17 Er5 9.2(6) 6_565 .
Er7 Er3 Er17 Er12 2(2) . .
Er9 Er3 Er17 Er12 -19.7(8) . .
Er13 Er3 Er17 Er12 -2.7(5) . .
Er16 Er3 Er17 Er12 128.1(8) . .
Er5 Er3 Er17 Er12 3.2(6) . .
Er1 Er3 Er17 Er12 148.8(3) . .
Er10 Er3 Er17 Er12 150.0(8) . .
C92 Er3 Er17 Er12 58.8(5) . .
Er14 Er3 Er17 Er12 -1.4(6) . .
Er13 Er3 Er17 Er12 12.4(4) 6_565 .
Er16 Er1 Er17 Er9 17.7(17) . .
Er4 Er1 Er17 Er9 114.6(12) . .
Er10 Er1 Er17 Er9 168.1(17) . .
Er3 Er1 Er17 Er9 -13.3(8) . .
Er8 Er1 Er17 Er9 142.1(13) . .
Er2 Er1 Er17 Er9 102.7(12) . .
Er7 Er1 Er17 Er9 -8.9(10) . .
C92 Er1 Er17 Er9 60.8(11) . .
Er6 Er1 Er17 Er9 101.6(12) . .
C91 Er1 Er17 Er9 78.6(12) . .
Er16 Er1 Er17 Er10 -150.4(13) . .
Er4 Er1 Er17 Er10 -53.5(7) . .
Er3 Er1 Er17 Er10 178.6(10) . .
Er8 Er1 Er17 Er10 -25.9(5) . .
Er2 Er1 Er17 Er10 -65.4(7) . .
Er7 Er1 Er17 Er10 -177.0(8) . .
Er9 Er1 Er17 Er10 -168.1(17) . .
C92 Er1 Er17 Er10 -107.2(8) . .
Er6 Er1 Er17 Er10 -66.4(6) . .
C91 Er1 Er17 Er10 -89.5(7) . .
Er16 Er1 Er17 Er3 31.0(12) . .
Er4 Er1 Er17 Er3 127.9(5) . .
Er10 Er1 Er17 Er3 -178.6(10) . .
Er8 Er1 Er17 Er3 155.4(6) . .
Er2 Er1 Er17 Er3 116.0(4) . .
Er7 Er1 Er17 Er3 4.4(3) . .
Er9 Er1 Er17 Er3 13.3(8) . .
C92 Er1 Er17 Er3 74.1(5) . .
Er6 Er1 Er17 Er3 114.9(4) . .
C91 Er1 Er17 Er3 91.8(5) . .
Er16 Er1 Er17 Er7 26.6(12) . .
Er4 Er1 Er17 Er7 123.5(4) . .
Er10 Er1 Er17 Er7 177.0(8) . .
Er3 Er1 Er17 Er7 -4.4(3) . .
Er8 Er1 Er17 Er7 151.0(4) . .
Er2 Er1 Er17 Er7 111.6(3) . .
Er9 Er1 Er17 Er7 8.9(10) . .
C92 Er1 Er17 Er7 69.7(4) . .
Er6 Er1 Er17 Er7 110.5(3) . .
C91 Er1 Er17 Er7 87.4(4) . .
Er16 Er1 Er17 Er8 -124.4(12) . .
Er4 Er1 Er17 Er8 -27.6(5) . .
Er10 Er1 Er17 Er8 25.9(5) . .
Er3 Er1 Er17 Er8 -155.4(6) . .
Er2 Er1 Er17 Er8 -39.4(4) . .
Er7 Er1 Er17 Er8 -151.0(4) . .
Er9 Er1 Er17 Er8 -142.1(13) . .
C92 Er1 Er17 Er8 -81.3(4) . .
Er6 Er1 Er17 Er8 -40.5(3) . .
C91 Er1 Er17 Er8 -63.6(3) . .
Er16 Er1 Er17 Er13 10.4(13) . .
Er4 Er1 Er17 Er13 107.3(6) . .
Er10 Er1 Er17 Er13 160.8(10) . .
Er3 Er1 Er17 Er13 -20.6(3) . .
Er8 Er1 Er17 Er13 134.9(6) . .
Er2 Er1 Er17 Er13 95.4(6) . .
Er7 Er1 Er17 Er13 -16.2(4) . .
Er9 Er1 Er17 Er13 -7.3(8) . .
C92 Er1 Er17 Er13 53.6(4) . .
Er6 Er1 Er17 Er13 94.4(5) . .
C91 Er1 Er17 Er13 71.3(5) . .
Er4 Er1 Er17 Er16 96.9(12) . .
Er10 Er1 Er17 Er16 150.4(13) . .
Er3 Er1 Er17 Er16 -31.0(12) . .
Er8 Er1 Er17 Er16 124.4(12) . .
Er2 Er1 Er17 Er16 85.0(12) . .
Er7 Er1 Er17 Er16 -26.6(12) . .
Er9 Er1 Er17 Er16 -17.7(17) . .
C92 Er1 Er17 Er16 43.1(12) . .
Er6 Er1 Er17 Er16 83.9(12) . .
C91 Er1 Er17 Er16 60.9(12) . .
Er16 Er1 Er17 C92 -43.1(12) . .
Er4 Er1 Er17 C92 53.7(6) . .
Er10 Er1 Er17 C92 107.2(8) . .
Er3 Er1 Er17 C92 -74.1(5) . .
Er8 Er1 Er17 C92 81.3(4) . .
Er2 Er1 Er17 C92 41.9(5) . .
Er7 Er1 Er17 C92 -69.7(4) . .
Er9 Er1 Er17 C92 -60.8(11) . .
Er6 Er1 Er17 C92 40.8(5) . .
C91 Er1 Er17 C92 17.7(4) . .
Er16 Er1 Er17 Er14 -5.5(14) . .
Er4 Er1 Er17 Er14 91.4(9) . .
Er10 Er1 Er17 Er14 144.9(13) . .
Er3 Er1 Er17 Er14 -36.5(7) . .
Er8 Er1 Er17 Er14 119.0(9) . .
Er2 Er1 Er17 Er14 79.5(9) . .
Er7 Er1 Er17 Er14 -32.1(7) . .
Er9 Er1 Er17 Er14 -23.2(9) . .
C92 Er1 Er17 Er14 37.6(7) . .
Er6 Er1 Er17 Er14 78.4(9) . .
C91 Er1 Er17 Er14 55.4(8) . .
Er16 Er1 Er17 Er5 16.3(12) . .
Er4 Er1 Er17 Er5 113.2(4) . .
Er10 Er1 Er17 Er5 166.7(8) . .
Er3 Er1 Er17 Er5 -14.7(3) . .
Er8 Er1 Er17 Er5 140.8(4) . .
Er2 Er1 Er17 Er5 101.4(3) . .
Er7 Er1 Er17 Er5 -10.25(19) . .
Er9 Er1 Er17 Er5 -1.4(10) . .
C92 Er1 Er17 Er5 59.5(3) . .
Er6 Er1 Er17 Er5 100.3(3) . .
C91 Er1 Er17 Er5 77.2(3) . .
Er16 Er1 Er17 Er12 8.0(12) . .
Er4 Er1 Er17 Er12 104.8(5) . .
Er10 Er1 Er17 Er12 158.3(9) . .
Er3 Er1 Er17 Er12 -23.0(3) . .
Er8 Er1 Er17 Er12 132.4(5) . .
Er2 Er1 Er17 Er12 93.0(5) . .
Er7 Er1 Er17 Er12 -18.6(3) . .
Er9 Er1 Er17 Er12 -9.7(9) . .
C92 Er1 Er17 Er12 51.1(4) . .
Er6 Er1 Er17 Er12 91.9(4) . .
C91 Er1 Er17 Er12 68.8(4) . .
Er3 Er7 Er17 Er9 -157(3) . .
Er5 Er7 Er17 Er9 24.8(11) . .
Er13 Er7 Er17 Er9 17.6(7) . .
Er16 Er7 Er17 Er9 155.7(10) . .
Er12 Er7 Er17 Er9 20.8(8) . .
Er5 Er7 Er17 Er9 41.1(9) 6_565 .
Er1 Er7 Er17 Er9 171.9(9) . .
Er13 Er7 Er17 Er9 34.6(7) 6_565 .
C92 Er7 Er17 Er9 82.1(7) . .
Er14 Er7 Er17 Er9 19.5(7) . .
Er3 Er7 Er17 Er10 33(2) . .
Er5 Er7 Er17 Er10 -144.5(9) . .
Er13 Er7 Er17 Er10 -151.7(10) . .
Er16 Er7 Er17 Er10 -13.7(10) . .
Er9 Er7 Er17 Er10 -169.3(15) . .
Er12 Er7 Er17 Er10 -148.5(9) . .
Er5 Er7 Er17 Er10 -128.2(8) 6_565 .
Er1 Er7 Er17 Er10 2.6(7) . .
Er13 Er7 Er17 Er10 -134.8(9) 6_565 .
C92 Er7 Er17 Er10 -87.2(10) . .
Er14 Er7 Er17 Er10 -149.8(11) . .
Er5 Er7 Er17 Er3 -178(3) . .
Er13 Er7 Er17 Er3 175(3) . .
Er16 Er7 Er17 Er3 -47(3) . .
Er9 Er7 Er17 Er3 157(3) . .
Er12 Er7 Er17 Er3 178(3) . .
Er5 Er7 Er17 Er3 -162(3) 6_565 .
Er1 Er7 Er17 Er3 -31(2) . .
Er13 Er7 Er17 Er3 -168(3) 6_565 .
C92 Er7 Er17 Er3 -121(3) . .
Er14 Er7 Er17 Er3 177(3) . .
Er3 Er7 Er17 Er1 31(2) . .
Er5 Er7 Er17 Er1 -147.1(7) . .
Er13 Er7 Er17 Er1 -154.3(6) . .
Er16 Er7 Er17 Er1 -16.3(6) . .
Er9 Er7 Er17 Er1 -171.9(9) . .
Er12 Er7 Er17 Er1 -151.1(4) . .
Er5 Er7 Er17 Er1 -130.8(4) 6_565 .
Er13 Er7 Er17 Er1 -137.4(4) 6_565 .
C92 Er7 Er17 Er1 -89.8(4) . .
Er14 Er7 Er17 Er1 -152.4(6) . .
Er3 Er7 Er17 Er8 60(3) . .
Er5 Er7 Er17 Er8 -117.9(8) . .
Er13 Er7 Er17 Er8 -125.2(8) . .
Er16 Er7 Er17 Er8 12.9(8) . .
Er9 Er7 Er17 Er8 -142.8(11) . .
Er12 Er7 Er17 Er8 -122.0(7) . .
Er5 Er7 Er17 Er8 -101.7(7) 6_565 .
Er1 Er7 Er17 Er8 29.2(5) . .
Er13 Er7 Er17 Er8 -108.2(6) 6_565 .
C92 Er7 Er17 Er8 -60.7(6) . .
Er14 Er7 Er17 Er8 -123.3(8) . .
Er3 Er7 Er17 Er13 -175(3) . .
Er5 Er7 Er17 Er13 7.2(7) . .
Er16 Er7 Er17 Er13 138.0(8) . .
Er9 Er7 Er17 Er13 -17.6(7) . .
Er12 Er7 Er17 Er13 3.2(5) . .
Er5 Er7 Er17 Er13 23.5(5) 6_565 .
Er1 Er7 Er17 Er13 154.3(6) . .
Er13 Er7 Er17 Er13 16.9(3) 6_565 .
C92 Er7 Er17 Er13 64.5(5) . .
Er14 Er7 Er17 Er13 1.9(6) . .
Er3 Er7 Er17 Er16 47(3) . .
Er5 Er7 Er17 Er16 -130.8(9) . .
Er13 Er7 Er17 Er16 -138.0(8) . .
Er9 Er7 Er17 Er16 -155.7(10) . .
Er12 Er7 Er17 Er16 -134.9(7) . .
Er5 Er7 Er17 Er16 -114.6(7) 6_565 .
Er1 Er7 Er17 Er16 16.3(6) . .
Er13 Er7 Er17 Er16 -121.1(7) 6_565 .
C92 Er7 Er17 Er16 -73.5(7) . .
Er14 Er7 Er17 Er16 -136.2(8) . .
Er3 Er7 Er17 C92 121(3) . .
Er5 Er7 Er17 C92 -57.3(8) . .
Er13 Er7 Er17 C92 -64.5(5) . .
Er16 Er7 Er17 C92 73.5(7) . .
Er9 Er7 Er17 C92 -82.1(7) . .
Er12 Er7 Er17 C92 -61.3(5) . .
Er5 Er7 Er17 C92 -41.0(6) 6_565 .
Er1 Er7 Er17 C92 89.8(4) . .
Er13 Er7 Er17 C92 -47.6(4) 6_565 .
Er14 Er7 Er17 C92 -62.6(5) . .
Er3 Er7 Er17 Er14 -177(3) . .
Er5 Er7 Er17 Er14 5.3(8) . .
Er13 Er7 Er17 Er14 -1.9(6) . .
Er16 Er7 Er17 Er14 136.2(8) . .
Er9 Er7 Er17 Er14 -19.5(7) . .
Er12 Er7 Er17 Er14 1.3(6) . .
Er5 Er7 Er17 Er14 21.6(6) 6_565 .
Er1 Er7 Er17 Er14 152.4(6) . .
Er13 Er7 Er17 Er14 15.1(5) 6_565 .
C92 Er7 Er17 Er14 62.6(5) . .
Er3 Er7 Er17 Er5 178(3) . .
Er13 Er7 Er17 Er5 -7.2(7) . .
Er16 Er7 Er17 Er5 130.8(9) . .
Er9 Er7 Er17 Er5 -24.8(11) . .
Er12 Er7 Er17 Er5 -4.0(6) . .
Er5 Er7 Er17 Er5 16.3(3) 6_565 .
Er1 Er7 Er17 Er5 147.1(7) . .
Er13 Er7 Er17 Er5 9.7(6) 6_565 .
C92 Er7 Er17 Er5 57.3(8) . .
Er14 Er7 Er17 Er5 -5.3(8) . .
Er3 Er7 Er17 Er12 -178(3) . .
Er5 Er7 Er17 Er12 4.0(6) . .
Er13 Er7 Er17 Er12 -3.2(5) . .
Er16 Er7 Er17 Er12 134.9(7) . .
Er9 Er7 Er17 Er12 -20.8(8) . .
Er5 Er7 Er17 Er12 20.3(4) 6_565 .
Er1 Er7 Er17 Er12 151.1(4) . .
Er13 Er7 Er17 Er12 13.8(4) 6_565 .
C92 Er7 Er17 Er12 61.3(5) . .
Er14 Er7 Er17 Er12 -1.3(6) . .
Er10 Er8 Er17 Er9 -170(3) . .
Er11 Er8 Er17 Er9 6(2) . .
Er4 Er8 Er17 Er9 -99(2) . .
Er1 Er8 Er17 Er9 -114(2) . .
Er15 Er8 Er17 Er9 9(2) . .
Er2 Er8 Er17 Er9 -83(2) . .
Er6 Er8 Er17 Er9 -58(2) . .
C91 Er8 Er17 Er9 -30(2) . .
Er16 Er8 Er17 Er9 -92(2) . .
C92 Er8 Er17 Er9 -27.6(18) . .
Er3 Er8 Er17 Er9 -90(2) . .
Er11 Er8 Er17 Er10 176.1(14) . .
Er4 Er8 Er17 Er10 70.9(11) . .
Er1 Er8 Er17 Er10 56.6(10) . .
Er15 Er8 Er17 Er10 179.6(13) . .
Er2 Er8 Er17 Er10 86.8(11) . .
Er6 Er8 Er17 Er10 112.0(12) . .
C91 Er8 Er17 Er10 140.4(12) . .
Er16 Er8 Er17 Er10 77.9(12) . .
C92 Er8 Er17 Er10 142.6(13) . .
Er3 Er8 Er17 Er10 79.8(13) . .
Er10 Er8 Er17 Er3 -79.8(13) . .
Er11 Er8 Er17 Er3 96.2(11) . .
Er4 Er8 Er17 Er3 -8.9(8) . .
Er1 Er8 Er17 Er3 -23.3(6) . .
Er15 Er8 Er17 Er3 99.7(9) . .
Er2 Er8 Er17 Er3 6.9(9) . .
Er6 Er8 Er17 Er3 32.2(9) . .
C91 Er8 Er17 Er3 60.5(8) . .
Er16 Er8 Er17 Er3 -1.9(7) . .
C92 Er8 Er17 Er3 62.7(7) . .
Er10 Er8 Er17 Er1 -56.6(10) . .
Er11 Er8 Er17 Er1 119.5(8) . .
Er4 Er8 Er17 Er1 14.3(2) . .
Er15 Er8 Er17 Er1 123.0(6) . .
Er2 Er8 Er17 Er1 30.2(3) . .
Er6 Er8 Er17 Er1 55.5(4) . .
C91 Er8 Er17 Er1 83.8(4) . .
Er16 Er8 Er17 Er1 21.3(4) . .
C92 Er8 Er17 Er1 86.0(4) . .
Er3 Er8 Er17 Er1 23.3(6) . .
Er10 Er8 Er17 Er7 -87.0(13) . .
Er11 Er8 Er17 Er7 89.1(10) . .
Er4 Er8 Er17 Er7 -16.0(6) . .
Er1 Er8 Er17 Er7 -30.4(5) . .
Er15 Er8 Er17 Er7 92.6(9) . .
Er2 Er8 Er17 Er7 -0.2(7) . .
Er6 Er8 Er17 Er7 25.1(8) . .
C91 Er8 Er17 Er7 53.4(6) . .
Er16 Er8 Er17 Er7 -9.0(5) . .
C92 Er8 Er17 Er7 55.6(5) . .
Er3 Er8 Er17 Er7 -7.1(3) . .
Er10 Er8 Er17 Er13 -133.0(17) . .
Er11 Er8 Er17 Er13 43.1(14) . .
Er4 Er8 Er17 Er13 -62.1(9) . .
Er1 Er8 Er17 Er13 -76.4(9) . .
Er15 Er8 Er17 Er13 46.6(12) . .
Er2 Er8 Er17 Er13 -46.2(10) . .
Er6 Er8 Er17 Er13 -20.9(11) . .
C91 Er8 Er17 Er13 7.4(9) . .
Er16 Er8 Er17 Er13 -55.1(9) . .
C92 Er8 Er17 Er13 9.6(7) . .
Er3 Er8 Er17 Er13 -53.1(8) . .
Er10 Er8 Er17 Er16 -77.9(12) . .
Er11 Er8 Er17 Er16 98.2(9) . .
Er4 Er8 Er17 Er16 -7.0(5) . .
Er1 Er8 Er17 Er16 -21.3(4) . .
Er15 Er8 Er17 Er16 101.7(8) . .
Er2 Er8 Er17 Er16 8.9(5) . .
Er6 Er8 Er17 Er16 34.1(6) . .
C91 Er8 Er17 Er16 62.4(5) . .
C92 Er8 Er17 Er16 64.6(5) . .
Er3 Er8 Er17 Er16 1.9(7) . .
Er10 Er8 Er17 C92 -142.6(13) . .
Er11 Er8 Er17 C92 33.5(9) . .
Er4 Er8 Er17 C92 -71.6(4) . .
Er1 Er8 Er17 C92 -86.0(4) . .
Er15 Er8 Er17 C92 37.0(7) . .
Er2 Er8 Er17 C92 -55.8(4) . .
Er6 Er8 Er17 C92 -30.5(5) . .
C91 Er8 Er17 C92 -2.2(4) . .
Er16 Er8 Er17 C92 -64.6(5) . .
Er3 Er8 Er17 C92 -62.7(7) . .
Er10 Er8 Er17 Er14 -171.4(17) . .
Er11 Er8 Er17 Er14 4.7(14) . .
Er4 Er8 Er17 Er14 -100.4(9) . .
Er1 Er8 Er17 Er14 -114.8(10) . .
Er15 Er8 Er17 Er14 8.2(12) . .
Er2 Er8 Er17 Er14 -84.6(9) . .
Er6 Er8 Er17 Er14 -59.3(10) . .
C91 Er8 Er17 Er14 -31.0(9) . .
Er16 Er8 Er17 Er14 -93.4(10) . .
C92 Er8 Er17 Er14 -28.8(8) . .
Er3 Er8 Er17 Er14 -91.5(11) . .
Er10 Er8 Er17 Er5 -107.9(14) . .
Er11 Er8 Er17 Er5 68.2(11) . .
Er4 Er8 Er17 Er5 -37.0(6) . .
Er1 Er8 Er17 Er5 -51.3(5) . .
Er15 Er8 Er17 Er5 71.7(9) . .
Er2 Er8 Er17 Er5 -21.1(7) . .
Er6 Er8 Er17 Er5 4.2(8) . .
C91 Er8 Er17 Er5 32.5(6) . .
Er16 Er8 Er17 Er5 -30.0(6) . .
C92 Er8 Er17 Er5 34.7(5) . .
Er3 Er8 Er17 Er5 -28.0(4) . .
Er10 Er8 Er17 Er12 -135.1(16) . .
Er11 Er8 Er17 Er12 41.0(13) . .
Er4 Er8 Er17 Er12 -64.2(8) . .
Er1 Er8 Er17 Er12 -78.5(7) . .
Er15 Er8 Er17 Er12 44.5(11) . .
Er2 Er8 Er17 Er12 -48.3(8) . .
Er6 Er8 Er17 Er12 -23.0(10) . .
C91 Er8 Er17 Er12 5.3(8) . .
Er16 Er8 Er17 Er12 -57.2(8) . .
C92 Er8 Er17 Er12 7.5(6) . .
Er3 Er8 Er17 Er12 -55.2(7) . .
Er5 Er13 Er17 Er9 -149.9(15) . .
Er13 Er13 Er17 Er9 92.0(14) 6_565 .
Er14 Er13 Er17 Er9 40.4(15) . .
Er7 Er13 Er17 Er9 -143.2(15) . .
Er3 Er13 Er17 Er9 -142.3(16) . .
Er5 Er13 Er17 Er9 158.9(15) 6_565 .
C92 Er13 Er17 Er9 121.9(13) . .
Er9 Er13 Er17 Er9 77.4(14) 6_565 .
Er7 Er13 Er17 Er9 131.0(14) 6_565 .
Er5 Er13 Er17 Er10 44(2) . .
Er9 Er13 Er17 Er10 -166(3) . .
Er13 Er13 Er17 Er10 -73.7(19) 6_565 .
Er14 Er13 Er17 Er10 -125.3(19) . .
Er7 Er13 Er17 Er10 51.1(17) . .
Er3 Er13 Er17 Er10 52.1(16) . .
Er5 Er13 Er17 Er10 -7(2) 6_565 .
C92 Er13 Er17 Er10 -43.7(17) . .
Er9 Er13 Er17 Er10 -88.3(18) 6_565 .
Er7 Er13 Er17 Er10 -35(2) 6_565 .
Er5 Er13 Er17 Er3 -7.6(8) . .
Er9 Er13 Er17 Er3 142.3(16) . .
Er13 Er13 Er17 Er3 -125.8(6) 6_565 .
Er14 Er13 Er17 Er3 -177.3(12) . .
Er7 Er13 Er17 Er3 -0.9(5) . .
Er5 Er13 Er17 Er3 -58.9(11) 6_565 .
C92 Er13 Er17 Er3 -95.8(7) . .
Er9 Er13 Er17 Er3 -140.3(7) 6_565 .
Er7 Er13 Er17 Er3 -86.7(8) 6_565 .
Er5 Er13 Er17 Er1 17.0(9) . .
Er9 Er13 Er17 Er1 166.8(15) . .
Er13 Er13 Er17 Er1 -101.2(6) 6_565 .
Er14 Er13 Er17 Er1 -152.7(10) . .
Er7 Er13 Er17 Er1 23.6(5) . .
Er3 Er13 Er17 Er1 24.6(4) . .
Er5 Er13 Er17 Er1 -34.3(12) 6_565 .
C92 Er13 Er17 Er1 -71.2(5) . .
Er9 Er13 Er17 Er1 -115.8(6) 6_565 .
Er7 Er13 Er17 Er1 -62.1(8) 6_565 .
Er5 Er13 Er17 Er7 -6.7(6) . .
Er9 Er13 Er17 Er7 143.2(15) . .
Er13 Er13 Er17 Er7 -124.9(7) 6_565 .
Er14 Er13 Er17 Er7 -176.4(11) . .
Er3 Er13 Er17 Er7 0.9(5) . .
Er5 Er13 Er17 Er7 -58.0(9) 6_565 .
C92 Er13 Er17 Er7 -94.9(6) . .
Er9 Er13 Er17 Er7 -139.4(7) 6_565 .
Er7 Er13 Er17 Er7 -85.8(8) 6_565 .
Er5 Er13 Er17 Er8 77.0(11) . .
Er9 Er13 Er17 Er8 -133.1(17) . .
Er13 Er13 Er17 Er8 -41.2(13) 6_565 .
Er14 Er13 Er17 Er8 -92.7(13) . .
Er7 Er13 Er17 Er8 83.7(10) . .
Er3 Er13 Er17 Er8 84.6(11) . .
Er5 Er13 Er17 Er8 25.7(16) 6_565 .
C92 Er13 Er17 Er8 -11.2(8) . .
Er9 Er13 Er17 Er8 -55.7(11) 6_565 .
Er7 Er13 Er17 Er8 -2.1(14) 6_565 .
Er5 Er13 Er17 Er16 21.6(9) . .
Er9 Er13 Er17 Er16 171.4(15) . .
Er13 Er13 Er17 Er16 -96.6(7) 6_565 .
Er14 Er13 Er17 Er16 -148.1(11) . .
Er7 Er13 Er17 Er16 28.2(6) . .
Er3 Er13 Er17 Er16 29.2(6) . .
Er5 Er13 Er17 Er16 -29.7(11) 6_565 .
C92 Er13 Er17 Er16 -66.6(6) . .
Er9 Er13 Er17 Er16 -111.2(7) 6_565 .
Er7 Er13 Er17 Er16 -57.5(8) 6_565 .
Er5 Er13 Er17 C92 88.2(8) . .
Er9 Er13 Er17 C92 -121.9(13) . .
Er13 Er13 Er17 C92 -30.0(6) 6_565 .
Er14 Er13 Er17 C92 -81.5(10) . .
Er7 Er13 Er17 C92 94.9(6) . .
Er3 Er13 Er17 C92 95.8(7) . .
Er5 Er13 Er17 C92 36.9(9) 6_565 .
Er9 Er13 Er17 C92 -44.5(5) 6_565 .
Er7 Er13 Er17 C92 9.1(7) 6_565 .
Er5 Er13 Er17 Er14 169.7(14) . .
Er9 Er13 Er17 Er14 -40.4(15) . .
Er13 Er13 Er17 Er14 51.5(10) 6_565 .
Er7 Er13 Er17 Er14 176.4(11) . .
Er3 Er13 Er17 Er14 177.3(12) . .
Er5 Er13 Er17 Er14 118.4(14) 6_565 .
C92 Er13 Er17 Er14 81.5(10) . .
Er9 Er13 Er17 Er14 37.0(9) 6_565 .
Er7 Er13 Er17 Er14 90.6(11) 6_565 .
Er9 Er13 Er17 Er5 149.9(15) . .
Er13 Er13 Er17 Er5 -118.2(10) 6_565 .
Er14 Er13 Er17 Er5 -169.7(14) . .
Er7 Er13 Er17 Er5 6.7(6) . .
Er3 Er13 Er17 Er5 7.6(8) . .
Er5 Er13 Er17 Er5 -51.3(9) 6_565 .
C92 Er13 Er17 Er5 -88.2(8) . .
Er9 Er13 Er17 Er5 -132.7(11) 6_565 .
Er7 Er13 Er17 Er5 -79.1(9) 6_565 .
Er5 Er13 Er17 Er12 116(9) . .
Er9 Er13 Er17 Er12 -94(9) . .
Er13 Er13 Er17 Er12 -2(8) 6_565 .
Er14 Er13 Er17 Er12 -53(8) . .
Er7 Er13 Er17 Er12 123(9) . .
Er3 Er13 Er17 Er12 124(9) . .
Er5 Er13 Er17 Er12 65(8) 6_565 .
C92 Er13 Er17 Er12 28(8) . .
Er9 Er13 Er17 Er12 -16(8) 6_565 .
Er7 Er13 Er17 Er12 37(8) 6_565 .
Er2 Er6 Er18 Er18 159.1(9) . 6_565
Er4 Er6 Er18 Er18 144.7(6) . 6_565
C91 Er6 Er18 Er18 58.1(5) . 6_565
Er11 Er6 Er18 Er18 84.4(18) . 6_565
Er6 Er6 Er18 Er18 0.002(4) 6_565 6_565
Er15 Er6 Er18 Er18 45.5(19) . 6_565
Er8 Er6 Er18 Er18 114.3(7) . 6_565
Er1 Er6 Er18 Er18 130.4(6) . 6_565
Er15 Er6 Er18 Er18 26.4(12) 6_565 6_565
C92 Er6 Er18 Er18 71.6(5) . 6_565
Er4 Er6 Er18 Er2 -14.4(3) . .
C91 Er6 Er18 Er2 -101.0(6) . .
Er11 Er6 Er18 Er2 -74.7(16) . .
Er18 Er6 Er18 Er2 -159.1(9) 6_565 .
Er6 Er6 Er18 Er2 -159.1(9) 6_565 .
Er15 Er6 Er18 Er2 -113.6(13) . .
Er8 Er6 Er18 Er2 -44.8(9) . .
Er1 Er6 Er18 Er2 -28.8(3) . .
Er15 Er6 Er18 Er2 -132.7(7) 6_565 .
C92 Er6 Er18 Er2 -87.5(5) . .
Er2 Er6 Er18 Er6 159.1(9) . 6_565
Er4 Er6 Er18 Er6 144.7(6) . 6_565
C91 Er6 Er18 Er6 58.1(5) . 6_565
Er11 Er6 Er18 Er6 84.4(18) . 6_565
Er18 Er6 Er18 Er6 -0.002(4) 6_565 6_565
Er15 Er6 Er18 Er6 45.5(19) . 6_565
Er8 Er6 Er18 Er6 114.3(7) . 6_565
Er1 Er6 Er18 Er6 130.4(6) . 6_565
Er15 Er6 Er18 Er6 26.4(12) 6_565 6_565
C92 Er6 Er18 Er6 71.6(5) . 6_565
Er2 Er6 Er18 Er4 14.4(3) . .
C91 Er6 Er18 Er4 -86.6(4) . .
Er11 Er6 Er18 Er4 -60.3(16) . .
Er18 Er6 Er18 Er4 -144.7(6) 6_565 .
Er6 Er6 Er18 Er4 -144.7(6) 6_565 .
Er15 Er6 Er18 Er4 -99.2(14) . .
Er8 Er6 Er18 Er4 -30.4(8) . .
Er1 Er6 Er18 Er4 -14.35(13) . .
Er15 Er6 Er18 Er4 -118.3(7) 6_565 .
C92 Er6 Er18 Er4 -73.1(3) . .
Er2 Er6 Er18 C91 101.0(6) . .
Er4 Er6 Er18 C91 86.6(4) . .
Er11 Er6 Er18 C91 26.3(17) . .
Er18 Er6 Er18 C91 -58.1(5) 6_565 .
Er6 Er6 Er18 C91 -58.1(5) 6_565 .
Er15 Er6 Er18 C91 -12.6(16) . .
Er8 Er6 Er18 C91 56.2(8) . .
Er1 Er6 Er18 C91 72.2(4) . .
Er15 Er6 Er18 C91 -31.8(9) 6_565 .
C92 Er6 Er18 C91 13.5(3) . .
Er2 Er6 Er18 Er2 150.4(13) . 6_565
Er4 Er6 Er18 Er2 136.0(10) . 6_565
C91 Er6 Er18 Er2 49.4(8) . 6_565
Er11 Er6 Er18 Er2 76(2) . 6_565
Er18 Er6 Er18 Er2 -8.7(4) 6_565 6_565
Er6 Er6 Er18 Er2 -8.7(4) 6_565 6_565
Er15 Er6 Er18 Er2 37(2) . 6_565
Er8 Er6 Er18 Er2 105.6(10) . 6_565
Er1 Er6 Er18 Er2 121.6(10) . 6_565
Er15 Er6 Er18 Er2 17.6(15) 6_565 6_565
C92 Er6 Er18 Er2 62.9(8) . 6_565
Er2 Er6 Er18 Er16 37.2(5) . .
Er4 Er6 Er18 Er16 22.8(5) . .
C91 Er6 Er18 Er16 -63.8(6) . .
Er11 Er6 Er18 Er16 -37.5(19) . .
Er18 Er6 Er18 Er16 -121.9(9) 6_565 .
Er6 Er6 Er18 Er16 -121.9(9) 6_565 .
Er15 Er6 Er18 Er16 -76.4(16) . .
Er8 Er6 Er18 Er16 -7.6(12) . .
Er1 Er6 Er18 Er16 8.4(5) . .
Er15 Er6 Er18 Er16 -95.5(9) 6_565 .
C92 Er6 Er18 Er16 -50.3(5) . .
Er2 Er6 Er18 C92 87.5(5) . .
Er4 Er6 Er18 C92 73.1(3) . .
C91 Er6 Er18 C92 -13.5(3) . .
Er11 Er6 Er18 C92 12.9(18) . .
Er18 Er6 Er18 C92 -71.6(5) 6_565 .
Er6 Er6 Er18 C92 -71.6(5) 6_565 .
Er15 Er6 Er18 C92 -26.1(16) . .
Er8 Er6 Er18 C92 42.8(8) . .
Er1 Er6 Er18 C92 58.8(3) . .
Er15 Er6 Er18 C92 -45.2(9) 6_565 .
Er2 Er6 Er18 Er1 28.8(3) . .
Er4 Er6 Er18 Er1 14.35(13) . .
C91 Er6 Er18 Er1 -72.2(4) . .
Er11 Er6 Er18 Er1 -45.9(16) . .
Er18 Er6 Er18 Er1 -130.4(6) 6_565 .
Er6 Er6 Er18 Er1 -130.4(6) 6_565 .
Er15 Er6 Er18 Er1 -84.8(15) . .
Er8 Er6 Er18 Er1 -16.0(8) . .
Er15 Er6 Er18 Er1 -104.0(7) 6_565 .
C92 Er6 Er18 Er1 -58.8(3) . .
Er2 Er6 Er18 Er11 74.7(16) . .
Er4 Er6 Er18 Er11 60.3(16) . .
C91 Er6 Er18 Er11 -26.3(17) . .
Er18 Er6 Er18 Er11 -84.4(18) 6_565 .
Er6 Er6 Er18 Er11 -84.4(18) 6_565 .
Er15 Er6 Er18 Er11 -38.9(12) . .
Er8 Er6 Er18 Er11 29.9(11) . .
Er1 Er6 Er18 Er11 45.9(16) . .
Er15 Er6 Er18 Er11 -58.1(14) 6_565 .
C92 Er6 Er18 Er11 -12.9(18) . .
Er2 Er6 Er18 Er4 138.9(12) . 6_565
Er4 Er6 Er18 Er4 124.5(10) . 6_565
C91 Er6 Er18 Er4 38.0(8) . 6_565
Er11 Er6 Er18 Er4 64(2) . 6_565
Er18 Er6 Er18 Er4 -20.2(4) 6_565 6_565
Er6 Er6 Er18 Er4 -20.2(4) 6_565 6_565
Er15 Er6 Er18 Er4 25(2) . 6_565
Er8 Er6 Er18 Er4 94.2(10) . 6_565
Er1 Er6 Er18 Er4 110.2(9) . 6_565
Er15 Er6 Er18 Er4 6.2(15) 6_565 6_565
C92 Er6 Er18 Er4 51.4(7) . 6_565
Er4 Er2 Er18 Er6 127.1(11) . .
Er1 Er2 Er18 Er6 124.2(8) . .
Er16 Er2 Er18 Er6 130.8(8) . .
Er8 Er2 Er18 Er6 54.9(14) . .
C91 Er2 Er18 Er6 65.3(8) . .
Er11 Er2 Er18 Er6 29.7(10) . .
Er18 Er2 Er18 Er6 57(2) 6_565 .
Er10 Er2 Er18 Er6 83.8(13) . .
C92 Er2 Er18 Er6 83.5(8) . .
Er6 Er2 Er18 Er6 27.0(12) 6_565 .
Er4 Er2 Er18 Er18 71(3) . 6_565
Er6 Er2 Er18 Er18 -57(2) . 6_565
Er1 Er2 Er18 Er18 68(3) . 6_565
Er16 Er2 Er18 Er18 74(3) . 6_565
Er8 Er2 Er18 Er18 -2(3) . 6_565
C91 Er2 Er18 Er18 9(2) . 6_565
Er11 Er2 Er18 Er18 -27(3) . 6_565
Er10 Er2 Er18 Er18 27(3) . 6_565
C92 Er2 Er18 Er18 27(2) . 6_565
Er6 Er2 Er18 Er18 -29.5(12) 6_565 6_565
Er4 Er2 Er18 Er6 100(2) . 6_565
Er6 Er2 Er18 Er6 -27.0(12) . 6_565
Er1 Er2 Er18 Er6 97.2(19) . 6_565
Er16 Er2 Er18 Er6 103.8(18) . 6_565
Er8 Er2 Er18 Er6 28(3) . 6_565
C91 Er2 Er18 Er6 38.3(14) . 6_565
Er11 Er2 Er18 Er6 3(2) . 6_565
Er18 Er2 Er18 Er6 29.5(12) 6_565 6_565
Er10 Er2 Er18 Er6 57(2) . 6_565
C92 Er2 Er18 Er6 56.5(16) . 6_565
Er6 Er2 Er18 Er4 -127.1(11) . .
Er1 Er2 Er18 Er4 -2.9(6) . .
Er16 Er2 Er18 Er4 3.7(11) . .
Er8 Er2 Er18 Er4 -72.2(12) . .
C91 Er2 Er18 Er4 -61.8(15) . .
Er11 Er2 Er18 Er4 -97.4(12) . .
Er18 Er2 Er18 Er4 -71(3) 6_565 .
Er10 Er2 Er18 Er4 -43.3(9) . .
C92 Er2 Er18 Er4 -43.6(14) . .
Er6 Er2 Er18 Er4 -100(2) 6_565 .
Er4 Er2 Er18 C91 61.8(15) . .
Er6 Er2 Er18 C91 -65.3(8) . .
Er1 Er2 Er18 C91 58.9(11) . .
Er16 Er2 Er18 C91 65.5(9) . .
Er8 Er2 Er18 C91 -10.4(15) . .
Er11 Er2 Er18 C91 -35.7(9) . .
Er18 Er2 Er18 C91 -9(2) 6_565 .
Er10 Er2 Er18 C91 18.4(14) . .
C92 Er2 Er18 C91 18.2(5) . .
Er6 Er2 Er18 C91 -38.3(14) 6_565 .
Er4 Er2 Er18 Er2 71(3) . 6_565
Er6 Er2 Er18 Er2 -57(2) . 6_565
Er1 Er2 Er18 Er2 68(3) . 6_565
Er16 Er2 Er18 Er2 74(3) . 6_565
Er8 Er2 Er18 Er2 -2(3) . 6_565
C91 Er2 Er18 Er2 9(2) . 6_565
Er11 Er2 Er18 Er2 -27(3) . 6_565
Er18 Er2 Er18 Er2 -0.01(3) 6_565 6_565
Er10 Er2 Er18 Er2 27(3) . 6_565
C92 Er2 Er18 Er2 27(2) . 6_565
Er6 Er2 Er18 Er2 -29.5(12) 6_565 6_565
Er4 Er2 Er18 Er16 -3.7(11) . .
Er6 Er2 Er18 Er16 -130.8(8) . .
Er1 Er2 Er18 Er16 -6.6(7) . .
Er8 Er2 Er18 Er16 -75.9(10) . .
C91 Er2 Er18 Er16 -65.5(9) . .
Er11 Er2 Er18 Er16 -101.1(6) . .
Er18 Er2 Er18 Er16 -74(3) 6_565 .
Er10 Er2 Er18 Er16 -47.0(9) . .
C92 Er2 Er18 Er16 -47.3(6) . .
Er6 Er2 Er18 Er16 -103.8(18) 6_565 .
Er4 Er2 Er18 C92 43.6(14) . .
Er6 Er2 Er18 C92 -83.5(8) . .
Er1 Er2 Er18 C92 40.7(9) . .
Er16 Er2 Er18 C92 47.3(6) . .
Er8 Er2 Er18 C92 -28.6(12) . .
C91 Er2 Er18 C92 -18.2(5) . .
Er11 Er2 Er18 C92 -53.9(7) . .
Er18 Er2 Er18 C92 -27(2) 6_565 .
Er10 Er2 Er18 C92 0.2(12) . .
Er6 Er2 Er18 C92 -56.5(16) 6_565 .
Er4 Er2 Er18 Er1 2.9(6) . .
Er6 Er2 Er18 Er1 -124.2(8) . .
Er16 Er2 Er18 Er1 6.6(7) . .
Er8 Er2 Er18 Er1 -69.3(9) . .
C91 Er2 Er18 Er1 -58.9(11) . .
Er11 Er2 Er18 Er1 -94.6(7) . .
Er18 Er2 Er18 Er1 -68(3) 6_565 .
Er10 Er2 Er18 Er1 -40.5(6) . .
C92 Er2 Er18 Er1 -40.7(9) . .
Er6 Er2 Er18 Er1 -97.2(19) 6_565 .
Er4 Er2 Er18 Er11 97.4(12) . .
Er6 Er2 Er18 Er11 -29.7(10) . .
Er1 Er2 Er18 Er11 94.6(7) . .
Er16 Er2 Er18 Er11 101.1(6) . .
Er8 Er2 Er18 Er11 25.3(6) . .
C91 Er2 Er18 Er11 35.7(9) . .
Er18 Er2 Er18 Er11 27(3) 6_565 .
Er10 Er2 Er18 Er11 54.1(7) . .
C92 Er2 Er18 Er11 53.9(7) . .
Er6 Er2 Er18 Er11 -3(2) 6_565 .
Er4 Er2 Er18 Er4 56(3) . 6_565
Er6 Er2 Er18 Er4 -71.2(17) . 6_565
Er1 Er2 Er18 Er4 53(2) . 6_565
Er16 Er2 Er18 Er4 60(2) . 6_565
Er8 Er2 Er18 Er4 -16(3) . 6_565
C91 Er2 Er18 Er4 -5.8(14) . 6_565
Er11 Er2 Er18 Er4 -42(2) . 6_565
Er18 Er2 Er18 Er4 -14.7(9) 6_565 6_565
Er10 Er2 Er18 Er4 13(3) . 6_565
C92 Er2 Er18 Er4 12.4(16) . 6_565
Er6 Er2 Er18 Er4 -44.2(12) 6_565 6_565
Er2 Er4 Er18 Er6 -45.2(11) . .
Er1 Er4 Er18 Er6 129.6(9) . .
Er16 Er4 Er18 Er6 139.7(11) . .
Er8 Er4 Er18 Er6 37.8(12) . .
Er10 Er4 Er18 Er6 68.6(13) . .
Er11 Er4 Er18 Er6 25.0(9) . .
C91 Er4 Er18 Er6 70.7(9) . .
Er3 Er4 Er18 Er6 115.0(9) . .
Er17 Er4 Er18 Er6 88.5(11) . .
C92 Er4 Er18 Er6 88.4(10) . .
Er2 Er4 Er18 Er18 -136(2) . 6_565
Er1 Er4 Er18 Er18 39.1(16) . 6_565
Er16 Er4 Er18 Er18 49.2(13) . 6_565
Er6 Er4 Er18 Er18 -90.6(13) . 6_565
Er8 Er4 Er18 Er18 -52.8(13) . 6_565
Er10 Er4 Er18 Er18 -21.9(16) . 6_565
Er11 Er4 Er18 Er18 -65.5(11) . 6_565
C91 Er4 Er18 Er18 -19.9(7) . 6_565
Er3 Er4 Er18 Er18 24.5(13) . 6_565
Er17 Er4 Er18 Er18 -2.1(15) . 6_565
C92 Er4 Er18 Er18 -2.1(8) . 6_565
Er1 Er4 Er18 Er2 174.8(11) . .
Er16 Er4 Er18 Er2 -175.1(15) . .
Er6 Er4 Er18 Er2 45.2(11) . .
Er8 Er4 Er18 Er2 83.0(14) . .
Er10 Er4 Er18 Er2 113.8(13) . .
Er11 Er4 Er18 Er2 70.2(13) . .
C91 Er4 Er18 Er2 115.9(17) . .
Er3 Er4 Er18 Er2 160.2(12) . .
Er17 Er4 Er18 Er2 133.7(13) . .
C92 Er4 Er18 Er2 133.6(15) . .
Er2 Er4 Er18 Er6 -93(2) . 6_565
Er1 Er4 Er18 Er6 81.4(17) . 6_565
Er16 Er4 Er18 Er6 91.5(16) . 6_565
Er6 Er4 Er18 Er6 -48.3(11) . 6_565
Er8 Er4 Er18 Er6 -10.5(18) . 6_565
Er10 Er4 Er18 Er6 20(2) . 6_565
Er11 Er4 Er18 Er6 -23.2(14) . 6_565
C91 Er4 Er18 Er6 22.4(11) . 6_565
Er3 Er4 Er18 Er6 66.8(16) . 6_565
Er17 Er4 Er18 Er6 40.2(18) . 6_565
C92 Er4 Er18 Er6 40.2(13) . 6_565
Er2 Er4 Er18 C91 -115.9(17) . .
Er1 Er4 Er18 C91 58.9(10) . .
Er16 Er4 Er18 C91 69.1(9) . .
Er6 Er4 Er18 C91 -70.7(9) . .
Er8 Er4 Er18 C91 -32.9(9) . .
Er10 Er4 Er18 C91 -2.1(12) . .
Er11 Er4 Er18 C91 -45.7(6) . .
Er3 Er4 Er18 C91 44.4(8) . .
Er17 Er4 Er18 C91 17.8(10) . .
C92 Er4 Er18 C91 17.7(5) . .
Er2 Er4 Er18 Er2 -127(2) . 6_565
Er1 Er4 Er18 Er2 47.6(19) . 6_565
Er16 Er4 Er18 Er2 57.7(16) . 6_565
Er6 Er4 Er18 Er2 -82.0(16) . 6_565
Er8 Er4 Er18 Er2 -44.2(17) . 6_565
Er10 Er4 Er18 Er2 -13(2) . 6_565
Er11 Er4 Er18 Er2 -57.0(15) . 6_565
C91 Er4 Er18 Er2 -11.3(11) . 6_565
Er3 Er4 Er18 Er2 33.0(17) . 6_565
Er17 Er4 Er18 Er2 6.5(19) . 6_565
C92 Er4 Er18 Er2 6.4(13) . 6_565
Er2 Er4 Er18 Er16 175.1(15) . .
Er1 Er4 Er18 Er16 -10.1(8) . .
Er6 Er4 Er18 Er16 -139.7(11) . .
Er8 Er4 Er18 Er16 -102.0(7) . .
Er10 Er4 Er18 Er16 -71.1(9) . .
Er11 Er4 Er18 Er16 -114.7(7) . .
C91 Er4 Er18 Er16 -69.1(9) . .
Er3 Er4 Er18 Er16 -24.7(6) . .
Er17 Er4 Er18 Er16 -51.3(7) . .
C92 Er4 Er18 Er16 -51.3(7) . .
Er2 Er4 Er18 C92 -133.6(15) . .
Er1 Er4 Er18 C92 41.2(8) . .
Er16 Er4 Er18 C92 51.3(7) . .
Er6 Er4 Er18 C92 -88.4(10) . .
Er8 Er4 Er18 C92 -50.6(6) . .
Er10 Er4 Er18 C92 -19.8(9) . .
Er11 Er4 Er18 C92 -63.4(4) . .
C91 Er4 Er18 C92 -17.7(5) . .
Er3 Er4 Er18 C92 26.6(5) . .
Er17 Er4 Er18 C92 0.1(7) . .
Er2 Er4 Er18 Er1 -174.8(11) . .
Er16 Er4 Er18 Er1 10.1(8) . .
Er6 Er4 Er18 Er1 -129.6(9) . .
Er8 Er4 Er18 Er1 -91.8(7) . .
Er10 Er4 Er18 Er1 -61.0(6) . .
Er11 Er4 Er18 Er1 -104.6(7) . .
C91 Er4 Er18 Er1 -58.9(10) . .
Er3 Er4 Er18 Er1 -14.6(4) . .
Er17 Er4 Er18 Er1 -41.1(5) . .
C92 Er4 Er18 Er1 -41.2(8) . .
Er2 Er4 Er18 Er11 -70.2(13) . .
Er1 Er4 Er18 Er11 104.6(7) . .
Er16 Er4 Er18 Er11 114.7(7) . .
Er6 Er4 Er18 Er11 -25.0(9) . .
Er8 Er4 Er18 Er11 12.8(5) . .
Er10 Er4 Er18 Er11 43.6(7) . .
C91 Er4 Er18 Er11 45.7(6) . .
Er3 Er4 Er18 Er11 90.0(3) . .
Er17 Er4 Er18 Er11 63.5(6) . .
C92 Er4 Er18 Er11 63.4(4) . .
Er2 Er4 Er18 Er4 -136(2) . 6_565
Er1 Er4 Er18 Er4 39.0(16) . 6_565
Er16 Er4 Er18 Er4 49.2(13) . 6_565
Er6 Er4 Er18 Er4 -90.6(13) . 6_565
Er8 Er4 Er18 Er4 -52.8(13) . 6_565
Er10 Er4 Er18 Er4 -22.0(16) . 6_565
Er11 Er4 Er18 Er4 -65.5(11) . 6_565
C91 Er4 Er18 Er4 -19.9(7) . 6_565
Er3 Er4 Er18 Er4 24.5(13) . 6_565
Er17 Er4 Er18 Er4 -2.1(15) . 6_565
C92 Er4 Er18 Er4 -2.1(8) . 6_565
C9 C1 C2 C12 14.9(14) . .
C5 C1 C2 C12 152.9(9) . .
C9 C1 C2 C3 -137.0(10) . .
C5 C1 C2 C3 1.0(10) . .
C12 C2 C3 C15 -4.4(16) . .
C1 C2 C3 C15 144.3(11) . .
C12 C2 C3 C4 -148.5(10) . .
C1 C2 C3 C4 0.2(9) . .
C15 C3 C4 C5 -143.8(10) . .
C2 C3 C4 C5 -1.4(9) . .
C15 C3 C4 C18 3.9(13) . .
C2 C3 C4 C18 146.3(8) . .
C18 C4 C5 C6 3.7(15) . .
C3 C4 C5 C6 149.3(9) . .
C18 C4 C5 C1 -143.5(10) . .
C3 C4 C5 C1 2.0(9) . .
C9 C1 C5 C4 135.0(11) . .
C2 C1 C5 C4 -1.9(10) . .
C9 C1 C5 C6 -10.7(16) . .
C2 C1 C5 C6 -147.6(9) . .
C4 C5 C6 C7 -140.3(11) . .
C1 C5 C6 C7 2.3(16) . .
C4 C5 C6 C20 8.0(15) . .
C1 C5 C6 C20 150.6(10) . .
C20 C6 C7 C23 18.2(19) . .
C5 C6 C7 C23 168.5(12) . .
C20 C6 C7 C8 -155.8(11) . .
C5 C6 C7 C8 -5.5(18) . .
C23 C7 C8 C26 -24.5(18) . .
C6 C7 C8 C26 149.9(13) . .
C23 C7 C8 C9 -158.6(12) . .
C6 C7 C8 C9 15.7(18) . .
C2 C1 C9 C10 -4.2(18) . .
C5 C1 C9 C10 -137.1(13) . .
C2 C1 C9 C8 155.2(11) . .
C5 C1 C9 C8 22.3(17) . .
C26 C8 C9 C1 -156.4(12) . .
C7 C8 C9 C1 -24.5(17) . .
C26 C8 C9 C10 6.1(16) . .
C7 C8 C9 C10 138.0(11) . .
C1 C9 C10 C11 -3.3(18) . .
C8 C9 C10 C11 -164.6(10) . .
C1 C9 C10 C28 149.4(12) . .
C8 C9 C10 C28 -11.8(17) . .
C9 C10 C11 C31 151.1(11) . .
C28 C10 C11 C31 -5.9(16) . .
C9 C10 C11 C12 0.5(15) . .
C28 C10 C11 C12 -156.5(9) . .
C1 C2 C12 C11 -19.8(16) . .
C3 C2 C12 C11 128.5(13) . .
C1 C2 C12 C13 -150.8(8) . .
C3 C2 C12 C13 -2.4(14) . .
C31 C11 C12 C2 -141.7(12) . .
C10 C11 C12 C2 12.3(17) . .
C31 C11 C12 C13 -8.5(12) . .
C10 C11 C12 C13 145.5(9) . .
C2 C12 C13 C14 5.3(14) . .
C11 C12 C13 C14 -136.8(11) . .
C2 C12 C13 C32 153.1(9) . .
C11 C12 C13 C32 11.0(9) . .
C32 C13 C14 C35 5.7(18) . .
C12 C13 C14 C35 142.4(10) . .
C32 C13 C14 C15 -138.1(12) . .
C12 C13 C14 C15 -1.4(14) . .
C2 C3 C15 C16 -143.5(10) . .
C4 C3 C15 C16 -8.2(14) . .
C2 C3 C15 C14 8.8(16) . .
C4 C3 C15 C14 144.2(10) . .
C13 C14 C15 C3 -5.8(15) . .
C35 C14 C15 C3 -149.7(10) . .
C13 C14 C15 C16 144.0(11) . .
C35 C14 C15 C16 0.2(16) . .
C3 C15 C16 C37 154.1(10) . .
C14 C15 C16 C37 2.2(16) . .
C3 C15 C16 C17 7.1(14) . .
C14 C15 C16 C17 -144.8(11) . .
C37 C16 C17 C18 -149.0(13) . .
C15 C16 C17 C18 -1.2(19) . .
C37 C16 C17 C39 -7.6(11) . .
C15 C16 C17 C39 140.2(9) . .
C16 C17 C18 C19 144.3(12) . .
C39 C17 C18 C19 11.8(19) . .
C16 C17 C18 C4 -3.6(18) . .
C39 C17 C18 C4 -136.2(11) . .
C5 C4 C18 C17 145.2(11) . .
C3 C4 C18 C17 2.6(13) . .
C5 C4 C18 C19 -6.7(15) . .
C3 C4 C18 C19 -149.3(8) . .
C17 C18 C19 C20 -149.9(13) . .
C4 C18 C19 C20 -1.8(16) . .
C17 C18 C19 C41 -3.8(17) . .
C4 C18 C19 C41 144.3(9) . .
C7 C6 C20 C21 4.6(18) . .
C5 C6 C20 C21 -145.5(11) . .
C7 C6 C20 C19 134.9(12) . .
C5 C6 C20 C19 -15.2(15) . .
C18 C19 C20 C6 12.6(16) . .
C41 C19 C20 C6 -136.3(10) . .
C18 C19 C20 C21 151.8(11) . .
C41 C19 C20 C21 2.9(11) . .
C6 C20 C21 C22 -19.0(17) . .
C19 C20 C21 C22 -153.8(11) . .
C6 C20 C21 C42 133.6(12) . .
C19 C20 C21 C42 -1.3(13) . .
C42 C21 C22 C23 -126.3(18) . .
C20 C21 C22 C23 17(2) . .
C42 C21 C22 C45 13(2) . .
C20 C21 C22 C45 156.5(9) . .
C6 C7 C23 C22 -21.7(19) . .
C8 C7 C23 C22 152.4(12) . .
C6 C7 C23 C24 -154.1(12) . .
C8 C7 C23 C24 20.0(18) . .
C21 C22 C23 C7 2(2) . .
C45 C22 C23 C7 -135.4(12) . .
C21 C22 C23 C24 139.9(16) . .
C45 C22 C23 C24 2.5(14) . .
C7 C23 C24 C25 -5.3(17) . .
C22 C23 C24 C25 -138.2(12) . .
C7 C23 C24 C46 131.8(13) . .
C22 C23 C24 C46 -1.2(13) . .
C46 C24 C25 C26 -130.8(16) . .
C23 C24 C25 C26 -6.0(17) . .
C46 C24 C25 C49 22.3(19) . .
C23 C24 C25 C49 147.1(11) . .
C9 C8 C26 C25 148.5(13) . .
C7 C8 C26 C25 15.1(19) . .
C9 C8 C26 C27 4.1(18) . .
C7 C8 C26 C27 -129.3(13) . .
C24 C25 C26 C8 -1(2) . .
C49 C25 C26 C8 -155.3(11) . .
C24 C25 C26 C27 148.8(11) . .
C49 C25 C26 C27 -5.4(13) . .
C8 C26 C27 C28 -11.6(19) . .
C25 C26 C27 C28 -161.2(12) . .
C8 C26 C27 C50 157.2(12) . .
C25 C26 C27 C50 7.6(12) . .
C8 C26 C27 C29 10(3) . .
C25 C26 C27 C29 -140(2) . .
C50 C27 C28 C29 6(2) . .
C26 C27 C28 C29 168.1(9) . .
C50 C27 C28 C10 -155.3(15) . .
C26 C27 C28 C10 7.0(19) . .
C29 C27 C28 C10 -161.1(17) . .
C9 C10 C28 C27 5(2) . .
C11 C10 C28 C27 158.5(14) . .
C9 C10 C28 C29 -152.0(12) . .
C11 C10 C28 C29 1.6(16) . .
C27 C28 C29 C30 -154.8(11) . .
C10 C28 C29 C30 6.1(17) . .
C27 C28 C29 C52 -6.3(14) . .
C10 C28 C29 C52 154.6(10) . .
C10 C28 C29 C27 160.9(18) . .
C28 C29 C30 C55 144.9(12) . .
C52 C29 C30 C55 -4.3(17) . .
C27 C29 C30 C55 122.2(16) . .
C28 C29 C30 C31 -9.4(15) . .
C52 C29 C30 C31 -158.5(9) . .
C27 C29 C30 C31 -32(2) . .
C10 C11 C31 C32 -150.2(11) . .
C12 C11 C31 C32 0.7(13) . .
C10 C11 C31 C30 2.5(17) . .
C12 C11 C31 C30 153.4(10) . .
C55 C30 C31 C32 -7.0(15) . .
C29 C30 C31 C32 153.6(11) . .
C55 C30 C31 C11 -155.0(10) . .
C29 C30 C31 C11 5.7(15) . .
C11 C31 C32 C13 8.4(13) . .
C30 C31 C32 C13 -142.8(11) . .
C11 C31 C32 C33 144.4(11) . .
C30 C31 C32 C33 -6.8(18) . .
C14 C13 C32 C31 133.9(13) . .
C12 C13 C32 C31 -12.3(11) . .
C14 C13 C32 C33 -10.2(16) . .
C12 C13 C32 C33 -156.4(8) . .
C31 C32 C33 C34 -130.1(13) . .
C13 C32 C33 C34 10.0(13) . .
C31 C32 C33 C56 10.1(16) . .
C13 C32 C33 C56 150.1(9) . .
C56 C33 C34 C35 -145.1(12) . .
C32 C33 C34 C35 -6.8(17) . .
C56 C33 C34 C59 12.5(16) . .
C32 C33 C34 C59 150.7(10) . .
C33 C34 C35 C36 149.3(12) . .
C59 C34 C35 C36 -8.8(14) . .
C33 C34 C35 C14 0.7(17) . .
C59 C34 C35 C14 -157.4(10) . .
C13 C14 C35 C34 0.3(16) . .
C15 C14 C35 C34 143.7(11) . .
C13 C14 C35 C36 -145.7(12) . .
C15 C14 C35 C36 -2.2(15) . .
C34 C35 C36 C37 -147.3(12) . .
C14 C35 C36 C37 1.9(18) . .
C34 C35 C36 C60 -2.7(12) . .
C14 C35 C36 C60 146.5(10) . .
C15 C16 C37 C36 -2.7(16) . .
C17 C16 C37 C36 146.4(11) . .
C15 C16 C37 C38 -138.9(10) . .
C17 C16 C37 C38 10.2(12) . .
C35 C36 C37 C16 0.6(19) . .
C60 C36 C37 C16 -134.9(12) . .
C35 C36 C37 C38 132.5(12) . .
C60 C36 C37 C38 -3.0(15) . .
C16 C37 C38 C39 -8.5(12) . .
C36 C37 C38 C39 -146.9(10) . .
C16 C37 C38 C62 143.6(9) . .
C36 C37 C38 C62 5.1(13) . .
C62 C38 C39 C40 2.0(15) . .
C37 C38 C39 C40 154.1(9) . .
C62 C38 C39 C17 -148.5(8) . .
C37 C38 C39 C17 3.6(11) . .
C18 C17 C39 C38 147.0(12) . .
C16 C17 C39 C38 2.1(11) . .
C18 C17 C39 C40 -6.1(17) . .
C16 C17 C39 C40 -151.0(9) . .
C38 C39 C40 C64 -2.3(16) . .
C17 C39 C40 C64 146.3(10) . .
C38 C39 C40 C41 -154.9(10) . .
C17 C39 C40 C41 -6.3(13) . .
C18 C19 C41 C42 -155.8(10) . .
C20 C19 C41 C42 -3.8(12) . .
C18 C19 C41 C40 -9.3(13) . .
C20 C19 C41 C40 142.7(9) . .
C64 C40 C41 C42 0.4(15) . .
C39 C40 C41 C42 153.0(10) . .
C64 C40 C41 C19 -139.1(10) . .
C39 C40 C41 C19 13.5(13) . .
C19 C41 C42 C21 3.0(12) . .
C40 C41 C42 C21 -141.0(10) . .
C19 C41 C42 C43 150.1(8) . .
C40 C41 C42 C43 6.1(13) . .
C22 C21 C42 C41 140.7(17) . .
C20 C21 C42 C41 -1.3(14) . .
C22 C21 C42 C43 -2(2) . .
C20 C21 C42 C43 -143.8(10) . .
C41 C42 C43 C65 -6.8(13) . .
C21 C42 C43 C65 135.2(12) . .
C41 C42 C43 C44 -153.1(9) . .
C21 C42 C43 C44 -11.0(13) . .
C65 C43 C44 C45 -133.5(15) . .
C42 C43 C44 C45 9.9(12) . .
C65 C43 C44 C68 14.3(17) . .
C42 C43 C44 C68 157.7(8) . .
C68 C44 C45 C46 -20.7(16) . .
C43 C44 C45 C46 126.4(13) . .
C68 C44 C45 C22 -145.6(10) . .
C43 C44 C45 C22 1.4(16) . .
C21 C22 C45 C44 -13.5(16) . .
C23 C22 C45 C44 137.5(10) . .
C21 C22 C45 C46 -153.6(12) . .
C23 C22 C45 C46 -2.6(12) . .
C25 C24 C46 C47 -27.6(19) . .
C23 C24 C46 C47 -161.3(11) . .
C25 C24 C46 C45 132.5(16) . .
C23 C24 C46 C45 -1.2(17) . .
C44 C45 C46 C24 -137.1(14) . .
C22 C45 C46 C24 2.4(16) . .
C44 C45 C46 C47 22.7(17) . .
C22 C45 C46 C47 162.2(12) . .
C24 C46 C47 C69 150.9(10) . .
C45 C46 C47 C69 -13.3(16) . .
C24 C46 C47 C48 12.1(15) . .
C45 C46 C47 C48 -152.1(10) . .
C46 C47 C48 C49 10.6(19) . .
C69 C47 C48 C49 -132.5(15) . .
C46 C47 C48 C71 148.4(10) . .
C69 C47 C48 C71 5.3(12) . .
C71 C48 C49 C50 -13(2) . .
C47 C48 C49 C50 124.7(19) . .
C71 C48 C49 C25 -154.3(10) . .
C47 C48 C49 C25 -17(2) . .
C24 C25 C49 C48 0.7(17) . .
C26 C25 C49 C48 156.4(12) . .
C24 C25 C49 C50 -154.7(11) . .
C26 C25 C49 C50 1.0(13) . .
C28 C27 C50 C51 3(3) . .
C26 C27 C50 C51 -160.8(13) . .
C29 C27 C50 C51 6.9(15) . .
C28 C27 C50 C49 155.7(18) . .
C26 C27 C50 C49 -7.9(14) . .
C29 C27 C50 C49 159.8(10) . .
C48 C49 C50 C51 17(3) . .
C25 C49 C50 C51 160.9(12) . .
C48 C49 C50 C27 -139.1(18) . .
C25 C49 C50 C27 4.8(14) . .
C27 C50 C51 C52 -9.3(19) . .
C49 C50 C51 C52 -163.2(11) . .
C27 C50 C51 C72 147.6(12) . .
C49 C50 C51 C72 -6.3(16) . .
C50 C51 C52 C29 6.6(16) . .
C72 C51 C52 C29 -145.6(12) . .
C50 C51 C52 C53 148.9(12) . .
C72 C51 C52 C53 -3.3(19) . .
C30 C29 C52 C51 150.0(11) . .
C28 C29 C52 C51 1.0(15) . .
C27 C29 C52 C51 -2.3(11) . .
C30 C29 C52 C53 6.6(14) . .
C28 C29 C52 C53 -142.4(10) . .
C27 C29 C52 C53 -145.7(9) . .
C51 C52 C53 C74 4.7(17) . .
C29 C52 C53 C74 148.6(11) . .
C51 C52 C53 C54 -150.9(13) . .
C29 C52 C53 C54 -7.0(17) . .
C74 C53 C54 C76 -22(2) . .
C52 C53 C54 C76 134.1(15) . .
C74 C53 C54 C55 -152.9(10) . .
C52 C53 C54 C55 3.6(15) . .
C29 C30 C55 C56 -134.3(15) . .
C31 C30 C55 C56 22.0(16) . .
C29 C30 C55 C54 0.6(17) . .
C31 C30 C55 C54 157.0(8) . .
C76 C54 C55 C30 -144.2(10) . .
C53 C54 C55 C30 0.1(12) . .
C76 C54 C55 C56 6.0(10) . .
C53 C54 C55 C56 150.2(9) . .
C34 C33 C56 C57 -7.7(17) . .
C32 C33 C56 C57 -149.7(9) . .
C34 C33 C56 C55 142.7(10) . .
C32 C33 C56 C55 0.7(12) . .
C30 C55 C56 C57 133.7(13) . .
C54 C55 C56 C57 -8.8(10) . .
C30 C55 C56 C33 -19.1(17) . .
C54 C55 C56 C33 -161.6(9) . .
C33 C56 C57 C76 159.4(11) . .
C55 C56 C57 C76 9.4(12) . .
C33 C56 C57 C58 16.5(15) . .
C55 C56 C57 C58 -133.5(9) . .
C56 C57 C58 C59 -29.3(13) . .
C76 C57 C58 C59 -169.9(9) . .
C56 C57 C58 C79 149.7(10) . .
C76 C57 C58 C79 9.0(14) . .
C56 C57 C58 C60 1.3(19) . .
C76 C57 C58 C60 -139.4(13) . .
C57 C58 C59 C60 153.0(10) . .
C79 C58 C59 C60 -25.8(15) . .
C57 C58 C59 C34 37.2(15) . .
C79 C58 C59 C34 -141.6(12) . .
C60 C58 C59 C34 -115.8(15) . .
C35 C34 C59 C60 19.6(14) . .
C33 C34 C59 C60 -140.7(12) . .
C35 C34 C59 C58 130.5(12) . .
C33 C34 C59 C58 -29.8(17) . .
C58 C59 C60 C61 3(3) . .
C34 C59 C60 C61 132(2) . .
C58 C59 C60 C36 -147.2(9) . .
C34 C59 C60 C36 -19.1(12) . .
C34 C59 C60 C58 128.1(11) . .
C35 C36 C60 C59 14.4(13) . .
C37 C36 C60 C59 158.6(11) . .
C35 C36 C60 C61 -151.0(9) . .
C37 C36 C60 C61 -6.8(14) . .
C35 C36 C60 C58 -19.4(18) . .
C37 C36 C60 C58 124.8(14) . .
C59 C60 C61 C62 -129(2) . .
C36 C60 C61 C62 22.1(18) . .
C58 C60 C61 C62 -126.7(14) . .
C59 C60 C61 C80 10(2) . .
C36 C60 C61 C80 161.7(9) . .
C58 C60 C61 C80 12.9(9) . .
C60 C61 C62 C63 129.1(16) . .
C80 C61 C62 C63 -1.5(18) . .
C60 C61 C62 C38 -22.3(19) . .
C80 C61 C62 C38 -152.9(9) . .
C39 C38 C62 C61 154.5(10) . .
C37 C38 C62 C61 4.8(13) . .
C39 C38 C62 C63 -0.8(14) . .
C37 C38 C62 C63 -150.6(11) . .
C61 C62 C63 C64 -152(2) . .
C38 C62 C63 C64 0.1(19) . .
C61 C62 C63 C82 8.2(15) . .
C38 C62 C63 C82 160.4(10) . .
C39 C40 C64 C63 1.5(16) . .
C41 C40 C64 C63 153.0(12) . .
C39 C40 C64 C65 -158.3(9) . .
C41 C40 C64 C65 -6.7(13) . .
C82 C63 C64 C40 -159.3(15) . .
C62 C63 C64 C40 -1(2) . .
C82 C63 C64 C65 1.1(14) . .
C62 C63 C64 C65 159.9(17) . .
C44 C43 C65 C66 -18.7(16) . .
C42 C43 C65 C66 -155.4(9) . .
C44 C43 C65 C64 137.9(14) . .
C42 C43 C65 C64 1.2(13) . .
C40 C64 C65 C66 159.5(9) . .
C63 C64 C65 C66 -1.0(13) . .
C40 C64 C65 C43 5.9(13) . .
C63 C64 C65 C43 -154.7(9) . .
C43 C65 C66 C67 13.3(16) . .
C64 C65 C66 C67 -142.5(12) . .
C43 C65 C66 C83 154.8(9) . .
C64 C65 C66 C83 -1.0(15) . .
C65 C66 C67 C85 145.9(13) . .
C83 C66 C67 C85 -2.6(11) . .
C65 C66 C67 C68 -4.0(17) . .
C83 C66 C67 C68 -152.4(9) . .
C45 C44 C68 C69 9.3(15) . .
C43 C44 C68 C69 -143.3(10) . .
C45 C44 C68 C67 149.5(9) . .
C43 C44 C68 C67 -3.0(13) . .
C85 C67 C68 C44 -150.9(11) . .
C66 C67 C68 C44 -1.8(14) . .
C85 C67 C68 C69 -6.5(14) . .
C66 C67 C68 C69 142.6(9) . .
C46 C47 C69 C68 5.2(15) . .
C48 C47 C69 C68 146.0(10) . .
C46 C47 C69 C70 -148.9(10) . .
C48 C47 C69 C70 -8.1(11) . .
C44 C68 C69 C47 -2.9(15) . .
C67 C68 C69 C47 -147.6(9) . .
C44 C68 C69 C70 143.9(11) . .
C67 C68 C69 C70 -0.8(14) . .
C47 C69 C70 C86 153.8(10) . .
C68 C69 C70 C86 3.4(16) . .
C47 C69 C70 C71 8.0(11) . .
C68 C69 C70 C71 -142.4(10) . .
C49 C48 C71 C72 0.3(14) . .
C47 C48 C71 C72 -147.8(9) . .
C49 C48 C71 C70 148.0(10) . .
C47 C48 C71 C70 -0.1(11) . .
C86 C70 C71 C72 -6.6(16) . .
C69 C70 C71 C72 139.3(11) . .
C86 C70 C71 C48 -150.8(10) . .
C69 C70 C71 C48 -5.0(11) . .
C48 C71 C72 C51 6.2(16) . .
C70 C71 C72 C51 -134.7(11) . .
C48 C71 C72 C73 153.5(9) . .
C70 C71 C72 C73 12.7(15) . .
C50 C51 C72 C71 -2.1(18) . .
C52 C51 C72 C71 149.9(14) . .
C50 C51 C72 C73 -150.2(12) . .
C52 C51 C72 C73 1.8(18) . .
C71 C72 C73 C74 -154.0(10) . .
C51 C72 C73 C74 -1.6(14) . .
C71 C72 C73 C87 -7.3(14) . .
C51 C72 C73 C87 145.1(10) . .
C54 C53 C74 C73 155.0(11) . .
C52 C53 C74 C73 -5.1(17) . .
C54 C53 C74 C75 12.1(16) . .
C52 C53 C74 C75 -148.0(10) . .
C87 C73 C74 C53 -145.9(11) . .
C72 C73 C74 C53 3.9(17) . .
C87 C73 C74 C75 0.3(12) . .
C72 C73 C74 C75 150.1(9) . .
C53 C74 C75 C88 144.7(11) . .
C73 C74 C75 C88 -3.5(12) . .
C53 C74 C75 C77 2.4(16) . .
C73 C74 C75 C77 -145.8(9) . .
C53 C54 C76 C57 -132.3(14) . .
C55 C54 C76 C57 -1.7(11) . .
C53 C54 C76 C77 12.7(19) . .
C55 C54 C76 C77 143.3(8) . .
C56 C57 C76 C54 -4.1(12) . .
C58 C57 C76 C54 138.7(10) . .
C56 C57 C76 C77 -143.5(10) . .
C58 C57 C76 C77 -0.7(15) . .
C54 C76 C77 C78 -145.4(10) . .
C57 C76 C77 C78 -5.9(16) . .
C54 C76 C77 C75 5.3(13) . .
C57 C76 C77 C75 144.7(10) . .
C74 C75 C77 C78 136.9(10) . .
C88 C75 C77 C78 -0.9(14) . .
C74 C75 C77 C76 -12.8(14) . .
C88 C75 C77 C76 -150.6(9) . .
C76 C77 C78 C90 143.4(10) . .
C75 C77 C78 C90 -7.2(15) . .
C76 C77 C78 C79 4.1(16) . .
C75 C77 C78 C79 -146.5(10) . .
C59 C58 C79 C80 30.8(17) . .
C57 C58 C79 C80 -148.0(11) . .
C60 C58 C79 C80 14.5(12) . .
C59 C58 C79 C78 167.9(11) . .
C57 C58 C79 C78 -10.8(15) . .
C60 C58 C79 C78 151.7(11) . .
C77 C78 C79 C80 142.7(12) . .
C90 C78 C79 C80 -0.8(14) . .
C77 C78 C79 C58 4.0(17) . .
C90 C78 C79 C58 -139.6(10) . .
C58 C79 C80 C81 142.9(10) . .
C78 C79 C80 C81 1.5(15) . .
C58 C79 C80 C61 -9(2) . .
C78 C79 C80 C61 -150.0(13) . .
C62 C61 C80 C79 142.8(15) . .
C60 C61 C80 C79 -6.1(19) . .
C62 C61 C80 C81 -9.2(15) . .
C60 C61 C80 C81 -158.1(9) . .
C79 C80 C81 C82 -143.5(13) . .
C61 C80 C81 C82 14.8(17) . .
C79 C80 C81 C90 -1.6(15) . .
C61 C80 C81 C90 156.7(9) . .
C90 C81 C82 C63 -148.7(10) . .
C80 C81 C82 C63 -9.2(18) . .
C90 C81 C82 C83 9.0(15) . .
C80 C81 C82 C83 148.5(12) . .
C64 C63 C82 C81 157.4(12) . .
C62 C63 C82 C81 -3.1(13) . .
C64 C63 C82 C83 0.7(16) . .
C62 C63 C82 C83 -159.8(9) . .
C81 C82 C83 C84 -13.5(18) . .
C63 C82 C83 C84 144.2(13) . .
C81 C82 C83 C66 -160.2(9) . .
C63 C82 C83 C66 -2.5(14) . .
C65 C66 C83 C84 -151.2(10) . .
C67 C66 C83 C84 1.9(10) . .
C65 C66 C83 C82 2.7(14) . .
C67 C66 C83 C82 155.9(9) . .
C82 C83 C84 C85 -149.7(12) . .
C66 C83 C84 C85 -0.9(11) . .
C82 C83 C84 C89 8.9(17) . .
C66 C83 C84 C89 157.7(9) . .
C66 C67 C85 C84 2.4(13) . .
C68 C67 C85 C84 150.1(9) . .
C66 C67 C85 C86 -136.7(10) . .
C68 C67 C85 C86 11.0(16) . .
C83 C84 C85 C67 -0.7(12) . .
C89 C84 C85 C67 -152.7(11) . .
C83 C84 C85 C86 142.3(9) . .
C89 C84 C85 C86 -9.7(16) . .
C71 C70 C86 C87 -6.5(17) . .
C69 C70 C86 C87 -148.8(10) . .
C71 C70 C86 C85 142.9(9) . .
C69 C70 C86 C85 0.7(15) . .
C67 C85 C86 C70 -8.2(16) . .
C84 C85 C86 C70 -145.6(11) . .
C67 C85 C86 C87 146.2(11) . .
C84 C85 C86 C87 8.9(12) . .
C74 C73 C87 C88 3.0(12) . .
C72 C73 C87 C88 -147.6(9) . .
C74 C73 C87 C86 147.9(9) . .
C72 C73 C87 C86 -2.7(12) . .
C70 C86 C87 C88 143.8(12) . .
C85 C86 C87 C88 -7.6(14) . .
C70 C86 C87 C73 10.2(15) . .
C85 C86 C87 C73 -141.1(8) . .
C73 C87 C88 C89 140.2(9) . .
C86 C87 C88 C89 4.5(15) . .
C73 C87 C88 C75 -5.4(11) . .
C86 C87 C88 C75 -141.1(10) . .
C74 C75 C88 C87 5.6(11) . .
C77 C75 C88 C87 150.2(9) . .
C74 C75 C88 C89 -137.5(10) . .
C77 C75 C88 C89 7.2(14) . .
C87 C88 C89 C90 -146.6(10) . .
C75 C88 C89 C90 -5.0(16) . .
C87 C88 C89 C84 -2.3(13) . .
C75 C88 C89 C84 139.2(10) . .
C85 C84 C89 C90 150.2(11) . .
C83 C84 C89 C90 -1.3(14) . .
C85 C84 C89 C88 6.2(17) . .
C83 C84 C89 C88 -145.3(10) . .
C82 C81 C90 C89 -3.2(18) . .
C80 C81 C90 C89 -150.5(11) . .
C82 C81 C90 C78 148.2(10) . .
C80 C81 C90 C78 0.9(12) . .
C88 C89 C90 C81 142.6(12) . .
C84 C89 C90 C81 -1.1(17) . .
C88 C89 C90 C78 -3.4(17) . .
C84 C89 C90 C78 -147.2(11) . .
C77 C78 C90 C81 -144.0(10) . .
C79 C78 C90 C81 -0.2(12) . .
C77 C78 C90 C89 9.7(17) . .
C79 C78 C90 C89 153.5(11) . .
Er2 Er6 C91 C92 5.9(16) . .
Er18 Er6 C91 C92 75(2) . .
Er4 Er6 C91 C92 -8.1(15) . .
Er11 Er6 C91 C92 -88.7(15) . .
Er18 Er6 C91 C92 108.0(18) 6_565 .
Er6 Er6 C91 C92 144.3(18) 6_565 .
Er15 Er6 C91 C92 -115.7(16) . .
Er8 Er6 C91 C92 -55.4(14) . .
Er1 Er6 C91 C92 -9.5(14) . .
Er15 Er6 C91 C92 -147.1(18) 6_565 .
Er2 Er6 C91 Er6 -138.4(3) . 6_565
Er18 Er6 C91 Er6 -69.5(12) . 6_565
Er4 Er6 C91 Er6 -152.5(3) . 6_565
Er11 Er6 C91 Er6 127.0(4) . 6_565
Er18 Er6 C91 Er6 -36.3(7) 6_565 6_565
Er15 Er6 C91 Er6 100.0(6) . 6_565
Er8 Er6 C91 Er6 160.3(4) . 6_565
Er1 Er6 C91 Er6 -153.8(4) . 6_565
Er15 Er6 C91 Er6 68.6(5) 6_565 6_565
C92 Er6 C91 Er6 -144.3(18) . 6_565
Er2 Er6 C91 Er15 121.7(6) . .
Er18 Er6 C91 Er15 -169.5(13) . .
Er4 Er6 C91 Er15 107.6(6) . .
Er11 Er6 C91 Er15 27.1(6) . .
Er18 Er6 C91 Er15 -136.2(9) 6_565 .
Er6 Er6 C91 Er15 -100.0(6) 6_565 .
Er8 Er6 C91 Er15 60.3(5) . .
Er1 Er6 C91 Er15 106.2(5) . .
Er15 Er6 C91 Er15 -31.4(7) 6_565 .
C92 Er6 C91 Er15 115.7(16) . .
Er2 Er6 C91 Er15 153.0(6) . 6_565
Er18 Er6 C91 Er15 -138.1(13) . 6_565
Er4 Er6 C91 Er15 139.0(6) . 6_565
Er11 Er6 C91 Er15 58.4(6) . 6_565
Er18 Er6 C91 Er15 -104.9(8) 6_565 6_565
Er6 Er6 C91 Er15 -68.6(5) 6_565 6_565
Er15 Er6 C91 Er15 31.4(7) . 6_565
Er8 Er6 C91 Er15 91.7(6) . 6_565
Er1 Er6 C91 Er15 137.6(6) . 6_565
C92 Er6 C91 Er15 147.1(18) . 6_565
Er2 Er6 C91 Er18 -68.8(12) . .
Er4 Er6 C91 Er18 -82.9(12) . .
Er11 Er6 C91 Er18 -163.4(13) . .
Er18 Er6 C91 Er18 33.3(11) 6_565 .
Er6 Er6 C91 Er18 69.5(12) 6_565 .
Er15 Er6 C91 Er18 169.5(13) . .
Er8 Er6 C91 Er18 -130.2(12) . .
Er1 Er6 C91 Er18 -84.3(12) . .
Er15 Er6 C91 Er18 138.1(13) 6_565 .
C92 Er6 C91 Er18 -75(2) . .
Er2 Er6 C91 Er18 -102.1(7) . 6_565
Er18 Er6 C91 Er18 -33.3(11) . 6_565
Er4 Er6 C91 Er18 -116.2(7) . 6_565
Er11 Er6 C91 Er18 163.3(8) . 6_565
Er6 Er6 C91 Er18 36.3(7) 6_565 6_565
Er15 Er6 C91 Er18 136.2(9) . 6_565
Er8 Er6 C91 Er18 -163.4(8) . 6_565
Er1 Er6 C91 Er18 -117.5(7) . 6_565
Er15 Er6 C91 Er18 104.9(8) 6_565 6_565
C92 Er6 C91 Er18 -108.0(18) . 6_565
Er2 Er6 C91 Er11 177.9(5) . 6_565
Er18 Er6 C91 Er11 -113.3(12) . 6_565
Er4 Er6 C91 Er11 163.8(5) . 6_565
Er11 Er6 C91 Er11 83.3(6) . 6_565
Er18 Er6 C91 Er11 -80.0(7) 6_565 6_565
Er6 Er6 C91 Er11 -43.8(3) 6_565 6_565
Er15 Er6 C91 Er11 56.2(7) . 6_565
Er8 Er6 C91 Er11 116.5(5) . 6_565
Er1 Er6 C91 Er11 162.4(5) . 6_565
Er15 Er6 C91 Er11 24.8(5) 6_565 6_565
C92 Er6 C91 Er11 171.9(19) . 6_565
Er2 Er6 C91 Er11 94.6(5) . .
Er18 Er6 C91 Er11 163.4(13) . .
Er4 Er6 C91 Er11 80.5(4) . .
Er18 Er6 C91 Er11 -163.3(8) 6_565 .
Er6 Er6 C91 Er11 -127.0(4) 6_565 .
Er15 Er6 C91 Er11 -27.1(5) . .
Er8 Er6 C91 Er11 33.3(3) . .
Er1 Er6 C91 Er11 79.2(3) . .
Er15 Er6 C91 Er11 -58.4(6) 6_565 .
C92 Er6 C91 Er11 88.7(15) . .
Er18 Er6 C91 Er2 68.8(12) . .
Er4 Er6 C91 Er2 -14.1(2) . .
Er11 Er6 C91 Er2 -94.6(5) . .
Er18 Er6 C91 Er2 102.1(7) 6_565 .
Er6 Er6 C91 Er2 138.4(3) 6_565 .
Er15 Er6 C91 Er2 -121.7(6) . .
Er8 Er6 C91 Er2 -61.3(4) . .
Er1 Er6 C91 Er2 -15.4(3) . .
Er15 Er6 C91 Er2 -153.0(6) 6_565 .
C92 Er6 C91 Er2 -5.9(16) . .
Er2 Er6 C91 Er2 -120.5(4) . 6_565
Er18 Er6 C91 Er2 -51.6(12) . 6_565
Er4 Er6 C91 Er2 -134.5(4) . 6_565
Er11 Er6 C91 Er2 144.9(5) . 6_565
Er18 Er6 C91 Er2 -18.4(7) 6_565 6_565
Er6 Er6 C91 Er2 17.91(11) 6_565 6_565
Er15 Er6 C91 Er2 117.9(6) . 6_565
Er8 Er6 C91 Er2 178.2(5) . 6_565
Er1 Er6 C91 Er2 -135.9(4) . 6_565
Er15 Er6 C91 Er2 86.5(5) 6_565 6_565
C92 Er6 C91 Er2 -126.4(18) . 6_565
Er2 Er6 C91 Er8 61.3(4) . .
Er18 Er6 C91 Er8 130.2(12) . .
Er4 Er6 C91 Er8 47.3(3) . .
Er11 Er6 C91 Er8 -33.3(3) . .
Er18 Er6 C91 Er8 163.4(8) 6_565 .
Er6 Er6 C91 Er8 -160.3(4) 6_565 .
Er15 Er6 C91 Er8 -60.3(5) . .
Er1 Er6 C91 Er8 45.90(16) . .
Er15 Er6 C91 Er8 -91.7(6) 6_565 .
C92 Er6 C91 Er8 55.4(14) . .
Er11 Er15 C91 C92 84.0(15) . .
Er15 Er15 C91 C92 -101.4(6) 6_565 .
Er8 Er15 C91 C92 65.8(7) . .
Er11 Er15 C91 C92 -104.2(7) 6_565 .
Er6 Er15 C91 C92 138.9(5) . .
Er6 Er15 C91 C92 -156.7(7) 6_565 .
Er2 Er15 C91 C92 115.7(5) . .
Er10 Er15 C91 C92 54.4(5) . .
Er4 Er15 C91 C92 96.3(5) . .
Er18 Er15 C91 C92 144.7(8) . .
Er11 Er15 C91 Er6 -54.9(13) . .
Er15 Er15 C91 Er6 119.7(3) 6_565 .
Er8 Er15 C91 Er6 -73.1(5) . .
Er11 Er15 C91 Er6 116.9(7) 6_565 .
C92 Er15 C91 Er6 -138.9(5) . .
Er6 Er15 C91 Er6 64.5(5) 6_565 .
Er2 Er15 C91 Er6 -23.2(2) . .
Er10 Er15 C91 Er6 -84.5(3) . .
Er4 Er15 C91 Er6 -42.6(3) . .
Er18 Er15 C91 Er6 5.8(7) . .
Er11 Er15 C91 Er6 -119.4(14) . 6_565
Er15 Er15 C91 Er6 55.2(3) 6_565 6_565
Er8 Er15 C91 Er6 -137.6(6) . 6_565
Er11 Er15 C91 Er6 52.4(5) 6_565 6_565
Er6 Er15 C91 Er6 -64.5(5) . 6_565
C92 Er15 C91 Er6 156.7(7) . 6_565
Er2 Er15 C91 Er6 -87.7(5) . 6_565
Er10 Er15 C91 Er6 -149.0(4) . 6_565
Er4 Er15 C91 Er6 -107.0(5) . 6_565
Er18 Er15 C91 Er6 -58.6(7) . 6_565
Er11 Er15 C91 Er15 -174.6(12) . 6_565
Er8 Er15 C91 Er15 167.2(4) . 6_565
Er11 Er15 C91 Er15 -2.8(6) 6_565 6_565
Er6 Er15 C91 Er15 -119.7(3) . 6_565
C92 Er15 C91 Er15 101.4(6) . 6_565
Er6 Er15 C91 Er15 -55.2(3) 6_565 6_565
Er2 Er15 C91 Er15 -142.9(4) . 6_565
Er10 Er15 C91 Er15 155.8(3) . 6_565
Er4 Er15 C91 Er15 -162.2(4) . 6_565
Er18 Er15 C91 Er15 -113.8(7) . 6_565
Er11 Er15 C91 Er18 -60.8(15) . .
Er15 Er15 C91 Er18 113.8(7) 6_565 .
Er8 Er15 C91 Er18 -78.9(8) . .
Er11 Er15 C91 Er18 111.0(8) 6_565 .
Er6 Er15 C91 Er18 -5.8(7) . .
C92 Er15 C91 Er18 -144.7(8) . .
Er6 Er15 C91 Er18 58.6(7) 6_565 .
Er2 Er15 C91 Er18 -29.1(6) . .
Er10 Er15 C91 Er18 -90.4(7) . .
Er4 Er15 C91 Er18 -48.4(6) . .
Er11 Er15 C91 Er18 -95.8(14) . 6_565
Er15 Er15 C91 Er18 78.7(6) 6_565 6_565
Er8 Er15 C91 Er18 -114.0(7) . 6_565
Er11 Er15 C91 Er18 75.9(8) 6_565 6_565
Er6 Er15 C91 Er18 -40.9(7) . 6_565
C92 Er15 C91 Er18 -179.8(9) . 6_565
Er6 Er15 C91 Er18 23.5(6) 6_565 6_565
Er2 Er15 C91 Er18 -64.2(7) . 6_565
Er10 Er15 C91 Er18 -125.5(6) . 6_565
Er4 Er15 C91 Er18 -83.5(7) . 6_565
Er18 Er15 C91 Er18 -35.1(11) . 6_565
Er11 Er15 C91 Er11 -171.8(18) . 6_565
Er15 Er15 C91 Er11 2.8(6) 6_565 6_565
Er8 Er15 C91 Er11 170.0(9) . 6_565
Er6 Er15 C91 Er11 -116.9(7) . 6_565
C92 Er15 C91 Er11 104.2(7) . 6_565
Er6 Er15 C91 Er11 -52.4(5) 6_565 6_565
Er2 Er15 C91 Er11 -140.1(6) . 6_565
Er10 Er15 C91 Er11 158.6(7) . 6_565
Er4 Er15 C91 Er11 -159.4(6) . 6_565
Er18 Er15 C91 Er11 -111.0(8) . 6_565
Er15 Er15 C91 Er11 174.6(12) 6_565 .
Er8 Er15 C91 Er11 -18.2(10) . .
Er11 Er15 C91 Er11 171.8(18) 6_565 .
Er6 Er15 C91 Er11 54.9(13) . .
C92 Er15 C91 Er11 -84.0(15) . .
Er6 Er15 C91 Er11 119.4(14) 6_565 .
Er2 Er15 C91 Er11 31.7(13) . .
Er10 Er15 C91 Er11 -29.6(12) . .
Er4 Er15 C91 Er11 12.4(14) . .
Er18 Er15 C91 Er11 60.8(15) . .
Er11 Er15 C91 Er2 -31.7(13) . .
Er15 Er15 C91 Er2 142.9(4) 6_565 .
Er8 Er15 C91 Er2 -49.9(5) . .
Er11 Er15 C91 Er2 140.1(6) 6_565 .
Er6 Er15 C91 Er2 23.2(2) . .
C92 Er15 C91 Er2 -115.7(5) . .
Er6 Er15 C91 Er2 87.7(5) 6_565 .
Er10 Er15 C91 Er2 -61.3(2) . .
Er4 Er15 C91 Er2 -19.32(10) . .
Er18 Er15 C91 Er2 29.1(6) . .
Er11 Er15 C91 Er2 -132.8(12) . 6_565
Er15 Er15 C91 Er2 41.8(3) 6_565 6_565
Er8 Er15 C91 Er2 -151.0(5) . 6_565
Er11 Er15 C91 Er2 39.0(7) 6_565 6_565
Er6 Er15 C91 Er2 -77.9(6) . 6_565
C92 Er15 C91 Er2 143.2(8) . 6_565
Er6 Er15 C91 Er2 -13.4(3) 6_565 6_565
Er2 Er15 C91 Er2 -101.1(6) . 6_565
Er10 Er15 C91 Er2 -162.4(5) . 6_565
Er4 Er15 C91 Er2 -120.4(6) . 6_565
Er18 Er15 C91 Er2 -72.0(8) . 6_565
Er11 Er15 C91 Er8 18.2(10) . .
Er15 Er15 C91 Er8 -167.2(4) 6_565 .
Er11 Er15 C91 Er8 -170.0(9) 6_565 .
Er6 Er15 C91 Er8 73.1(5) . .
C92 Er15 C91 Er8 -65.8(7) . .
Er6 Er15 C91 Er8 137.6(6) 6_565 .
Er2 Er15 C91 Er8 49.9(5) . .
Er10 Er15 C91 Er8 -11.4(4) . .
Er4 Er15 C91 Er8 30.6(5) . .
Er18 Er15 C91 Er8 78.9(8) . .
Er6 Er18 C91 C92 -132.9(10) . .
Er18 Er18 C91 C92 102.5(7) 6_565 .
Er2 Er18 C91 C92 -81.2(12) . .
Er6 Er18 C91 C92 133.7(7) 6_565 .
Er4 Er18 C91 C92 -66.6(8) . .
Er2 Er18 C91 C92 104.6(7) 6_565 .
Er16 Er18 C91 C92 -29.2(8) . .
Er1 Er18 C91 C92 -49.9(6) . .
Er11 Er18 C91 C92 -119.0(6) . .
Er4 Er18 C91 C92 94.0(7) 6_565 .
Er18 Er18 C91 Er6 -124.7(9) 6_565 .
Er2 Er18 C91 Er6 51.7(7) . .
Er6 Er18 C91 Er6 -93.4(13) 6_565 .
Er4 Er18 C91 Er6 66.3(8) . .
Er2 Er18 C91 Er6 -122.5(13) 6_565 .
Er16 Er18 C91 Er6 103.6(11) . .
C92 Er18 C91 Er6 132.9(10) . .
Er1 Er18 C91 Er6 83.0(10) . .
Er11 Er18 C91 Er6 13.8(11) . .
Er4 Er18 C91 Er6 -133.1(11) 6_565 .
Er6 Er18 C91 Er6 93.4(13) . 6_565
Er18 Er18 C91 Er6 -31.3(6) 6_565 6_565
Er2 Er18 C91 Er6 145.1(14) . 6_565
Er4 Er18 C91 Er6 159.7(9) . 6_565
Er2 Er18 C91 Er6 -29.1(2) 6_565 6_565
Er16 Er18 C91 Er6 -163.0(8) . 6_565
C92 Er18 C91 Er6 -133.7(7) . 6_565
Er1 Er18 C91 Er6 176.4(7) . 6_565
Er11 Er18 C91 Er6 107.2(6) . 6_565
Er4 Er18 C91 Er6 -39.7(4) 6_565 6_565
Er6 Er18 C91 Er15 10.2(12) . .
Er18 Er18 C91 Er15 -114.5(6) 6_565 .
Er2 Er18 C91 Er15 61.9(12) . .
Er6 Er18 C91 Er15 -83.2(7) 6_565 .
Er4 Er18 C91 Er15 76.5(8) . .
Er2 Er18 C91 Er15 -112.3(7) 6_565 .
Er16 Er18 C91 Er15 113.8(7) . .
C92 Er18 C91 Er15 143.1(8) . .
Er1 Er18 C91 Er15 93.2(6) . .
Er11 Er18 C91 Er15 24.1(5) . .
Er4 Er18 C91 Er15 -122.9(7) 6_565 .
Er6 Er18 C91 Er15 47.3(13) . 6_565
Er18 Er18 C91 Er15 -77.3(5) 6_565 6_565
Er2 Er18 C91 Er15 99.0(11) . 6_565
Er6 Er18 C91 Er15 -46.1(7) 6_565 6_565
Er4 Er18 C91 Er15 113.6(7) . 6_565
Er2 Er18 C91 Er15 -75.2(6) 6_565 6_565
Er16 Er18 C91 Er15 150.9(7) . 6_565
C92 Er18 C91 Er15 -179.8(9) . 6_565
Er1 Er18 C91 Er15 130.3(6) . 6_565
Er11 Er18 C91 Er15 61.2(7) . 6_565
Er4 Er18 C91 Er15 -85.8(6) 6_565 6_565
Er6 Er18 C91 Er18 124.7(9) . 6_565
Er2 Er18 C91 Er18 176.4(8) . 6_565
Er6 Er18 C91 Er18 31.3(6) 6_565 6_565
Er4 Er18 C91 Er18 -169.0(4) . 6_565
Er2 Er18 C91 Er18 2.2(5) 6_565 6_565
Er16 Er18 C91 Er18 -131.7(5) . 6_565
C92 Er18 C91 Er18 -102.5(7) . 6_565
Er1 Er18 C91 Er18 -152.3(3) . 6_565
Er11 Er18 C91 Er18 138.5(5) . 6_565
Er4 Er18 C91 Er18 -8.4(3) 6_565 6_565
Er6 Er18 C91 Er11 78.0(12) . 6_565
Er18 Er18 C91 Er11 -46.7(4) 6_565 6_565
Er2 Er18 C91 Er11 129.7(10) . 6_565
Er6 Er18 C91 Er11 -15.4(7) 6_565 6_565
Er4 Er18 C91 Er11 144.3(7) . 6_565
Er2 Er18 C91 Er11 -44.5(6) 6_565 6_565
Er16 Er18 C91 Er11 -178.4(7) . 6_565
C92 Er18 C91 Er11 -149.1(10) . 6_565
Er1 Er18 C91 Er11 161.0(6) . 6_565
Er11 Er18 C91 Er11 91.9(8) . 6_565
Er4 Er18 C91 Er11 -55.1(4) 6_565 6_565
Er6 Er18 C91 Er11 -13.8(11) . .
Er18 Er18 C91 Er11 -138.5(5) 6_565 .
Er2 Er18 C91 Er11 37.8(11) . .
Er6 Er18 C91 Er11 -107.2(6) 6_565 .
Er4 Er18 C91 Er11 52.4(6) . .
Er2 Er18 C91 Er11 -136.4(6) 6_565 .
Er16 Er18 C91 Er11 89.8(5) . .
C92 Er18 C91 Er11 119.0(6) . .
Er1 Er18 C91 Er11 69.1(4) . .
Er4 Er18 C91 Er11 -147.0(6) 6_565 .
Er6 Er18 C91 Er2 -51.7(7) . .
Er18 Er18 C91 Er2 -176.4(8) 6_565 .
Er6 Er18 C91 Er2 -145.1(14) 6_565 .
Er4 Er18 C91 Er2 14.6(5) . .
Er2 Er18 C91 Er2 -174.2(13) 6_565 .
Er16 Er18 C91 Er2 51.9(10) . .
C92 Er18 C91 Er2 81.2(12) . .
Er1 Er18 C91 Er2 31.3(8) . .
Er11 Er18 C91 Er2 -37.8(11) . .
Er4 Er18 C91 Er2 175.2(11) 6_565 .
Er6 Er18 C91 Er2 122.5(13) . 6_565
Er18 Er18 C91 Er2 -2.2(5) 6_565 6_565
Er2 Er18 C91 Er2 174.2(13) . 6_565
Er6 Er18 C91 Er2 29.1(2) 6_565 6_565
Er4 Er18 C91 Er2 -171.2(9) . 6_565
Er16 Er18 C91 Er2 -133.9(7) . 6_565
C92 Er18 C91 Er2 -104.6(7) . 6_565
Er1 Er18 C91 Er2 -154.5(6) . 6_565
Er11 Er18 C91 Er2 136.4(6) . 6_565
Er4 Er18 C91 Er2 -10.6(2) 6_565 6_565
Er6 Er18 C91 Er8 -44.2(10) . .
Er18 Er18 C91 Er8 -168.9(5) 6_565 .
Er2 Er18 C91 Er8 7.5(10) . .
Er6 Er18 C91 Er8 -137.6(6) 6_565 .
Er4 Er18 C91 Er8 22.1(6) . .
Er2 Er18 C91 Er8 -166.7(6) 6_565 .
Er16 Er18 C91 Er8 59.4(5) . .
C92 Er18 C91 Er8 88.7(5) . .
Er1 Er18 C91 Er8 38.8(3) . .
Er11 Er18 C91 Er8 -30.3(3) . .
Er4 Er18 C91 Er8 -177.3(6) 6_565 .
Er6 C91 C92 Er13 6(4) . .
Er6 C91 C92 Er13 127.7(19) 6_565 .
Er15 C91 C92 Er13 -91(3) . .
Er15 C91 C92 Er13 -135(3) 6_565 .
Er18 C91 C92 Er13 46(3) . .
Er18 C91 C92 Er13 88(3) 6_565 .
Er11 C91 C92 Er13 -165(3) 6_565 .
Er11 C91 C92 Er13 -61(4) . .
Er2 C91 C92 Er13 9(4) . .
Er2 C91 C92 Er13 125(3) 6_565 .
Er8 C91 C92 Er13 -42(3) . .
Er6 C91 C92 Er13 -127.7(19) . 6_565
Er6 C91 C92 Er13 -6(4) 6_565 6_565
Er15 C91 C92 Er13 135(3) . 6_565
Er15 C91 C92 Er13 91(3) 6_565 6_565
Er18 C91 C92 Er13 -88(3) . 6_565
Er18 C91 C92 Er13 -46(3) 6_565 6_565
Er11 C91 C92 Er13 61(4) 6_565 6_565
Er11 C91 C92 Er13 165(3) . 6_565
Er2 C91 C92 Er13 -125(3) . 6_565
Er2 C91 C92 Er13 -9(4) 6_565 6_565
Er8 C91 C92 Er13 -176(3) . 6_565
Er6 C91 C92 Er3 -133.3(8) . 6_565
Er6 C91 C92 Er3 -12(2) 6_565 6_565
Er15 C91 C92 Er3 129.1(7) . 6_565
Er15 C91 C92 Er3 85.9(11) 6_565 6_565
Er18 C91 C92 Er3 -93.9(7) . 6_565
Er18 C91 C92 Er3 -51.1(12) 6_565 6_565
Er11 C91 C92 Er3 55.3(12) 6_565 6_565
Er11 C91 C92 Er3 159.7(4) . 6_565
Er2 C91 C92 Er3 -130.3(4) . 6_565
Er2 C91 C92 Er3 -14.7(12) 6_565 6_565
Er8 C91 C92 Er3 178.1(6) . 6_565
Er6 C91 C92 Er3 12(2) . .
Er6 C91 C92 Er3 133.3(8) 6_565 .
Er15 C91 C92 Er3 -85.9(11) . .
Er15 C91 C92 Er3 -129.1(7) 6_565 .
Er18 C91 C92 Er3 51.2(12) . .
Er18 C91 C92 Er3 93.9(7) 6_565 .
Er11 C91 C92 Er3 -159.7(4) 6_565 .
Er11 C91 C92 Er3 -55.3(12) . .
Er2 C91 C92 Er3 14.7(12) . .
Er2 C91 C92 Er3 130.3(4) 6_565 .
Er8 C91 C92 Er3 -36.9(9) . .
Er6 C91 C92 Er9 -172.7(7) . 6_565
Er6 C91 C92 Er9 -51(2) 6_565 6_565
Er15 C91 C92 Er9 89.6(10) . 6_565
Er15 C91 C92 Er9 46.5(15) 6_565 6_565
Er18 C91 C92 Er9 -133.3(11) . 6_565
Er18 C91 C92 Er9 -90.6(16) 6_565 6_565
Er11 C91 C92 Er9 15.9(17) 6_565 6_565
Er11 C91 C92 Er9 120.3(8) . 6_565
Er2 C91 C92 Er9 -169.7(7) . 6_565
Er2 C91 C92 Er9 -54.1(17) 6_565 6_565
Er8 C91 C92 Er9 138.7(10) . 6_565
Er6 C91 C92 Er9 51(2) . .
Er6 C91 C92 Er9 172.7(7) 6_565 .
Er15 C91 C92 Er9 -46.5(15) . .
Er15 C91 C92 Er9 -89.6(10) 6_565 .
Er18 C91 C92 Er9 90.6(16) . .
Er18 C91 C92 Er9 133.3(11) 6_565 .
Er11 C91 C92 Er9 -120.3(8) 6_565 .
Er11 C91 C92 Er9 -15.9(17) . .
Er2 C91 C92 Er9 54.1(17) . .
Er2 C91 C92 Er9 169.7(7) 6_565 .
Er8 C91 C92 Er9 2.5(14) . .
Er6 C91 C92 Er14 119.2(14) . .
Er6 C91 C92 Er14 -119.2(14) 6_565 .
Er15 C91 C92 Er14 21.6(6) . .
Er15 C91 C92 Er14 -21.6(6) 6_565 .
Er18 C91 C92 Er14 158.6(7) . .
Er18 C91 C92 Er14 -158.6(7) 6_565 .
Er11 C91 C92 Er14 -52.2(6) 6_565 .
Er11 C91 C92 Er14 52.2(6) . .
Er2 C91 C92 Er14 122.2(6) . .
Er2 C91 C92 Er14 -122.2(6) 6_565 .
Er8 C91 C92 Er14 70.6(3) . .
Er6 C91 C92 Er17 -165.9(10) . 6_565
Er6 C91 C92 Er17 -44.4(19) 6_565 6_565
Er15 C91 C92 Er17 96.4(6) . 6_565
Er15 C91 C92 Er17 53.3(10) 6_565 6_565
Er18 C91 C92 Er17 -126.5(7) . 6_565
Er18 C91 C92 Er17 -83.8(11) 6_565 6_565
Er11 C91 C92 Er17 22.6(11) 6_565 6_565
Er11 C91 C92 Er17 127.0(5) . 6_565
Er2 C91 C92 Er17 -163.0(5) . 6_565
Er2 C91 C92 Er17 -47.4(11) 6_565 6_565
Er8 C91 C92 Er17 145.4(5) . 6_565
Er6 C91 C92 Er17 44.4(19) . .
Er6 C91 C92 Er17 165.9(10) 6_565 .
Er15 C91 C92 Er17 -53.3(10) . .
Er15 C91 C92 Er17 -96.4(6) 6_565 .
Er18 C91 C92 Er17 83.8(11) . .
Er18 C91 C92 Er17 126.5(7) 6_565 .
Er11 C91 C92 Er17 -127.0(5) 6_565 .
Er11 C91 C92 Er17 -22.6(11) . .
Er2 C91 C92 Er17 47.4(11) . .
Er2 C91 C92 Er17 163.0(5) 6_565 .
Er8 C91 C92 Er17 -4.2(8) . .
Er6 C91 C92 Er12 -60.8(14) . .
Er6 C91 C92 Er12 60.8(14) 6_565 .
Er15 C91 C92 Er12 -158.4(6) . .
Er15 C91 C92 Er12 158.4(6) 6_565 .
Er18 C91 C92 Er12 -21.4(7) . .
Er18 C91 C92 Er12 21.4(7) 6_565 .
Er11 C91 C92 Er12 127.8(6) 6_565 .
Er11 C91 C92 Er12 -127.8(6) . .
Er2 C91 C92 Er12 -57.8(6) . .
Er2 C91 C92 Er12 57.8(6) 6_565 .
Er8 C91 C92 Er12 -109.4(3) . .
Er6 C91 C92 Er16 -111.6(14) . 6_565
Er6 C91 C92 Er16 9.9(15) 6_565 6_565
Er15 C91 C92 Er16 150.7(7) . 6_565
Er15 C91 C92 Er16 107.6(7) 6_565 6_565
Er18 C91 C92 Er16 -72.2(8) . 6_565
Er18 C91 C92 Er16 -29.5(8) 6_565 6_565
Er11 C91 C92 Er16 76.9(8) 6_565 6_565
Er11 C91 C92 Er16 -178.7(7) . 6_565
Er2 C91 C92 Er16 -108.6(6) . 6_565
Er2 C91 C92 Er16 6.9(8) 6_565 6_565
Er8 C91 C92 Er16 -160.3(5) . 6_565
Er12 Er13 C92 C91 -140(3) . .
Er5 Er13 C92 C91 -70(3) . .
Er9 Er13 C92 C91 66(3) . .
Er13 Er13 C92 C91 -156(3) 6_565 .
Er14 Er13 C92 C91 144(3) . .
Er7 Er13 C92 C91 -23(3) . .
Er3 Er13 C92 C91 7(3) . .
Er5 Er13 C92 C91 -115(3) 6_565 .
Er17 Er13 C92 C91 45(3) . .
Er9 Er13 C92 C91 -179(100) 6_565 .
Er7 Er13 C92 C91 -128(3) 6_565 .
Er12 Er13 C92 Er13 16.3(11) . 6_565
Er5 Er13 C92 Er13 86.3(5) . 6_565
Er9 Er13 C92 Er13 -138.3(5) . 6_565
Er14 Er13 C92 Er13 -60.5(6) . 6_565
Er7 Er13 C92 Er13 132.8(3) . 6_565
Er3 Er13 C92 Er13 163.3(2) . 6_565
Er5 Er13 C92 Er13 40.9(3) 6_565 6_565
Er17 Er13 C92 Er13 -159.2(4) . 6_565
Er9 Er13 C92 Er13 -23.2(3) 6_565 6_565
Er7 Er13 C92 Er13 27.8(2) 6_565 6_565
Er12 Er13 C92 Er3 5.1(10) . 6_565
Er5 Er13 C92 Er3 75.2(5) . 6_565
Er9 Er13 C92 Er3 -149.5(6) . 6_565
Er13 Er13 C92 Er3 -11.13(16) 6_565 6_565
Er14 Er13 C92 Er3 -71.7(6) . 6_565
Er7 Er13 C92 Er3 121.7(4) . 6_565
Er3 Er13 C92 Er3 152.1(4) . 6_565
Er5 Er13 C92 Er3 29.8(3) 6_565 6_565
Er17 Er13 C92 Er3 -170.3(5) . 6_565
Er9 Er13 C92 Er3 -34.4(2) 6_565 6_565
Er7 Er13 C92 Er3 16.65(17) 6_565 6_565
Er12 Er13 C92 Er3 -147.0(12) . .
Er5 Er13 C92 Er3 -76.9(5) . .
Er9 Er13 C92 Er3 58.4(5) . .
Er13 Er13 C92 Er3 -163.3(2) 6_565 .
Er14 Er13 C92 Er3 136.2(7) . .
Er7 Er13 C92 Er3 -30.4(3) . .
Er5 Er13 C92 Er3 -122.3(5) 6_565 .
Er17 Er13 C92 Er3 37.5(4) . .
Er9 Er13 C92 Er3 173.5(5) 6_565 .
Er7 Er13 C92 Er3 -135.5(4) 6_565 .
Er12 Er13 C92 Er9 39.5(10) . 6_565
Er5 Er13 C92 Er9 109.5(6) . 6_565
Er9 Er13 C92 Er9 -115.1(7) . 6_565
Er13 Er13 C92 Er9 23.2(3) 6_565 6_565
Er14 Er13 C92 Er9 -37.3(6) . 6_565
Er7 Er13 C92 Er9 156.1(5) . 6_565
Er3 Er13 C92 Er9 -173.5(5) . 6_565
Er5 Er13 C92 Er9 64.1(3) 6_565 6_565
Er17 Er13 C92 Er9 -136.0(5) . 6_565
Er7 Er13 C92 Er9 51.0(3) 6_565 6_565
Er12 Er13 C92 Er9 154.6(14) . .
Er5 Er13 C92 Er9 -135.3(9) . .
Er13 Er13 C92 Er9 138.3(5) 6_565 .
Er14 Er13 C92 Er9 77.8(7) . .
Er7 Er13 C92 Er9 -88.8(6) . .
Er3 Er13 C92 Er9 -58.4(5) . .
Er5 Er13 C92 Er9 179.3(7) 6_565 .
Er17 Er13 C92 Er9 -20.9(6) . .
Er9 Er13 C92 Er9 115.1(7) 6_565 .
Er7 Er13 C92 Er9 166.1(6) 6_565 .
Er12 Er13 C92 Er14 76.8(12) . .
Er5 Er13 C92 Er14 146.8(9) . .
Er9 Er13 C92 Er14 -77.8(7) . .
Er13 Er13 C92 Er14 60.5(6) 6_565 .
Er7 Er13 C92 Er14 -166.6(8) . .
Er3 Er13 C92 Er14 -136.2(7) . .
Er5 Er13 C92 Er14 101.4(7) 6_565 .
Er17 Er13 C92 Er14 -98.7(7) . .
Er9 Er13 C92 Er14 37.3(6) 6_565 .
Er7 Er13 C92 Er14 88.3(6) 6_565 .
Er12 Er13 C92 Er17 33.1(11) . 6_565
Er5 Er13 C92 Er17 103.1(6) . 6_565
Er9 Er13 C92 Er17 -121.5(6) . 6_565
Er13 Er13 C92 Er17 16.8(3) 6_565 6_565
Er14 Er13 C92 Er17 -43.7(7) . 6_565
Er7 Er13 C92 Er17 149.6(5) . 6_565
Er3 Er13 C92 Er17 -179.9(5) . 6_565
Er5 Er13 C92 Er17 57.7(5) 6_565 6_565
Er17 Er13 C92 Er17 -142.4(8) . 6_565
Er9 Er13 C92 Er17 -6.4(4) 6_565 6_565
Er7 Er13 C92 Er17 44.6(4) 6_565 6_565
Er12 Er13 C92 Er17 175.5(13) . .
Er5 Er13 C92 Er17 -114.5(7) . .
Er9 Er13 C92 Er17 20.9(6) . .
Er13 Er13 C92 Er17 159.2(4) 6_565 .
Er14 Er13 C92 Er17 98.7(7) . .
Er7 Er13 C92 Er17 -68.0(5) . .
Er3 Er13 C92 Er17 -37.5(4) . .
Er5 Er13 C92 Er17 -159.9(6) 6_565 .
Er9 Er13 C92 Er17 136.0(5) 6_565 .
Er7 Er13 C92 Er17 -173.0(5) 6_565 .
Er5 Er13 C92 Er12 70.1(10) . .
Er9 Er13 C92 Er12 -154.6(14) . .
Er13 Er13 C92 Er12 -16.3(11) 6_565 .
Er14 Er13 C92 Er12 -76.8(12) . .
Er7 Er13 C92 Er12 116.6(12) . .
Er3 Er13 C92 Er12 147.0(13) . .
Er5 Er13 C92 Er12 24.7(9) 6_565 .
Er17 Er13 C92 Er12 -175.5(13) . .
Er9 Er13 C92 Er12 -39.5(10) 6_565 .
Er7 Er13 C92 Er12 11.5(10) 6_565 .
Er12 Er13 C92 Er16 -22.7(12) . 6_565
Er5 Er13 C92 Er16 47.4(7) . 6_565
Er9 Er13 C92 Er16 -177.3(7) . 6_565
Er13 Er13 C92 Er16 -38.9(4) 6_565 6_565
Er14 Er13 C92 Er16 -99.5(7) . 6_565
Er7 Er13 C92 Er16 93.9(6) . 6_565
Er3 Er13 C92 Er16 124.3(5) . 6_565
Er5 Er13 C92 Er16 2.0(5) 6_565 6_565
Er17 Er13 C92 Er16 161.9(6) . 6_565
Er9 Er13 C92 Er16 -62.2(5) 6_565 6_565
Er7 Er13 C92 Er16 -11.1(5) 6_565 6_565
C5A N3A C3A C2A -179.0(3) . .
Ni1A N3A C3A C2A 0.6(4) . .
C5A N3A C3A C4A -0.4(3) . .
Ni1A N3A C3A C4A 179.19(18) . .
C2A C3A C4A C7A 179.2(3) . .
N3A C3A C4A C7A 0.6(3) . .
C2A C3A C4A C10A -1.2(4) . .
N3A C3A C4A C10A -179.8(3) . .
C3A N3A C5A C12A -178.4(3) . .
Ni1A N3A C5A C12A 2.0(4) . .
C3A N3A C5A C7A 0.1(3) . .
Ni1A N3A C5A C7A -179.48(18) . .
C3A C4A C7A C5A -0.5(3) . .
C10A C4A C7A C5A 179.9(3) . .
C3A C4A C7A C8A -178.0(3) . .
C10A C4A C7A C8A 2.4(6) . .
C12A C5A C7A C4A 178.7(3) . .
N3A C5A C7A C4A 0.2(3) . .
C12A C5A C7A C8A -3.6(5) . .
N3A C5A C7A C8A 177.9(3) . .
C4A C7A C8A C9A 99.2(4) . .
C5A C7A C8A C9A -77.9(4) . .
C7A C4A C10A C11A -99.4(4) . .
C3A C4A C10A C11A 81.0(4) . .
N3A C5A C12A C6A -2.6(5) . .
C7A C5A C12A C6A 179.1(3) . .
N1A C6A C12A C5A 1.8(5) . .
C13A C6A C12A C5A -177.7(3) . .
N1A C6A C13A C13A -0.5(3) . 6_565
C12A C6A C13A C13A 179.1(2) . 6_565
N1A C6A C13A C14A -179.9(3) . .
C12A C6A C13A C14A -0.3(5) . .
C13A C13A C14A C15A -101.1(3) 6_565 .
C6A C13A C14A C15A 78.1(4) . .
C2A C1A C16A C16A -179.9(2) . 6_565
N2A C1A C16A C16A 0.7(2) . 6_565
C2A C1A C16A C17A -2.9(4) . .
N2A C1A C16A C17A 177.7(3) . .
C16A C16A C17A C18A 98.4(3) 6_565 .
C1A C16A C17A C18A -77.9(4) . .
N3A C3A C2A C1A 1.2(4) . .
C4A C3A C2A C1A -177.3(3) . .
N2A C1A C2A C3A -2.7(5) . .
C16A C1A C2A C3A 178.1(3) . .
C2A C1A N2A C1A 179.52(17) . 6_565
C16A C1A N2A C1A -1.1(4) . 6_565
C2A C1A N2A Ni1A 2.3(4) . .
C16A C1A N2A Ni1A -178.4(2) . .
C12A C6A N1A C6A -178.82(19) . 6_565
C13A C6A N1A C6A 0.8(4) . 6_565
C12A C6A N1A Ni1A -0.5(5) . .
C13A C6A N1A Ni1A 179.1(2) . .
N1B C3B C4B C3B 1.4(2) . 2_756
C5B C3B C4B C3B 180.0(4) . 2_756
C4B C3B C5B C6B -177.1(3) . .
N1B C3B C5B C6B 1.7(4) . .
C4B C3B C5B C9B 5.4(6) . .
N1B C3B C5B C9B -175.8(3) . .
C3B C5B C6B C2B -1.3(4) . .
C9B C5B C6B C2B 176.1(4) . .
C3B C5B C6B C7B -176.4(4) . .
C9B C5B C6B C7B 1.0(7) . .
N1B C2B C6B C5B 0.6(5) . .
C1B C2B C6B C5B -179.2(4) . .
N1B C2B C6B C7B 176.0(4) . .
C1B C2B C6B C7B -3.7(7) . .
C5B C6B C7B C8B 99.5(5) . .
C2B C6B C7B C8B -74.8(5) . .
C6B C5B C9B C10B -95.0(5) . .
C3B C5B C9B C10B 82.0(5) . .
N1B C2B C1B C2B -2.3(9) . 6_565
C6B C2B C1B C2B 177.4(4) . 6_565
C1B C2B N1B C3B -179.8(4) . .
C6B C2B N1B C3B 0.5(4) . .
C1B C2B N1B Ni1B 0.4(6) . .
C6B C2B N1B Ni1B -179.4(3) . .
C4B C3B N1B C2B 177.5(3) . .
C5B C3B N1B C2B -1.3(4) . .
C4B C3B N1B Ni1B -2.7(5) . .
C5B C3B N1B Ni1B 178.5(2) . .
C6I C1I C2I C3I 0.0 . .
C1I C2I C3I C4I 0.0 . .
C2I C3I C4I C5I 0.0 . .
C3I C4I C5I C6I 0.0 . .
C4I C5I C6I C1I 0.0 . .
C2I C1I C6I C5I 0.0 . .
C6S C1S C2S C3S 0.0 . .
C1S C2S C3S C4S 0.0 . .
C2S C3S C4S C5S 0.0 . .
C3S C4S C5S C6S 0.0 . .
C4S C5S C6S C1S 0.0 . .
C2S C1S C6S C5S 0.0 . .
